data_4318182
loop_
_publ_author_name
'Stefan Kaskel'
'Michael T. Klem'
'John D. Corbett'

_publ_contact_author_email jdc@ameslab.gov
_publ_contact_author_name 'J.D. Corbett'
_publ_contact_author_phone '515  294-3086 '
_publ_section_title
;
 Polyatomic Clusters of the Triel Elements. Palladium-Centered Clusters of
 Thallium in A8Tl11Pd, A = Cs, Rb, K
;
_journal_name_full 'Inorganic Chemistry'
_journal_page_first 3457
_journal_page_last 3462
_journal_paper_doi 10.1021/ic020078b
_journal_volume 41
_journal_year 2002
_chemical_formula_moiety 'Cs8 Pd Tl11 '
_chemical_formula_sum 'Cs8 Pd Tl11'
_chemical_formula_weight 3417.71
_space_group_IT_number 167
_symmetry_cell_setting trigonal
_symmetry_Int_Tables_number 167
_symmetry_space_group_name_Hall '-R 3 2"c'
_symmetry_space_group_name_H-M 'R -3 c :H'
_audit_creation_date 19102-02-25
_audit_creation_method 'by teXsan for Windows v1.0'
_cell_angle_alpha 90
_cell_angle_beta 90
_cell_angle_gamma 120
_cell_formula_units_Z 6
_cell_length_a 10.610(1)
_cell_length_b 10.610(1)
_cell_length_c 54.683(8)
_cell_measurement_reflns_used 20
_cell_measurement_temperature 296.2
_cell_measurement_theta_max 7.6
_cell_measurement_theta_min 6.4
_cell_volume 5331.1(11)
_computing_cell_refinement 'MSC/AFC Diffractometer Control'
_computing_data_collection 'MSC/AFC Diffractometer Control'
_computing_data_reduction 'teXsan for Windows (MSC, 1997)'
_computing_publication_material 'teXsan for Windows (MSC, 1997)'
_computing_structure_refinement 'teXsan for Windows (MSC, 1997)'
_computing_structure_solution
;
SHELX97 (Sheldrick, 1997)
;
_diffrn_ambient_temperature 296.2
_diffrn_measurement_device 'Rigaku AFC6R'
_diffrn_measurement_method \w-2\q
_diffrn_orient_matrix_UB_11 0.10592
_diffrn_orient_matrix_UB_12 0.02989
_diffrn_orient_matrix_UB_13 -0.00021
_diffrn_orient_matrix_UB_21 0.02306
_diffrn_orient_matrix_UB_22 0.08873
_diffrn_orient_matrix_UB_23 0.00988
_diffrn_orient_matrix_UB_31 -0.01322
_diffrn_orient_matrix_UB_32 -0.05610
_diffrn_orient_matrix_UB_33 0.01542
_diffrn_radiation_detector 'scintillation counter'
_diffrn_radiation_monochromator graphite
_diffrn_radiation_source 'Rigaku rotating anode'
_diffrn_radiation_type 'Mo K\a'
_diffrn_radiation_wavelength 0.7107
_diffrn_reflns_av_R_equivalents 0.31027
_diffrn_reflns_av_sigmaI/netI 0.243
_diffrn_reflns_limit_h_max 13
_diffrn_reflns_limit_h_min 0
_diffrn_reflns_limit_k_max 11
_diffrn_reflns_limit_k_min -13
_diffrn_reflns_limit_l_max 70
_diffrn_reflns_limit_l_min -70
_diffrn_reflns_number 8584
_diffrn_reflns_reduction_process 'Lp corrections applied'
_diffrn_reflns_theta_max 27.58
_diffrn_reflns_theta_min 2.24
_diffrn_standards_decay_% 1.94
_diffrn_standards_interval_count 150
_diffrn_standards_number 3
_exptl_absorpt_coefficient_mu 58.151
_exptl_absorpt_correction_T_max 1.000
_exptl_absorpt_correction_T_min 0.301
_exptl_absorpt_correction_type
;
\y scans (North,Phillips & Matthews, 1968)
;
_exptl_crystal_colour -------------------
_exptl_crystal_density_diffrn 6.387
_exptl_crystal_density_meas ?
_exptl_crystal_description -------------------
_exptl_crystal_F_000 8262.00
_exptl_crystal_size_max 0.00
_exptl_crystal_size_mid 0.00
_exptl_crystal_size_min 0.00
_refine_diff_density_max 2.89
_refine_diff_density_min -2.68
_refine_ls_extinction_method none
_refine_ls_goodness_of_fit_all 0.814
_refine_ls_goodness_of_fit_ref 0.810
_refine_ls_matrix_type full
_refine_ls_number_constraints 0
_refine_ls_number_parameters 33
_refine_ls_number_reflns 420
_refine_ls_number_restraints 0
_refine_ls_R_factor_all 0.0357
_refine_ls_R_factor_gt 0.0360
_refine_ls_shift/su_max 0.0100
_refine_ls_shift/su_mean 0.0022
_refine_ls_structure_factor_coef F
_refine_ls_weighting_details 'w = 1/[\s^2^(Fo) + 0.00000|Fo|^2^]'
_refine_ls_weighting_scheme sigma
_refine_ls_wR_factor_all 0.0390
_refine_ls_wR_factor_ref 0.0390
_reflns_number_gt 420
_reflns_number_total 1589
_reflns_threshold_expression I>3.00\s(I)
_cod_data_source_file ic020078b.cif
_cod_data_source_block '_afc6r.xtl_master_file____'
_cod_depositor_comments
;
The following automatic conversions were performed:

'_exptl_crystal_density_meas' value 'not measured' was changed to '?'
- the value is perceived as not measured.

Automatic conversion script
Id: cif_fix_values 3008 2015-01-20 13:52:24Z robertas 
;
_cod_original_cell_volume 5331.1(9)
_cod_original_sg_symbol_H-M 'R -3 c '
_cod_original_formula_sum 'Cs8 Pd Tl11 '
_cod_database_code 4318182

loop_
_symmetry_equiv_pos_as_xyz
'x, y, z'
'-y, x-y, z'
'-x+y, -x, z'
'x-y, -y, -z+1/2'
'-x, -x+y, -z+1/2'
'y, x, -z+1/2'
'x+2/3, y+1/3, z+1/3'
'-y+2/3, x-y+1/3, z+1/3'
'-x+y+2/3, -x+1/3, z+1/3'
'x-y+2/3, -y+1/3, -z+5/6'
'-x+2/3, -x+y+1/3, -z+5/6'
'y+2/3, x+1/3, -z+5/6'
'x+1/3, y+2/3, z+2/3'
'-y+1/3, x-y+2/3, z+2/3'
'-x+y+1/3, -x+2/3, z+2/3'
'x-y+1/3, -y+2/3, -z+7/6'
'-x+1/3, -x+y+2/3, -z+7/6'
'y+1/3, x+2/3, -z+7/6'
'-x, -y, -z'
'y, -x+y, -z'
'x-y, x, -z'
'-x+y, y, z-1/2'
'x, x-y, z-1/2'
'-y, -x, z-1/2'
'-x+2/3, -y+1/3, -z+1/3'
'y+2/3, -x+y+1/3, -z+1/3'
'x-y+2/3, x+1/3, -z+1/3'
'-x+y+2/3, y+1/3, z-1/6'
'x+2/3, x-y+1/3, z-1/6'
'-y+2/3, -x+1/3, z-1/6'
'-x+1/3, -y+2/3, -z+2/3'
'y+1/3, -x+y+2/3, -z+2/3'
'x-y+1/3, x+2/3, -z+2/3'
'-x+y+1/3, y+2/3, z+1/6'
'x+1/3, x-y+2/3, z+1/6'
'-y+1/3, -x+2/3, z+1/6'

loop_
_atom_site_label
_atom_site_fract_x
_atom_site_fract_y
_atom_site_fract_z
_atom_site_U_iso_or_equiv
_atom_site_occupancy
_atom_site_refinement_flags
_atom_site_adp_type
_atom_site_calc_flag
_atom_site_calc_attached_atom
Tl(1) 0.6722(2) 0.6028(2) 0.05378(2) 0.0455(6) 1.000 . Uani d ?
Tl(2) 0.6667 0.3333 0.03224(6) 0.0578(6) 0.333 S Uani d ?
Tl(3) 0.4203(3) 0.3333 0.0833 0.0514(8) 0.500 S Uani d ?
Cs(1) 0.9186(3) 0.2873(3) -0.02118(4) 0.062(1) 1.000 . Uani d ?
Cs(2) 1.0000 1.0000 0.07842(8) 0.060(1) 0.333 S Uani d ?
Pd(1) 0.6666 0.3333 0.0833 0.055(2) 0.14(1) S Uani d ?

loop_
_atom_site_aniso_label
_atom_site_aniso_U_11
_atom_site_aniso_U_22
_atom_site_aniso_U_33
_atom_site_aniso_U_12
_atom_site_aniso_U_13
_atom_site_aniso_U_23
Tl(1) 0.052(1) 0.046(1) 0.0358(8) 0.023(1) -0.0044(8) 0.0076(8)
Tl(2) 0.046(1) 0.0465 0.080(2) 0.0232 0.0000 0.0000
Tl(3) 0.061(1) 0.041(2) 0.045(1) 0.0205 0.0006(6) 0.0012
Cs(1) 0.059(2) 0.063(2) 0.042(2) 0.015(2) 0.002(2) -0.000(1)
Cs(2) 0.044(2) 0.0441 0.091(4) 0.0221 0.0000 0.0000
Pd(1) 0.032(5) 0.0322 0.100(9) 0.0161 0.0000 0.0000

loop_
_atom_type_symbol
_atom_type_oxidation_number
_atom_type_number_in_cell
_atom_type_scat_dispersion_real
_atom_type_scat_dispersion_imag
_atom_type_scat_source
Cs 0 48 -0.644 2.119
;International Tables for Crystallography
(1992, Vol. C, Tables 4.2.6.8 and 6.1.1.1)
;
Tl 0 66 -3.556 9.659
;International Tables for Crystallography
(1992, Vol. C, Tables 4.2.6.8 and 6.1.1.1)
;
Pd 0 6 -1.177 1.007
;International Tables for Crystallography
(1992, Vol. C, Tables 4.2.6.8 and 6.1.1.1)
;

loop_
_geom_angle_atom_site_label_1
_geom_angle_atom_site_label_2
_geom_angle_atom_site_label_3
_geom_angle
_geom_angle_site_symmetry_1
_geom_angle_site_symmetry_2
_geom_angle_site_symmetry_3
_geom_angle_publ_flag
Tl(1) Tl(1) Tl(2) 112.56(5) 35_654 35_654 35_654 ?
Tl(1) Tl(1) Tl(3) 58.28(4) 35_654 35_654 35_654 ?
Tl(1) Tl(1) Tl(3) 58.22(4) 35_654 35_654 35_654 ?
Tl(1) Tl(1) Tl(3) 60.43(4) 35_654 35_654 35_654 ?
Tl(1) Tl(1) Tl(3) 60.48(4) 35_654 35_654 35_654 ?
Tl(1) Tl(1) Cs(1) 116.22(4) 35_654 35_654 35_654 ?
Tl(1) Tl(1) Cs(1) 114.79(7) 35_654 35_654 35_654 ?
Tl(1) Tl(1) Cs(1) 176.40(8) 35_654 35_654 35_654 ?
Tl(1) Tl(1) Cs(1) 116.34(7) 35_654 35_654 35_654 ?
Tl(1) Tl(1) Cs(2) 72.33(7) 35_654 35_654 35_654 ?
Tl(1) Tl(1) Cs(2) 63.25(6) 35_654 35_654 35_654 ?
Tl(1) Tl(1) Pd(1) 60.28(2) 35_654 35_654 35_654 ?
Tl(1) Tl(1) Pd(1) 60.23(2) 35_654 35_654 35_654 ?
Tl(1) Tl(1) Pd(1) 60.22(2) 35_654 35_654 35_654 ?
Tl(1) Tl(1) Pd(1) 60.23(2) 35_654 35_654 35_654 ?
Tl(1) Tl(1) Pd(1) 60.28(2) 35_654 35_654 35_654 ?
Tl(1) Tl(1) Pd(1) 60.28(2) 35_654 35_654 35_654 ?
Tl(2) Tl(1) Tl(3) 75.12(5) . . . ?
Tl(2) Tl(1) Tl(3) 75.16(5) . . . ?
Tl(2) Tl(1) Tl(3) 76.21(5) . . . ?
Tl(2) Tl(1) Tl(3) 76.19(5) . . . ?
Tl(2) Tl(1) Cs(1) 130.50(7) . . . ?
Tl(2) Tl(1) Cs(1) 73.21(6) . . . ?
Tl(2) Tl(1) Cs(1) 68.80(7) . . . ?
Tl(2) Tl(1) Cs(1) 68.77(5) . . . ?
Tl(2) Tl(1) Cs(2) 133.75(5) . . . ?
Tl(2) Tl(1) Cs(2) 132.22(5) . . . ?
Tl(2) Tl(1) Pd(1) 52.30(5) . . . ?
Tl(2) Tl(1) Pd(1) 52.36(5) . . . ?
Tl(2) Tl(1) Pd(1) 52.36(5) . . . ?
Tl(2) Tl(1) Pd(1) 52.36(5) . . . ?
Tl(2) Tl(1) Pd(1) 52.30(5) . . . ?
Tl(2) Tl(1) Pd(1) 52.31(5) . . . ?
Tl(3) Tl(1) Tl(3) 0.06 . . . ?
Tl(3) Tl(1) Tl(3) 91.09(8) . . . ?
Tl(3) Tl(1) Tl(3) 91.12(8) . . . ?
Tl(3) Tl(1) Cs(1) 125.40(7) . . . ?
Tl(3) Tl(1) Cs(1) 62.10(5) . . . ?
Tl(3) Tl(1) Cs(1) 125.21(6) . . . ?
Tl(3) Tl(1) Cs(1) 137.07(7) . . . ?
Tl(3) Tl(1) Cs(2) 130.36(7) . . . ?
Tl(3) Tl(1) Cs(2) 62.68(5) . . . ?
Tl(3) Tl(1) Pd(1) 47.69(4) . . . ?
Tl(3) Tl(1) Pd(1) 47.67(4) . . . ?
Tl(3) Tl(1) Pd(1) 47.68(4) . . . ?
Tl(3) Tl(1) Pd(1) 47.68(4) . . . ?
Tl(3) Tl(1) Pd(1) 47.70(4) . . . ?
Tl(3) Tl(1) Pd(1) 47.69(4) . . . ?
Tl(3) Tl(1) Tl(3) 91.06(8) 36_554 36_554 36_554 ?
Tl(3) Tl(1) Tl(3) 91.09(8) 36_554 36_554 36_554 ?
Tl(3) Tl(1) Cs(1) 125.41(7) 36_554 36_554 36_554 ?
Tl(3) Tl(1) Cs(1) 62.15(5) 36_554 36_554 36_554 ?
Tl(3) Tl(1) Cs(1) 125.27(6) 36_554 36_554 36_554 ?
Tl(3) Tl(1) Cs(1) 137.08(7) 36_554 36_554 36_554 ?
Tl(3) Tl(1) Cs(2) 130.30(7) 36_554 36_554 36_554 ?
Tl(3) Tl(1) Cs(2) 62.66(5) 36_554 36_554 36_554 ?
Tl(3) Tl(1) Pd(1) 47.68(4) 36_554 36_554 36_554 ?
Tl(3) Tl(1) Pd(1) 47.66(4) 36_554 36_554 36_554 ?
Tl(3) Tl(1) Pd(1) 47.67(4) 36_554 36_554 36_554 ?
Tl(3) Tl(1) Pd(1) 47.67(4) 36_554 36_554 36_554 ?
Tl(3) Tl(1) Pd(1) 47.69(4) 36_554 36_554 36_554 ?
Tl(3) Tl(1) Pd(1) 47.68(4) 36_554 36_554 36_554 ?
Tl(3) Tl(1) Tl(3) 0.05 35_654 35_654 35_654 ?
Tl(3) Tl(1) Cs(1) 136.74(7) 35_654 35_654 35_654 ?
Tl(3) Tl(1) Cs(1) 143.45(8) 35_654 35_654 35_654 ?
Tl(3) Tl(1) Cs(1) 117.40(6) 35_654 35_654 35_654 ?
Tl(3) Tl(1) Cs(1) 58.73(5) 35_654 35_654 35_654 ?
Tl(3) Tl(1) Cs(2) 66.90(5) 35_654 35_654 35_654 ?
Tl(3) Tl(1) Cs(2) 123.46(6) 35_654 35_654 35_654 ?
Tl(3) Tl(1) Pd(1) 48.21(5) 35_654 35_654 35_654 ?
Tl(3) Tl(1) Pd(1) 48.20(5) 35_654 35_654 35_654 ?
Tl(3) Tl(1) Pd(1) 48.19(5) 35_654 35_654 35_654 ?
Tl(3) Tl(1) Pd(1) 48.19(5) 35_654 35_654 35_654 ?
Tl(3) Tl(1) Pd(1) 48.21(5) 35_654 35_654 35_654 ?
Tl(3) Tl(1) Pd(1) 48.21(5) 35_654 35_654 35_654 ?
Tl(3) Tl(1) Cs(1) 136.73(7) 3_665 3_665 3_665 ?
Tl(3) Tl(1) Cs(1) 143.45(8) 3_665 3_665 3_665 ?
Tl(3) Tl(1) Cs(1) 117.35(6) 3_665 3_665 3_665 ?
Tl(3) Tl(1) Cs(1) 58.68(5) 3_665 3_665 3_665 ?
Tl(3) Tl(1) Cs(2) 66.90(5) 3_665 3_665 3_665 ?
Tl(3) Tl(1) Cs(2) 123.51(6) 3_665 3_665 3_665 ?
Tl(3) Tl(1) Pd(1) 48.23(5) 3_665 3_665 3_665 ?
Tl(3) Tl(1) Pd(1) 48.22(5) 3_665 3_665 3_665 ?
Tl(3) Tl(1) Pd(1) 48.21(5) 3_665 3_665 3_665 ?
Tl(3) Tl(1) Pd(1) 48.21(5) 3_665 3_665 3_665 ?
Tl(3) Tl(1) Pd(1) 48.22(5) 3_665 3_665 3_665 ?
Tl(3) Tl(1) Pd(1) 48.23(5) 3_665 3_665 3_665 ?
Cs(1) Tl(1) Cs(1) 79.41(9) 9 9 9 ?
Cs(1) Tl(1) Cs(1) 63.03(5) 9 9 9 ?
Cs(1) Tl(1) Cs(1) 96.10(8) 9 9 9 ?
Cs(1) Tl(1) Cs(2) 71.30(6) 9 9 9 ?
Cs(1) Tl(1) Cs(2) 67.87(6) 9 9 9 ?
Cs(1) Tl(1) Pd(1) 172.97(6) 9 9 9 ?
Cs(1) Tl(1) Pd(1) 172.95(6) 9 9 9 ?
Cs(1) Tl(1) Pd(1) 172.95(6) 9 9 9 ?
Cs(1) Tl(1) Pd(1) 172.95(6) 9 9 9 ?
Cs(1) Tl(1) Pd(1) 172.98(6) 9 9 9 ?
Cs(1) Tl(1) Pd(1) 172.97(6) 9 9 9 ?
Cs(1) Tl(1) Cs(1) 68.73(7) 8_565 8_565 8_565 ?
Cs(1) Tl(1) Cs(1) 124.56(7) 8_565 8_565 8_565 ?
Cs(1) Tl(1) Cs(2) 149.38(6) 8_565 8_565 8_565 ?
Cs(1) Tl(1) Cs(2) 68.04(6) 8_565 8_565 8_565 ?
Cs(1) Tl(1) Pd(1) 96.41(6) 8_565 8_565 8_565 ?
Cs(1) Tl(1) Pd(1) 96.43(6) 8_565 8_565 8_565 ?
Cs(1) Tl(1) Pd(1) 96.44(6) 8_565 8_565 8_565 ?
Cs(1) Tl(1) Pd(1) 96.44(6) 8_565 8_565 8_565 ?
Cs(1) Tl(1) Pd(1) 96.42(6) 8_565 8_565 8_565 ?
Cs(1) Tl(1) Pd(1) 96.41(6) 8_565 8_565 8_565 ?
Cs(1) Tl(1) Cs(1) 60.72(5) 2_655 2_655 2_655 ?
Cs(1) Tl(1) Cs(2) 104.27(8) 2_655 2_655 2_655 ?
Cs(1) Tl(1) Cs(2) 118.58(7) 2_655 2_655 2_655 ?
Cs(1) Tl(1) Pd(1) 120.87(6) 2_655 2_655 2_655 ?
Cs(1) Tl(1) Pd(1) 120.93(6) 2_655 2_655 2_655 ?
Cs(1) Tl(1) Pd(1) 120.93(6) 2_655 2_655 2_655 ?
Cs(1) Tl(1) Pd(1) 120.93(6) 2_655 2_655 2_655 ?
Cs(1) Tl(1) Pd(1) 120.88(6) 2_655 2_655 2_655 ?
Cs(1) Tl(1) Pd(1) 120.88(6) 2_655 2_655 2_655 ?
Cs(1) Tl(1) Cs(2) 68.62(6) 7_765 7_765 7_765 ?
Cs(1) Tl(1) Cs(2) 158.69(5) 7_765 7_765 7_765 ?
Cs(1) Tl(1) Pd(1) 90.93(5) 7_765 7_765 7_765 ?
Cs(1) Tl(1) Pd(1) 90.96(5) 7_765 7_765 7_765 ?
Cs(1) Tl(1) Pd(1) 90.95(5) 7_765 7_765 7_765 ?
Cs(1) Tl(1) Pd(1) 90.95(5) 7_765 7_765 7_765 ?
Cs(1) Tl(1) Pd(1) 90.92(5) 7_765 7_765 7_765 ?
Cs(1) Tl(1) Pd(1) 90.93(5) 7_765 7_765 7_765 ?
Cs(2) Tl(1) Cs(2) 92.24(3) . . . ?
Cs(2) Tl(1) Pd(1) 111.76(5) . . . ?
Cs(2) Tl(1) Pd(1) 111.73(5) . . . ?
Cs(2) Tl(1) Pd(1) 111.72(5) . . . ?
Cs(2) Tl(1) Pd(1) 111.72(5) . . . ?
Cs(2) Tl(1) Pd(1) 111.76(5) . . . ?
Cs(2) Tl(1) Pd(1) 111.76(5) . . . ?
Cs(2) Tl(1) Pd(1) 105.39(5) 34_444 34_444 34_444 ?
Cs(2) Tl(1) Pd(1) 105.34(5) 34_444 34_444 34_444 ?
Cs(2) Tl(1) Pd(1) 105.35(5) 34_444 34_444 34_444 ?
Cs(2) Tl(1) Pd(1) 105.35(5) 34_444 34_444 34_444 ?
Cs(2) Tl(1) Pd(1) 105.39(5) 34_444 34_444 34_444 ?
Cs(2) Tl(1) Pd(1) 105.38(5) 34_444 34_444 34_444 ?
Pd(1) Tl(1) Pd(1) 0.06 . . . ?
Pd(1) Tl(1) Pd(1) 0.06 . . . ?
Pd(1) Tl(1) Pd(1) 0.06 . . . ?
Pd(1) Tl(1) Pd(1) 0.01 . . . ?
Pd(1) Tl(1) Pd(1) 0.00 . . . ?
Pd(1) Tl(1) Pd(1) 0.01 34_544 34_544 34_544 ?
Pd(1) Tl(1) Pd(1) 0.01 34_544 34_544 34_544 ?
Pd(1) Tl(1) Pd(1) 0.06 34_544 34_544 34_544 ?
Pd(1) Tl(1) Pd(1) 0.05 34_544 34_544 34_544 ?
Pd(1) Tl(1) Pd(1) 0.00 36_554 36_554 36_554 ?
Pd(1) Tl(1) Pd(1) 0.06 36_554 36_554 36_554 ?
Pd(1) Tl(1) Pd(1) 0.06 36_554 36_554 36_554 ?
Pd(1) Tl(1) Pd(1) 0.05 35_654 35_654 35_654 ?
Pd(1) Tl(1) Pd(1) 0.05 35_654 35_654 35_654 ?
Pd(1) Tl(1) Pd(1) 0.01 2_655 2_655 2_655 ?
Tl(1) Tl(2) Tl(1) 106.17(6) . . . ?
Tl(1) Tl(2) Tl(1) 106.17(6) . . . ?
Tl(1) Tl(2) Cs(1) 131.85(6) . . . ?
Tl(1) Tl(2) Cs(1) 165.18(9) . . . ?
Tl(1) Tl(2) Cs(1) 63.35(5) . . . ?
Tl(1) Tl(2) Cs(1) 67.67(5) . . . ?
Tl(1) Tl(2) Cs(1) 121.63(6) . . . ?
Tl(1) Tl(2) Cs(1) 69.21(5) . . . ?
Tl(1) Tl(2) Pd(1) 67.40(5) . . . ?
Tl(1) Tl(2) Pd(1) 67.40(5) . . . ?
Tl(1) Tl(2) Tl(1) 106.17(6) 2_655 2_655 2_655 ?
Tl(1) Tl(2) Cs(1) 121.63(6) 2_655 2_655 2_655 ?
Tl(1) Tl(2) Cs(1) 63.35(5) 2_655 2_655 2_655 ?
Tl(1) Tl(2) Cs(1) 69.21(5) 2_655 2_655 2_655 ?
Tl(1) Tl(2) Cs(1) 131.85(6) 2_655 2_655 2_655 ?
Tl(1) Tl(2) Cs(1) 67.67(5) 2_655 2_655 2_655 ?
Tl(1) Tl(2) Cs(1) 165.18(9) 2_655 2_655 2_655 ?
Tl(1) Tl(2) Pd(1) 67.39(5) 2_655 2_655 2_655 ?
Tl(1) Tl(2) Pd(1) 67.39(5) 2_655 2_655 2_655 ?
Tl(1) Tl(2) Cs(1) 67.67(5) 3_665 3_665 3_665 ?
Tl(1) Tl(2) Cs(1) 69.21(5) 3_665 3_665 3_665 ?
Tl(1) Tl(2) Cs(1) 165.18(9) 3_665 3_665 3_665 ?
Tl(1) Tl(2) Cs(1) 121.63(6) 3_665 3_665 3_665 ?
Tl(1) Tl(2) Cs(1) 131.85(6) 3_665 3_665 3_665 ?
Tl(1) Tl(2) Cs(1) 63.35(5) 3_665 3_665 3_665 ?
Tl(1) Tl(2) Pd(1) 67.40(5) 3_665 3_665 3_665 ?
Tl(1) Tl(2) Pd(1) 67.40(5) 3_665 3_665 3_665 ?
Cs(1) Tl(2) Cs(1) 60.58(7) . . . ?
Cs(1) Tl(2) Cs(1) 127.00(7) . . . ?
Cs(1) Tl(2) Cs(1) 75.92(7) . . . ?
Cs(1) Tl(2) Cs(1) 75.92(7) . . . ?
Cs(1) Tl(2) Cs(1) 65.81(6) . . . ?
Cs(1) Tl(2) Pd(1) 134.74(4) . . . ?
Cs(1) Tl(2) Pd(1) 134.75(4) . . . ?
Cs(1) Tl(2) Cs(1) 118.03(2) 9_545 9_545 9_545 ?
Cs(1) Tl(2) Cs(1) 127.00(7) 9_545 9_545 9_545 ?
Cs(1) Tl(2) Cs(1) 65.81(6) 9_545 9_545 9_545 ?
Cs(1) Tl(2) Cs(1) 118.03(2) 9_545 9_545 9_545 ?
Cs(1) Tl(2) Pd(1) 98.14(5) 9_545 9_545 9_545 ?
Cs(1) Tl(2) Pd(1) 98.14(5) 9_545 9_545 9_545 ?
Cs(1) Tl(2) Cs(1) 65.81(6) 8_565 8_565 8_565 ?
Cs(1) Tl(2) Cs(1) 60.58(7) 8_565 8_565 8_565 ?
Cs(1) Tl(2) Cs(1) 118.03(2) 8_565 8_565 8_565 ?
Cs(1) Tl(2) Pd(1) 98.14(5) 8_565 8_565 8_565 ?
Cs(1) Tl(2) Pd(1) 98.14(5) 8_565 8_565 8_565 ?
Cs(1) Tl(2) Cs(1) 75.92(7) 2_655 2_655 2_655 ?
Cs(1) Tl(2) Cs(1) 60.58(7) 2_655 2_655 2_655 ?
Cs(1) Tl(2) Pd(1) 134.75(4) 2_655 2_655 2_655 ?
Cs(1) Tl(2) Pd(1) 134.75(4) 2_655 2_655 2_655 ?
Cs(1) Tl(2) Cs(1) 127.00(7) 3_665 3_665 3_665 ?
Cs(1) Tl(2) Pd(1) 134.74(4) 3_665 3_665 3_665 ?
Cs(1) Tl(2) Pd(1) 134.74(4) 3_665 3_665 3_665 ?
Cs(1) Tl(2) Pd(1) 98.15(5) 7_765 7_765 7_765 ?
Cs(1) Tl(2) Pd(1) 98.15(5) 7_765 7_765 7_765 ?
Pd(1) Tl(2) Pd(1) 0.01 . . . ?
Tl(1) Tl(3) Tl(1) 134.4(1) . . . ?
Tl(1) Tl(3) Tl(1) 61.30(5) . . . ?
Tl(1) Tl(3) Tl(1) 101.26(7) . . . ?
Tl(1) Tl(3) Cs(1) 133.22(5) . . . ?
Tl(1) Tl(3) Cs(1) 69.14(5) . . . ?
Tl(1) Tl(3) Cs(2) 73.13(4) . . . ?
Tl(1) Tl(3) Cs(2) 143.25(7) . . . ?
Tl(1) Tl(3) Pd(1) 67.19(5) . . . ?
Tl(1) Tl(3) Pd(1) 67.19(5) . . . ?
Tl(1) Tl(3) Pd(1) 67.19(5) . . . ?
Tl(1) Tl(3) Tl(1) 101.18(7) 36_554 36_554 36_554 ?
Tl(1) Tl(3) Tl(1) 61.31(5) 36_554 36_554 36_554 ?
Tl(1) Tl(3) Cs(1) 69.09(5) 36_554 36_554 36_554 ?
Tl(1) Tl(3) Cs(1) 133.29(5) 36_554 36_554 36_554 ?
Tl(1) Tl(3) Cs(2) 143.15(7) 36_554 36_554 36_554 ?
Tl(1) Tl(3) Cs(2) 73.13(4) 36_554 36_554 36_554 ?
Tl(1) Tl(3) Pd(1) 67.20(5) 36_554 36_554 36_554 ?
Tl(1) Tl(3) Pd(1) 67.21(5) 36_554 36_554 36_554 ?
Tl(1) Tl(3) Pd(1) 67.21(5) 36_554 36_554 36_554 ?
Tl(1) Tl(3) Tl(1) 136.8(1) 35_654 35_654 35_654 ?
Tl(1) Tl(3) Cs(1) 75.98(5) 35_654 35_654 35_654 ?
Tl(1) Tl(3) Cs(1) 123.68(5) 35_654 35_654 35_654 ?
Tl(1) Tl(3) Cs(2) 68.21(5) 35_654 35_654 35_654 ?
Tl(1) Tl(3) Cs(2) 148.88(7) 35_654 35_654 35_654 ?
Tl(1) Tl(3) Pd(1) 68.39(5) 35_654 35_654 35_654 ?
Tl(1) Tl(3) Pd(1) 68.38(5) 35_654 35_654 35_654 ?
Tl(1) Tl(3) Pd(1) 68.38(5) 35_654 35_654 35_654 ?
Tl(1) Tl(3) Cs(1) 123.64(5) 2_655 2_655 2_655 ?
Tl(1) Tl(3) Cs(1) 76.05(5) 2_655 2_655 2_655 ?
Tl(1) Tl(3) Cs(2) 148.97(7) 2_655 2_655 2_655 ?
Tl(1) Tl(3) Cs(2) 68.23(5) 2_655 2_655 2_655 ?
Tl(1) Tl(3) Pd(1) 68.37(5) 2_655 2_655 2_655 ?
Tl(1) Tl(3) Pd(1) 68.38(5) 2_655 2_655 2_655 ?
Tl(1) Tl(3) Pd(1) 68.38(5) 2_655 2_655 2_655 ?
Cs(1) Tl(3) Cs(1) 129.8(1) 29_444 29_444 29_444 ?
Cs(1) Tl(3) Cs(2) 74.08(8) 29_444 29_444 29_444 ?
Cs(1) Tl(3) Cs(2) 73.44(8) 29_444 29_444 29_444 ?
Cs(1) Tl(3) Pd(1) 115.09(5) 29_444 29_444 29_444 ?
Cs(1) Tl(3) Pd(1) 115.09(5) 29_444 29_444 29_444 ?
Cs(1) Tl(3) Pd(1) 115.09(5) 29_444 29_444 29_444 ?
Cs(1) Tl(3) Cs(2) 73.47(8) 8_565 8_565 8_565 ?
Cs(1) Tl(3) Cs(2) 74.12(8) 8_565 8_565 8_565 ?
Cs(1) Tl(3) Pd(1) 115.11(5) 8_565 8_565 8_565 ?
Cs(1) Tl(3) Pd(1) 115.11(5) 8_565 8_565 8_565 ?
Cs(1) Tl(3) Pd(1) 115.11(5) 8_565 8_565 8_565 ?
Cs(2) Tl(3) Cs(2) 97.61(5) 34_444 34_444 34_444 ?
Cs(2) Tl(3) Pd(1) 131.19(3) 34_444 34_444 34_444 ?
Cs(2) Tl(3) Pd(1) 131.18(3) 34_444 34_444 34_444 ?
Cs(2) Tl(3) Pd(1) 131.18(3) 34_444 34_444 34_444 ?
Cs(2) Tl(3) Pd(1) 131.20(3) 1_445 1_445 1_445 ?
Cs(2) Tl(3) Pd(1) 131.21(3) 1_445 1_445 1_445 ?
Cs(2) Tl(3) Pd(1) 131.21(3) 1_445 1_445 1_445 ?
Pd(1) Tl(3) Pd(1) 0.01 . . . ?
Pd(1) Tl(3) Pd(1) 0.01 . . . ?
Pd(1) Tl(3) Pd(1) 0.00 2_655 2_655 2_655 ?
Tl(1) Cs(1) Tl(1) 119.13(7) 8 8 8 ?
Tl(1) Cs(1) Tl(1) 120.62(7) 8 8 8 ?
Tl(1) Cs(1) Tl(1) 109.11(7) 8 8 8 ?
Tl(1) Cs(1) Tl(2) 98.09(6) 8 8 8 ?
Tl(1) Cs(1) Tl(2) 143.98(7) 8 8 8 ?
Tl(1) Cs(1) Tl(3) 88.19(6) 8 8 8 ?
Tl(1) Cs(1) Tl(3) 88.21(6) 8 8 8 ?
Tl(1) Cs(1) Cs(1) 59.76(5) 8 8 8 ?
Tl(1) Cs(1) Cs(1) 102.75(6) 8 8 8 ?
Tl(1) Cs(1) Cs(1) 50.11(6) 8 8 8 ?
Tl(1) Cs(1) Cs(1) 133.25(5) 8 8 8 ?
Tl(1) Cs(1) Cs(1) 151.9(1) 8 8 8 ?
Tl(1) Cs(1) Cs(2) 60.07(4) 8 8 8 ?
Tl(1) Cs(1) Cs(2) 55.52(4) 8 8 8 ?
Tl(1) Cs(1) Tl(1) 111.27(7) 9_655 9_655 9_655 ?
Tl(1) Cs(1) Tl(1) 72.64(6) 9_655 9_655 9_655 ?
Tl(1) Cs(1) Tl(2) 98.43(7) 9_655 9_655 9_655 ?
Tl(1) Cs(1) Tl(2) 43.43(4) 9_655 9_655 9_655 ?
Tl(1) Cs(1) Tl(3) 48.76(4) 9_655 9_655 9_655 ?
Tl(1) Cs(1) Tl(3) 48.76(4) 9_655 9_655 9_655 ?
Tl(1) Cs(1) Cs(1) 157.44(8) 9_655 9_655 9_655 ?
Tl(1) Cs(1) Cs(1) 50.48(6) 9_655 9_655 9_655 ?
Tl(1) Cs(1) Cs(1) 103.06(6) 9_655 9_655 9_655 ?
Tl(1) Cs(1) Cs(1) 100.28(8) 9_655 9_655 9_655 ?
Tl(1) Cs(1) Cs(1) 57.01(6) 9_655 9_655 9_655 ?
Tl(1) Cs(1) Cs(2) 60.19(4) 9_655 9_655 9_655 ?
Tl(1) Cs(1) Cs(2) 104.75(6) 9_655 9_655 9_655 ?
Tl(1) Cs(1) Tl(1) 114.32(7) 3_665 3_665 3_665 ?
Tl(1) Cs(1) Tl(2) 43.53(4) 3_665 3_665 3_665 ?
Tl(1) Cs(1) Tl(2) 94.54(7) 3_665 3_665 3_665 ?
Tl(1) Cs(1) Tl(3) 150.98(9) 3_665 3_665 3_665 ?
Tl(1) Cs(1) Tl(3) 150.96(9) 3_665 3_665 3_665 ?
Tl(1) Cs(1) Cs(1) 61.55(6) 3_665 3_665 3_665 ?
Tl(1) Cs(1) Cs(1) 85.83(5) 3_665 3_665 3_665 ?
Tl(1) Cs(1) Cs(1) 90.79(4) 3_665 3_665 3_665 ?
Tl(1) Cs(1) Cs(1) 57.21(6) 3_665 3_665 3_665 ?
Tl(1) Cs(1) Cs(1) 54.27(5) 3_665 3_665 3_665 ?
Tl(1) Cs(1) Cs(2) 139.01(8) 3_665 3_665 3_665 ?
Tl(1) Cs(1) Cs(2) 135.93(8) 3_665 3_665 3_665 ?
Tl(1) Cs(1) Tl(2) 152.41(7) 7_765 7_765 7_765 ?
Tl(1) Cs(1) Tl(2) 42.02(4) 7_765 7_765 7_765 ?
Tl(1) Cs(1) Tl(3) 45.29(4) 7_765 7_765 7_765 ?
Tl(1) Cs(1) Tl(3) 45.26(4) 7_765 7_765 7_765 ?
Tl(1) Cs(1) Cs(1) 129.88(5) 7_765 7_765 7_765 ?
Tl(1) Cs(1) Cs(1) 122.92(8) 7_765 7_765 7_765 ?
Tl(1) Cs(1) Cs(1) 154.55(4) 7_765 7_765 7_765 ?
Tl(1) Cs(1) Cs(1) 57.73(4) 7_765 7_765 7_765 ?
Tl(1) Cs(1) Cs(1) 96.36(9) 7_765 7_765 7_765 ?
Tl(1) Cs(1) Cs(2) 101.45(6) 7_765 7_765 7_765 ?
Tl(1) Cs(1) Cs(2) 54.13(4) 7_765 7_765 7_765 ?
Tl(2) Cs(1) Tl(2) 114.19(6) . . . ?
Tl(2) Cs(1) Tl(3) 143.43(8) . . . ?
Tl(2) Cs(1) Tl(3) 143.44(8) . . . ?
Tl(2) Cs(1) Cs(1) 61.09(6) . . . ?
Tl(2) Cs(1) Cs(1) 52.04(3) . . . ?
Tl(2) Cs(1) Cs(1) 52.04(3) . . . ?
Tl(2) Cs(1) Cs(1) 100.02(8) . . . ?
Tl(2) Cs(1) Cs(1) 58.34(5) . . . ?
Tl(2) Cs(1) Cs(2) 95.96(7) . . . ?
Tl(2) Cs(1) Cs(2) 151.13(7) . . . ?
Tl(2) Cs(1) Tl(3) 56.45(6) 7_765 7_765 7_765 ?
Tl(2) Cs(1) Tl(3) 56.42(6) 7_765 7_765 7_765 ?
Tl(2) Cs(1) Cs(1) 150.76(8) 7_765 7_765 7_765 ?
Tl(2) Cs(1) Cs(1) 86.21(8) 7_765 7_765 7_765 ?
Tl(2) Cs(1) Cs(1) 145.32(8) 7_765 7_765 7_765 ?
Tl(2) Cs(1) Cs(1) 58.33(6) 7_765 7_765 7_765 ?
Tl(2) Cs(1) Cs(1) 55.85(6) 7_765 7_765 7_765 ?
Tl(2) Cs(1) Cs(2) 99.39(6) 7_765 7_765 7_765 ?
Tl(2) Cs(1) Cs(2) 94.56(6) 7_765 7_765 7_765 ?
Tl(3) Cs(1) Tl(3) 0.03 17_554 17_554 17_554 ?
Tl(3) Cs(1) Cs(1) 145.49(8) 17_554 17_554 17_554 ?
Tl(3) Cs(1) Cs(1) 91.40(6) 17_554 17_554 17_554 ?
Tl(3) Cs(1) Cs(1) 112.73(5) 17_554 17_554 17_554 ?
Tl(3) Cs(1) Cs(1) 101.52(7) 17_554 17_554 17_554 ?
Tl(3) Cs(1) Cs(1) 102.29(9) 17_554 17_554 17_554 ?
Tl(3) Cs(1) Cs(2) 56.35(5) 17_554 17_554 17_554 ?
Tl(3) Cs(1) Cs(2) 56.00(5) 17_554 17_554 17_554 ?
Tl(3) Cs(1) Cs(1) 145.50(8) 9_655 9_655 9_655 ?
Tl(3) Cs(1) Cs(1) 91.41(6) 9_655 9_655 9_655 ?
Tl(3) Cs(1) Cs(1) 112.75(5) 9_655 9_655 9_655 ?
Tl(3) Cs(1) Cs(1) 101.50(7) 9_655 9_655 9_655 ?
Tl(3) Cs(1) Cs(1) 102.27(9) 9_655 9_655 9_655 ?
Tl(3) Cs(1) Cs(2) 56.37(5) 9_655 9_655 9_655 ?
Tl(3) Cs(1) Cs(2) 56.00(5) 9_655 9_655 9_655 ?
Cs(1) Cs(1) Cs(1) 106.97(8) 9_545 9_545 9_545 ?
Cs(1) Cs(1) Cs(1) 57.69(8) 9_545 9_545 9_545 ?
Cs(1) Cs(1) Cs(1) 93.08(7) 9_545 9_545 9_545 ?
Cs(1) Cs(1) Cs(1) 112.1(1) 9_545 9_545 9_545 ?
Cs(1) Cs(1) Cs(2) 109.72(7) 9_545 9_545 9_545 ?
Cs(1) Cs(1) Cs(2) 92.60(5) 9_545 9_545 9_545 ?
Cs(1) Cs(1) Cs(1) 60.00 2_655 2_655 2_655 ?
Cs(1) Cs(1) Cs(1) 122.31(8) 2_655 2_655 2_655 ?
Cs(1) Cs(1) Cs(1) 51.70(8) 2_655 2_655 2_655 ?
Cs(1) Cs(1) Cs(2) 57.15(4) 2_655 2_655 2_655 ?
Cs(1) Cs(1) Cs(2) 137.77(5) 2_655 2_655 2_655 ?
Cs(1) Cs(1) Cs(1) 145.73(5) 3_665 3_665 3_665 ?
Cs(1) Cs(1) Cs(1) 102.08(7) 3_665 3_665 3_665 ?
Cs(1) Cs(1) Cs(2) 57.15(4) 3_665 3_665 3_665 ?
Cs(1) Cs(1) Cs(2) 105.16(7) 3_665 3_665 3_665 ?
Cs(1) Cs(1) Cs(1) 70.6(1) 8_665 8_665 8_665 ?
Cs(1) Cs(1) Cs(2) 156.54(8) 8_665 8_665 8_665 ?
Cs(1) Cs(1) Cs(2) 92.60(5) 8_665 8_665 8_665 ?
Cs(1) Cs(1) Cs(2) 104.26(9) 7_765 7_765 7_765 ?
Cs(1) Cs(1) Cs(2) 150.3(1) 7_765 7_765 7_765 ?
Cs(2) Cs(1) Cs(2) 81.24(4) 16_664 16_664 16_664 ?
Tl(1) Cs(2) Tl(1) 125.37(3) . . . ?
Tl(1) Cs(2) Tl(1) 44.42(3) . . . ?
Tl(1) Cs(2) Tl(1) 123.70(3) . . . ?
Tl(1) Cs(2) Tl(1) 109.88(6) . . . ?
Tl(1) Cs(2) Tl(1) 109.88(6) . . . ?
Tl(1) Cs(2) Tl(3) 82.50(3) . . . ?
Tl(1) Cs(2) Tl(3) 44.90(3) . . . ?
Tl(1) Cs(2) Tl(3) 154.65(7) . . . ?
Tl(1) Cs(2) Tl(3) 154.62(7) . . . ?
Tl(1) Cs(2) Tl(3) 82.49(3) . . . ?
Tl(1) Cs(2) Tl(3) 44.86(3) . . . ?
Tl(1) Cs(2) Cs(1) 53.18(5) . . . ?
Tl(1) Cs(2) Cs(1) 147.84(9) . . . ?
Tl(1) Cs(2) Cs(1) 88.23(5) . . . ?
Tl(1) Cs(2) Cs(1) 87.03(5) . . . ?
Tl(1) Cs(2) Cs(1) 119.6(1) . . . ?
Tl(1) Cs(2) Cs(1) 57.25(5) . . . ?
Tl(1) Cs(2) Tl(1) 103.00(6) 34_554 34_554 34_554 ?
Tl(1) Cs(2) Tl(1) 103.00(6) 34_554 34_554 34_554 ?
Tl(1) Cs(2) Tl(1) 44.42(3) 34_554 34_554 34_554 ?
Tl(1) Cs(2) Tl(1) 123.70(3) 34_554 34_554 34_554 ?
Tl(1) Cs(2) Tl(3) 44.19(3) 34_554 34_554 34_554 ?
Tl(1) Cs(2) Tl(3) 145.09(9) 34_554 34_554 34_554 ?
Tl(1) Cs(2) Tl(3) 79.16(4) 34_554 34_554 34_554 ?
Tl(1) Cs(2) Tl(3) 79.18(4) 34_554 34_554 34_554 ?
Tl(1) Cs(2) Tl(3) 44.22(3) 34_554 34_554 34_554 ?
Tl(1) Cs(2) Tl(3) 145.13(9) 34_554 34_554 34_554 ?
Tl(1) Cs(2) Cs(1) 88.94(4) 34_554 34_554 34_554 ?
Tl(1) Cs(2) Cs(1) 52.07(5) 34_554 34_554 34_554 ?
Tl(1) Cs(2) Cs(1) 51.77(5) 34_554 34_554 34_554 ?
Tl(1) Cs(2) Cs(1) 103.44(9) 34_554 34_554 34_554 ?
Tl(1) Cs(2) Cs(1) 84.65(4) 34_554 34_554 34_554 ?
Tl(1) Cs(2) Cs(1) 163.75(9) 34_554 34_554 34_554 ?
Tl(1) Cs(2) Tl(1) 103.00(6) 35_654 35_654 35_654 ?
Tl(1) Cs(2) Tl(1) 123.70(3) 35_654 35_654 35_654 ?
Tl(1) Cs(2) Tl(1) 125.37(3) 35_654 35_654 35_654 ?
Tl(1) Cs(2) Tl(3) 79.16(4) 35_654 35_654 35_654 ?
Tl(1) Cs(2) Tl(3) 44.19(3) 35_654 35_654 35_654 ?
Tl(1) Cs(2) Tl(3) 145.09(9) 35_654 35_654 35_654 ?
Tl(1) Cs(2) Tl(3) 145.13(9) 35_654 35_654 35_654 ?
Tl(1) Cs(2) Tl(3) 79.18(4) 35_654 35_654 35_654 ?
Tl(1) Cs(2) Tl(3) 44.22(3) 35_654 35_654 35_654 ?
Tl(1) Cs(2) Cs(1) 84.65(4) 35_654 35_654 35_654 ?
Tl(1) Cs(2) Cs(1) 103.44(9) 35_654 35_654 35_654 ?
Tl(1) Cs(2) Cs(1) 52.07(5) 35_654 35_654 35_654 ?
Tl(1) Cs(2) Cs(1) 51.77(5) 35_654 35_654 35_654 ?
Tl(1) Cs(2) Cs(1) 163.75(9) 35_654 35_654 35_654 ?
Tl(1) Cs(2) Cs(1) 88.94(4) 35_654 35_654 35_654 ?
Tl(1) Cs(2) Tl(1) 125.37(3) 36_664 36_664 36_664 ?
Tl(1) Cs(2) Tl(1) 44.42(3) 36_664 36_664 36_664 ?
Tl(1) Cs(2) Tl(3) 145.09(9) 36_664 36_664 36_664 ?
Tl(1) Cs(2) Tl(3) 79.16(4) 36_664 36_664 36_664 ?
Tl(1) Cs(2) Tl(3) 44.19(3) 36_664 36_664 36_664 ?
Tl(1) Cs(2) Tl(3) 44.22(3) 36_664 36_664 36_664 ?
Tl(1) Cs(2) Tl(3) 145.13(9) 36_664 36_664 36_664 ?
Tl(1) Cs(2) Tl(3) 79.18(4) 36_664 36_664 36_664 ?
Tl(1) Cs(2) Cs(1) 163.75(9) 36_664 36_664 36_664 ?
Tl(1) Cs(2) Cs(1) 51.77(5) 36_664 36_664 36_664 ?
Tl(1) Cs(2) Cs(1) 103.44(9) 36_664 36_664 36_664 ?
Tl(1) Cs(2) Cs(1) 52.07(5) 36_664 36_664 36_664 ?
Tl(1) Cs(2) Cs(1) 88.94(4) 36_664 36_664 36_664 ?
Tl(1) Cs(2) Cs(1) 84.65(4) 36_664 36_664 36_664 ?
Tl(1) Cs(2) Tl(1) 109.88(6) 3_675 3_675 3_675 ?
Tl(1) Cs(2) Tl(3) 44.90(3) 3_675 3_675 3_675 ?
Tl(1) Cs(2) Tl(3) 154.65(7) 3_675 3_675 3_675 ?
Tl(1) Cs(2) Tl(3) 82.50(3) 3_675 3_675 3_675 ?
Tl(1) Cs(2) Tl(3) 82.49(3) 3_675 3_675 3_675 ?
Tl(1) Cs(2) Tl(3) 44.86(3) 3_675 3_675 3_675 ?
Tl(1) Cs(2) Tl(3) 154.62(7) 3_675 3_675 3_675 ?
Tl(1) Cs(2) Cs(1) 57.25(5) 3_675 3_675 3_675 ?
Tl(1) Cs(2) Cs(1) 88.23(5) 3_675 3_675 3_675 ?
Tl(1) Cs(2) Cs(1) 87.03(5) 3_675 3_675 3_675 ?
Tl(1) Cs(2) Cs(1) 147.84(9) 3_675 3_675 3_675 ?
Tl(1) Cs(2) Cs(1) 53.18(5) 3_675 3_675 3_675 ?
Tl(1) Cs(2) Cs(1) 119.6(1) 3_675 3_675 3_675 ?
Tl(1) Cs(2) Tl(3) 154.65(7) 2_765 2_765 2_765 ?
Tl(1) Cs(2) Tl(3) 82.50(3) 2_765 2_765 2_765 ?
Tl(1) Cs(2) Tl(3) 44.90(3) 2_765 2_765 2_765 ?
Tl(1) Cs(2) Tl(3) 44.86(3) 2_765 2_765 2_765 ?
Tl(1) Cs(2) Tl(3) 154.62(7) 2_765 2_765 2_765 ?
Tl(1) Cs(2) Tl(3) 82.49(3) 2_765 2_765 2_765 ?
Tl(1) Cs(2) Cs(1) 119.6(1) 2_765 2_765 2_765 ?
Tl(1) Cs(2) Cs(1) 87.03(5) 2_765 2_765 2_765 ?
Tl(1) Cs(2) Cs(1) 147.84(9) 2_765 2_765 2_765 ?
Tl(1) Cs(2) Cs(1) 88.23(5) 2_765 2_765 2_765 ?
Tl(1) Cs(2) Cs(1) 57.25(5) 2_765 2_765 2_765 ?
Tl(1) Cs(2) Cs(1) 53.18(5) 2_765 2_765 2_765 ?
Tl(3) Cs(2) Tl(3) 119.57(1) 34_554 34_554 34_554 ?
Tl(3) Cs(2) Tl(3) 119.57(1) 34_554 34_554 34_554 ?
Tl(3) Cs(2) Tl(3) 119.58(1) 34_554 34_554 34_554 ?
Tl(3) Cs(2) Tl(3) 0.05 34_554 34_554 34_554 ?
Tl(3) Cs(2) Tl(3) 119.57(1) 34_554 34_554 34_554 ?
Tl(3) Cs(2) Cs(1) 49.92(4) 34_554 34_554 34_554 ?
Tl(3) Cs(2) Cs(1) 93.54(6) 34_554 34_554 34_554 ?
Tl(3) Cs(2) Cs(1) 50.16(4) 34_554 34_554 34_554 ?
Tl(3) Cs(2) Cs(1) 115.09(8) 34_554 34_554 34_554 ?
Tl(3) Cs(2) Cs(1) 97.43(5) 34_554 34_554 34_554 ?
Tl(3) Cs(2) Cs(1) 130.21(8) 34_554 34_554 34_554 ?
Tl(3) Cs(2) Tl(3) 119.57(1) 35_654 35_654 35_654 ?
Tl(3) Cs(2) Tl(3) 119.57(1) 35_654 35_654 35_654 ?
Tl(3) Cs(2) Tl(3) 119.58(1) 35_654 35_654 35_654 ?
Tl(3) Cs(2) Tl(3) 0.05 35_654 35_654 35_654 ?
Tl(3) Cs(2) Cs(1) 97.43(5) 35_654 35_654 35_654 ?
Tl(3) Cs(2) Cs(1) 115.09(8) 35_654 35_654 35_654 ?
Tl(3) Cs(2) Cs(1) 93.54(6) 35_654 35_654 35_654 ?
Tl(3) Cs(2) Cs(1) 50.16(4) 35_654 35_654 35_654 ?
Tl(3) Cs(2) Cs(1) 130.21(8) 35_654 35_654 35_654 ?
Tl(3) Cs(2) Cs(1) 49.92(4) 35_654 35_654 35_654 ?
Tl(3) Cs(2) Tl(3) 0.05 36_664 36_664 36_664 ?
Tl(3) Cs(2) Tl(3) 119.57(1) 36_664 36_664 36_664 ?
Tl(3) Cs(2) Tl(3) 119.58(1) 36_664 36_664 36_664 ?
Tl(3) Cs(2) Cs(1) 130.21(8) 36_664 36_664 36_664 ?
Tl(3) Cs(2) Cs(1) 50.16(4) 36_664 36_664 36_664 ?
Tl(3) Cs(2) Cs(1) 115.09(8) 36_664 36_664 36_664 ?
Tl(3) Cs(2) Cs(1) 93.54(6) 36_664 36_664 36_664 ?
Tl(3) Cs(2) Cs(1) 49.92(4) 36_664 36_664 36_664 ?
Tl(3) Cs(2) Cs(1) 97.43(5) 36_664 36_664 36_664 ?
Tl(3) Cs(2) Tl(3) 119.58(1) 1_665 1_665 1_665 ?
Tl(3) Cs(2) Tl(3) 119.58(1) 1_665 1_665 1_665 ?
Tl(3) Cs(2) Cs(1) 130.17(8) 1_665 1_665 1_665 ?
Tl(3) Cs(2) Cs(1) 50.21(4) 1_665 1_665 1_665 ?
Tl(3) Cs(2) Cs(1) 115.14(8) 1_665 1_665 1_665 ?
Tl(3) Cs(2) Cs(1) 93.58(6) 1_665 1_665 1_665 ?
Tl(3) Cs(2) Cs(1) 49.88(4) 1_665 1_665 1_665 ?
Tl(3) Cs(2) Cs(1) 97.40(5) 1_665 1_665 1_665 ?
Tl(3) Cs(2) Tl(3) 119.58(1) 2_665 2_665 2_665 ?
Tl(3) Cs(2) Cs(1) 49.88(4) 2_665 2_665 2_665 ?
Tl(3) Cs(2) Cs(1) 93.58(6) 2_665 2_665 2_665 ?
Tl(3) Cs(2) Cs(1) 50.21(4) 2_665 2_665 2_665 ?
Tl(3) Cs(2) Cs(1) 115.14(8) 2_665 2_665 2_665 ?
Tl(3) Cs(2) Cs(1) 97.40(5) 2_665 2_665 2_665 ?
Tl(3) Cs(2) Cs(1) 130.17(8) 2_665 2_665 2_665 ?
Tl(3) Cs(2) Cs(1) 97.40(5) 3_665 3_665 3_665 ?
Tl(3) Cs(2) Cs(1) 115.14(8) 3_665 3_665 3_665 ?
Tl(3) Cs(2) Cs(1) 93.58(6) 3_665 3_665 3_665 ?
Tl(3) Cs(2) Cs(1) 50.21(4) 3_665 3_665 3_665 ?
Tl(3) Cs(2) Cs(1) 130.17(8) 3_665 3_665 3_665 ?
Tl(3) Cs(2) Cs(1) 49.88(4) 3_665 3_665 3_665 ?
Cs(1) Cs(2) Cs(1) 140.98(3) 9 9 9 ?
Cs(1) Cs(2) Cs(1) 92.60(4) 9 9 9 ?
Cs(1) Cs(2) Cs(1) 136.20(4) 9 9 9 ?
Cs(1) Cs(2) Cs(1) 81.14(7) 9 9 9 ?
Cs(1) Cs(2) Cs(1) 81.14(7) 9 9 9 ?
Cs(1) Cs(2) Cs(1) 65.71(7) 29_554 29_554 29_554 ?
Cs(1) Cs(2) Cs(1) 65.71(7) 29_554 29_554 29_554 ?
Cs(1) Cs(2) Cs(1) 92.60(4) 29_554 29_554 29_554 ?
Cs(1) Cs(2) Cs(1) 136.20(4) 29_554 29_554 29_554 ?
Cs(1) Cs(2) Cs(1) 65.71(7) 30_654 30_654 30_654 ?
Cs(1) Cs(2) Cs(1) 136.20(4) 30_654 30_654 30_654 ?
Cs(1) Cs(2) Cs(1) 140.98(3) 30_654 30_654 30_654 ?
Cs(1) Cs(2) Cs(1) 140.98(3) 28_664 28_664 28_664 ?
Cs(1) Cs(2) Cs(1) 92.60(4) 28_664 28_664 28_664 ?
Cs(1) Cs(2) Cs(1) 81.14(7) 8_675 8_675 8_675 ?
Tl(1) Pd(1) Tl(1) 126.81(5) . . . ?
Tl(1) Pd(1) Tl(1) 130.25(5) . . . ?
Tl(1) Pd(1) Tl(1) 59.49(5) . . . ?
Tl(1) Pd(1) Tl(1) 97.57(3) . . . ?
Tl(1) Pd(1) Tl(1) 97.57(3) . . . ?
Tl(1) Pd(1) Tl(2) 60.30(2) . . . ?
Tl(1) Pd(1) Tl(2) 119.69(2) . . . ?
Tl(1) Pd(1) Tl(3) 65.12(3) . . . ?
Tl(1) Pd(1) Tl(3) 150.28(2) . . . ?
Tl(1) Pd(1) Tl(3) 63.39(3) . . . ?
Tl(1) Pd(1) Tl(1) 97.50(3) 34_544 34_544 34_544 ?
Tl(1) Pd(1) Tl(1) 97.49(3) 34_544 34_544 34_544 ?
Tl(1) Pd(1) Tl(1) 130.26(5) 34_544 34_544 34_544 ?
Tl(1) Pd(1) Tl(1) 59.49(5) 34_544 34_544 34_544 ?
Tl(1) Pd(1) Tl(2) 119.76(2) 34_544 34_544 34_544 ?
Tl(1) Pd(1) Tl(2) 60.24(2) 34_544 34_544 34_544 ?
Tl(1) Pd(1) Tl(3) 150.23(2) 34_544 34_544 34_544 ?
Tl(1) Pd(1) Tl(3) 65.13(3) 34_544 34_544 34_544 ?
Tl(1) Pd(1) Tl(3) 63.42(3) 34_544 34_544 34_544 ?
Tl(1) Pd(1) Tl(1) 97.50(3) 36_554 36_554 36_554 ?
Tl(1) Pd(1) Tl(1) 59.49(5) 36_554 36_554 36_554 ?
Tl(1) Pd(1) Tl(1) 126.83(5) 36_554 36_554 36_554 ?
Tl(1) Pd(1) Tl(2) 119.76(2) 36_554 36_554 36_554 ?
Tl(1) Pd(1) Tl(2) 60.25(2) 36_554 36_554 36_554 ?
Tl(1) Pd(1) Tl(3) 65.13(3) 36_554 36_554 36_554 ?
Tl(1) Pd(1) Tl(3) 63.43(3) 36_554 36_554 36_554 ?
Tl(1) Pd(1) Tl(3) 150.23(2) 36_554 36_554 36_554 ?
Tl(1) Pd(1) Tl(1) 126.82(5) 35_654 35_654 35_654 ?
Tl(1) Pd(1) Tl(1) 130.24(5) 35_654 35_654 35_654 ?
Tl(1) Pd(1) Tl(2) 119.75(2) 35_654 35_654 35_654 ?
Tl(1) Pd(1) Tl(2) 60.24(2) 35_654 35_654 35_654 ?
Tl(1) Pd(1) Tl(3) 63.42(3) 35_654 35_654 35_654 ?
Tl(1) Pd(1) Tl(3) 150.23(2) 35_654 35_654 35_654 ?
Tl(1) Pd(1) Tl(3) 65.12(3) 35_654 35_654 35_654 ?
Tl(1) Pd(1) Tl(1) 97.58(3) 2_655 2_655 2_655 ?
Tl(1) Pd(1) Tl(2) 60.30(2) 2_655 2_655 2_655 ?
Tl(1) Pd(1) Tl(2) 119.71(2) 2_655 2_655 2_655 ?
Tl(1) Pd(1) Tl(3) 63.40(3) 2_655 2_655 2_655 ?
Tl(1) Pd(1) Tl(3) 65.13(3) 2_655 2_655 2_655 ?
Tl(1) Pd(1) Tl(3) 150.28(2) 2_655 2_655 2_655 ?
Tl(1) Pd(1) Tl(2) 60.30(2) 3_665 3_665 3_665 ?
Tl(1) Pd(1) Tl(2) 119.70(2) 3_665 3_665 3_665 ?
Tl(1) Pd(1) Tl(3) 150.28(2) 3_665 3_665 3_665 ?
Tl(1) Pd(1) Tl(3) 63.40(3) 3_665 3_665 3_665 ?
Tl(1) Pd(1) Tl(3) 65.12(3) 3_665 3_665 3_665 ?
Tl(2) Pd(1) Tl(2) 179.99 . . . ?
Tl(2) Pd(1) Tl(3) 90.00 . . . ?
Tl(2) Pd(1) Tl(3) 90.01 . . . ?
Tl(2) Pd(1) Tl(3) 89.99 . . . ?
Tl(2) Pd(1) Tl(3) 90.00 34_544 34_544 34_544 ?
Tl(2) Pd(1) Tl(3) 90.01 34_544 34_544 34_544 ?
Tl(2) Pd(1) Tl(3) 89.99 34_544 34_544 34_544 ?
Tl(3) Pd(1) Tl(3) 120.01 . . . ?
Tl(3) Pd(1) Tl(3) 119.99 . . . ?
Tl(3) Pd(1) Tl(3) 120.00 2_655 2_655 2_655 ?

loop_
_geom_bond_atom_site_label_1
_geom_bond_atom_site_label_2
_geom_bond_distance
_geom_bond_site_symmetry_1
_geom_bond_site_symmetry_2
_geom_bond_publ_flag
Tl(1) Tl(1) 3.234(3) . . ?
Tl(1) Tl(2) 3.065(2) . . ?
Tl(1) Tl(3) 3.206(2) . . ?
Tl(1) Tl(3) 3.208(2) . . ?
Tl(1) Tl(3) 3.136(2) . . ?
Tl(1) Tl(3) 3.134(2) . . ?
Tl(1) Cs(1) 4.006(3) . . ?
Tl(1) Cs(1) 3.985(3) . . ?
Tl(1) Cs(1) 4.117(2) . . ?
Tl(1) Cs(1) 4.281(3) . . ?
Tl(1) Cs(2) 4.125(2) . . ?
Tl(1) Cs(2) 4.402(2) . . ?
Tl(1) Pd(1) 3.258(2) . . ?
Tl(1) Pd(1) 3.260(2) . . ?
Tl(1) Pd(1) 3.259(2) . . ?
Tl(1) Pd(1) 3.260(2) . . ?
Tl(1) Pd(1) 3.258(2) . . ?
Tl(1) Pd(1) 3.258(2) . . ?
Tl(2) Cs(1) 4.150(3) . . ?
Tl(2) Cs(1) 4.268(3) . . ?
Tl(2) Cs(1) 4.268(3) . . ?
Tl(2) Cs(1) 4.150(3) . . ?
Tl(2) Cs(1) 4.150(3) . . ?
Tl(2) Cs(1) 4.268(3) . . ?
Tl(2) Pd(1) 2.792(3) . . ?
Tl(2) Pd(1) 2.796(3) . . ?
Tl(3) Cs(1) 3.772(2) . . ?
Tl(3) Cs(1) 3.769(2) . . ?
Tl(3) Cs(2) 4.087(2) . . ?
Tl(3) Cs(2) 4.086(2) . . ?
Tl(3) Pd(1) 2.614(2) . . ?
Tl(3) Pd(1) 2.614(2) . . ?
Tl(3) Pd(1) 2.613(2) . . ?
Cs(1) Cs(1) 4.247(3) . . ?
Cs(1) Cs(1) 5.105(5) . . ?
Cs(1) Cs(1) 5.105(5) . . ?
Cs(1) Cs(1) 4.247(3) . . ?
Cs(1) Cs(1) 4.574(5) . . ?
Cs(1) Cs(2) 4.705(4) . . ?
Cs(1) Cs(2) 4.740(4) . . ?

loop_
_geom_torsion_atom_site_label_1
_geom_torsion_atom_site_label_2
_geom_torsion_atom_site_label_3
_geom_torsion_atom_site_label_4
_geom_torsion_site_symmetry_1
_geom_torsion_site_symmetry_2
_geom_torsion_site_symmetry_3
_geom_torsion_site_symmetry_4
_geom_torsion
_geom_torsion_publ_flag
Tl(1) Tl(1) Tl(2) Cs(1) . . . . -176.40(9) no
Tl(1) Tl(1) Tl(2) Cs(1) . . . . 127.78(9) no
Tl(1) Tl(1) Tl(2) Cs(1) . . . . -132.5(1) no
Tl(1) Tl(1) Tl(2) Pd(1) . . . . -1.95(6) no
Tl(1) Tl(1) Tl(2) Pd(1) . . . . -1.95(6) no
Tl(1) Tl(1) Tl(3) Cs(1) . . . . -160.29(7) no
Tl(1) Tl(1) Tl(3) Cs(1) . . . . -31.50(7) no
Tl(1) Tl(1) Tl(3) Cs(2) . . . . -82.10(6) no
Tl(1) Tl(1) Tl(3) Cs(2) . . . . -149.4(1) no
Tl(1) Tl(1) Tl(3) Pd(1) . . . . 75.03(4) no
Tl(1) Tl(1) Tl(3) Pd(1) . . . . 75.02(4) no
Tl(1) Tl(1) Tl(3) Pd(1) . . . . 75.02(4) no
Tl(1) Tl(1) Tl(3) Cs(2) . . . . -82.08(6) no
Tl(1) Tl(1) Tl(3) Cs(2) . . . . -149.3(1) no
Tl(1) Tl(1) Tl(3) Pd(1) . . . . 74.98(4) no
Tl(1) Tl(1) Tl(3) Pd(1) . . . . 74.97(4) no
Tl(1) Tl(1) Tl(3) Pd(1) . . . . 74.97(4) no
Tl(1) Tl(1) Tl(3) Cs(2) . . . . 73.96(6) no
Tl(1) Tl(1) Tl(3) Cs(2) . . . . 153.9(1) no
Tl(1) Tl(1) Tl(3) Pd(1) . . . . -76.90(4) no
Tl(1) Tl(1) Tl(3) Pd(1) . . . . -76.90(4) no
Tl(1) Tl(1) Tl(3) Pd(1) . . . . -76.90(4) no
Tl(1) Tl(1) Tl(3) Cs(1) . . . . 152.29(6) no
Tl(1) Tl(1) Tl(3) Cs(1) . . . . 26.73(9) no
Tl(1) Tl(1) Tl(3) Cs(2) . . . . 73.99(6) no
Tl(1) Tl(1) Tl(3) Cs(2) . . . . 154.0(1) no
Tl(1) Tl(1) Tl(3) Pd(1) . . . . -76.96(4) no
Tl(1) Tl(1) Tl(3) Pd(1) . . . . -76.96(4) no
Tl(1) Tl(1) Tl(3) Pd(1) . . . . -76.95(4) no
Tl(1) Tl(1) Cs(1) Tl(2) . . . . -126.2(8) no
Tl(1) Tl(1) Cs(1) Tl(3) . . . . -126.7(7) no
Tl(1) Tl(1) Cs(1) Tl(3) . . . . -126.7(7) no
Tl(1) Tl(1) Cs(1) Cs(1) . . . . 36.0(8) no
Tl(1) Tl(1) Cs(1) Cs(1) . . . . -78.9(8) no
Tl(1) Tl(1) Cs(1) Cs(1) . . . . -167.6(8) no
Tl(1) Tl(1) Cs(1) Cs(2) . . . . -24.9(9) no
Tl(1) Tl(1) Cs(1) Cs(2) . . . . 123.8(8) no
Tl(1) Tl(1) Cs(2) Tl(3) . . . . 90.32(6) no
Tl(1) Tl(1) Cs(2) Tl(3) . . . . -66.28(4) no
Tl(1) Tl(1) Cs(2) Tl(3) . . . . -142.6(1) no
Tl(1) Tl(1) Cs(2) Tl(3) . . . . -142.5(1) no
Tl(1) Tl(1) Cs(2) Tl(3) . . . . 90.28(6) no
Tl(1) Tl(1) Cs(2) Tl(3) . . . . -66.21(4) no
Tl(1) Tl(1) Cs(2) Cs(1) . . . . 40.15(5) no
Tl(1) Tl(1) Cs(2) Cs(1) . . . . -178.59(5) no
Tl(1) Tl(1) Cs(2) Cs(1) . . . . 137.66(6) no
Tl(1) Tl(1) Cs(2) Cs(1) . . . . -135.20(6) no
Tl(1) Tl(1) Cs(2) Cs(1) . . . . 11.1(2) no
Tl(1) Tl(1) Cs(2) Cs(1) . . . . -41.05(5) no
Tl(1) Tl(1) Cs(2) Tl(3) . . . . 64.71(4) no
Tl(1) Tl(1) Cs(2) Tl(3) . . . . -82.19(6) no
Tl(1) Tl(1) Cs(2) Tl(3) . . . . 125.7(2) no
Tl(1) Tl(1) Cs(2) Tl(3) . . . . 64.76(4) no
Tl(1) Tl(1) Cs(2) Tl(3) . . . . 125.7(2) no
Tl(1) Tl(1) Cs(2) Tl(3) . . . . -82.14(6) no
Tl(1) Tl(1) Pd(1) Tl(2) . . . . -2.06(6) no
Tl(1) Tl(1) Pd(1) Tl(2) . . . . 177.93(6) no
Tl(1) Tl(1) Pd(1) Tl(3) . . . . -75.45(4) no
Tl(1) Tl(1) Pd(1) Tl(3) . . . . 179.9711(1) no
Tl(1) Tl(1) Pd(1) Tl(3) . . . . 72.56(4) no
Tl(1) Tl(1) Pd(1) Tl(2) . . . . -2.06(6) no
Tl(1) Tl(1) Pd(1) Tl(2) . . . . 177.93(6) no
Tl(1) Tl(1) Pd(1) Tl(3) . . . . -75.40(4) no
Tl(1) Tl(1) Pd(1) Tl(3) . . . . 179.9677(2) no
Tl(1) Tl(1) Pd(1) Tl(3) . . . . 72.51(4) no
Tl(1) Tl(1) Pd(1) Tl(2) . . . . -2.07(6) no
Tl(1) Tl(1) Pd(1) Tl(2) . . . . 177.94(6) no
Tl(1) Tl(1) Pd(1) Tl(3) . . . . -75.40(4) no
Tl(1) Tl(1) Pd(1) Tl(3) . . . . -179.9931(2) no
Tl(1) Tl(1) Pd(1) Tl(3) . . . . 72.52(4) no
Tl(1) Tl(1) Pd(1) Tl(2) . . . . -2.07(6) no
Tl(1) Tl(1) Pd(1) Tl(2) . . . . 177.94(6) no
Tl(1) Tl(1) Pd(1) Tl(3) . . . . -75.40(4) no
Tl(1) Tl(1) Pd(1) Tl(3) . . . . -179.9931(2) no
Tl(1) Tl(1) Pd(1) Tl(3) . . . . 72.51(4) no
Tl(1) Tl(1) Pd(1) Tl(2) . . . . -2.08(6) no
Tl(1) Tl(1) Pd(1) Tl(2) . . . . 177.94(6) no
Tl(1) Tl(1) Pd(1) Tl(3) . . . . -75.45(4) no
Tl(1) Tl(1) Pd(1) Tl(3) . . . . -179.9898(1) no
Tl(1) Tl(1) Pd(1) Tl(3) . . . . 72.56(4) no
Tl(1) Tl(1) Pd(1) Tl(2) . . . . -2.06(6) no
Tl(1) Tl(1) Pd(1) Tl(2) . . . . 177.93(6) no
Tl(1) Tl(1) Pd(1) Tl(3) . . . . -75.45(4) no
Tl(1) Tl(1) Pd(1) Tl(3) . . . . 179.9712(1) no
Tl(1) Tl(1) Pd(1) Tl(3) . . . . 72.56(4) no
Tl(1) Tl(2) Tl(1) Tl(3) . . . . -8.96(7) no
Tl(1) Tl(2) Tl(1) Tl(3) . . . . -103.86(7) no
Tl(1) Tl(2) Tl(1) Tl(3) . . . . -9.00(7) no
Tl(1) Tl(2) Tl(1) Tl(3) . . . . -103.90(7) no
Tl(1) Tl(2) Tl(1) Cs(1) . . . . -168.72(8) no
Tl(1) Tl(2) Tl(1) Cs(1) . . . . 52.44(6) no
Tl(1) Tl(2) Tl(1) Cs(1) . . . . 132.0(1) no
Tl(1) Tl(2) Tl(1) Cs(1) . . . . 118.11(8) no
Tl(1) Tl(2) Tl(1) Cs(2) . . . . -131.96(7) no
Tl(1) Tl(2) Tl(1) Cs(2) . . . . 28.4(2) no
Tl(1) Tl(2) Tl(1) Pd(1) . . . . -56.35(6) no
Tl(1) Tl(2) Tl(1) Pd(1) . . . . -56.35(6) no
Tl(1) Tl(2) Tl(1) Pd(1) . . . . -56.34(6) no
Tl(1) Tl(2) Tl(1) Pd(1) . . . . -56.35(6) no
Tl(1) Tl(2) Tl(1) Pd(1) . . . . -56.35(6) no
Tl(1) Tl(2) Tl(1) Pd(1) . . . . -56.34(6) no
Tl(1) Tl(2) Tl(1) Tl(3) . . . . 103.70(7) no
Tl(1) Tl(2) Tl(1) Tl(3) . . . . 8.84(6) no
Tl(1) Tl(2) Tl(1) Tl(3) . . . . 103.74(7) no
Tl(1) Tl(2) Tl(1) Tl(3) . . . . 8.79(6) no
Tl(1) Tl(2) Tl(1) Cs(1) . . . . -129.19(8) no
Tl(1) Tl(2) Tl(1) Cs(1) . . . . 165.14(8) no
Tl(1) Tl(2) Tl(1) Cs(1) . . . . -115.3(1) no
Tl(1) Tl(2) Tl(1) Cs(1) . . . . -56.02(7) no
Tl(1) Tl(2) Tl(1) Cs(2) . . . . -19.3(1) no
Tl(1) Tl(2) Tl(1) Cs(2) . . . . 141.12(8) no
Tl(1) Tl(2) Tl(1) Pd(1) . . . . 56.35(6) no
Tl(1) Tl(2) Tl(1) Pd(1) . . . . 56.35(6) no
Tl(1) Tl(2) Tl(1) Pd(1) . . . . 56.34(6) no
Tl(1) Tl(2) Tl(1) Pd(1) . . . . 56.35(6) no
Tl(1) Tl(2) Tl(1) Pd(1) . . . . 56.34(6) no
Tl(1) Tl(2) Tl(1) Pd(1) . . . . 56.34(6) no
Tl(1) Tl(2) Cs(1) Tl(2) . . . . 22.4(1) no
Tl(1) Tl(2) Cs(1) Tl(3) . . . . -43.3(2) no
Tl(1) Tl(2) Cs(1) Tl(3) . . . . -43.3(2) no
Tl(1) Tl(2) Cs(1) Cs(1) . . . . 170.0(1) no
Tl(1) Tl(2) Cs(1) Cs(1) . . . . -41.36(8) no
Tl(1) Tl(2) Cs(1) Cs(1) . . . . -120.1(1) no
Tl(1) Tl(2) Cs(1) Cs(1) . . . . 82.04(9) no
Tl(1) Tl(2) Cs(1) Cs(1) . . . . 22.4(1) no
Tl(1) Tl(2) Cs(1) Cs(2) . . . . -80.7(1) no
Tl(1) Tl(2) Cs(1) Cs(2) . . . . -163.4(1) no
Tl(1) Tl(2) Cs(1) Tl(2) . . . . 123.3(2) no
Tl(1) Tl(2) Cs(1) Tl(3) . . . . -16.0(2) no
Tl(1) Tl(2) Cs(1) Cs(1) . . . . -149.7(2) no
Tl(1) Tl(2) Cs(1) Cs(1) . . . . -163.1(1) no
Tl(1) Tl(2) Cs(1) Cs(1) . . . . 78.2(2) no
Tl(1) Tl(2) Cs(1) Cs(1) . . . . 123.3(2) no
Tl(1) Tl(2) Cs(1) Cs(2) . . . . -59.4(2) no
Tl(1) Tl(2) Cs(1) Tl(2) . . . . 76.08(7) no
Tl(1) Tl(2) Cs(1) Tl(3) . . . . -63.27(5) no
Tl(1) Tl(2) Cs(1) Cs(1) . . . . 30.95(4) no
Tl(1) Tl(2) Cs(1) Cs(1) . . . . 149.7(2) no
Tl(1) Tl(2) Cs(1) Cs(1) . . . . 76.08(7) no
Tl(1) Tl(2) Cs(1) Cs(1) . . . . 18.5(1) no
Tl(1) Tl(2) Cs(1) Cs(2) . . . . -106.70(6) no
Tl(1) Tl(2) Cs(1) Tl(2) . . . . -69.69(6) no
Tl(1) Tl(2) Cs(1) Tl(3) . . . . -135.4(1) no
Tl(1) Tl(2) Cs(1) Tl(3) . . . . -135.4(1) no
Tl(1) Tl(2) Cs(1) Cs(1) . . . . 147.85(7) no
Tl(1) Tl(2) Cs(1) Cs(1) . . . . -10.03(5) no
Tl(1) Tl(2) Cs(1) Cs(1) . . . . -69.69(6) no
Tl(1) Tl(2) Cs(1) Cs(1) . . . . -133.43(7) no
Tl(1) Tl(2) Cs(1) Cs(1) . . . . 77.94(5) no
Tl(1) Tl(2) Cs(1) Cs(2) . . . . 104.6(2) no
Tl(1) Tl(2) Cs(1) Cs(2) . . . . -172.79(6) no
Tl(1) Tl(2) Cs(1) Tl(2) . . . . -165.46(9) no
Tl(1) Tl(2) Cs(1) Tl(3) . . . . 128.9(1) no
Tl(1) Tl(2) Cs(1) Tl(3) . . . . 128.8(1) no
Tl(1) Tl(2) Cs(1) Cs(1) . . . . 130.80(9) no
Tl(1) Tl(2) Cs(1) Cs(1) . . . . -165.46(9) no
Tl(1) Tl(2) Cs(1) Cs(1) . . . . -17.83(7) no
Tl(1) Tl(2) Cs(1) Cs(1) . . . . 52.08(7) no
Tl(1) Tl(2) Cs(1) Cs(1) . . . . -105.80(9) no
Tl(1) Tl(2) Cs(1) Cs(2) . . . . 91.44(8) no
Tl(1) Tl(2) Cs(1) Cs(2) . . . . 8.8(2) no
Tl(1) Tl(2) Cs(1) Tl(2) . . . . -162.34(9) no
Tl(1) Tl(2) Cs(1) Cs(1) . . . . -162.34(9) no
Tl(1) Tl(2) Cs(1) Cs(1) . . . . -75.37(5) no
Tl(1) Tl(2) Cs(1) Cs(1) . . . . 140.06(7) no
Tl(1) Tl(2) Cs(1) Cs(1) . . . . 152.54(5) no
Tl(1) Tl(2) Cs(1) Cs(1) . . . . -88.7(2) no
Tl(1) Tl(2) Cs(1) Cs(2) . . . . 14.88(7) no
Tl(1) Tl(2) Pd(1) Tl(2) . . . . -28.96(3) no
Tl(1) Tl(2) Pd(1) Tl(3) . . . . 61.03(3) no
Tl(1) Tl(2) Pd(1) Tl(3) . . . . -178.96(3) no
Tl(1) Tl(2) Pd(1) Tl(3) . . . . -58.96(3) no
Tl(1) Tl(2) Pd(1) Tl(2) . . . . -88.99(3) no
Tl(1) Tl(2) Pd(1) Tl(3) . . . . 61.03(3) no
Tl(1) Tl(2) Pd(1) Tl(3) . . . . -178.96(3) no
Tl(1) Tl(2) Pd(1) Tl(3) . . . . -58.97(3) no
Tl(1) Tl(3) Tl(1) Tl(2) . . . . 52.09(4) no
Tl(1) Tl(3) Tl(1) Tl(3) . . . . -23.30(2) no
Tl(1) Tl(3) Tl(1) Tl(3) . . . . 99.54(2) no
Tl(1) Tl(3) Tl(1) Tl(3) . . . . -23.34(2) no
Tl(1) Tl(3) Tl(1) Cs(1) . . . . 101.88(7) no
Tl(1) Tl(3) Tl(1) Cs(2) . . . . -83.41(6) no
Tl(1) Tl(3) Tl(1) Cs(2) . . . . -151.03(5) no
Tl(1) Tl(3) Tl(1) Pd(1) . . . . -0.0847(2) no
Tl(1) Tl(3) Tl(1) Pd(1) . . . . -0.0101(1) no
Tl(1) Tl(3) Tl(1) Pd(1) . . . . -0.0041(1) no
Tl(1) Tl(3) Tl(1) Pd(1) . . . . -0.0101(1) no
Tl(1) Tl(3) Tl(1) Pd(1) . . . . -0.0787(2) no
Tl(1) Tl(3) Tl(1) Pd(1) . . . . -0.0787(2) no
Tl(1) Tl(3) Tl(1) Tl(2) . . . . -126.40(7) no
Tl(1) Tl(3) Tl(1) Tl(3) . . . . 175.87(4) no
Tl(1) Tl(3) Tl(1) Tl(3) . . . . -52.01(6) no
Tl(1) Tl(3) Tl(1) Tl(3) . . . . -51.96(6) no
Tl(1) Tl(3) Tl(1) Cs(1) . . . . 176.73(6) no
Tl(1) Tl(3) Tl(1) Cs(2) . . . . 5.46(7) no
Tl(1) Tl(3) Tl(1) Cs(2) . . . . 82.10(6) no
Tl(1) Tl(3) Tl(1) Pd(1) . . . . -75.03(4) no
Tl(1) Tl(3) Tl(1) Pd(1) . . . . -75.09(4) no
Tl(1) Tl(3) Tl(1) Pd(1) . . . . -75.09(4) no
Tl(1) Tl(3) Tl(1) Pd(1) . . . . -75.09(4) no
Tl(1) Tl(3) Tl(1) Pd(1) . . . . -75.02(4) no
Tl(1) Tl(3) Tl(1) Pd(1) . . . . -75.02(4) no
Tl(1) Tl(3) Tl(1) Tl(2) . . . . 8.38(6) no
Tl(1) Tl(3) Tl(1) Tl(3) . . . . 82.81(5) no
Tl(1) Tl(3) Tl(1) Tl(3) . . . . 130.64(8) no
Tl(1) Tl(3) Tl(1) Tl(3) . . . . 82.76(5) no
Tl(1) Tl(3) Tl(1) Cs(1) . . . . 42.2(1) no
Tl(1) Tl(3) Tl(1) Cs(1) . . . . -64.94(5) no
Tl(1) Tl(3) Tl(1) Cs(1) . . . . -127.23(9) no
Tl(1) Tl(3) Tl(1) Cs(1) . . . . -48.50(9) no
Tl(1) Tl(3) Tl(1) Cs(2) . . . . 140.23(5) no
Tl(1) Tl(3) Tl(1) Cs(2) . . . . -143.15(8) no
Tl(1) Tl(3) Tl(1) Pd(1) . . . . 59.73(5) no
Tl(1) Tl(3) Tl(1) Pd(1) . . . . 59.80(5) no
Tl(1) Tl(3) Tl(1) Pd(1) . . . . 59.79(5) no
Tl(1) Tl(3) Tl(1) Pd(1) . . . . 59.80(5) no
Tl(1) Tl(3) Tl(1) Pd(1) . . . . 59.72(5) no
Tl(1) Tl(3) Tl(1) Pd(1) . . . . 59.72(5) no
Tl(1) Tl(3) Cs(1) Cs(2) . . . . 150.2(1) no
Tl(1) Tl(3) Cs(1) Tl(2) . . . . 54.75(4) no
Tl(1) Tl(3) Cs(1) Tl(2) . . . . -31.3(1) no
Tl(1) Tl(3) Cs(1) Cs(1) . . . . -29.75(6) no
Tl(1) Tl(3) Cs(1) Cs(1) . . . . -153.2(1) no
Tl(1) Tl(3) Cs(1) Cs(1) . . . . 21.27(8) no
Tl(1) Tl(3) Cs(1) Cs(1) . . . . -87.61(8) no
Tl(1) Tl(3) Cs(1) Cs(2) . . . . 178.99(6) no
Tl(1) Tl(3) Cs(2) Tl(3) . . . . -26.70(9) no
Tl(1) Tl(3) Cs(2) Tl(3) . . . . 140.3(1) no
Tl(1) Tl(3) Cs(2) Tl(3) . . . . -116.79(3) no
Tl(1) Tl(3) Cs(2) Tl(3) . . . . 140.3(1) no
Tl(1) Tl(3) Cs(2) Tl(3) . . . . -26.64(9) no
Tl(1) Tl(3) Cs(2) Tl(3) . . . . -75.0(2) no
Tl(1) Tl(3) Cs(2) Tl(3) . . . . 117.9(1) no
Tl(1) Tl(3) Cs(2) Tl(3) . . . . 117.9(1) no
Tl(1) Tl(3) Cs(2) Cs(1) . . . . -131.9(1) no
Tl(1) Tl(3) Cs(2) Cs(1) . . . . -1.6(1) no
Tl(1) Tl(3) Pd(1) Tl(2) . . . . -56.89(3) no
Tl(1) Tl(3) Pd(1) Tl(2) . . . . 123.10(3) no
Tl(1) Tl(3) Pd(1) Tl(3) . . . . -146.90(3) no
Tl(1) Tl(3) Pd(1) Tl(3) . . . . 33.10(3) no
Tl(1) Tl(3) Pd(1) Tl(2) . . . . -56.90(3) no
Tl(1) Tl(3) Pd(1) Tl(2) . . . . 123.11(3) no
Tl(1) Tl(3) Pd(1) Tl(3) . . . . -146.90(3) no
Tl(1) Tl(3) Pd(1) Tl(3) . . . . 33.10(3) no
Tl(1) Tl(3) Pd(1) Tl(2) . . . . -56.90(3) no
Tl(1) Tl(3) Pd(1) Tl(2) . . . . 123.11(3) no
Tl(1) Tl(3) Pd(1) Tl(3) . . . . -146.90(3) no
Tl(1) Tl(3) Pd(1) Tl(3) . . . . 33.10(3) no
Tl(1) Tl(3) Tl(1) Tl(2) . . . . 52.23(4) no
Tl(1) Tl(3) Tl(1) Tl(3) . . . . -80.32(2) no
Tl(1) Tl(3) Tl(1) Tl(3) . . . . -23.16(2) no
Tl(1) Tl(3) Tl(1) Tl(3) . . . . -23.20(2) no
Tl(1) Tl(3) Tl(1) Cs(1) . . . . 102.03(7) no
Tl(1) Tl(3) Tl(1) Cs(2) . . . . -83.27(6) no
Tl(1) Tl(3) Tl(1) Cs(2) . . . . -150.85(5) no
Tl(1) Tl(3) Tl(1) Pd(1) . . . . 0.0041(1) no
Tl(1) Tl(3) Tl(1) Pd(1) . . . . 0.0787(2) no
Tl(1) Tl(3) Tl(1) Pd(1) . . . . 0.0847(2) no
Tl(1) Tl(3) Tl(1) Pd(1) . . . . 0.0787(2) no
Tl(1) Tl(3) Tl(1) Pd(1) . . . . 0.0101(1) no
Tl(1) Tl(3) Tl(1) Pd(1) . . . . 0.0101(1) no
Tl(1) Tl(3) Tl(1) Tl(2) . . . . -126.39(7) no
Tl(1) Tl(3) Tl(1) Tl(3) . . . . -4.13(4) no
Tl(1) Tl(3) Tl(1) Tl(3) . . . . -52.01(6) no
Tl(1) Tl(3) Tl(1) Tl(3) . . . . -51.96(6) no
Tl(1) Tl(3) Tl(1) Cs(1) . . . . 176.73(6) no
Tl(1) Tl(3) Tl(1) Cs(2) . . . . 5.46(7) no
Tl(1) Tl(3) Tl(1) Cs(2) . . . . 82.08(6) no
Tl(1) Tl(3) Tl(1) Pd(1) . . . . -74.98(4) no
Tl(1) Tl(3) Tl(1) Pd(1) . . . . -75.05(4) no
Tl(1) Tl(3) Tl(1) Pd(1) . . . . -75.04(4) no
Tl(1) Tl(3) Tl(1) Pd(1) . . . . -75.05(4) no
Tl(1) Tl(3) Tl(1) Pd(1) . . . . -74.97(4) no
Tl(1) Tl(3) Tl(1) Pd(1) . . . . -74.97(4) no
Tl(1) Tl(3) Tl(1) Tl(2) . . . . 8.42(6) no
Tl(1) Tl(3) Tl(1) Tl(3) . . . . -49.32(8) no
Tl(1) Tl(3) Tl(1) Tl(3) . . . . 82.85(5) no
Tl(1) Tl(3) Tl(1) Tl(3) . . . . 82.80(5) no
Tl(1) Tl(3) Tl(1) Cs(1) . . . . 42.3(1) no
Tl(1) Tl(3) Tl(1) Cs(1) . . . . -64.89(5) no
Tl(1) Tl(3) Tl(1) Cs(1) . . . . -127.24(9) no
Tl(1) Tl(3) Tl(1) Cs(1) . . . . -48.45(9) no
Tl(1) Tl(3) Tl(1) Cs(2) . . . . 140.27(5) no
Tl(1) Tl(3) Tl(1) Cs(2) . . . . -143.08(8) no
Tl(1) Tl(3) Tl(1) Pd(1) . . . . 59.73(5) no
Tl(1) Tl(3) Tl(1) Pd(1) . . . . 59.80(5) no
Tl(1) Tl(3) Tl(1) Pd(1) . . . . 59.79(5) no
Tl(1) Tl(3) Tl(1) Pd(1) . . . . 59.80(5) no
Tl(1) Tl(3) Tl(1) Pd(1) . . . . 59.72(5) no
Tl(1) Tl(3) Tl(1) Pd(1) . . . . 59.72(5) no
Tl(1) Tl(3) Cs(2) Tl(3) . . . . 63.16(3) no
Tl(1) Tl(3) Cs(2) Tl(3) . . . . -26.78(9) no
Tl(1) Tl(3) Cs(2) Tl(3) . . . . 140.3(1) no
Tl(1) Tl(3) Cs(2) Tl(3) . . . . 140.3(1) no
Tl(1) Tl(3) Cs(2) Tl(3) . . . . -26.72(9) no
Tl(1) Tl(3) Cs(2) Tl(3) . . . . 27.7(1) no
Tl(1) Tl(3) Cs(2) Tl(3) . . . . -75.1(2) no
Tl(1) Tl(3) Cs(2) Tl(3) . . . . 117.8(1) no
Tl(1) Tl(3) Cs(2) Tl(3) . . . . -75.2(2) no
Tl(1) Tl(3) Cs(2) Tl(3) . . . . 117.9(1) no
Tl(1) Tl(3) Cs(2) Cs(1) . . . . -142.8(1) no
Tl(1) Tl(3) Cs(2) Cs(1) . . . . -14.5(1) no
Tl(1) Tl(3) Cs(2) Cs(1) . . . . -132.0(1) no
Tl(1) Tl(3) Cs(2) Cs(1) . . . . 163.2(1) no
Tl(1) Tl(3) Cs(2) Cs(1) . . . . -1.6(1) no
Tl(1) Tl(3) Cs(2) Cs(1) . . . . 70.1(1) no
Tl(1) Tl(3) Pd(1) Tl(2) . . . . -56.86(3) no
Tl(1) Tl(3) Pd(1) Tl(2) . . . . 123.13(3) no
Tl(1) Tl(3) Pd(1) Tl(3) . . . . -66.40(3) no
Tl(1) Tl(3) Pd(1) Tl(3) . . . . -146.91(3) no
Tl(1) Tl(3) Pd(1) Tl(3) . . . . 33.18(3) no
Tl(1) Tl(3) Pd(1) Tl(2) . . . . -56.86(3) no
Tl(1) Tl(3) Pd(1) Tl(2) . . . . 123.14(3) no
Tl(1) Tl(3) Pd(1) Tl(3) . . . . -66.40(3) no
Tl(1) Tl(3) Pd(1) Tl(3) . . . . -146.91(3) no
Tl(1) Tl(3) Pd(1) Tl(3) . . . . 33.19(3) no
Tl(1) Tl(3) Pd(1) Tl(2) . . . . -56.86(3) no
Tl(1) Tl(3) Pd(1) Tl(2) . . . . 123.14(3) no
Tl(1) Tl(3) Pd(1) Tl(3) . . . . -66.40(3) no
Tl(1) Tl(3) Pd(1) Tl(3) . . . . -146.91(3) no
Tl(1) Tl(3) Pd(1) Tl(3) . . . . 33.19(3) no
Tl(1) Tl(3) Tl(1) Tl(2) . . . . -51.42(4) no
Tl(1) Tl(3) Tl(1) Tl(3) . . . . 22.96(2) no
Tl(1) Tl(3) Tl(1) Tl(3) . . . . 23.01(2) no
Tl(1) Tl(3) Tl(1) Tl(3) . . . . 70.84(4) no
Tl(1) Tl(3) Tl(1) Cs(1) . . . . -108.30(6) no
Tl(1) Tl(3) Tl(1) Cs(2) . . . . 157.05(6) no
Tl(1) Tl(3) Tl(1) Cs(2) . . . . 80.44(5) no
Tl(1) Tl(3) Tl(1) Pd(1) . . . . -0.0023(1) no
Tl(1) Tl(3) Tl(1) Pd(1) . . . . -0.0779(2) no
Tl(1) Tl(3) Tl(1) Pd(1) . . . . -0.0779(2) no
Tl(1) Tl(3) Tl(1) Pd(1) . . . . -0.0719(2) no
Tl(1) Tl(3) Tl(1) Pd(1) . . . . -0.0023(1) no
Tl(1) Tl(3) Tl(1) Pd(1) . . . . -0.0083(1) no
Tl(1) Tl(3) Tl(1) Tl(2) . . . . 129.12(6) no
Tl(1) Tl(3) Tl(1) Tl(3) . . . . 53.69(6) no
Tl(1) Tl(3) Tl(1) Tl(3) . . . . 53.73(6) no
Tl(1) Tl(3) Tl(1) Tl(3) . . . . -3.43(3) no
Tl(1) Tl(3) Tl(1) Cs(1) . . . . 178.92(7) no
Tl(1) Tl(3) Tl(1) Cs(2) . . . . -73.96(6) no
Tl(1) Tl(3) Tl(1) Cs(2) . . . . -6.38(8) no
Tl(1) Tl(3) Tl(1) Pd(1) . . . . 76.90(4) no
Tl(1) Tl(3) Tl(1) Pd(1) . . . . 76.97(4) no
Tl(1) Tl(3) Tl(1) Pd(1) . . . . 76.97(4) no
Tl(1) Tl(3) Tl(1) Pd(1) . . . . 76.98(4) no
Tl(1) Tl(3) Tl(1) Pd(1) . . . . 76.90(4) no
Tl(1) Tl(3) Tl(1) Pd(1) . . . . 76.90(4) no
Tl(1) Tl(3) Tl(1) Tl(2) . . . . -8.46(6) no
Tl(1) Tl(3) Tl(1) Tl(3) . . . . -83.89(5) no
Tl(1) Tl(3) Tl(1) Tl(3) . . . . -83.86(5) no
Tl(1) Tl(3) Tl(1) Tl(3) . . . . 38.98(6) no
Tl(1) Tl(3) Tl(1) Cs(1) . . . . 41.3(1) no
Tl(1) Tl(3) Tl(1) Cs(1) . . . . -41.84(9) no
Tl(1) Tl(3) Tl(1) Cs(1) . . . . 121.04(7) no
Tl(1) Tl(3) Tl(1) Cs(1) . . . . 70.13(6) no
Tl(1) Tl(3) Tl(1) Cs(2) . . . . 148.42(7) no
Tl(1) Tl(3) Tl(1) Cs(2) . . . . -143.96(6) no
Tl(1) Tl(3) Tl(1) Pd(1) . . . . -60.56(5) no
Tl(1) Tl(3) Tl(1) Pd(1) . . . . -60.63(5) no
Tl(1) Tl(3) Tl(1) Pd(1) . . . . -60.63(5) no
Tl(1) Tl(3) Tl(1) Pd(1) . . . . -60.64(5) no
Tl(1) Tl(3) Tl(1) Pd(1) . . . . -60.56(5) no
Tl(1) Tl(3) Tl(1) Pd(1) . . . . -60.56(5) no
Tl(1) Tl(3) Cs(2) Tl(3) . . . . 38.57(8) no
Tl(1) Tl(3) Cs(2) Tl(3) . . . . -154.5(1) no
Tl(1) Tl(3) Cs(2) Tl(3) . . . . -154.5(1) no
Tl(1) Tl(3) Cs(2) Tl(3) . . . . 38.51(8) no
Tl(1) Tl(3) Cs(2) Tl(3) . . . . -51.58(4) no
Tl(1) Tl(3) Cs(2) Cs(1) . . . . -9.17(5) no
Tl(1) Tl(3) Cs(2) Cs(1) . . . . 148.69(7) no
Tl(1) Tl(3) Cs(2) Cs(1) . . . . 83.91(4) no
Tl(1) Tl(3) Cs(2) Cs(1) . . . . 137.87(7) no
Tl(1) Tl(3) Cs(2) Cs(1) . . . . -93.8(1) no
Tl(1) Tl(3) Cs(2) Cs(1) . . . . -80.95(6) no
Tl(1) Tl(3) Cs(2) Tl(3) . . . . -110.4(1) no
Tl(1) Tl(3) Cs(2) Tl(3) . . . . -110.4(1) no
Tl(1) Tl(3) Cs(2) Tl(3) . . . . -20.5(1) no
Tl(1) Tl(3) Cs(2) Tl(3) . . . . 56.6(2) no
Tl(1) Tl(3) Pd(1) Tl(2) . . . . 56.32(3) no
Tl(1) Tl(3) Pd(1) Tl(2) . . . . -123.68(3) no
Tl(1) Tl(3) Pd(1) Tl(3) . . . . -33.73(3) no
Tl(1) Tl(3) Pd(1) Tl(3) . . . . 146.37(3) no
Tl(1) Tl(3) Pd(1) Tl(3) . . . . 46.78(3) no
Tl(1) Tl(3) Pd(1) Tl(2) . . . . 56.32(3) no
Tl(1) Tl(3) Pd(1) Tl(2) . . . . -123.68(3) no
Tl(1) Tl(3) Pd(1) Tl(3) . . . . -33.73(3) no
Tl(1) Tl(3) Pd(1) Tl(3) . . . . 146.37(3) no
Tl(1) Tl(3) Pd(1) Tl(3) . . . . 46.78(3) no
Tl(1) Tl(3) Pd(1) Tl(2) . . . . 56.32(3) no
Tl(1) Tl(3) Pd(1) Tl(2) . . . . -123.69(3) no
Tl(1) Tl(3) Pd(1) Tl(3) . . . . -33.73(3) no
Tl(1) Tl(3) Pd(1) Tl(3) . . . . 146.36(3) no
Tl(1) Tl(3) Pd(1) Tl(3) . . . . 46.78(3) no
Tl(1) Tl(3) Tl(1) Tl(2) . . . . -51.30(4) no
Tl(1) Tl(3) Tl(1) Tl(3) . . . . 23.08(2) no
Tl(1) Tl(3) Tl(1) Tl(3) . . . . -109.04(4) no
Tl(1) Tl(3) Tl(1) Tl(3) . . . . 23.13(2) no
Tl(1) Tl(3) Tl(1) Cs(1) . . . . -108.17(6) no
Tl(1) Tl(3) Tl(1) Cs(2) . . . . 157.20(6) no
Tl(1) Tl(3) Tl(1) Cs(2) . . . . 80.55(5) no
Tl(1) Tl(3) Tl(1) Pd(1) . . . . 0.0779(2) no
Tl(1) Tl(3) Tl(1) Pd(1) . . . . 0.0023(1) no
Tl(1) Tl(3) Tl(1) Pd(1) . . . . 0.0023(1) no
Tl(1) Tl(3) Tl(1) Pd(1) . . . . 0.0083(1) no
Tl(1) Tl(3) Tl(1) Pd(1) . . . . 0.0779(2) no
Tl(1) Tl(3) Tl(1) Pd(1) . . . . 0.0719(2) no
Tl(1) Tl(3) Tl(1) Tl(2) . . . . 129.13(6) no
Tl(1) Tl(3) Tl(1) Tl(3) . . . . 53.69(6) no
Tl(1) Tl(3) Tl(1) Tl(3) . . . . 53.73(6) no
Tl(1) Tl(3) Tl(1) Tl(3) . . . . 176.57(3) no
Tl(1) Tl(3) Tl(1) Cs(1) . . . . 178.92(7) no
Tl(1) Tl(3) Tl(1) Cs(2) . . . . -73.99(6) no
Tl(1) Tl(3) Tl(1) Cs(2) . . . . -6.38(8) no
Tl(1) Tl(3) Tl(1) Pd(1) . . . . 76.96(4) no
Tl(1) Tl(3) Tl(1) Pd(1) . . . . 77.02(4) no
Tl(1) Tl(3) Tl(1) Pd(1) . . . . 77.02(4) no
Tl(1) Tl(3) Tl(1) Pd(1) . . . . 77.03(4) no
Tl(1) Tl(3) Tl(1) Pd(1) . . . . 76.96(4) no
Tl(1) Tl(3) Tl(1) Pd(1) . . . . 76.95(4) no
Tl(1) Tl(3) Tl(1) Tl(2) . . . . -8.42(6) no
Tl(1) Tl(3) Tl(1) Tl(3) . . . . -83.85(5) no
Tl(1) Tl(3) Tl(1) Tl(3) . . . . -140.97(6) no
Tl(1) Tl(3) Tl(1) Tl(3) . . . . -83.81(5) no
Tl(1) Tl(3) Tl(1) Cs(1) . . . . 41.4(1) no
Tl(1) Tl(3) Tl(1) Cs(1) . . . . -41.72(9) no
Tl(1) Tl(3) Tl(1) Cs(1) . . . . 121.04(7) no
Tl(1) Tl(3) Tl(1) Cs(1) . . . . 70.19(6) no
Tl(1) Tl(3) Tl(1) Cs(2) . . . . 148.50(8) no
Tl(1) Tl(3) Tl(1) Cs(2) . . . . -143.92(6) no
Tl(1) Tl(3) Tl(1) Pd(1) . . . . -60.57(5) no
Tl(1) Tl(3) Tl(1) Pd(1) . . . . -60.64(5) no
Tl(1) Tl(3) Tl(1) Pd(1) . . . . -60.64(5) no
Tl(1) Tl(3) Tl(1) Pd(1) . . . . -60.64(5) no
Tl(1) Tl(3) Tl(1) Pd(1) . . . . -60.57(5) no
Tl(1) Tl(3) Tl(1) Pd(1) . . . . -60.56(5) no
Tl(1) Tl(3) Cs(1) Cs(2) . . . . -48.50(7) no
Tl(1) Tl(3) Cs(1) Tl(2) . . . . -53.31(4) no
Tl(1) Tl(3) Cs(1) Tl(2) . . . . -139.3(1) no
Tl(1) Tl(3) Cs(1) Cs(1) . . . . -86.79(9) no
Tl(1) Tl(3) Cs(1) Cs(1) . . . . -14.40(5) no
Tl(1) Tl(3) Cs(1) Cs(1) . . . . 164.33(9) no
Tl(1) Tl(3) Cs(1) Cs(1) . . . . -137.81(7) no
Tl(1) Tl(3) Cs(1) Cs(1) . . . . 98.7(1) no
Tl(1) Tl(3) Cs(1) Cs(2) . . . . 70.94(4) no
Tl(1) Tl(3) Cs(2) Tl(3) . . . . 38.50(8) no
Tl(1) Tl(3) Cs(2) Tl(3) . . . . 128.38(4) no
Tl(1) Tl(3) Cs(2) Tl(3) . . . . -154.5(1) no
Tl(1) Tl(3) Cs(2) Tl(3) . . . . -154.5(1) no
Tl(1) Tl(3) Cs(2) Tl(3) . . . . 38.44(8) no
Tl(1) Tl(3) Cs(2) Cs(1) . . . . -9.22(5) no
Tl(1) Tl(3) Cs(2) Cs(1) . . . . 148.66(7) no
Tl(1) Tl(3) Cs(2) Cs(1) . . . . 83.87(4) no
Tl(1) Tl(3) Cs(2) Cs(1) . . . . 137.82(7) no
Tl(1) Tl(3) Cs(2) Cs(1) . . . . -93.8(1) no
Tl(1) Tl(3) Cs(2) Cs(1) . . . . -81.01(6) no
Tl(1) Tl(3) Cs(2) Tl(3) . . . . -110.5(1) no
Tl(1) Tl(3) Cs(2) Tl(3) . . . . -110.4(1) no
Tl(1) Tl(3) Cs(2) Tl(3) . . . . 56.5(2) no
Tl(1) Tl(3) Pd(1) Tl(2) . . . . 56.35(3) no
Tl(1) Tl(3) Pd(1) Tl(2) . . . . -123.65(3) no
Tl(1) Tl(3) Pd(1) Tl(3) . . . . -33.65(3) no
Tl(1) Tl(3) Pd(1) Tl(3) . . . . 146.35(3) no
Tl(1) Tl(3) Pd(1) Tl(2) . . . . 56.35(3) no
Tl(1) Tl(3) Pd(1) Tl(2) . . . . -123.65(3) no
Tl(1) Tl(3) Pd(1) Tl(3) . . . . -33.65(3) no
Tl(1) Tl(3) Pd(1) Tl(3) . . . . 146.35(3) no
Tl(1) Tl(3) Pd(1) Tl(2) . . . . 56.35(3) no
Tl(1) Tl(3) Pd(1) Tl(2) . . . . -123.66(3) no
Tl(1) Tl(3) Pd(1) Tl(3) . . . . -33.65(3) no
Tl(1) Tl(3) Pd(1) Tl(3) . . . . 146.35(3) no
Tl(1) Cs(1) Tl(1) Tl(2) . . . . 67.32(8) no
Tl(1) Cs(1) Tl(1) Tl(3) . . . . 6.6(1) no
Tl(1) Cs(1) Tl(1) Tl(3) . . . . 119.7(1) no
Tl(1) Cs(1) Tl(1) Tl(3) . . . . 119.7(1) no
Tl(1) Cs(1) Tl(1) Tl(3) . . . . 6.6(1) no
Tl(1) Cs(1) Tl(1) Cs(1) . . . . -124.46(5) no
Tl(1) Cs(1) Tl(1) Cs(1) . . . . 146.9(1) no
Tl(1) Cs(1) Tl(1) Cs(2) . . . . -165.12(6) no
Tl(1) Cs(1) Tl(1) Cs(2) . . . . -64.49(8) no
Tl(1) Cs(1) Tl(1) Pd(1) . . . . 62.2(1) no
Tl(1) Cs(1) Tl(1) Pd(1) . . . . 62.2(1) no
Tl(1) Cs(1) Tl(1) Pd(1) . . . . 62.2(1) no
Tl(1) Cs(1) Tl(1) Pd(1) . . . . 62.2(1) no
Tl(1) Cs(1) Tl(1) Pd(1) . . . . 62.2(1) no
Tl(1) Cs(1) Tl(1) Pd(1) . . . . 62.2(1) no
Tl(1) Cs(1) Tl(1) Tl(2) . . . . 139.31(9) no
Tl(1) Cs(1) Tl(1) Tl(3) . . . . 104.9(1) no
Tl(1) Cs(1) Tl(1) Tl(3) . . . . 57.58(8) no
Tl(1) Cs(1) Tl(1) Cs(2) . . . . -12.15(7) no
Tl(1) Cs(1) Tl(1) Cs(2) . . . . -65.4(2) no
Tl(1) Cs(1) Tl(1) Pd(1) . . . . 91.84(8) no
Tl(1) Cs(1) Tl(1) Pd(1) . . . . 91.89(8) no
Tl(1) Cs(1) Tl(2) Cs(1) . . . . 21.18(6) no
Tl(1) Cs(1) Tl(2) Cs(1) . . . . 99.89(3) no
Tl(1) Cs(1) Tl(2) Pd(1) . . . . -119.47(4) no
Tl(1) Cs(1) Tl(3) Cs(2) . . . . 48.54(5) no
Tl(1) Cs(1) Tl(3) Cs(2) . . . . -54.64(5) no
Tl(1) Cs(1) Cs(1) Tl(1) . . . . 103.05(9) no
Tl(1) Cs(1) Cs(1) Tl(1) . . . . -163.2(2) no
Tl(1) Cs(1) Cs(1) Tl(1) . . . . -86.4(1) no
Tl(1) Cs(1) Cs(1) Tl(1) . . . . 12.7(2) no
Tl(1) Cs(1) Cs(1) Tl(2) . . . . -136.4(1) no
Tl(1) Cs(1) Cs(1) Tl(2) . . . . -48.0(2) no
Tl(1) Cs(1) Cs(1) Tl(3) . . . . 78.9(1) no
Tl(1) Cs(1) Cs(1) Tl(3) . . . . 78.8(1) no
Tl(1) Cs(1) Cs(1) Cs(1) . . . . 162.4(1) no
Tl(1) Cs(1) Cs(1) Cs(1) . . . . -107.0(1) no
Tl(1) Cs(1) Cs(1) Cs(2) . . . . 137.71(7) no
Tl(1) Cs(1) Cs(1) Cs(2) . . . . 56.1(1) no
Tl(1) Cs(1) Cs(1) Tl(1) . . . . 117.41(8) no
Tl(1) Cs(1) Cs(1) Tl(1) . . . . -5.71(4) no
Tl(1) Cs(1) Cs(1) Tl(1) . . . . -122.12(6) no
Tl(1) Cs(1) Cs(1) Tl(2) . . . . -27.29(5) no
Tl(1) Cs(1) Cs(1) Tl(2) . . . . -152.22(7) no
Tl(1) Cs(1) Cs(1) Tl(3) . . . . 28.93(6) no
Tl(1) Cs(1) Cs(1) Cs(1) . . . . 179.32(9) no
Tl(1) Cs(1) Cs(1) Cs(1) . . . . -75.64(6) no
Tl(1) Cs(1) Cs(1) Cs(1) . . . . 144.55(4) no
Tl(1) Cs(1) Cs(1) Cs(2) . . . . 65.3(1) no
Tl(1) Cs(1) Cs(1) Tl(1) . . . . -111.87(5) no
Tl(1) Cs(1) Cs(1) Tl(1) . . . . 77.2(2) no
Tl(1) Cs(1) Cs(1) Tl(1) . . . . 0.20(5) no
Tl(1) Cs(1) Cs(1) Tl(1) . . . . 117.41(8) no
Tl(1) Cs(1) Cs(1) Tl(2) . . . . -12.73(9) no
Tl(1) Cs(1) Cs(1) Tl(2) . . . . -90.37(5) no
Tl(1) Cs(1) Cs(1) Tl(3) . . . . 50.66(9) no
Tl(1) Cs(1) Cs(1) Cs(1) . . . . -58.34(4) no
Tl(1) Cs(1) Cs(1) Cs(1) . . . . -27.14(4) no
Tl(1) Cs(1) Cs(1) Cs(2) . . . . 109.69(8) no
Tl(1) Cs(1) Cs(2) Tl(3) . . . . -114.64(7) no
Tl(1) Cs(1) Cs(2) Tl(3) . . . . 8.08(4) no
Tl(1) Cs(1) Cs(2) Tl(3) . . . . 147.7(1) no
Tl(1) Cs(1) Cs(2) Tl(3) . . . . 147.7(1) no
Tl(1) Cs(1) Cs(2) Tl(3) . . . . -114.67(7) no
Tl(1) Cs(1) Cs(2) Tl(3) . . . . 8.11(4) no
Tl(1) Cs(1) Cs(2) Cs(1) . . . . -139.1(1) no
Tl(1) Cs(1) Cs(2) Cs(1) . . . . -85.83(6) no
Tl(1) Cs(1) Cs(2) Cs(1) . . . . -29.04(9) no
Tl(1) Cs(1) Cs(2) Cs(1) . . . . 137.77(6) no
Tl(1) Cs(1) Cs(2) Cs(1) . . . . 55.44(6) no
Tl(1) Cs(1) Tl(1) Tl(2) . . . . 139.52(7) no
Tl(1) Cs(1) Tl(1) Tl(3) . . . . -103.8(1) no
Tl(1) Cs(1) Tl(1) Tl(3) . . . . 38.3(1) no
Tl(1) Cs(1) Tl(1) Cs(2) . . . . -88.34(9) no
Tl(1) Cs(1) Tl(1) Pd(1) . . . . 28.6(5) no
Tl(1) Cs(1) Tl(1) Pd(1) . . . . 28.2(5) no
Tl(1) Cs(1) Tl(1) Pd(1) . . . . 28.2(5) no
Tl(1) Cs(1) Tl(1) Tl(2) . . . . -37.86(6) no
Tl(1) Cs(1) Tl(1) Tl(3) . . . . 48.51(5) no
Tl(1) Cs(1) Tl(1) Tl(3) . . . . -3.07(9) no
Tl(1) Cs(1) Tl(1) Tl(3) . . . . 48.52(5) no
Tl(1) Cs(1) Tl(1) Tl(3) . . . . -3.16(9) no
Tl(1) Cs(1) Tl(1) Cs(1) . . . . -87.78(7) no
Tl(1) Cs(1) Tl(1) Cs(1) . . . . -169.10(4) no
Tl(1) Cs(1) Tl(1) Cs(1) . . . . -114.74(6) no
Tl(1) Cs(1) Tl(1) Cs(2) . . . . 151.1(2) no
Tl(1) Cs(1) Tl(1) Cs(2) . . . . 123.73(6) no
Tl(1) Cs(1) Tl(1) Pd(1) . . . . 10.66(4) no
Tl(1) Cs(1) Tl(1) Pd(1) . . . . 10.72(4) no
Tl(1) Cs(1) Tl(1) Pd(1) . . . . 10.71(4) no
Tl(1) Cs(1) Tl(1) Pd(1) . . . . 10.71(4) no
Tl(1) Cs(1) Tl(1) Pd(1) . . . . 10.66(4) no
Tl(1) Cs(1) Tl(1) Pd(1) . . . . 10.67(4) no
Tl(1) Cs(1) Tl(1) Tl(2) . . . . -79.55(7) no
Tl(1) Cs(1) Tl(1) Tl(3) . . . . -140.28(9) no
Tl(1) Cs(1) Tl(1) Tl(3) . . . . -140.28(9) no
Tl(1) Cs(1) Tl(1) Tl(3) . . . . -27.2(1) no
Tl(1) Cs(1) Tl(1) Tl(3) . . . . -27.2(1) no
Tl(1) Cs(1) Tl(1) Cs(1) . . . . 0.0000 no
Tl(1) Cs(1) Tl(1) Cs(2) . . . . 48.01(8) no
Tl(1) Cs(1) Tl(1) Cs(2) . . . . 148.64(7) no
Tl(1) Cs(1) Tl(1) Pd(1) . . . . -84.65(8) no
Tl(1) Cs(1) Tl(1) Pd(1) . . . . -84.66(8) no
Tl(1) Cs(1) Tl(1) Pd(1) . . . . -84.67(8) no
Tl(1) Cs(1) Tl(1) Pd(1) . . . . -84.66(8) no
Tl(1) Cs(1) Tl(1) Pd(1) . . . . -84.66(8) no
Tl(1) Cs(1) Tl(1) Pd(1) . . . . -84.65(8) no
Tl(1) Cs(1) Tl(2) Cs(1) . . . . -123.82(7) no
Tl(1) Cs(1) Tl(2) Cs(1) . . . . 163.4(1) no
Tl(1) Cs(1) Tl(2) Cs(1) . . . . -76.08(7) no
Tl(1) Cs(1) Tl(2) Cs(1) . . . . -163.04(8) no
Tl(1) Cs(1) Tl(2) Cs(1) . . . . -44.19(7) no
Tl(1) Cs(1) Tl(2) Pd(1) . . . . 59.60(5) no
Tl(1) Cs(1) Tl(2) Pd(1) . . . . 59.59(5) no
Tl(1) Cs(1) Tl(2) Cs(1) . . . . -21.32(6) no
Tl(1) Cs(1) Tl(2) Cs(1) . . . . -100.03(4) no
Tl(1) Cs(1) Tl(2) Pd(1) . . . . 119.32(5) no
Tl(1) Cs(1) Tl(3) Cs(1) . . . . 129.52(5) no
Tl(1) Cs(1) Tl(3) Cs(2) . . . . 77.83(4) no
Tl(1) Cs(1) Tl(3) Cs(2) . . . . -178.99(6) no
Tl(1) Cs(1) Tl(3) Pd(1) . . . . -50.46(5) no
Tl(1) Cs(1) Tl(3) Pd(1) . . . . -50.45(5) no
Tl(1) Cs(1) Tl(3) Pd(1) . . . . -50.45(5) no
Tl(1) Cs(1) Cs(1) Tl(1) . . . . 130.72(7) no
Tl(1) Cs(1) Cs(1) Tl(1) . . . . -117.22(8) no
Tl(1) Cs(1) Cs(1) Tl(2) . . . . -130.1(1) no
Tl(1) Cs(1) Cs(1) Tl(2) . . . . 152.22(7) no
Tl(1) Cs(1) Cs(1) Tl(3) . . . . -66.75(8) no
Tl(1) Cs(1) Cs(1) Cs(1) . . . . 111.0(1) no
Tl(1) Cs(1) Cs(1) Cs(1) . . . . -144.55(4) no
Tl(1) Cs(1) Cs(1) Cs(2) . . . . -7.72(6) no
Tl(1) Cs(1) Cs(1) Tl(1) . . . . 15.0(2) no
Tl(1) Cs(1) Cs(1) Tl(1) . . . . 163.2(2) no
Tl(1) Cs(1) Cs(1) Tl(2) . . . . 26.8(2) no
Tl(1) Cs(1) Cs(1) Tl(3) . . . . 64.7(2) no
Tl(1) Cs(1) Cs(1) Tl(3) . . . . 64.7(2) no
Tl(1) Cs(1) Cs(1) Cs(2) . . . . 46.7(4) no
Tl(1) Cs(1) Cs(1) Cs(2) . . . . 120.5(2) no
Tl(1) Cs(1) Cs(1) Tl(1) . . . . -115.49(6) no
Tl(1) Cs(1) Cs(1) Tl(1) . . . . 89.1(2) no
Tl(1) Cs(1) Cs(1) Tl(1) . . . . -180.0000 no
Tl(1) Cs(1) Cs(1) Tl(2) . . . . 52.72(4) no
Tl(1) Cs(1) Cs(1) Tl(2) . . . . -127.28(4) no
Tl(1) Cs(1) Cs(1) Tl(3) . . . . -161.05(6) no
Tl(1) Cs(1) Cs(1) Tl(3) . . . . -161.02(6) no
Tl(1) Cs(1) Cs(1) Cs(1) . . . . 82.15(5) no
Tl(1) Cs(1) Cs(1) Cs(1) . . . . -63.00(5) no
Tl(1) Cs(1) Cs(1) Cs(1) . . . . 117.00(5) no
Tl(1) Cs(1) Cs(1) Cs(1) . . . . 22.34(7) no
Tl(1) Cs(1) Cs(1) Cs(2) . . . . -121.7(2) no
Tl(1) Cs(1) Cs(1) Cs(2) . . . . 140.95(6) no
Tl(1) Cs(1) Cs(1) Tl(1) . . . . 120.66(5) no
Tl(1) Cs(1) Cs(1) Tl(1) . . . . -122.92(9) no
Tl(1) Cs(1) Cs(1) Tl(1) . . . . -117.22(8) no
Tl(1) Cs(1) Cs(1) Tl(1) . . . . 0.20(5) no
Tl(1) Cs(1) Cs(1) Tl(2) . . . . -144.50(7) no
Tl(1) Cs(1) Cs(1) Tl(2) . . . . 90.57(5) no
Tl(1) Cs(1) Cs(1) Tl(3) . . . . -88.29(8) no
Tl(1) Cs(1) Cs(1) Cs(1) . . . . 27.34(4) no
Tl(1) Cs(1) Cs(1) Cs(1) . . . . 167.15(9) no
Tl(1) Cs(1) Cs(1) Cs(2) . . . . -51.9(1) no
Tl(1) Cs(1) Cs(2) Tl(3) . . . . 0.78(5) no
Tl(1) Cs(1) Cs(2) Tl(3) . . . . 123.57(7) no
Tl(1) Cs(1) Cs(2) Tl(3) . . . . -96.88(9) no
Tl(1) Cs(1) Cs(2) Tl(3) . . . . -96.83(9) no
Tl(1) Cs(1) Cs(2) Cs(1) . . . . 86.4(1) no
Tl(1) Cs(1) Tl(1) Tl(2) . . . . -68.16(8) no
Tl(1) Cs(1) Tl(1) Tl(3) . . . . -154.54(9) no
Tl(1) Cs(1) Tl(1) Tl(3) . . . . -102.95(8) no
Tl(1) Cs(1) Tl(1) Tl(3) . . . . -102.86(8) no
Tl(1) Cs(1) Tl(1) Tl(3) . . . . -154.52(9) no
Tl(1) Cs(1) Tl(1) Cs(1) . . . . 8.73(8) no
Tl(1) Cs(1) Tl(1) Cs(1) . . . . 63.09(9) no
Tl(1) Cs(1) Tl(1) Cs(1) . . . . -18.2(1) no
Tl(1) Cs(1) Tl(1) Cs(2) . . . . 102.8(2) no
Tl(1) Cs(1) Tl(1) Cs(2) . . . . 130.25(9) no
Tl(1) Cs(1) Tl(1) Pd(1) . . . . -116.68(6) no
Tl(1) Cs(1) Tl(1) Pd(1) . . . . -116.72(6) no
Tl(1) Cs(1) Tl(1) Pd(1) . . . . -116.73(6) no
Tl(1) Cs(1) Tl(1) Pd(1) . . . . -116.73(6) no
Tl(1) Cs(1) Tl(1) Pd(1) . . . . -116.67(6) no
Tl(1) Cs(1) Tl(1) Pd(1) . . . . -116.68(6) no
Tl(1) Cs(1) Tl(1) Tl(2) . . . . 4.8(1) no
Tl(1) Cs(1) Tl(1) Tl(3) . . . . 106.00(7) no
Tl(1) Cs(1) Tl(1) Tl(3) . . . . 105.93(7) no
Tl(1) Cs(1) Tl(1) Tl(3) . . . . -111.96(9) no
Tl(1) Cs(1) Tl(1) Tl(3) . . . . -111.88(9) no
Tl(1) Cs(1) Tl(1) Cs(1) . . . . 61.72(9) no
Tl(1) Cs(1) Tl(1) Cs(1) . . . . -9.67(9) no
Tl(1) Cs(1) Tl(1) Cs(1) . . . . -62.4(1) no
Tl(1) Cs(1) Tl(1) Cs(2) . . . . 132.17(9) no
Tl(1) Cs(1) Tl(1) Cs(2) . . . . -127.3(1) no
Tl(1) Cs(1) Tl(1) Pd(1) . . . . 116.1(4) no
Tl(1) Cs(1) Tl(1) Pd(1) . . . . 116.1(4) no
Tl(1) Cs(1) Tl(1) Pd(1) . . . . 115.7(4) no
Tl(1) Cs(1) Tl(1) Pd(1) . . . . 116.1(4) no
Tl(1) Cs(1) Tl(1) Pd(1) . . . . 115.7(4) no
Tl(1) Cs(1) Tl(1) Pd(1) . . . . 115.7(4) no
Tl(1) Cs(1) Tl(1) Tl(2) . . . . 73.27(8) no
Tl(1) Cs(1) Tl(1) Tl(3) . . . . 107.6(1) no
Tl(1) Cs(1) Tl(1) Tl(3) . . . . 107.7(1) no
Tl(1) Cs(1) Tl(1) Tl(3) . . . . 155.04(9) no
Tl(1) Cs(1) Tl(1) Tl(3) . . . . 155.00(9) no
Tl(1) Cs(1) Tl(1) Cs(1) . . . . 0.0000 no
Tl(1) Cs(1) Tl(1) Cs(2) . . . . -135.27(8) no
Tl(1) Cs(1) Tl(1) Cs(2) . . . . -82.0(1) no
Tl(1) Cs(1) Tl(1) Pd(1) . . . . 120.70(7) no
Tl(1) Cs(1) Tl(1) Pd(1) . . . . 120.74(7) no
Tl(1) Cs(1) Tl(1) Pd(1) . . . . 120.74(7) no
Tl(1) Cs(1) Tl(1) Pd(1) . . . . 120.74(7) no
Tl(1) Cs(1) Tl(1) Pd(1) . . . . 120.69(7) no
Tl(1) Cs(1) Tl(1) Pd(1) . . . . 120.69(7) no
Tl(1) Cs(1) Tl(2) Cs(1) . . . . -147.85(7) no
Tl(1) Cs(1) Tl(2) Cs(1) . . . . 177.54(7) no
Tl(1) Cs(1) Tl(2) Cs(1) . . . . 69.69(6) no
Tl(1) Cs(1) Tl(2) Cs(1) . . . . 133.43(7) no
Tl(1) Cs(1) Tl(2) Cs(1) . . . . -77.94(5) no
Tl(1) Cs(1) Tl(2) Pd(1) . . . . -7.21(6) no
Tl(1) Cs(1) Tl(2) Pd(1) . . . . -7.20(6) no
Tl(1) Cs(1) Tl(2) Cs(1) . . . . 46.58(7) no
Tl(1) Cs(1) Tl(2) Cs(1) . . . . -40.38(4) no
Tl(1) Cs(1) Tl(2) Cs(1) . . . . 7.4(1) no
Tl(1) Cs(1) Tl(2) Pd(1) . . . . -176.06(4) no
Tl(1) Cs(1) Tl(3) Cs(2) . . . . 124.8(2) no
Tl(1) Cs(1) Tl(3) Cs(2) . . . . -132.0(2) no
Tl(1) Cs(1) Tl(3) Pd(1) . . . . -3.8(2) no
Tl(1) Cs(1) Tl(3) Pd(1) . . . . -3.8(2) no
Tl(1) Cs(1) Tl(3) Pd(1) . . . . -3.7(2) no
Tl(1) Cs(1) Cs(1) Tl(1) . . . . 111.87(5) no
Tl(1) Cs(1) Cs(1) Tl(1) . . . . -130.72(7) no
Tl(1) Cs(1) Cs(1) Tl(1) . . . . -8.59(7) no
Tl(1) Cs(1) Cs(1) Tl(1) . . . . -125.01(5) no
Tl(1) Cs(1) Cs(1) Tl(2) . . . . 21.50(5) no
Tl(1) Cs(1) Cs(1) Tl(2) . . . . -103.43(6) no
Tl(1) Cs(1) Cs(1) Tl(3) . . . . -159.67(6) no
Tl(1) Cs(1) Cs(1) Tl(3) . . . . -159.64(6) no
Tl(1) Cs(1) Cs(1) Cs(1) . . . . 49.96(9) no
Tl(1) Cs(1) Cs(1) Cs(1) . . . . 84.73(4) no
Tl(1) Cs(1) Cs(1) Cs(1) . . . . -55.08(8) no
Tl(1) Cs(1) Cs(1) Cs(1) . . . . -55.08(8) no
Tl(1) Cs(1) Cs(1) Cs(2) . . . . 152.84(6) no
Tl(1) Cs(1) Cs(1) Cs(2) . . . . 163.97(8) no
Tl(1) Cs(1) Cs(1) Tl(1) . . . . -170.53(9) no
Tl(1) Cs(1) Cs(1) Tl(1) . . . . -93.8(2) no
Tl(1) Cs(1) Cs(1) Tl(2) . . . . 151.1(2) no
Tl(1) Cs(1) Cs(1) Tl(2) . . . . -120.53(8) no
Tl(1) Cs(1) Cs(1) Tl(3) . . . . 24.2(1) no
Tl(1) Cs(1) Cs(1) Cs(1) . . . . 139.71(8) no
Tl(1) Cs(1) Cs(1) Cs(1) . . . . -59.36(6) no
Tl(1) Cs(1) Cs(1) Cs(1) . . . . -95.11(4) no
Tl(1) Cs(1) Cs(1) Cs(2) . . . . 46.96(6) no
Tl(1) Cs(1) Cs(1) Tl(1) . . . . 90.9(2) no
Tl(1) Cs(1) Cs(1) Tl(1) . . . . -64.51(6) no
Tl(1) Cs(1) Cs(1) Tl(1) . . . . 180.0000 no
Tl(1) Cs(1) Cs(1) Tl(2) . . . . -52.72(4) no
Tl(1) Cs(1) Cs(1) Tl(2) . . . . 127.28(4) no
Tl(1) Cs(1) Cs(1) Tl(3) . . . . -18.98(6) no
Tl(1) Cs(1) Cs(1) Cs(1) . . . . 63.00(5) no
Tl(1) Cs(1) Cs(1) Cs(1) . . . . 157.66(7) no
Tl(1) Cs(1) Cs(1) Cs(1) . . . . 97.85(5) no
Tl(1) Cs(1) Cs(1) Cs(2) . . . . -58.3(2) no
Tl(1) Cs(1) Cs(1) Tl(1) . . . . -120.66(5) no
Tl(1) Cs(1) Cs(1) Tl(1) . . . . 162.4(2) no
Tl(1) Cs(1) Cs(1) Tl(1) . . . . -8.59(7) no
Tl(1) Cs(1) Cs(1) Tl(1) . . . . 122.12(6) no
Tl(1) Cs(1) Cs(1) Tl(2) . . . . -30.09(5) no
Tl(1) Cs(1) Cs(1) Tl(2) . . . . -107.74(9) no
Tl(1) Cs(1) Cs(1) Tl(3) . . . . -171.13(7) no
Tl(1) Cs(1) Cs(1) Tl(3) . . . . -171.13(7) no
Tl(1) Cs(1) Cs(1) Cs(1) . . . . -93.32(4) no
Tl(1) Cs(1) Cs(1) Cs(1) . . . . -62.13(8) no
Tl(1) Cs(1) Cs(1) Cs(1) . . . . 46.48(6) no
Tl(1) Cs(1) Cs(1) Cs(1) . . . . 11.1(2) no
Tl(1) Cs(1) Cs(1) Cs(2) . . . . -161.43(6) no
Tl(1) Cs(1) Cs(1) Cs(2) . . . . 129.84(6) no
Tl(1) Cs(1) Cs(1) Tl(1) . . . . 170.53(9) no
Tl(1) Cs(1) Cs(1) Tl(2) . . . . 50.00(5) no
Tl(1) Cs(1) Cs(1) Tl(2) . . . . 162.32(8) no
Tl(1) Cs(1) Cs(1) Cs(1) . . . . 111.17(8) no
Tl(1) Cs(1) Cs(1) Cs(1) . . . . -165.9(2) no
Tl(1) Cs(1) Cs(1) Cs(1) . . . . 111.17(8) no
Tl(1) Cs(1) Cs(1) Cs(1) . . . . -136.50(8) no
Tl(1) Cs(1) Cs(1) Cs(2) . . . . -43.75(5) no
Tl(1) Cs(1) Cs(2) Tl(3) . . . . -145.1(1) no
Tl(1) Cs(1) Cs(2) Tl(3) . . . . -47.4(1) no
Tl(1) Cs(1) Cs(2) Tl(3) . . . . 92.2(1) no
Tl(1) Cs(1) Cs(2) Tl(3) . . . . -145.0(1) no
Tl(1) Cs(1) Cs(2) Tl(3) . . . . 92.2(1) no
Tl(1) Cs(1) Cs(2) Tl(3) . . . . -47.4(1) no
Tl(1) Cs(1) Cs(2) Cs(1) . . . . -120.6(1) no
Tl(1) Cs(1) Cs(2) Cs(1) . . . . 129.3(1) no
Tl(1) Cs(1) Cs(2) Cs(1) . . . . -37.47(7) no
Tl(1) Cs(1) Cs(2) Cs(1) . . . . -173.86(7) no
Tl(1) Cs(1) Cs(2) Cs(1) . . . . -44.10(6) no
Tl(1) Cs(1) Cs(2) Cs(1) . . . . 95.5(1) no
Tl(1) Cs(1) Cs(2) Cs(1) . . . . -105.5(1) no
Tl(1) Cs(1) Cs(2) Cs(1) . . . . 175.35(8) no
Tl(1) Cs(1) Cs(2) Cs(1) . . . . 28.96(7) no
Tl(1) Cs(1) Tl(1) Tl(2) . . . . -159.44(8) no
Tl(1) Cs(1) Tl(1) Tl(3) . . . . -107.1(1) no
Tl(1) Cs(1) Tl(1) Tl(3) . . . . -107.1(1) no
Tl(1) Cs(1) Tl(1) Tl(3) . . . . 139.83(6) no
Tl(1) Cs(1) Tl(1) Tl(3) . . . . 139.82(6) no
Tl(1) Cs(1) Tl(1) Cs(1) . . . . -79.89(9) no
Tl(1) Cs(1) Tl(1) Cs(1) . . . . 8.78(9) no
Tl(1) Cs(1) Tl(1) Cs(1) . . . . 123.73(4) no
Tl(1) Cs(1) Tl(1) Cs(2) . . . . -31.9(1) no
Tl(1) Cs(1) Tl(1) Cs(2) . . . . 68.74(7) no
Tl(1) Cs(1) Tl(1) Pd(1) . . . . -164.56(5) no
Tl(1) Cs(1) Tl(1) Pd(1) . . . . -164.55(5) no
Tl(1) Cs(1) Tl(1) Pd(1) . . . . -164.55(5) no
Tl(1) Cs(1) Tl(1) Pd(1) . . . . -164.56(5) no
Tl(1) Cs(1) Tl(1) Pd(1) . . . . -164.55(5) no
Tl(1) Cs(1) Tl(1) Pd(1) . . . . -164.56(5) no
Tl(1) Cs(1) Tl(2) Cs(1) . . . . 162.34(9) no
Tl(1) Cs(1) Tl(2) Cs(1) . . . . -165.8(1) no
Tl(1) Cs(1) Tl(2) Cs(1) . . . . 41.79(7) no
Tl(1) Cs(1) Tl(2) Cs(1) . . . . 75.37(5) no
Tl(1) Cs(1) Tl(2) Cs(1) . . . . 114.60(8) no
Tl(1) Cs(1) Tl(2) Pd(1) . . . . -62.00(5) no
Tl(1) Cs(1) Tl(2) Pd(1) . . . . -61.99(5) no
Tl(1) Cs(1) Tl(2) Cs(1) . . . . -26.0(1) no
Tl(1) Cs(1) Tl(2) Cs(1) . . . . -168.5(2) no
Tl(1) Cs(1) Tl(2) Cs(1) . . . . -89.7(2) no
Tl(1) Cs(1) Tl(2) Cs(1) . . . . -133.9(1) no
Tl(1) Cs(1) Tl(2) Cs(1) . . . . 121.6(1) no
Tl(1) Cs(1) Tl(2) Pd(1) . . . . 50.9(2) no
Tl(1) Cs(1) Cs(1) Tl(1) . . . . 24.6(2) no
Tl(1) Cs(1) Cs(1) Tl(1) . . . . 115.49(6) no
Tl(1) Cs(1) Cs(1) Tl(1) . . . . -64.51(6) no
Tl(1) Cs(1) Cs(1) Tl(1) . . . . 180.0000 no
Tl(1) Cs(1) Cs(1) Tl(2) . . . . -11.79(5) no
Tl(1) Cs(1) Cs(1) Tl(2) . . . . 168.21(5) no
Tl(1) Cs(1) Cs(1) Tl(3) . . . . 134.44(5) no
Tl(1) Cs(1) Cs(1) Tl(3) . . . . 134.47(5) no
Tl(1) Cs(1) Cs(1) Cs(1) . . . . -42.16(9) no
Tl(1) Cs(1) Cs(1) Cs(1) . . . . 52.50(6) no
Tl(1) Cs(1) Cs(1) Cs(1) . . . . 17.64(7) no
Tl(1) Cs(1) Cs(1) Cs(1) . . . . -127.50(6) no
Tl(1) Cs(1) Cs(1) Cs(2) . . . . 76.44(7) no
Tl(1) Cs(1) Cs(1) Cs(2) . . . . 173.8(2) no
Tl(1) Cs(1) Cs(1) Tl(1) . . . . 99.08(8) no
Tl(1) Cs(1) Cs(1) Tl(1) . . . . -170.53(9) no
Tl(1) Cs(1) Cs(1) Tl(1) . . . . -76.8(2) no
Tl(1) Cs(1) Cs(1) Tl(2) . . . . -50.00(5) no
Tl(1) Cs(1) Cs(1) Tl(2) . . . . 38.4(1) no
Tl(1) Cs(1) Cs(1) Tl(3) . . . . 165.3(1) no
Tl(1) Cs(1) Cs(1) Tl(3) . . . . 165.3(1) no
Tl(1) Cs(1) Cs(1) Cs(1) . . . . -111.17(8) no
Tl(1) Cs(1) Cs(1) Cs(1) . . . . 49.75(6) no
Tl(1) Cs(1) Cs(1) Cs(1) . . . . -20.55(7) no
Tl(1) Cs(1) Cs(1) Cs(1) . . . . -75.42(8) no
Tl(1) Cs(1) Cs(1) Cs(2) . . . . 142.50(7) no
Tl(1) Cs(1) Cs(1) Cs(2) . . . . -135.87(9) no
Tl(1) Cs(1) Cs(1) Tl(1) . . . . 77.2(2) no
Tl(1) Cs(1) Cs(1) Tl(1) . . . . -162.4(2) no
Tl(1) Cs(1) Cs(1) Tl(1) . . . . -40.2(2) no
Tl(1) Cs(1) Cs(1) Tl(1) . . . . -45.9(2) no
Tl(1) Cs(1) Cs(1) Tl(2) . . . . -67.5(2) no
Tl(1) Cs(1) Cs(1) Tl(2) . . . . 167.5(2) no
Tl(1) Cs(1) Cs(1) Tl(3) . . . . -11.3(2) no
Tl(1) Cs(1) Cs(1) Cs(1) . . . . -115.9(2) no
Tl(1) Cs(1) Cs(1) Cs(1) . . . . 104.3(2) no
Tl(1) Cs(1) Cs(1) Cs(1) . . . . 139.1(2) no
Tl(1) Cs(1) Cs(1) Cs(1) . . . . -115.9(2) no
Tl(1) Cs(1) Cs(1) Cs(2) . . . . 25.1(3) no
Tl(1) Cs(1) Cs(1) Tl(1) . . . . -45.9(2) no
Tl(1) Cs(1) Cs(1) Tl(1) . . . . 125.01(5) no
Tl(1) Cs(1) Cs(1) Tl(2) . . . . -135.9(1) no
Tl(1) Cs(1) Cs(1) Tl(2) . . . . 146.51(7) no
Tl(1) Cs(1) Cs(1) Cs(1) . . . . 69.93(8) no
Tl(1) Cs(1) Cs(1) Cs(1) . . . . 178.54(8) no
Tl(1) Cs(1) Cs(1) Cs(2) . . . . -13.43(8) no
Tl(1) Cs(1) Cs(1) Tl(1) . . . . -99.08(8) no
Tl(1) Cs(1) Cs(1) Tl(1) . . . . 90.4(1) no
Tl(1) Cs(1) Cs(1) Tl(2) . . . . -149.08(9) no
Tl(1) Cs(1) Cs(1) Tl(2) . . . . 98.6(1) no
Tl(1) Cs(1) Cs(1) Cs(1) . . . . 149.7(1) no
Tl(1) Cs(1) Cs(1) Cs(1) . . . . 66.8(2) no
Tl(1) Cs(1) Cs(1) Cs(2) . . . . -55.33(9) no
Tl(1) Cs(1) Cs(1) Cs(2) . . . . -129.2(1) no
Tl(1) Cs(1) Cs(2) Tl(3) . . . . -41.67(7) no
Tl(1) Cs(1) Cs(2) Tl(3) . . . . 55.98(5) no
Tl(1) Cs(1) Cs(2) Tl(3) . . . . 178.70(8) no
Tl(1) Cs(1) Cs(2) Tl(3) . . . . 178.73(8) no
Tl(1) Cs(1) Cs(2) Tl(3) . . . . -41.72(7) no
Tl(1) Cs(1) Cs(2) Tl(3) . . . . 55.94(5) no
Tl(1) Cs(1) Cs(2) Cs(1) . . . . -51.61(5) no
Tl(1) Cs(1) Cs(2) Cs(1) . . . . 141.6(1) no
Tl(1) Cs(1) Cs(2) Cs(1) . . . . 31.5(1) no
Tl(1) Cs(1) Cs(2) Cs(1) . . . . 84.79(5) no
Tl(1) Cs(1) Cs(2) Cs(1) . . . . -133.95(6) no
Tl(1) Cs(2) Tl(1) Tl(2) . . . . 14.4(1) no
Tl(1) Cs(2) Tl(1) Tl(3) . . . . -16.34(8) no
Tl(1) Cs(2) Tl(1) Tl(3) . . . . -87.9(1) no
Tl(1) Cs(2) Tl(1) Cs(2) . . . . -151.5(1) no
Tl(1) Cs(2) Tl(1) Pd(1) . . . . -38.2(1) no
Tl(1) Cs(2) Tl(1) Pd(1) . . . . -38.3(1) no
Tl(1) Cs(2) Tl(1) Tl(2) . . . . 97.05(8) no
Tl(1) Cs(2) Tl(1) Tl(3) . . . . -5.31(7) no
Tl(1) Cs(2) Tl(1) Tl(3) . . . . -5.32(7) no
Tl(1) Cs(2) Tl(1) Tl(3) . . . . 66.28(4) no
Tl(1) Cs(2) Tl(1) Tl(3) . . . . 66.21(4) no
Tl(1) Cs(2) Tl(1) Cs(1) . . . . -176.49(7) no
Tl(1) Cs(2) Tl(1) Cs(2) . . . . -68.90(6) no
Tl(1) Cs(2) Tl(1) Pd(1) . . . . 44.36(3) no
Tl(1) Cs(2) Tl(1) Pd(1) . . . . 44.40(3) no
Tl(1) Cs(2) Tl(1) Pd(1) . . . . 44.40(3) no
Tl(1) Cs(2) Tl(1) Pd(1) . . . . 44.40(3) no
Tl(1) Cs(2) Tl(1) Pd(1) . . . . 44.36(3) no
Tl(1) Cs(2) Tl(1) Pd(1) . . . . 44.35(3) no
Tl(1) Cs(2) Tl(1) Tl(2) . . . . -178.5(1) no
Tl(1) Cs(2) Tl(1) Tl(3) . . . . 150.7(1) no
Tl(1) Cs(2) Tl(1) Tl(3) . . . . 79.1(1) no
Tl(1) Cs(2) Tl(1) Cs(1) . . . . -92.0(1) no
Tl(1) Cs(2) Tl(1) Cs(2) . . . . 15.55(5) no
Tl(1) Cs(2) Tl(1) Pd(1) . . . . 128.85(9) no
Tl(1) Cs(2) Tl(1) Pd(1) . . . . 128.85(9) no
Tl(1) Cs(2) Tl(1) Pd(1) . . . . 128.81(9) no
Tl(1) Cs(2) Tl(1) Pd(1) . . . . 128.81(9) no
Tl(1) Cs(2) Tl(1) Tl(2) . . . . 16.1(2) no
Tl(1) Cs(2) Tl(1) Tl(3) . . . . 55.99(7) no
Tl(1) Cs(2) Tl(1) Tl(3) . . . . 126.4(1) no
Tl(1) Cs(2) Tl(1) Tl(3) . . . . 126.4(1) no
Tl(1) Cs(2) Tl(1) Cs(1) . . . . -130.29(8) no
Tl(1) Cs(2) Tl(1) Cs(2) . . . . -178.3(1) no
Tl(1) Cs(2) Tl(1) Pd(1) . . . . 74.2(1) no
Tl(1) Cs(2) Tl(1) Pd(1) . . . . 74.2(1) no
Tl(1) Cs(2) Tl(1) Pd(1) . . . . 74.1(1) no
Tl(1) Cs(2) Tl(1) Tl(2) . . . . 137.08(7) no
Tl(1) Cs(2) Tl(1) Tl(3) . . . . 176.99(9) no
Tl(1) Cs(2) Tl(1) Tl(3) . . . . -112.6(1) no
Tl(1) Cs(2) Tl(1) Cs(1) . . . . -9.3(2) no
Tl(1) Cs(2) Tl(1) Cs(1) . . . . 113.03(9) no
Tl(1) Cs(2) Tl(1) Cs(1) . . . . 62.93(9) no
Tl(1) Cs(2) Tl(1) Cs(2) . . . . -57.33(5) no
Tl(1) Cs(2) Tl(1) Pd(1) . . . . -164.84(6) no
Tl(1) Cs(2) Tl(1) Pd(1) . . . . -164.83(6) no
Tl(1) Cs(2) Tl(1) Pd(1) . . . . -164.88(6) no
Tl(1) Cs(2) Tl(1) Pd(1) . . . . -164.88(6) no
Tl(1) Cs(2) Tl(3) Cs(2) . . . . 23.09(2) no
Tl(1) Cs(2) Tl(3) Cs(2) . . . . 151.25(8) no
Tl(1) Cs(2) Tl(3) Pd(1) . . . . -28.59(8) no
Tl(1) Cs(2) Tl(3) Pd(1) . . . . -28.59(8) no
Tl(1) Cs(2) Tl(3) Pd(1) . . . . -28.59(8) no
Tl(1) Cs(2) Tl(3) Cs(2) . . . . 144.6(3) no
Tl(1) Cs(2) Tl(3) Pd(1) . . . . -35.3(3) no
Tl(1) Cs(2) Tl(3) Pd(1) . . . . -35.2(3) no
Tl(1) Cs(2) Tl(3) Cs(1) . . . . -144.6(2) no
Tl(1) Cs(2) Tl(3) Cs(2) . . . . 144.6(3) no
Tl(1) Cs(2) Tl(3) Pd(1) . . . . -35.5(3) no
Tl(1) Cs(2) Tl(3) Cs(2) . . . . 23.14(2) no
Tl(1) Cs(2) Tl(3) Cs(1) . . . . -137.82(7) no
Tl(1) Cs(2) Tl(3) Cs(1) . . . . 81.01(6) no
Tl(1) Cs(2) Tl(3) Cs(2) . . . . 151.35(8) no
Tl(1) Cs(2) Tl(3) Pd(1) . . . . -28.70(8) no
Tl(1) Cs(2) Tl(3) Pd(1) . . . . -28.70(8) no
Tl(1) Cs(2) Tl(3) Pd(1) . . . . -28.70(8) no
Tl(1) Cs(2) Cs(1) Tl(2) . . . . 158.37(7) no
Tl(1) Cs(2) Cs(1) Tl(2) . . . . -26.9(1) no
Tl(1) Cs(2) Cs(1) Tl(3) . . . . 114.67(7) no
Tl(1) Cs(2) Cs(1) Cs(1) . . . . -143.20(7) no
Tl(1) Cs(2) Cs(1) Cs(1) . . . . 7.18(5) no
Tl(1) Cs(2) Cs(1) Cs(1) . . . . 69.0(1) no
Tl(1) Cs(2) Cs(1) Tl(3) . . . . 152.16(6) no
Tl(1) Cs(2) Cs(1) Tl(3) . . . . 28.31(5) no
Tl(1) Cs(2) Cs(1) Tl(2) . . . . -12.24(5) no
Tl(1) Cs(2) Cs(1) Tl(2) . . . . 162.5(2) no
Tl(1) Cs(2) Cs(1) Cs(1) . . . . -7.6(2) no
Tl(1) Cs(2) Cs(1) Cs(1) . . . . 46.18(6) no
Tl(1) Cs(2) Cs(1) Cs(1) . . . . -163.44(6) no
Tl(1) Cs(2) Cs(1) Cs(1) . . . . -101.6(1) no
Tl(1) Cs(2) Cs(1) Cs(1) . . . . 139.38(6) no
Tl(1) Cs(2) Tl(1) Tl(2) . . . . -31.7(2) no
Tl(1) Cs(2) Tl(1) Tl(3) . . . . 8.13(8) no
Tl(1) Cs(2) Tl(1) Tl(3) . . . . 78.6(1) no
Tl(1) Cs(2) Tl(1) Tl(3) . . . . 78.6(1) no
Tl(1) Cs(2) Tl(1) Tl(3) . . . . 8.18(8) no
Tl(1) Cs(2) Tl(1) Cs(2) . . . . 133.9(1) no
Tl(1) Cs(2) Tl(1) Pd(1) . . . . 26.3(1) no
Tl(1) Cs(2) Tl(1) Pd(1) . . . . 26.3(1) no
Tl(1) Cs(2) Tl(1) Pd(1) . . . . 26.4(1) no
Tl(1) Cs(2) Tl(1) Pd(1) . . . . 26.4(1) no
Tl(1) Cs(2) Tl(1) Tl(2) . . . . -135.14(7) no
Tl(1) Cs(2) Tl(1) Tl(3) . . . . 122.49(9) no
Tl(1) Cs(2) Tl(1) Tl(3) . . . . -165.98(8) no
Tl(1) Cs(2) Tl(1) Cs(2) . . . . 58.91(4) no
Tl(1) Cs(2) Tl(1) Pd(1) . . . . 172.21(5) no
Tl(1) Cs(2) Tl(1) Pd(1) . . . . 172.17(5) no
Tl(1) Cs(2) Tl(1) Pd(1) . . . . 172.17(5) no
Tl(1) Cs(2) Tl(1) Tl(2) . . . . -28.3(1) no
Tl(1) Cs(2) Tl(1) Tl(3) . . . . -130.63(8) no
Tl(1) Cs(2) Tl(1) Tl(3) . . . . -59.04(5) no
Tl(1) Cs(2) Tl(1) Cs(2) . . . . 33.0889 no
Tl(1) Cs(2) Tl(1) Cs(2) . . . . 165.8(1) no
Tl(1) Cs(2) Tl(1) Pd(1) . . . . -80.95(8) no
Tl(1) Cs(2) Tl(1) Pd(1) . . . . -80.91(8) no
Tl(1) Cs(2) Tl(3) Cs(1) . . . . 146.16(7) no
Tl(1) Cs(2) Tl(3) Cs(1) . . . . -72.66(5) no
Tl(1) Cs(2) Tl(3) Cs(2) . . . . -143.54(7) no
Tl(1) Cs(2) Tl(3) Pd(1) . . . . 36.51(7) no
Tl(1) Cs(2) Tl(3) Pd(1) . . . . 36.51(7) no
Tl(1) Cs(2) Tl(3) Pd(1) . . . . 36.51(7) no
Tl(1) Cs(2) Tl(3) Cs(2) . . . . -21.77(2) no
Tl(1) Cs(2) Tl(3) Cs(2) . . . . 56(20) no
Tl(1) Cs(2) Tl(3) Cs(2) . . . . -119.0(2) no
Tl(1) Cs(2) Tl(3) Cs(2) . . . . 160.3991 no
Tl(1) Cs(2) Tl(3) Cs(2) . . . . -143.43(7) no
Tl(1) Cs(2) Tl(3) Pd(1) . . . . 36.41(7) no
Tl(1) Cs(2) Tl(3) Pd(1) . . . . 36.41(7) no
Tl(1) Cs(2) Tl(3) Pd(1) . . . . 36.41(7) no
Tl(1) Cs(2) Tl(3) Cs(2) . . . . 56(34) no
Tl(1) Cs(2) Tl(3) Cs(2) . . . . -119.0(2) no
Tl(1) Cs(2) Tl(3) Pd(1) . . . . 61.0(2) no
Tl(1) Cs(2) Tl(3) Pd(1) . . . . 61.0(2) no
Tl(1) Cs(2) Tl(3) Cs(2) . . . . -21.82(2) no
Tl(1) Cs(2) Tl(3) Cs(2) . . . . -21.60(4) no
Tl(1) Pd(1) Tl(1) Tl(2) . . . . 106.55(2) no
Tl(1) Pd(1) Tl(1) Tl(3) . . . . -148.16(2) no
Tl(1) Pd(1) Tl(1) Tl(3) . . . . 0.0019(1) no
Tl(1) Pd(1) Tl(1) Tl(3) . . . . -148.08(2) no
Tl(1) Pd(1) Tl(1) Tl(3) . . . . -0.0641(1) no
Tl(1) Pd(1) Tl(1) Cs(1) . . . . 100.53(6) no
Tl(1) Pd(1) Tl(1) Cs(2) . . . . -22.70(5) no
Tl(1) Pd(1) Tl(1) Cs(2) . . . . -121.51(5) no
Tl(1) Pd(1) Tl(1) Pd(1) . . . . 103.81(2) no
Tl(1) Pd(1) Tl(1) Pd(1) . . . . 95.58(2) no
Tl(1) Pd(1) Tl(1) Pd(1) . . . . 103.75(2) no
Tl(1) Pd(1) Tl(1) Pd(1) . . . . -0.0703(1) no
Tl(1) Pd(1) Tl(1) Pd(1) . . . . 31.92(2) no
Tl(1) Pd(1) Tl(1) Tl(2) . . . . -105.29(2) no
Tl(1) Pd(1) Tl(1) Tl(3) . . . . 0.0780(1) no
Tl(1) Pd(1) Tl(1) Tl(3) . . . . 148.16(2) no
Tl(1) Pd(1) Tl(1) Tl(3) . . . . -0.0038(1) no
Tl(1) Pd(1) Tl(1) Tl(3) . . . . 148.09(2) no
Tl(1) Pd(1) Tl(1) Cs(1) . . . . -111.32(6) no
Tl(1) Pd(1) Tl(1) Cs(2) . . . . 125.45(6) no
Tl(1) Pd(1) Tl(1) Cs(2) . . . . 26.65(4) no
Tl(1) Pd(1) Tl(1) Pd(1) . . . . -99.77(2) no
Tl(1) Pd(1) Tl(1) Pd(1) . . . . -100.35(2) no
Tl(1) Pd(1) Tl(1) Pd(1) . . . . -108.04(2) no
Tl(1) Pd(1) Tl(1) Pd(1) . . . . -107.35(4) no
Tl(1) Pd(1) Tl(1) Pd(1) . . . . -31.91(2) no
Tl(1) Pd(1) Tl(1) Tl(2) . . . . -177.93(6) no
Tl(1) Pd(1) Tl(1) Tl(3) . . . . 75.45(4) no
Tl(1) Pd(1) Tl(1) Tl(3) . . . . 75.52(4) no
Tl(1) Pd(1) Tl(1) Tl(3) . . . . -72.64(4) no
Tl(1) Pd(1) Tl(1) Tl(3) . . . . -72.56(4) no
Tl(1) Pd(1) Tl(1) Cs(1) . . . . 176.0(1) no
Tl(1) Pd(1) Tl(1) Cs(2) . . . . -45.99(5) no
Tl(1) Pd(1) Tl(1) Cs(2) . . . . 52.82(6) no
Tl(1) Pd(1) Tl(1) Pd(1) . . . . 179.27(6) no
Tl(1) Pd(1) Tl(1) Pd(1) . . . . -171.73(7) no
Tl(1) Pd(1) Tl(1) Pd(1) . . . . -172.41(6) no
Tl(1) Pd(1) Tl(1) Pd(1) . . . . -72.56(4) no
Tl(1) Pd(1) Tl(1) Pd(1) . . . . 0.0086(1) no
Tl(1) Pd(1) Tl(1) Tl(2) . . . . 49.36(2) no
Tl(1) Pd(1) Tl(1) Tl(3) . . . . -57.23(4) no
Tl(1) Pd(1) Tl(1) Tl(3) . . . . 154.78(2) no
Tl(1) Pd(1) Tl(1) Tl(3) . . . . -57.30(4) no
Tl(1) Pd(1) Tl(1) Tl(3) . . . . 154.70(2) no
Tl(1) Pd(1) Tl(1) Cs(1) . . . . 112.35(4) no
Tl(1) Pd(1) Tl(1) Cs(1) . . . . -12.59(5) no
Tl(1) Pd(1) Tl(1) Cs(1) . . . . 165.5(4) no
Tl(1) Pd(1) Tl(1) Cs(1) . . . . 43.35(6) no
Tl(1) Pd(1) Tl(1) Cs(2) . . . . -178.71(5) no
Tl(1) Pd(1) Tl(1) Cs(2) . . . . -79.87(7) no
Tl(1) Pd(1) Tl(1) Pd(1) . . . . -125.11(2) no
Tl(1) Pd(1) Tl(1) Pd(1) . . . . -124.43(2) no
Tl(1) Pd(1) Tl(1) Pd(1) . . . . -133.43(2) no
Tl(1) Pd(1) Tl(1) Pd(1) . . . . 47.29(6) no
Tl(1) Pd(1) Tl(1) Pd(1) . . . . -25.29(2) no
Tl(1) Pd(1) Tl(1) Tl(2) . . . . -49.36(2) no
Tl(1) Pd(1) Tl(1) Tl(3) . . . . -156.03(2) no
Tl(1) Pd(1) Tl(1) Tl(3) . . . . 56.05(4) no
Tl(1) Pd(1) Tl(1) Tl(3) . . . . -155.97(2) no
Tl(1) Pd(1) Tl(1) Tl(3) . . . . 55.97(4) no
Tl(1) Pd(1) Tl(1) Cs(1) . . . . -55.39(6) no
Tl(1) Pd(1) Tl(1) Cs(1) . . . . -111.32(3) no
Tl(1) Pd(1) Tl(1) Cs(1) . . . . 66.8(5) no
Tl(1) Pd(1) Tl(1) Cs(1) . . . . 13.62(6) no
Tl(1) Pd(1) Tl(1) Cs(2) . . . . 82.56(6) no
Tl(1) Pd(1) Tl(1) Cs(2) . . . . -178.60(6) no
Tl(1) Pd(1) Tl(1) Pd(1) . . . . 127.83(2) no
Tl(1) Pd(1) Tl(1) Pd(1) . . . . 119.66(2) no
Tl(1) Pd(1) Tl(1) Pd(1) . . . . 127.89(2) no
Tl(1) Pd(1) Tl(1) Pd(1) . . . . 55.97(4) no
Tl(1) Pd(1) Tl(1) Pd(1) . . . . 24.04(2) no
Tl(1) Pd(1) Tl(2) Cs(1) . . . . 127.23(6) no
Tl(1) Pd(1) Tl(2) Cs(1) . . . . -176.61(5) no
Tl(1) Pd(1) Tl(2) Cs(1) . . . . -56.61(5) no
Tl(1) Pd(1) Tl(2) Cs(1) . . . . 7.22(6) no
Tl(1) Pd(1) Tl(2) Cs(1) . . . . -112.78(6) no
Tl(1) Pd(1) Tl(2) Cs(1) . . . . 63.39(5) no
Tl(1) Pd(1) Tl(2) Pd(1) . . . . -30.96(3) no
Tl(1) Pd(1) Tl(2) Cs(1) . . . . 9.28(6) no
Tl(1) Pd(1) Tl(2) Cs(1) . . . . -110.73(6) no
Tl(1) Pd(1) Tl(2) Cs(1) . . . . 129.28(6) no
Tl(1) Pd(1) Tl(2) Pd(1) . . . . 31.09(3) no
Tl(1) Pd(1) Tl(3) Cs(1) . . . . -128.56(6) no
Tl(1) Pd(1) Tl(3) Cs(1) . . . . 51.42(6) no
Tl(1) Pd(1) Tl(3) Cs(2) . . . . -38.15(8) no
Tl(1) Pd(1) Tl(3) Cs(2) . . . . 141.92(8) no
Tl(1) Pd(1) Tl(3) Pd(1) . . . . -33.10(3) no
Tl(1) Pd(1) Tl(3) Pd(1) . . . . -33.10(3) no
Tl(1) Pd(1) Tl(3) Cs(1) . . . . -7.30(7) no
Tl(1) Pd(1) Tl(3) Cs(1) . . . . 172.72(7) no
Tl(1) Pd(1) Tl(3) Cs(2) . . . . 83.20(9) no
Tl(1) Pd(1) Tl(3) Cs(2) . . . . -96.87(9) no
Tl(1) Pd(1) Tl(3) Pd(1) . . . . 88.18(5) no
Tl(1) Pd(1) Tl(3) Pd(1) . . . . 88.18(5) no
Tl(1) Pd(1) Tl(3) Cs(1) . . . . 118.19(6) no
Tl(1) Pd(1) Tl(3) Cs(1) . . . . -61.83(6) no
Tl(1) Pd(1) Tl(3) Cs(2) . . . . 28.67(8) no
Tl(1) Pd(1) Tl(3) Cs(2) . . . . -151.40(8) no
Tl(1) Pd(1) Tl(3) Pd(1) . . . . -146.35(3) no
Tl(1) Pd(1) Tl(3) Pd(1) . . . . 33.65(3) no
Tl(1) Pd(1) Tl(1) Tl(2) . . . . 106.66(2) no
Tl(1) Pd(1) Tl(1) Tl(3) . . . . -147.99(2) no
Tl(1) Pd(1) Tl(1) Tl(3) . . . . 0.0641(1) no
Tl(1) Pd(1) Tl(1) Tl(3) . . . . -147.91(2) no
Tl(1) Pd(1) Tl(1) Tl(3) . . . . -0.0019(1) no
Tl(1) Pd(1) Tl(1) Cs(1) . . . . 100.65(6) no
Tl(1) Pd(1) Tl(1) Cs(2) . . . . -22.57(5) no
Tl(1) Pd(1) Tl(1) Cs(2) . . . . -121.41(5) no
Tl(1) Pd(1) Tl(1) Pd(1) . . . . -76.08(2) no
Tl(1) Pd(1) Tl(1) Pd(1) . . . . 0.0704(1) no
Tl(1) Pd(1) Tl(1) Pd(1) . . . . -75.41(4) no
Tl(1) Pd(1) Tl(1) Pd(1) . . . . -68.39(2) no
Tl(1) Pd(1) Tl(1) Pd(1) . . . . -67.81(2) no
Tl(1) Pd(1) Tl(1) Tl(2) . . . . -105.41(2) no
Tl(1) Pd(1) Tl(1) Tl(3) . . . . 0.0093(1) no
Tl(1) Pd(1) Tl(1) Tl(3) . . . . 147.99(2) no
Tl(1) Pd(1) Tl(1) Tl(3) . . . . -0.0725(1) no
Tl(1) Pd(1) Tl(1) Tl(3) . . . . 147.93(2) no
Tl(1) Pd(1) Tl(1) Cs(1) . . . . -111.43(6) no
Tl(1) Pd(1) Tl(1) Cs(2) . . . . 125.35(6) no
Tl(1) Pd(1) Tl(1) Cs(2) . . . . 26.52(4) no
Tl(1) Pd(1) Tl(1) Pd(1) . . . . 80.11(2) no
Tl(1) Pd(1) Tl(1) Pd(1) . . . . -107.48(4) no
Tl(1) Pd(1) Tl(1) Pd(1) . . . . 179.9335(1) no
Tl(1) Pd(1) Tl(1) Pd(1) . . . . 80.79(2) no
Tl(1) Pd(1) Tl(1) Pd(1) . . . . 71.79(2) no
Tl(1) Pd(1) Tl(1) Tl(2) . . . . -177.93(6) no
Tl(1) Pd(1) Tl(1) Tl(3) . . . . 75.40(4) no
Tl(1) Pd(1) Tl(1) Tl(3) . . . . 75.47(4) no
Tl(1) Pd(1) Tl(1) Tl(3) . . . . -72.59(4) no
Tl(1) Pd(1) Tl(1) Tl(3) . . . . -72.51(4) no
Tl(1) Pd(1) Tl(1) Cs(1) . . . . 176.0(1) no
Tl(1) Pd(1) Tl(1) Cs(2) . . . . -46.00(5) no
Tl(1) Pd(1) Tl(1) Cs(2) . . . . 52.83(6) no
Tl(1) Pd(1) Tl(1) Pd(1) . . . . -0.73(6) no
Tl(1) Pd(1) Tl(1) Pd(1) . . . . -72.59(4) no
Tl(1) Pd(1) Tl(1) Pd(1) . . . . -104.52(4) no
Tl(1) Pd(1) Tl(1) Pd(1) . . . . -8.90(6) no
Tl(1) Pd(1) Tl(1) Pd(1) . . . . -0.67(6) no
Tl(1) Pd(1) Tl(1) Tl(2) . . . . 49.31(2) no
Tl(1) Pd(1) Tl(1) Tl(3) . . . . -57.24(4) no
Tl(1) Pd(1) Tl(1) Tl(3) . . . . 154.68(2) no
Tl(1) Pd(1) Tl(1) Tl(3) . . . . -57.30(4) no
Tl(1) Pd(1) Tl(1) Tl(3) . . . . 154.60(2) no
Tl(1) Pd(1) Tl(1) Cs(1) . . . . 112.31(4) no
Tl(1) Pd(1) Tl(1) Cs(1) . . . . -12.64(5) no
Tl(1) Pd(1) Tl(1) Cs(1) . . . . 165.9(4) no
Tl(1) Pd(1) Tl(1) Cs(1) . . . . 43.29(6) no
Tl(1) Pd(1) Tl(1) Cs(2) . . . . -178.75(5) no
Tl(1) Pd(1) Tl(1) Cs(2) . . . . -79.94(7) no
Tl(1) Pd(1) Tl(1) Pd(1) . . . . 54.83(2) no
Tl(1) Pd(1) Tl(1) Pd(1) . . . . 47.25(6) no
Tl(1) Pd(1) Tl(1) Pd(1) . . . . 122.69(4) no
Tl(1) Pd(1) Tl(1) Pd(1) . . . . 54.26(2) no
Tl(1) Pd(1) Tl(1) Pd(1) . . . . 46.57(2) no
Tl(1) Pd(1) Tl(1) Tl(2) . . . . -49.32(2) no
Tl(1) Pd(1) Tl(1) Tl(3) . . . . -155.94(2) no
Tl(1) Pd(1) Tl(1) Tl(3) . . . . 56.05(4) no
Tl(1) Pd(1) Tl(1) Tl(3) . . . . -155.87(2) no
Tl(1) Pd(1) Tl(1) Tl(3) . . . . 55.97(4) no
Tl(1) Pd(1) Tl(1) Cs(1) . . . . -55.34(6) no
Tl(1) Pd(1) Tl(1) Cs(1) . . . . -111.27(3) no
Tl(1) Pd(1) Tl(1) Cs(1) . . . . 67.2(5) no
Tl(1) Pd(1) Tl(1) Cs(1) . . . . 13.68(6) no
Tl(1) Pd(1) Tl(1) Cs(2) . . . . 82.62(6) no
Tl(1) Pd(1) Tl(1) Cs(2) . . . . -178.57(6) no
Tl(1) Pd(1) Tl(1) Pd(1) . . . . -52.12(2) no
Tl(1) Pd(1) Tl(1) Pd(1) . . . . 56.05(4) no
Tl(1) Pd(1) Tl(1) Pd(1) . . . . 128.62(6) no
Tl(1) Pd(1) Tl(1) Pd(1) . . . . -43.12(2) no
Tl(1) Pd(1) Tl(1) Pd(1) . . . . -43.80(2) no
Tl(1) Pd(1) Tl(2) Cs(1) . . . . 127.22(6) no
Tl(1) Pd(1) Tl(2) Cs(1) . . . . -176.61(5) no
Tl(1) Pd(1) Tl(2) Cs(1) . . . . -56.61(5) no
Tl(1) Pd(1) Tl(2) Cs(1) . . . . 7.21(6) no
Tl(1) Pd(1) Tl(2) Cs(1) . . . . -112.78(6) no
Tl(1) Pd(1) Tl(2) Cs(1) . . . . 63.39(5) no
Tl(1) Pd(1) Tl(2) Pd(1) . . . . 149.04(3) no
Tl(1) Pd(1) Tl(2) Cs(1) . . . . 9.29(6) no
Tl(1) Pd(1) Tl(2) Cs(1) . . . . -110.72(6) no
Tl(1) Pd(1) Tl(2) Cs(1) . . . . 129.28(6) no
Tl(1) Pd(1) Tl(2) Pd(1) . . . . -148.90(3) no
Tl(1) Pd(1) Tl(3) Cs(1) . . . . -128.59(6) no
Tl(1) Pd(1) Tl(3) Cs(1) . . . . 51.39(6) no
Tl(1) Pd(1) Tl(3) Cs(2) . . . . -38.25(8) no
Tl(1) Pd(1) Tl(3) Cs(2) . . . . 141.96(8) no
Tl(1) Pd(1) Tl(3) Pd(1) . . . . 59.27(3) no
Tl(1) Pd(1) Tl(3) Pd(1) . . . . 52.07(3) no
Tl(1) Pd(1) Tl(3) Pd(1) . . . . 52.07(3) no
Tl(1) Pd(1) Tl(3) Cs(1) . . . . -7.31(7) no
Tl(1) Pd(1) Tl(3) Cs(1) . . . . 172.73(7) no
Tl(1) Pd(1) Tl(3) Cs(2) . . . . 83.26(9) no
Tl(1) Pd(1) Tl(3) Cs(2) . . . . -96.94(9) no
Tl(1) Pd(1) Tl(3) Pd(1) . . . . 0.58(5) no
Tl(1) Pd(1) Tl(3) Pd(1) . . . . 7.72(5) no
Tl(1) Pd(1) Tl(3) Pd(1) . . . . 0.58(5) no
Tl(1) Pd(1) Tl(3) Cs(1) . . . . 118.22(6) no
Tl(1) Pd(1) Tl(3) Cs(1) . . . . -61.80(6) no
Tl(1) Pd(1) Tl(3) Cs(2) . . . . 28.77(8) no
Tl(1) Pd(1) Tl(3) Cs(2) . . . . -151.44(8) no
Tl(1) Pd(1) Tl(3) Pd(1) . . . . -61.13(3) no
Tl(1) Pd(1) Tl(3) Pd(1) . . . . -61.13(3) no
Tl(1) Pd(1) Tl(3) Pd(1) . . . . -53.92(3) no
Tl(1) Pd(1) Tl(1) Tl(2) . . . . 106.67(2) no
Tl(1) Pd(1) Tl(1) Tl(3) . . . . -148.00(2) no
Tl(1) Pd(1) Tl(1) Tl(3) . . . . 0.0641(1) no
Tl(1) Pd(1) Tl(1) Tl(3) . . . . -147.92(2) no
Tl(1) Pd(1) Tl(1) Tl(3) . . . . -0.0019(1) no
Tl(1) Pd(1) Tl(1) Cs(1) . . . . 100.64(6) no
Tl(1) Pd(1) Tl(1) Cs(2) . . . . -22.57(5) no
Tl(1) Pd(1) Tl(1) Cs(2) . . . . -121.40(5) no
Tl(1) Pd(1) Tl(1) Pd(1) . . . . -84.31(2) no
Tl(1) Pd(1) Tl(1) Pd(1) . . . . -179.9296(1) no
Tl(1) Pd(1) Tl(1) Pd(1) . . . . -147.99(2) no
Tl(1) Pd(1) Tl(1) Pd(1) . . . . -76.08(2) no
Tl(1) Pd(1) Tl(1) Pd(1) . . . . -76.14(2) no
Tl(1) Pd(1) Tl(1) Tl(2) . . . . -105.42(2) no
Tl(1) Pd(1) Tl(1) Tl(3) . . . . 0.0038(1) no
Tl(1) Pd(1) Tl(1) Tl(3) . . . . 147.98(2) no
Tl(1) Pd(1) Tl(1) Tl(3) . . . . -0.0780(1) no
Tl(1) Pd(1) Tl(1) Tl(3) . . . . 147.91(2) no
Tl(1) Pd(1) Tl(1) Cs(1) . . . . -111.44(6) no
Tl(1) Pd(1) Tl(1) Cs(2) . . . . 125.34(6) no
Tl(1) Pd(1) Tl(1) Cs(2) . . . . 26.51(4) no
Tl(1) Pd(1) Tl(1) Pd(1) . . . . 79.52(2) no
Tl(1) Pd(1) Tl(1) Pd(1) . . . . 72.51(4) no
Tl(1) Pd(1) Tl(1) Pd(1) . . . . 147.99(2) no
Tl(1) Pd(1) Tl(1) Pd(1) . . . . 80.10(2) no
Tl(1) Pd(1) Tl(1) Pd(1) . . . . 71.84(2) no
Tl(1) Pd(1) Tl(1) Tl(2) . . . . -177.94(6) no
Tl(1) Pd(1) Tl(1) Tl(3) . . . . 75.40(4) no
Tl(1) Pd(1) Tl(1) Tl(3) . . . . 75.47(4) no
Tl(1) Pd(1) Tl(1) Tl(3) . . . . -72.60(4) no
Tl(1) Pd(1) Tl(1) Tl(3) . . . . -72.52(4) no
Tl(1) Pd(1) Tl(1) Cs(1) . . . . 176.0(1) no
Tl(1) Pd(1) Tl(1) Cs(2) . . . . -46.00(5) no
Tl(1) Pd(1) Tl(1) Cs(2) . . . . 52.83(6) no
Tl(1) Pd(1) Tl(1) Pd(1) . . . . 8.27(7) no
Tl(1) Pd(1) Tl(1) Pd(1) . . . . 107.41(4) no
Tl(1) Pd(1) Tl(1) Pd(1) . . . . 179.9914(1) no
Tl(1) Pd(1) Tl(1) Pd(1) . . . . -0.73(6) no
Tl(1) Pd(1) Tl(1) Pd(1) . . . . 7.59(6) no
Tl(1) Pd(1) Tl(1) Tl(2) . . . . 49.32(2) no
Tl(1) Pd(1) Tl(1) Tl(3) . . . . -57.24(4) no
Tl(1) Pd(1) Tl(1) Tl(3) . . . . 154.69(2) no
Tl(1) Pd(1) Tl(1) Tl(3) . . . . -57.30(4) no
Tl(1) Pd(1) Tl(1) Tl(3) . . . . 154.61(2) no
Tl(1) Pd(1) Tl(1) Cs(1) . . . . 112.31(4) no
Tl(1) Pd(1) Tl(1) Cs(1) . . . . -12.64(5) no
Tl(1) Pd(1) Tl(1) Cs(1) . . . . 165.8(4) no
Tl(1) Pd(1) Tl(1) Cs(1) . . . . 43.29(6) no
Tl(1) Pd(1) Tl(1) Cs(2) . . . . -178.74(5) no
Tl(1) Pd(1) Tl(1) Cs(2) . . . . -79.94(7) no
Tl(1) Pd(1) Tl(1) Pd(1) . . . . 55.52(2) no
Tl(1) Pd(1) Tl(1) Pd(1) . . . . -132.75(6) no
Tl(1) Pd(1) Tl(1) Pd(1) . . . . 154.68(2) no
Tl(1) Pd(1) Tl(1) Pd(1) . . . . 54.84(2) no
Tl(1) Pd(1) Tl(1) Pd(1) . . . . 46.51(2) no
Tl(1) Pd(1) Tl(1) Tl(2) . . . . -49.32(2) no
Tl(1) Pd(1) Tl(1) Tl(3) . . . . -155.93(2) no
Tl(1) Pd(1) Tl(1) Tl(3) . . . . 56.06(4) no
Tl(1) Pd(1) Tl(1) Tl(3) . . . . -155.86(2) no
Tl(1) Pd(1) Tl(1) Tl(3) . . . . 55.98(4) no
Tl(1) Pd(1) Tl(1) Cs(1) . . . . -55.33(6) no
Tl(1) Pd(1) Tl(1) Cs(1) . . . . -111.26(3) no
Tl(1) Pd(1) Tl(1) Cs(1) . . . . 67.2(5) no
Tl(1) Pd(1) Tl(1) Cs(1) . . . . 13.68(6) no
Tl(1) Pd(1) Tl(1) Cs(2) . . . . 82.63(6) no
Tl(1) Pd(1) Tl(1) Cs(2) . . . . -178.57(6) no
Tl(1) Pd(1) Tl(1) Pd(1) . . . . -60.28(2) no
Tl(1) Pd(1) Tl(1) Pd(1) . . . . -123.95(4) no
Tl(1) Pd(1) Tl(1) Pd(1) . . . . -155.93(2) no
Tl(1) Pd(1) Tl(1) Pd(1) . . . . -52.11(2) no
Tl(1) Pd(1) Tl(1) Pd(1) . . . . -52.05(2) no
Tl(1) Pd(1) Tl(2) Cs(1) . . . . 127.22(6) no
Tl(1) Pd(1) Tl(2) Cs(1) . . . . -176.61(5) no
Tl(1) Pd(1) Tl(2) Cs(1) . . . . -56.61(5) no
Tl(1) Pd(1) Tl(2) Cs(1) . . . . 7.23(6) no
Tl(1) Pd(1) Tl(2) Cs(1) . . . . -112.77(6) no
Tl(1) Pd(1) Tl(2) Cs(1) . . . . 63.39(5) no
Tl(1) Pd(1) Tl(2) Pd(1) . . . . -151.02(3) no
Tl(1) Pd(1) Tl(2) Pd(1) . . . . -121.02(3) no
Tl(1) Pd(1) Tl(2) Cs(1) . . . . 9.27(6) no
Tl(1) Pd(1) Tl(2) Cs(1) . . . . -110.72(6) no
Tl(1) Pd(1) Tl(2) Cs(1) . . . . 129.27(6) no
Tl(1) Pd(1) Tl(2) Pd(1) . . . . 151.02(3) no
Tl(1) Pd(1) Tl(2) Pd(1) . . . . 121.02(3) no
Tl(1) Pd(1) Tl(3) Cs(1) . . . . -128.58(6) no
Tl(1) Pd(1) Tl(3) Cs(1) . . . . 51.38(6) no
Tl(1) Pd(1) Tl(3) Cs(2) . . . . -38.25(8) no
Tl(1) Pd(1) Tl(3) Cs(2) . . . . 141.95(8) no
Tl(1) Pd(1) Tl(3) Pd(1) . . . . 66.41(3) no
Tl(1) Pd(1) Tl(3) Pd(1) . . . . 59.27(3) no
Tl(1) Pd(1) Tl(3) Pd(1) . . . . 59.27(3) no
Tl(1) Pd(1) Tl(3) Cs(1) . . . . -7.27(7) no
Tl(1) Pd(1) Tl(3) Cs(1) . . . . 172.75(7) no
Tl(1) Pd(1) Tl(3) Cs(2) . . . . 83.30(9) no
Tl(1) Pd(1) Tl(3) Cs(2) . . . . -96.91(9) no
Tl(1) Pd(1) Tl(3) Pd(1) . . . . -6.59(5) no
Tl(1) Pd(1) Tl(3) Pd(1) . . . . 0.62(5) no
Tl(1) Pd(1) Tl(3) Pd(1) . . . . -6.59(5) no
Tl(1) Pd(1) Tl(3) Cs(1) . . . . 118.22(6) no
Tl(1) Pd(1) Tl(3) Cs(1) . . . . -61.80(6) no
Tl(1) Pd(1) Tl(3) Cs(2) . . . . 28.77(8) no
Tl(1) Pd(1) Tl(3) Cs(2) . . . . -151.44(8) no
Tl(1) Pd(1) Tl(3) Pd(1) . . . . -61.12(3) no
Tl(1) Pd(1) Tl(3) Pd(1) . . . . -61.13(3) no
Tl(1) Pd(1) Tl(3) Pd(1) . . . . -53.92(3) no
Tl(1) Pd(1) Tl(1) Tl(2) . . . . 106.65(2) no
Tl(1) Pd(1) Tl(1) Tl(3) . . . . -148.01(2) no
Tl(1) Pd(1) Tl(1) Tl(3) . . . . 0.0592(1) no
Tl(1) Pd(1) Tl(1) Tl(3) . . . . -147.93(2) no
Tl(1) Pd(1) Tl(1) Tl(3) . . . . -0.0069(1) no
Tl(1) Pd(1) Tl(1) Cs(1) . . . . 100.64(6) no
Tl(1) Pd(1) Tl(1) Cs(2) . . . . -22.58(5) no
Tl(1) Pd(1) Tl(1) Cs(2) . . . . -121.41(5) no
Tl(1) Pd(1) Tl(1) Pd(1) . . . . -76.14(2) no
Tl(1) Pd(1) Tl(1) Pd(1) . . . . 104.58(4) no
Tl(1) Pd(1) Tl(1) Pd(1) . . . . 32.00(2) no
Tl(1) Pd(1) Tl(1) Pd(1) . . . . -67.82(2) no
Tl(1) Pd(1) Tl(1) Pd(1) . . . . -67.14(3) no
Tl(1) Pd(1) Tl(1) Tl(2) . . . . -105.40(2) no
Tl(1) Pd(1) Tl(1) Tl(3) . . . . 0.0093(1) no
Tl(1) Pd(1) Tl(1) Tl(3) . . . . 147.99(2) no
Tl(1) Pd(1) Tl(1) Tl(3) . . . . -0.0725(1) no
Tl(1) Pd(1) Tl(1) Tl(3) . . . . 147.92(2) no
Tl(1) Pd(1) Tl(1) Cs(1) . . . . -111.43(6) no
Tl(1) Pd(1) Tl(1) Cs(2) . . . . 125.35(6) no
Tl(1) Pd(1) Tl(1) Cs(2) . . . . 26.52(4) no
Tl(1) Pd(1) Tl(1) Pd(1) . . . . 71.85(2) no
Tl(1) Pd(1) Tl(1) Pd(1) . . . . -0.0665(1) no
Tl(1) Pd(1) Tl(1) Pd(1) . . . . -32.00(2) no
Tl(1) Pd(1) Tl(1) Pd(1) . . . . 71.79(2) no
Tl(1) Pd(1) Tl(1) Pd(1) . . . . 63.62(2) no
Tl(1) Pd(1) Tl(1) Tl(2) . . . . -177.94(6) no
Tl(1) Pd(1) Tl(1) Tl(3) . . . . 75.40(4) no
Tl(1) Pd(1) Tl(1) Tl(3) . . . . 75.46(4) no
Tl(1) Pd(1) Tl(1) Tl(3) . . . . -72.59(4) no
Tl(1) Pd(1) Tl(1) Tl(3) . . . . -72.51(4) no
Tl(1) Pd(1) Tl(1) Cs(1) . . . . 176.0(1) no
Tl(1) Pd(1) Tl(1) Cs(2) . . . . -46.01(5) no
Tl(1) Pd(1) Tl(1) Cs(2) . . . . 52.83(6) no
Tl(1) Pd(1) Tl(1) Pd(1) . . . . 7.59(6) no
Tl(1) Pd(1) Tl(1) Pd(1) . . . . 75.47(4) no
Tl(1) Pd(1) Tl(1) Pd(1) . . . . -0.0086(1) no
Tl(1) Pd(1) Tl(1) Pd(1) . . . . -0.68(6) no
Tl(1) Pd(1) Tl(1) Pd(1) . . . . 7.01(6) no
Tl(1) Pd(1) Tl(1) Tl(2) . . . . 49.32(2) no
Tl(1) Pd(1) Tl(1) Tl(3) . . . . -57.23(4) no
Tl(1) Pd(1) Tl(1) Tl(3) . . . . 154.69(2) no
Tl(1) Pd(1) Tl(1) Tl(3) . . . . -57.30(4) no
Tl(1) Pd(1) Tl(1) Tl(3) . . . . 154.61(2) no
Tl(1) Pd(1) Tl(1) Cs(1) . . . . 112.32(4) no
Tl(1) Pd(1) Tl(1) Cs(1) . . . . -12.63(5) no
Tl(1) Pd(1) Tl(1) Cs(1) . . . . 165.8(4) no
Tl(1) Pd(1) Tl(1) Cs(1) . . . . 43.30(6) no
Tl(1) Pd(1) Tl(1) Cs(2) . . . . -178.74(5) no
Tl(1) Pd(1) Tl(1) Cs(2) . . . . -79.94(7) no
Tl(1) Pd(1) Tl(1) Pd(1) . . . . 46.52(2) no
Tl(1) Pd(1) Tl(1) Pd(1) . . . . -57.30(4) no
Tl(1) Pd(1) Tl(1) Pd(1) . . . . -25.31(2) no
Tl(1) Pd(1) Tl(1) Pd(1) . . . . 46.58(2) no
Tl(1) Pd(1) Tl(1) Pd(1) . . . . 38.35(2) no
Tl(1) Pd(1) Tl(1) Tl(2) . . . . -49.31(2) no
Tl(1) Pd(1) Tl(1) Tl(3) . . . . -155.93(2) no
Tl(1) Pd(1) Tl(1) Tl(3) . . . . 56.05(4) no
Tl(1) Pd(1) Tl(1) Tl(3) . . . . -155.87(2) no
Tl(1) Pd(1) Tl(1) Tl(3) . . . . 55.97(4) no
Tl(1) Pd(1) Tl(1) Cs(1) . . . . -55.34(6) no
Tl(1) Pd(1) Tl(1) Cs(1) . . . . -111.27(3) no
Tl(1) Pd(1) Tl(1) Cs(1) . . . . 67.2(5) no
Tl(1) Pd(1) Tl(1) Cs(1) . . . . 13.68(6) no
Tl(1) Pd(1) Tl(1) Cs(2) . . . . 82.63(6) no
Tl(1) Pd(1) Tl(1) Cs(2) . . . . -178.57(6) no
Tl(1) Pd(1) Tl(1) Pd(1) . . . . -52.06(2) no
Tl(1) Pd(1) Tl(1) Pd(1) . . . . -51.38(6) no
Tl(1) Pd(1) Tl(1) Pd(1) . . . . 24.06(2) no
Tl(1) Pd(1) Tl(1) Pd(1) . . . . -43.79(2) no
Tl(1) Pd(1) Tl(1) Pd(1) . . . . -44.37(2) no
Tl(1) Pd(1) Tl(2) Cs(1) . . . . 127.23(6) no
Tl(1) Pd(1) Tl(2) Cs(1) . . . . -176.61(5) no
Tl(1) Pd(1) Tl(2) Cs(1) . . . . -56.61(5) no
Tl(1) Pd(1) Tl(2) Cs(1) . . . . 7.23(6) no
Tl(1) Pd(1) Tl(2) Cs(1) . . . . -112.78(6) no
Tl(1) Pd(1) Tl(2) Cs(1) . . . . 63.39(5) no
Tl(1) Pd(1) Tl(2) Pd(1) . . . . -91.09(3) no
Tl(1) Pd(1) Tl(2) Pd(1) . . . . -61.02(3) no
Tl(1) Pd(1) Tl(2) Cs(1) . . . . 9.27(6) no
Tl(1) Pd(1) Tl(2) Cs(1) . . . . -110.73(6) no
Tl(1) Pd(1) Tl(2) Cs(1) . . . . 129.28(6) no
Tl(1) Pd(1) Tl(2) Pd(1) . . . . 90.95(3) no
Tl(1) Pd(1) Tl(2) Pd(1) . . . . 61.02(3) no
Tl(1) Pd(1) Tl(3) Cs(1) . . . . -128.59(6) no
Tl(1) Pd(1) Tl(3) Cs(1) . . . . 51.39(6) no
Tl(1) Pd(1) Tl(3) Cs(2) . . . . -38.25(8) no
Tl(1) Pd(1) Tl(3) Cs(2) . . . . 141.96(8) no
Tl(1) Pd(1) Tl(3) Pd(1) . . . . 59.27(3) no
Tl(1) Pd(1) Tl(3) Pd(1) . . . . 52.07(3) no
Tl(1) Pd(1) Tl(3) Pd(1) . . . . 52.06(3) no
Tl(1) Pd(1) Tl(3) Cs(1) . . . . -7.27(7) no
Tl(1) Pd(1) Tl(3) Cs(1) . . . . 172.75(7) no
Tl(1) Pd(1) Tl(3) Cs(2) . . . . 83.30(9) no
Tl(1) Pd(1) Tl(3) Cs(2) . . . . -96.91(9) no
Tl(1) Pd(1) Tl(3) Pd(1) . . . . -6.59(5) no
Tl(1) Pd(1) Tl(3) Pd(1) . . . . 0.62(5) no
Tl(1) Pd(1) Tl(3) Pd(1) . . . . -6.59(5) no
Tl(1) Pd(1) Tl(3) Cs(1) . . . . 118.23(6) no
Tl(1) Pd(1) Tl(3) Cs(1) . . . . -61.81(6) no
Tl(1) Pd(1) Tl(3) Cs(2) . . . . 28.76(8) no
Tl(1) Pd(1) Tl(3) Cs(2) . . . . -151.44(8) no
Tl(1) Pd(1) Tl(3) Pd(1) . . . . -53.92(3) no
Tl(1) Pd(1) Tl(3) Pd(1) . . . . -53.92(3) no
Tl(1) Pd(1) Tl(3) Pd(1) . . . . -46.78(3) no
Tl(1) Pd(1) Tl(1) Tl(2) . . . . 106.55(2) no
Tl(1) Pd(1) Tl(1) Tl(3) . . . . -148.16(2) no
Tl(1) Pd(1) Tl(1) Tl(3) . . . . 0.0019(1) no
Tl(1) Pd(1) Tl(1) Tl(3) . . . . -148.08(2) no
Tl(1) Pd(1) Tl(1) Tl(3) . . . . -0.0641(1) no
Tl(1) Pd(1) Tl(1) Cs(1) . . . . 100.53(6) no
Tl(1) Pd(1) Tl(1) Cs(2) . . . . -22.70(5) no
Tl(1) Pd(1) Tl(1) Cs(2) . . . . -121.51(5) no
Tl(1) Pd(1) Tl(1) Pd(1) . . . . 179.9296(1) no
Tl(1) Pd(1) Tl(1) Pd(1) . . . . 111.50(2) no
Tl(1) Pd(1) Tl(1) Pd(1) . . . . 103.81(2) no
Tl(1) Pd(1) Tl(1) Pd(1) . . . . 112.07(2) no
Tl(1) Pd(1) Tl(1) Pd(1) . . . . 104.49(4) no
Tl(1) Pd(1) Tl(1) Tl(2) . . . . -105.30(2) no
Tl(1) Pd(1) Tl(1) Tl(3) . . . . 0.0725(1) no
Tl(1) Pd(1) Tl(1) Tl(3) . . . . 148.15(2) no
Tl(1) Pd(1) Tl(1) Tl(3) . . . . -0.0093(1) no
Tl(1) Pd(1) Tl(1) Tl(3) . . . . 148.08(2) no
Tl(1) Pd(1) Tl(1) Cs(1) . . . . -111.32(6) no
Tl(1) Pd(1) Tl(1) Cs(2) . . . . 125.45(6) no
Tl(1) Pd(1) Tl(1) Cs(2) . . . . 26.64(4) no
Tl(1) Pd(1) Tl(1) Pd(1) . . . . 72.64(4) no
Tl(1) Pd(1) Tl(1) Pd(1) . . . . -99.10(2) no
Tl(1) Pd(1) Tl(1) Pd(1) . . . . -99.78(2) no
Tl(1) Pd(1) Tl(1) Pd(1) . . . . -108.10(2) no
Tl(1) Pd(1) Tl(1) Pd(1) . . . . 0.0664(1) no
Tl(1) Pd(1) Tl(1) Tl(2) . . . . -177.94(6) no
Tl(1) Pd(1) Tl(1) Tl(3) . . . . 75.45(4) no
Tl(1) Pd(1) Tl(1) Tl(3) . . . . 75.51(4) no
Tl(1) Pd(1) Tl(1) Tl(3) . . . . -72.64(4) no
Tl(1) Pd(1) Tl(1) Tl(3) . . . . -72.56(4) no
Tl(1) Pd(1) Tl(1) Cs(1) . . . . 176.0(1) no
Tl(1) Pd(1) Tl(1) Cs(2) . . . . -45.99(5) no
Tl(1) Pd(1) Tl(1) Cs(2) . . . . 52.81(6) no
Tl(1) Pd(1) Tl(1) Pd(1) . . . . 107.43(4) no
Tl(1) Pd(1) Tl(1) Pd(1) . . . . 171.09(6) no
Tl(1) Pd(1) Tl(1) Pd(1) . . . . 179.27(6) no
Tl(1) Pd(1) Tl(1) Pd(1) . . . . 179.32(6) no
Tl(1) Pd(1) Tl(1) Pd(1) . . . . 75.44(4) no
Tl(1) Pd(1) Tl(1) Tl(2) . . . . 49.37(2) no
Tl(1) Pd(1) Tl(1) Tl(3) . . . . -57.23(4) no
Tl(1) Pd(1) Tl(1) Tl(3) . . . . 154.79(2) no
Tl(1) Pd(1) Tl(1) Tl(3) . . . . -57.30(4) no
Tl(1) Pd(1) Tl(1) Tl(3) . . . . 154.71(2) no
Tl(1) Pd(1) Tl(1) Cs(1) . . . . 112.36(4) no
Tl(1) Pd(1) Tl(1) Cs(1) . . . . -12.58(5) no
Tl(1) Pd(1) Tl(1) Cs(1) . . . . 165.5(4) no
Tl(1) Pd(1) Tl(1) Cs(1) . . . . 43.35(6) no
Tl(1) Pd(1) Tl(1) Cs(2) . . . . -178.70(5) no
Tl(1) Pd(1) Tl(1) Cs(2) . . . . -79.87(7) no
Tl(1) Pd(1) Tl(1) Pd(1) . . . . -132.71(6) no
Tl(1) Pd(1) Tl(1) Pd(1) . . . . -125.69(2) no
Tl(1) Pd(1) Tl(1) Pd(1) . . . . -125.11(2) no
Tl(1) Pd(1) Tl(1) Pd(1) . . . . -133.37(2) no
Tl(1) Pd(1) Tl(1) Pd(1) . . . . -57.23(4) no
Tl(1) Pd(1) Tl(1) Tl(2) . . . . -49.36(2) no
Tl(1) Pd(1) Tl(1) Tl(3) . . . . -156.02(2) no
Tl(1) Pd(1) Tl(1) Tl(3) . . . . 56.06(4) no
Tl(1) Pd(1) Tl(1) Tl(3) . . . . -155.96(2) no
Tl(1) Pd(1) Tl(1) Tl(3) . . . . 55.98(4) no
Tl(1) Pd(1) Tl(1) Cs(1) . . . . -55.38(6) no
Tl(1) Pd(1) Tl(1) Cs(1) . . . . -111.31(3) no
Tl(1) Pd(1) Tl(1) Cs(1) . . . . 66.8(5) no
Tl(1) Pd(1) Tl(1) Cs(1) . . . . 13.63(6) no
Tl(1) Pd(1) Tl(1) Cs(2) . . . . 82.57(6) no
Tl(1) Pd(1) Tl(1) Cs(2) . . . . -178.60(6) no
Tl(1) Pd(1) Tl(1) Pd(1) . . . . -124.02(4) no
Tl(1) Pd(1) Tl(1) Pd(1) . . . . 136.84(2) no
Tl(1) Pd(1) Tl(1) Pd(1) . . . . 127.84(2) no
Tl(1) Pd(1) Tl(1) Pd(1) . . . . 136.16(2) no
Tl(1) Pd(1) Tl(1) Pd(1) . . . . -51.43(6) no
Tl(1) Pd(1) Tl(2) Cs(1) . . . . 127.22(6) no
Tl(1) Pd(1) Tl(2) Cs(1) . . . . -176.61(5) no
Tl(1) Pd(1) Tl(2) Cs(1) . . . . -56.61(5) no
Tl(1) Pd(1) Tl(2) Cs(1) . . . . 7.23(6) no
Tl(1) Pd(1) Tl(2) Cs(1) . . . . -112.78(6) no
Tl(1) Pd(1) Tl(2) Cs(1) . . . . 63.39(5) no
Tl(1) Pd(1) Tl(2) Pd(1) . . . . -121.02(3) no
Tl(1) Pd(1) Tl(2) Pd(1) . . . . -91.02(3) no
Tl(1) Pd(1) Tl(2) Cs(1) . . . . 9.26(6) no
Tl(1) Pd(1) Tl(2) Cs(1) . . . . -110.73(6) no
Tl(1) Pd(1) Tl(2) Cs(1) . . . . 129.27(6) no
Tl(1) Pd(1) Tl(2) Pd(1) . . . . 121.02(3) no
Tl(1) Pd(1) Tl(2) Pd(1) . . . . 91.02(3) no
Tl(1) Pd(1) Tl(3) Cs(1) . . . . -128.56(6) no
Tl(1) Pd(1) Tl(3) Cs(1) . . . . 51.41(6) no
Tl(1) Pd(1) Tl(3) Cs(2) . . . . -38.15(8) no
Tl(1) Pd(1) Tl(3) Cs(2) . . . . 141.91(8) no
Tl(1) Pd(1) Tl(3) Pd(1) . . . . 146.90(3) no
Tl(1) Pd(1) Tl(3) Pd(1) . . . . -33.10(3) no
Tl(1) Pd(1) Tl(3) Cs(1) . . . . -7.26(7) no
Tl(1) Pd(1) Tl(3) Cs(1) . . . . 172.75(7) no
Tl(1) Pd(1) Tl(3) Cs(2) . . . . 83.23(9) no
Tl(1) Pd(1) Tl(3) Cs(2) . . . . -96.83(9) no
Tl(1) Pd(1) Tl(3) Pd(1) . . . . -91.79(5) no
Tl(1) Pd(1) Tl(3) Pd(1) . . . . -91.79(5) no
Tl(1) Pd(1) Tl(3) Cs(1) . . . . 118.19(6) no
Tl(1) Pd(1) Tl(3) Cs(1) . . . . -61.83(6) no
Tl(1) Pd(1) Tl(3) Cs(2) . . . . 28.67(8) no
Tl(1) Pd(1) Tl(3) Cs(2) . . . . -151.40(8) no
Tl(1) Pd(1) Tl(3) Pd(1) . . . . 33.65(3) no
Tl(1) Pd(1) Tl(3) Pd(1) . . . . 33.65(3) no
Tl(1) Pd(1) Tl(1) Tl(2) . . . . 106.56(2) no
Tl(1) Pd(1) Tl(1) Tl(3) . . . . -148.15(2) no
Tl(1) Pd(1) Tl(1) Tl(3) . . . . 0.0069(1) no
Tl(1) Pd(1) Tl(1) Tl(3) . . . . -148.07(2) no
Tl(1) Pd(1) Tl(1) Tl(3) . . . . -0.0592(1) no
Tl(1) Pd(1) Tl(1) Cs(1) . . . . 100.54(6) no
Tl(1) Pd(1) Tl(1) Cs(2) . . . . -22.69(5) no
Tl(1) Pd(1) Tl(1) Cs(2) . . . . -121.50(5) no
Tl(1) Pd(1) Tl(1) Pd(1) . . . . -148.07(2) no
Tl(1) Pd(1) Tl(1) Pd(1) . . . . 112.08(2) no
Tl(1) Pd(1) Tl(1) Pd(1) . . . . 103.76(2) no
Tl(1) Pd(1) Tl(1) Pd(1) . . . . 112.76(3) no
Tl(1) Pd(1) Tl(1) Pd(1) . . . . -75.50(4) no
Tl(1) Pd(1) Tl(1) Tl(2) . . . . -105.30(2) no
Tl(1) Pd(1) Tl(1) Tl(3) . . . . 0.0725(1) no
Tl(1) Pd(1) Tl(1) Tl(3) . . . . 148.15(2) no
Tl(1) Pd(1) Tl(1) Tl(3) . . . . -0.0093(1) no
Tl(1) Pd(1) Tl(1) Tl(3) . . . . 148.08(2) no
Tl(1) Pd(1) Tl(1) Cs(1) . . . . -111.32(6) no
Tl(1) Pd(1) Tl(1) Cs(2) . . . . 125.44(6) no
Tl(1) Pd(1) Tl(1) Cs(2) . . . . 26.64(4) no
Tl(1) Pd(1) Tl(1) Pd(1) . . . . 148.08(2) no
Tl(1) Pd(1) Tl(1) Pd(1) . . . . -108.10(2) no
Tl(1) Pd(1) Tl(1) Pd(1) . . . . -108.04(2) no
Tl(1) Pd(1) Tl(1) Pd(1) . . . . -116.27(2) no
Tl(1) Pd(1) Tl(1) Pd(1) . . . . -179.9335(1) no
Tl(1) Pd(1) Tl(1) Tl(2) . . . . -177.93(6) no
Tl(1) Pd(1) Tl(1) Tl(3) . . . . 75.45(4) no
Tl(1) Pd(1) Tl(1) Tl(3) . . . . 75.52(4) no
Tl(1) Pd(1) Tl(1) Tl(3) . . . . -72.64(4) no
Tl(1) Pd(1) Tl(1) Tl(3) . . . . -72.56(4) no
Tl(1) Pd(1) Tl(1) Cs(1) . . . . 176.0(1) no
Tl(1) Pd(1) Tl(1) Cs(2) . . . . -45.99(5) no
Tl(1) Pd(1) Tl(1) Cs(2) . . . . 52.81(6) no
Tl(1) Pd(1) Tl(1) Pd(1) . . . . -179.9914(1) no
Tl(1) Pd(1) Tl(1) Pd(1) . . . . 179.32(6) no
Tl(1) Pd(1) Tl(1) Pd(1) . . . . -172.41(6) no
Tl(1) Pd(1) Tl(1) Pd(1) . . . . -172.99(6) no
Tl(1) Pd(1) Tl(1) Pd(1) . . . . -104.55(4) no
Tl(1) Pd(1) Tl(1) Tl(2) . . . . 49.36(2) no
Tl(1) Pd(1) Tl(1) Tl(3) . . . . -57.24(4) no
Tl(1) Pd(1) Tl(1) Tl(3) . . . . 154.78(2) no
Tl(1) Pd(1) Tl(1) Tl(3) . . . . -57.31(4) no
Tl(1) Pd(1) Tl(1) Tl(3) . . . . 154.70(2) no
Tl(1) Pd(1) Tl(1) Cs(1) . . . . 112.35(4) no
Tl(1) Pd(1) Tl(1) Cs(1) . . . . -12.59(5) no
Tl(1) Pd(1) Tl(1) Cs(1) . . . . 165.5(4) no
Tl(1) Pd(1) Tl(1) Cs(1) . . . . 43.34(6) no
Tl(1) Pd(1) Tl(1) Cs(2) . . . . -178.71(5) no
Tl(1) Pd(1) Tl(1) Cs(2) . . . . -79.88(7) no
Tl(1) Pd(1) Tl(1) Pd(1) . . . . 154.70(2) no
Tl(1) Pd(1) Tl(1) Pd(1) . . . . -133.38(2) no
Tl(1) Pd(1) Tl(1) Pd(1) . . . . -133.44(2) no
Tl(1) Pd(1) Tl(1) Pd(1) . . . . -141.61(2) no
Tl(1) Pd(1) Tl(1) Pd(1) . . . . 122.77(4) no
Tl(1) Pd(1) Tl(1) Tl(2) . . . . -49.37(2) no
Tl(1) Pd(1) Tl(1) Tl(3) . . . . -156.03(2) no
Tl(1) Pd(1) Tl(1) Tl(3) . . . . 56.06(4) no
Tl(1) Pd(1) Tl(1) Tl(3) . . . . -155.96(2) no
Tl(1) Pd(1) Tl(1) Tl(3) . . . . 55.98(4) no
Tl(1) Pd(1) Tl(1) Cs(1) . . . . -55.38(6) no
Tl(1) Pd(1) Tl(1) Cs(1) . . . . -111.32(3) no
Tl(1) Pd(1) Tl(1) Cs(1) . . . . 66.7(5) no
Tl(1) Pd(1) Tl(1) Cs(1) . . . . 13.63(6) no
Tl(1) Pd(1) Tl(1) Cs(2) . . . . 82.57(6) no
Tl(1) Pd(1) Tl(1) Cs(2) . . . . -178.60(6) no
Tl(1) Pd(1) Tl(1) Pd(1) . . . . -155.96(2) no
Tl(1) Pd(1) Tl(1) Pd(1) . . . . 136.16(2) no
Tl(1) Pd(1) Tl(1) Pd(1) . . . . 127.89(2) no
Tl(1) Pd(1) Tl(1) Pd(1) . . . . 135.58(2) no
Tl(1) Pd(1) Tl(1) Pd(1) . . . . 128.56(6) no
Tl(1) Pd(1) Tl(2) Cs(1) . . . . 127.22(6) no
Tl(1) Pd(1) Tl(2) Cs(1) . . . . -176.61(5) no
Tl(1) Pd(1) Tl(2) Cs(1) . . . . -56.61(5) no
Tl(1) Pd(1) Tl(2) Cs(1) . . . . 7.22(6) no
Tl(1) Pd(1) Tl(2) Cs(1) . . . . -112.77(6) no
Tl(1) Pd(1) Tl(2) Cs(1) . . . . 63.39(5) no
Tl(1) Pd(1) Tl(2) Pd(1) . . . . 178.97(3) no
Tl(1) Pd(1) Tl(2) Pd(1) . . . . -151.09(3) no
Tl(1) Pd(1) Tl(2) Cs(1) . . . . 9.28(6) no
Tl(1) Pd(1) Tl(2) Cs(1) . . . . -110.72(6) no
Tl(1) Pd(1) Tl(2) Cs(1) . . . . 129.27(6) no
Tl(1) Pd(1) Tl(2) Pd(1) . . . . -178.97(3) no
Tl(1) Pd(1) Tl(2) Pd(1) . . . . 150.97(3) no
Tl(1) Pd(1) Tl(3) Cs(1) . . . . -128.56(6) no
Tl(1) Pd(1) Tl(3) Cs(1) . . . . 51.41(6) no
Tl(1) Pd(1) Tl(3) Cs(2) . . . . -38.15(8) no
Tl(1) Pd(1) Tl(3) Cs(2) . . . . 141.91(8) no
Tl(1) Pd(1) Tl(3) Pd(1) . . . . 146.90(3) no
Tl(1) Pd(1) Tl(3) Pd(1) . . . . 146.90(3) no
Tl(1) Pd(1) Tl(3) Cs(1) . . . . -7.30(7) no
Tl(1) Pd(1) Tl(3) Cs(1) . . . . 172.72(7) no
Tl(1) Pd(1) Tl(3) Cs(2) . . . . 83.20(9) no
Tl(1) Pd(1) Tl(3) Cs(2) . . . . -96.87(9) no
Tl(1) Pd(1) Tl(3) Pd(1) . . . . -91.82(5) no
Tl(1) Pd(1) Tl(3) Pd(1) . . . . 88.18(5) no
Tl(1) Pd(1) Tl(3) Cs(1) . . . . 118.19(6) no
Tl(1) Pd(1) Tl(3) Cs(1) . . . . -61.82(6) no
Tl(1) Pd(1) Tl(3) Cs(2) . . . . 28.67(8) no
Tl(1) Pd(1) Tl(3) Cs(2) . . . . -151.39(8) no
Tl(1) Pd(1) Tl(3) Pd(1) . . . . -146.35(3) no
Tl(1) Pd(1) Tl(3) Pd(1) . . . . -146.35(3) no
Tl(2) Tl(1) Tl(1) Tl(2) . . . . 3.5(1) no
Tl(2) Tl(1) Tl(1) Tl(3) . . . . -54.29(7) no
Tl(2) Tl(1) Tl(1) Tl(3) . . . . -54.29(7) no
Tl(2) Tl(1) Tl(1) Tl(3) . . . . 57.83(8) no
Tl(2) Tl(1) Tl(1) Tl(3) . . . . 57.83(8) no
Tl(2) Tl(1) Tl(1) Cs(1) . . . . -108.0(8) no
Tl(2) Tl(1) Tl(1) Cs(2) . . . . 130.81(6) no
Tl(2) Tl(1) Tl(1) Cs(2) . . . . -127.27(5) no
Tl(2) Tl(1) Tl(1) Pd(1) . . . . 1.77(5) no
Tl(2) Tl(1) Tl(1) Pd(1) . . . . 1.77(5) no
Tl(2) Tl(1) Tl(1) Pd(1) . . . . 1.78(5) no
Tl(2) Tl(1) Tl(1) Pd(1) . . . . 1.78(5) no
Tl(2) Tl(1) Tl(1) Pd(1) . . . . 1.78(5) no
Tl(2) Tl(1) Tl(1) Pd(1) . . . . 1.77(5) no
Tl(2) Tl(1) Tl(3) Cs(1) . . . . 155.8(1) no
Tl(2) Tl(1) Tl(3) Cs(1) . . . . -78.61(6) no
Tl(2) Tl(1) Tl(3) Cs(2) . . . . -156.92(6) no
Tl(2) Tl(1) Tl(3) Cs(2) . . . . -77.0(1) no
Tl(2) Tl(1) Tl(3) Pd(1) . . . . 52.14(4) no
Tl(2) Tl(1) Tl(3) Pd(1) . . . . 52.15(4) no
Tl(2) Tl(1) Tl(3) Pd(1) . . . . 52.15(4) no
Tl(2) Tl(1) Tl(3) Cs(2) . . . . -156.88(6) no
Tl(2) Tl(1) Tl(3) Cs(2) . . . . -76.9(1) no
Tl(2) Tl(1) Tl(3) Pd(1) . . . . 52.10(4) no
Tl(2) Tl(1) Tl(3) Pd(1) . . . . 52.10(4) no
Tl(2) Tl(1) Tl(3) Pd(1) . . . . 52.10(4) no
Tl(2) Tl(1) Tl(3) Cs(2) . . . . 151.50(8) no
Tl(2) Tl(1) Tl(3) Cs(2) . . . . 84.2(1) no
Tl(2) Tl(1) Tl(3) Pd(1) . . . . -51.31(4) no
Tl(2) Tl(1) Tl(3) Pd(1) . . . . -51.31(4) no
Tl(2) Tl(1) Tl(3) Pd(1) . . . . -51.31(4) no
Tl(2) Tl(1) Tl(3) Cs(1) . . . . -157.8(1) no
Tl(2) Tl(1) Tl(3) Cs(1) . . . . 73.32(6) no
Tl(2) Tl(1) Tl(3) Cs(2) . . . . 151.53(8) no
Tl(2) Tl(1) Tl(3) Cs(2) . . . . 84.3(1) no
Tl(2) Tl(1) Tl(3) Pd(1) . . . . -51.34(4) no
Tl(2) Tl(1) Tl(3) Pd(1) . . . . -51.34(4) no
Tl(2) Tl(1) Tl(3) Pd(1) . . . . -51.35(4) no
Tl(2) Tl(1) Cs(1) Tl(3) . . . . 178.94(6) no
Tl(2) Tl(1) Cs(1) Cs(1) . . . . -76.9(1) no
Tl(2) Tl(1) Cs(1) Cs(1) . . . . 56.90(7) no
Tl(2) Tl(1) Cs(1) Cs(1) . . . . 87.89(8) no
Tl(2) Tl(1) Cs(1) Cs(2) . . . . -132.15(9) no
Tl(2) Tl(1) Cs(1) Tl(3) . . . . 81.73(6) no
Tl(2) Tl(1) Cs(1) Cs(1) . . . . -138.29(7) no
Tl(2) Tl(1) Cs(1) Cs(1) . . . . -140.0(2) no
Tl(2) Tl(1) Cs(1) Cs(1) . . . . -73.27(8) no
Tl(2) Tl(1) Cs(1) Cs(1) . . . . -169.33(6) no
Tl(2) Tl(1) Cs(1) Cs(2) . . . . 80.87(7) no
Tl(2) Tl(1) Cs(1) Tl(3) . . . . 120.4(2) no
Tl(2) Tl(1) Cs(1) Tl(3) . . . . 120.4(2) no
Tl(2) Tl(1) Cs(1) Cs(1) . . . . -24.81(5) no
Tl(2) Tl(1) Cs(1) Cs(1) . . . . 168.22(6) no
Tl(2) Tl(1) Cs(1) Cs(1) . . . . 79.55(7) no
Tl(2) Tl(1) Cs(1) Cs(1) . . . . 35.03(4) no
Tl(2) Tl(1) Cs(1) Cs(1) . . . . -76.83(6) no
Tl(2) Tl(1) Cs(1) Cs(2) . . . . -137.8(1) no
Tl(2) Tl(1) Cs(1) Cs(2) . . . . 10.97(9) no
Tl(2) Tl(1) Cs(1) Cs(1) . . . . 14.63(7) no
Tl(2) Tl(1) Cs(1) Cs(1) . . . . 76.89(7) no
Tl(2) Tl(1) Cs(1) Cs(1) . . . . -121.8(2) no
Tl(2) Tl(1) Cs(1) Cs(1) . . . . -33.25(7) no
Tl(2) Tl(1) Cs(1) Cs(1) . . . . 140.5(1) no
Tl(2) Tl(1) Cs(1) Cs(2) . . . . -161.59(8) no
Tl(2) Tl(1) Cs(2) Tl(3) . . . . 173.24(8) no
Tl(2) Tl(1) Cs(2) Tl(3) . . . . -39.9(1) no
Tl(2) Tl(1) Cs(2) Tl(3) . . . . 21.0(3) no
Tl(2) Tl(1) Cs(2) Tl(3) . . . . 21.1(3) no
Tl(2) Tl(1) Cs(2) Tl(3) . . . . 173.20(8) no
Tl(2) Tl(1) Cs(2) Tl(3) . . . . -39.9(1) no
Tl(2) Tl(1) Cs(2) Cs(1) . . . . 128.7(1) no
Tl(2) Tl(1) Cs(2) Cs(1) . . . . -102.0(1) no
Tl(2) Tl(1) Cs(2) Cs(1) . . . . -136.72(9) no
Tl(2) Tl(1) Cs(2) Cs(1) . . . . -71.0(1) no
Tl(2) Tl(1) Cs(2) Cs(1) . . . . 78.9(1) no
Tl(2) Tl(1) Cs(2) Cs(1) . . . . 24.0(1) no
Tl(2) Tl(1) Cs(2) Tl(3) . . . . 30.77(9) no
Tl(2) Tl(1) Cs(2) Tl(3) . . . . -172.67(8) no
Tl(2) Tl(1) Cs(2) Tl(3) . . . . -45.5(2) no
Tl(2) Tl(1) Cs(2) Tl(3) . . . . 30.84(9) no
Tl(2) Tl(1) Cs(2) Tl(3) . . . . -45.5(2) no
Tl(2) Tl(1) Cs(2) Tl(3) . . . . -172.63(8) no
Tl(2) Tl(1) Pd(1) Tl(3) . . . . -105.34(2) no
Tl(2) Tl(1) Pd(1) Tl(3) . . . . 2.09(6) no
Tl(2) Tl(1) Pd(1) Tl(3) . . . . 106.60(2) no
Tl(2) Tl(1) Pd(1) Tl(3) . . . . -105.29(2) no
Tl(2) Tl(1) Pd(1) Tl(3) . . . . 2.09(6) no
Tl(2) Tl(1) Pd(1) Tl(3) . . . . 106.55(2) no
Tl(2) Tl(1) Pd(1) Tl(3) . . . . -105.28(2) no
Tl(2) Tl(1) Pd(1) Tl(3) . . . . 2.06(6) no
Tl(2) Tl(1) Pd(1) Tl(3) . . . . 106.55(2) no
Tl(2) Tl(1) Pd(1) Tl(3) . . . . -105.29(2) no
Tl(2) Tl(1) Pd(1) Tl(3) . . . . 2.06(6) no
Tl(2) Tl(1) Pd(1) Tl(3) . . . . 106.56(2) no
Tl(2) Tl(1) Pd(1) Tl(3) . . . . -105.33(2) no
Tl(2) Tl(1) Pd(1) Tl(3) . . . . 2.06(6) no
Tl(2) Tl(1) Pd(1) Tl(3) . . . . 106.60(2) no
Tl(2) Tl(1) Pd(1) Tl(3) . . . . -105.34(2) no
Tl(2) Tl(1) Pd(1) Tl(3) . . . . 2.09(6) no
Tl(2) Tl(1) Pd(1) Tl(3) . . . . 106.59(2) no
Tl(2) Tl(1) Tl(1) Tl(2) . . . . 3.5(1) no
Tl(2) Tl(1) Tl(1) Tl(3) . . . . 57.83(8) no
Tl(2) Tl(1) Tl(1) Tl(3) . . . . -54.29(7) no
Tl(2) Tl(1) Tl(1) Tl(3) . . . . 57.83(8) no
Tl(2) Tl(1) Tl(1) Tl(3) . . . . -54.29(7) no
Tl(2) Tl(1) Tl(1) Cs(1) . . . . -108.0(8) no
Tl(2) Tl(1) Tl(1) Cs(2) . . . . -127.27(5) no
Tl(2) Tl(1) Tl(1) Cs(2) . . . . 130.81(6) no
Tl(2) Tl(1) Tl(1) Pd(1) . . . . 1.77(5) no
Tl(2) Tl(1) Tl(1) Pd(1) . . . . 1.78(5) no
Tl(2) Tl(1) Tl(1) Pd(1) . . . . 1.78(5) no
Tl(2) Tl(1) Tl(1) Pd(1) . . . . 1.77(5) no
Tl(2) Tl(1) Tl(1) Pd(1) . . . . 1.77(5) no
Tl(2) Tl(1) Tl(1) Pd(1) . . . . 1.78(5) no
Tl(2) Tl(1) Tl(3) Cs(1) . . . . -157.8(1) no
Tl(2) Tl(1) Tl(3) Cs(1) . . . . 73.32(6) no
Tl(2) Tl(1) Tl(3) Cs(2) . . . . 84.3(1) no
Tl(2) Tl(1) Tl(3) Cs(2) . . . . 151.53(8) no
Tl(2) Tl(1) Tl(3) Pd(1) . . . . -51.35(4) no
Tl(2) Tl(1) Tl(3) Pd(1) . . . . -51.34(4) no
Tl(2) Tl(1) Tl(3) Pd(1) . . . . -51.34(4) no
Tl(2) Tl(1) Tl(3) Cs(2) . . . . -76.9(1) no
Tl(2) Tl(1) Tl(3) Cs(2) . . . . -156.88(6) no
Tl(2) Tl(1) Tl(3) Pd(1) . . . . 52.10(4) no
Tl(2) Tl(1) Tl(3) Pd(1) . . . . 52.10(4) no
Tl(2) Tl(1) Tl(3) Pd(1) . . . . 52.10(4) no
Tl(2) Tl(1) Tl(3) Cs(2) . . . . 84.2(1) no
Tl(2) Tl(1) Tl(3) Cs(2) . . . . 151.50(8) no
Tl(2) Tl(1) Tl(3) Pd(1) . . . . -51.31(4) no
Tl(2) Tl(1) Tl(3) Pd(1) . . . . -51.31(4) no
Tl(2) Tl(1) Tl(3) Pd(1) . . . . -51.31(4) no
Tl(2) Tl(1) Tl(3) Cs(1) . . . . -78.61(6) no
Tl(2) Tl(1) Tl(3) Cs(1) . . . . 155.8(1) no
Tl(2) Tl(1) Tl(3) Cs(2) . . . . -77.0(1) no
Tl(2) Tl(1) Tl(3) Cs(2) . . . . -156.92(6) no
Tl(2) Tl(1) Tl(3) Pd(1) . . . . 52.15(4) no
Tl(2) Tl(1) Tl(3) Pd(1) . . . . 52.14(4) no
Tl(2) Tl(1) Tl(3) Pd(1) . . . . 52.15(4) no
Tl(2) Tl(1) Cs(1) Tl(3) . . . . 81.73(6) no
Tl(2) Tl(1) Cs(1) Cs(1) . . . . -14.61(7) no
Tl(2) Tl(1) Cs(1) Cs(1) . . . . -140.0(2) no
Tl(2) Tl(1) Cs(1) Cs(1) . . . . -138.29(7) no
Tl(2) Tl(1) Cs(1) Cs(1) . . . . -73.27(8) no
Tl(2) Tl(1) Cs(1) Cs(2) . . . . 80.87(7) no
Tl(2) Tl(1) Cs(1) Tl(3) . . . . -86.36(7) no
Tl(2) Tl(1) Cs(1) Cs(1) . . . . -33.25(7) no
Tl(2) Tl(1) Cs(1) Cs(1) . . . . 140.5(1) no
Tl(2) Tl(1) Cs(1) Cs(1) . . . . 14.63(7) no
Tl(2) Tl(1) Cs(1) Cs(1) . . . . -121.8(2) no
Tl(2) Tl(1) Cs(1) Cs(2) . . . . -161.59(8) no
Tl(2) Tl(1) Cs(1) Tl(3) . . . . 178.94(6) no
Tl(2) Tl(1) Cs(1) Cs(1) . . . . 87.89(8) no
Tl(2) Tl(1) Cs(1) Cs(1) . . . . -76.9(1) no
Tl(2) Tl(1) Cs(1) Cs(1) . . . . 56.90(7) no
Tl(2) Tl(1) Cs(1) Tl(3) . . . . 120.4(2) no
Tl(2) Tl(1) Cs(1) Tl(3) . . . . 120.4(2) no
Tl(2) Tl(1) Cs(1) Cs(1) . . . . 35.03(4) no
Tl(2) Tl(1) Cs(1) Cs(1) . . . . 79.55(7) no
Tl(2) Tl(1) Cs(1) Cs(1) . . . . -76.83(6) no
Tl(2) Tl(1) Cs(1) Cs(1) . . . . -24.81(5) no
Tl(2) Tl(1) Cs(1) Cs(1) . . . . 168.22(6) no
Tl(2) Tl(1) Cs(1) Cs(2) . . . . 10.97(9) no
Tl(2) Tl(1) Cs(1) Cs(2) . . . . -137.8(1) no
Tl(2) Tl(1) Cs(2) Tl(3) . . . . 30.84(9) no
Tl(2) Tl(1) Cs(2) Tl(3) . . . . -39.9(1) no
Tl(2) Tl(1) Cs(2) Tl(3) . . . . 21.1(3) no
Tl(2) Tl(1) Cs(2) Tl(3) . . . . 173.20(8) no
Tl(2) Tl(1) Cs(2) Tl(3) . . . . 21.0(3) no
Tl(2) Tl(1) Cs(2) Tl(3) . . . . 173.24(8) no
Tl(2) Tl(1) Cs(2) Tl(3) . . . . -39.9(1) no
Tl(2) Tl(1) Cs(2) Cs(1) . . . . -71.0(1) no
Tl(2) Tl(1) Cs(2) Cs(1) . . . . 78.9(1) no
Tl(2) Tl(1) Cs(2) Cs(1) . . . . -102.0(1) no
Tl(2) Tl(1) Cs(2) Cs(1) . . . . -136.72(9) no
Tl(2) Tl(1) Cs(2) Cs(1) . . . . 24.0(1) no
Tl(2) Tl(1) Cs(2) Cs(1) . . . . 128.7(1) no
Tl(2) Tl(1) Pd(1) Tl(3) . . . . 106.59(2) no
Tl(2) Tl(1) Pd(1) Tl(3) . . . . -105.34(2) no
Tl(2) Tl(1) Pd(1) Tl(3) . . . . 2.09(6) no
Tl(2) Tl(1) Pd(1) Tl(3) . . . . 106.55(2) no
Tl(2) Tl(1) Pd(1) Tl(3) . . . . -105.28(2) no
Tl(2) Tl(1) Pd(1) Tl(3) . . . . 2.06(6) no
Tl(2) Tl(1) Pd(1) Tl(3) . . . . 106.56(2) no
Tl(2) Tl(1) Pd(1) Tl(3) . . . . -105.29(2) no
Tl(2) Tl(1) Pd(1) Tl(3) . . . . 2.06(6) no
Tl(2) Tl(1) Pd(1) Tl(3) . . . . 106.55(2) no
Tl(2) Tl(1) Pd(1) Tl(3) . . . . -105.29(2) no
Tl(2) Tl(1) Pd(1) Tl(3) . . . . 2.09(6) no
Tl(2) Tl(1) Pd(1) Tl(3) . . . . 106.60(2) no
Tl(2) Tl(1) Pd(1) Tl(3) . . . . -105.34(2) no
Tl(2) Tl(1) Pd(1) Tl(3) . . . . 2.09(6) no
Tl(2) Tl(1) Pd(1) Tl(3) . . . . 106.60(2) no
Tl(2) Tl(1) Pd(1) Tl(3) . . . . -105.33(2) no
Tl(2) Tl(1) Pd(1) Tl(3) . . . . 2.06(6) no
Tl(2) Tl(1) Tl(1) Tl(2) . . . . 3.5(1) no
Tl(2) Tl(1) Tl(1) Tl(3) . . . . 57.83(8) no
Tl(2) Tl(1) Tl(1) Tl(3) . . . . -54.29(7) no
Tl(2) Tl(1) Tl(1) Tl(3) . . . . 57.83(8) no
Tl(2) Tl(1) Tl(1) Tl(3) . . . . -54.29(7) no
Tl(2) Tl(1) Tl(1) Cs(1) . . . . -108.0(8) no
Tl(2) Tl(1) Tl(1) Cs(2) . . . . -127.27(5) no
Tl(2) Tl(1) Tl(1) Cs(2) . . . . 130.81(6) no
Tl(2) Tl(1) Tl(1) Pd(1) . . . . 1.78(5) no
Tl(2) Tl(1) Tl(1) Pd(1) . . . . 1.78(5) no
Tl(2) Tl(1) Tl(1) Pd(1) . . . . 1.77(5) no
Tl(2) Tl(1) Tl(1) Pd(1) . . . . 1.78(5) no
Tl(2) Tl(1) Tl(1) Pd(1) . . . . 1.77(5) no
Tl(2) Tl(1) Tl(1) Pd(1) . . . . 1.77(5) no
Tl(2) Tl(1) Tl(3) Cs(2) . . . . 151.50(8) no
Tl(2) Tl(1) Tl(3) Cs(2) . . . . 84.2(1) no
Tl(2) Tl(1) Tl(3) Pd(1) . . . . -51.31(4) no
Tl(2) Tl(1) Tl(3) Pd(1) . . . . -51.31(4) no
Tl(2) Tl(1) Tl(3) Pd(1) . . . . -51.31(4) no
Tl(2) Tl(1) Tl(3) Cs(2) . . . . -76.9(1) no
Tl(2) Tl(1) Tl(3) Cs(2) . . . . -156.88(6) no
Tl(2) Tl(1) Tl(3) Pd(1) . . . . 52.10(4) no
Tl(2) Tl(1) Tl(3) Pd(1) . . . . 52.10(4) no
Tl(2) Tl(1) Tl(3) Pd(1) . . . . 52.10(4) no
Tl(2) Tl(1) Tl(3) Cs(1) . . . . 73.32(6) no
Tl(2) Tl(1) Tl(3) Cs(1) . . . . -157.8(1) no
Tl(2) Tl(1) Tl(3) Cs(2) . . . . 151.53(8) no
Tl(2) Tl(1) Tl(3) Cs(2) . . . . 84.3(1) no
Tl(2) Tl(1) Tl(3) Pd(1) . . . . -51.34(4) no
Tl(2) Tl(1) Tl(3) Pd(1) . . . . -51.35(4) no
Tl(2) Tl(1) Tl(3) Pd(1) . . . . -51.34(4) no
Tl(2) Tl(1) Tl(3) Cs(1) . . . . 155.8(1) no
Tl(2) Tl(1) Tl(3) Cs(1) . . . . -78.61(6) no
Tl(2) Tl(1) Tl(3) Cs(2) . . . . -77.0(1) no
Tl(2) Tl(1) Tl(3) Cs(2) . . . . -156.92(6) no
Tl(2) Tl(1) Tl(3) Pd(1) . . . . 52.15(4) no
Tl(2) Tl(1) Tl(3) Pd(1) . . . . 52.15(4) no
Tl(2) Tl(1) Tl(3) Pd(1) . . . . 52.14(4) no
Tl(2) Tl(1) Cs(1) Tl(3) . . . . 120.4(2) no
Tl(2) Tl(1) Cs(1) Tl(3) . . . . 120.4(2) no
Tl(2) Tl(1) Cs(1) Cs(1) . . . . -76.83(6) no
Tl(2) Tl(1) Cs(1) Cs(1) . . . . 35.03(4) no
Tl(2) Tl(1) Cs(1) Cs(1) . . . . -24.81(5) no
Tl(2) Tl(1) Cs(1) Cs(1) . . . . 168.22(6) no
Tl(2) Tl(1) Cs(1) Cs(1) . . . . 79.55(7) no
Tl(2) Tl(1) Cs(1) Cs(2) . . . . 10.97(9) no
Tl(2) Tl(1) Cs(1) Cs(2) . . . . -137.8(1) no
Tl(2) Tl(1) Cs(1) Tl(3) . . . . -86.36(7) no
Tl(2) Tl(1) Cs(1) Cs(1) . . . . 76.89(7) no
Tl(2) Tl(1) Cs(1) Cs(1) . . . . 140.5(1) no
Tl(2) Tl(1) Cs(1) Cs(1) . . . . -33.25(7) no
Tl(2) Tl(1) Cs(1) Cs(1) . . . . 14.63(7) no
Tl(2) Tl(1) Cs(1) Cs(2) . . . . -161.59(8) no
Tl(2) Tl(1) Cs(1) Cs(1) . . . . -14.49(6) no
Tl(2) Tl(1) Cs(1) Cs(1) . . . . 65.8(2) no
Tl(2) Tl(1) Cs(1) Cs(1) . . . . 56.90(7) no
Tl(2) Tl(1) Cs(1) Cs(2) . . . . -132.15(9) no
Tl(2) Tl(1) Cs(1) Cs(1) . . . . -73.27(8) no
Tl(2) Tl(1) Cs(1) Cs(1) . . . . -14.61(7) no
Tl(2) Tl(1) Cs(1) Cs(1) . . . . -169.33(6) no
Tl(2) Tl(1) Cs(1) Cs(1) . . . . -138.29(7) no
Tl(2) Tl(1) Cs(1) Cs(1) . . . . -140.0(2) no
Tl(2) Tl(1) Cs(1) Cs(2) . . . . 80.87(7) no
Tl(2) Tl(1) Cs(2) Tl(3) . . . . -172.67(8) no
Tl(2) Tl(1) Cs(2) Tl(3) . . . . -172.63(8) no
Tl(2) Tl(1) Cs(2) Tl(3) . . . . 30.77(9) no
Tl(2) Tl(1) Cs(2) Tl(3) . . . . -45.5(2) no
Tl(2) Tl(1) Cs(2) Cs(1) . . . . 24.0(1) no
Tl(2) Tl(1) Cs(2) Cs(1) . . . . -102.0(1) no
Tl(2) Tl(1) Cs(2) Cs(1) . . . . 128.7(1) no
Tl(2) Tl(1) Cs(2) Cs(1) . . . . 78.9(1) no
Tl(2) Tl(1) Pd(1) Tl(3) . . . . 2.06(6) no
Tl(2) Tl(1) Pd(1) Tl(3) . . . . 106.60(2) no
Tl(2) Tl(1) Pd(1) Tl(3) . . . . -105.33(2) no
Tl(2) Tl(1) Pd(1) Tl(3) . . . . 2.06(6) no
Tl(2) Tl(1) Pd(1) Tl(3) . . . . 106.56(2) no
Tl(2) Tl(1) Pd(1) Tl(3) . . . . -105.29(2) no
Tl(2) Tl(1) Pd(1) Tl(3) . . . . 2.09(6) no
Tl(2) Tl(1) Pd(1) Tl(3) . . . . 106.55(2) no
Tl(2) Tl(1) Pd(1) Tl(3) . . . . -105.29(2) no
Tl(2) Tl(1) Pd(1) Tl(3) . . . . 2.06(6) no
Tl(2) Tl(1) Pd(1) Tl(3) . . . . 106.55(2) no
Tl(2) Tl(1) Pd(1) Tl(3) . . . . -105.28(2) no
Tl(2) Tl(1) Pd(1) Tl(3) . . . . 2.09(6) no
Tl(2) Tl(1) Pd(1) Tl(3) . . . . 106.59(2) no
Tl(2) Tl(1) Pd(1) Tl(3) . . . . -105.34(2) no
Tl(2) Tl(1) Pd(1) Tl(3) . . . . 2.09(6) no
Tl(2) Tl(1) Pd(1) Tl(3) . . . . 106.60(2) no
Tl(2) Tl(1) Pd(1) Tl(3) . . . . -105.34(2) no
Tl(2) Cs(1) Tl(1) Tl(3) . . . . 66.00(7) no
Tl(2) Cs(1) Tl(1) Tl(3) . . . . -151.89(6) no
Tl(2) Cs(1) Tl(1) Tl(3) . . . . 66.07(7) no
Tl(2) Cs(1) Tl(1) Tl(3) . . . . -151.81(6) no
Tl(2) Cs(1) Tl(1) Cs(1) . . . . -49.60(7) no
Tl(2) Cs(1) Tl(1) Cs(1) . . . . -102.29(6) no
Tl(2) Cs(1) Tl(1) Cs(1) . . . . 21.79(6) no
Tl(2) Cs(1) Tl(1) Cs(2) . . . . -167.26(7) no
Tl(2) Cs(1) Tl(1) Cs(2) . . . . 92.24(6) no
Tl(2) Cs(1) Tl(1) Pd(1) . . . . 75.8(5) no
Tl(2) Cs(1) Tl(1) Pd(1) . . . . 76.2(5) no
Tl(2) Cs(1) Tl(1) Pd(1) . . . . 76.2(5) no
Tl(2) Cs(1) Tl(1) Pd(1) . . . . 75.8(5) no
Tl(2) Cs(1) Tl(1) Pd(1) . . . . 76.2(5) no
Tl(2) Cs(1) Tl(1) Pd(1) . . . . 75.8(5) no
Tl(2) Cs(1) Tl(1) Tl(3) . . . . -161.75(7) no
Tl(2) Cs(1) Tl(1) Tl(3) . . . . -161.79(7) no
Tl(2) Cs(1) Tl(1) Tl(3) . . . . 150.91(8) no
Tl(2) Cs(1) Tl(1) Tl(3) . . . . 150.82(8) no
Tl(2) Cs(1) Tl(1) Cs(1) . . . . -21.81(6) no
Tl(2) Cs(1) Tl(1) Cs(1) . . . . 43.21(5) no
Tl(2) Cs(1) Tl(1) Cs(1) . . . . 68.33(9) no
Tl(2) Cs(1) Tl(1) Cs(2) . . . . -92.06(6) no
Tl(2) Cs(1) Tl(1) Cs(2) . . . . -38.8(2) no
Tl(2) Cs(1) Tl(1) Pd(1) . . . . 163.95(5) no
Tl(2) Cs(1) Tl(1) Pd(1) . . . . 163.95(5) no
Tl(2) Cs(1) Tl(1) Pd(1) . . . . 163.90(5) no
Tl(2) Cs(1) Tl(1) Pd(1) . . . . 163.95(5) no
Tl(2) Cs(1) Tl(1) Pd(1) . . . . 163.90(5) no
Tl(2) Cs(1) Tl(1) Pd(1) . . . . 163.90(5) no
Tl(2) Cs(1) Tl(1) Tl(3) . . . . 60.73(6) no
Tl(2) Cs(1) Tl(1) Tl(3) . . . . -52.35(7) no
Tl(2) Cs(1) Tl(1) Tl(3) . . . . 60.73(6) no
Tl(2) Cs(1) Tl(1) Tl(3) . . . . -52.35(7) no
Tl(2) Cs(1) Tl(1) Cs(1) . . . . 76.83(6) no
Tl(2) Cs(1) Tl(1) Cs(1) . . . . -168.22(6) no
Tl(2) Cs(1) Tl(1) Cs(1) . . . . -79.55(7) no
Tl(2) Cs(1) Tl(1) Cs(2) . . . . -127.56(5) no
Tl(2) Cs(1) Tl(1) Cs(2) . . . . 131.81(5) no
Tl(2) Cs(1) Tl(1) Pd(1) . . . . 5.11(4) no
Tl(2) Cs(1) Tl(1) Pd(1) . . . . 5.12(4) no
Tl(2) Cs(1) Tl(1) Pd(1) . . . . 5.11(4) no
Tl(2) Cs(1) Tl(1) Pd(1) . . . . 5.12(4) no
Tl(2) Cs(1) Tl(1) Pd(1) . . . . 5.10(4) no
Tl(2) Cs(1) Tl(1) Pd(1) . . . . 5.10(4) no
Tl(2) Cs(1) Tl(1) Tl(3) . . . . -123.1(2) no
Tl(2) Cs(1) Tl(1) Tl(3) . . . . -71.5(2) no
Tl(2) Cs(1) Tl(1) Tl(3) . . . . -123.0(2) no
Tl(2) Cs(1) Tl(1) Tl(3) . . . . -71.4(2) no
Tl(2) Cs(1) Tl(1) Cs(1) . . . . 40.2(2) no
Tl(2) Cs(1) Tl(1) Cs(1) . . . . 13.2(2) no
Tl(2) Cs(1) Tl(1) Cs(1) . . . . 94.6(2) no
Tl(2) Cs(1) Tl(1) Cs(2) . . . . 134.3(2) no
Tl(2) Cs(1) Tl(1) Cs(2) . . . . 161.7(2) no
Tl(2) Cs(1) Tl(1) Pd(1) . . . . -85.3(2) no
Tl(2) Cs(1) Tl(1) Pd(1) . . . . -85.3(2) no
Tl(2) Cs(1) Tl(1) Pd(1) . . . . -85.2(2) no
Tl(2) Cs(1) Tl(1) Pd(1) . . . . -85.3(2) no
Tl(2) Cs(1) Tl(1) Pd(1) . . . . -85.2(2) no
Tl(2) Cs(1) Tl(1) Pd(1) . . . . -85.2(2) no
Tl(2) Cs(1) Tl(2) Cs(1) . . . . 47.7(1) no
Tl(2) Cs(1) Tl(2) Cs(1) . . . . 86.97(9) no
Tl(2) Cs(1) Tl(2) Cs(1) . . . . 120.55(9) no
Tl(2) Cs(1) Tl(2) Cs(1) . . . . 0.0000 no
Tl(2) Cs(1) Tl(2) Cs(1) . . . . -31.9(1) no
Tl(2) Cs(1) Tl(2) Pd(1) . . . . -135.66(5) no
Tl(2) Cs(1) Tl(3) Cs(1) . . . . -98.3(1) no
Tl(2) Cs(1) Tl(3) Cs(1) . . . . -98.3(1) no
Tl(2) Cs(1) Tl(3) Cs(2) . . . . -46.6(1) no
Tl(2) Cs(1) Tl(3) Cs(2) . . . . -149.7(1) no
Tl(2) Cs(1) Tl(3) Pd(1) . . . . 81.7(1) no
Tl(2) Cs(1) Tl(3) Pd(1) . . . . 81.7(1) no
Tl(2) Cs(1) Tl(3) Pd(1) . . . . 81.7(1) no
Tl(2) Cs(1) Cs(1) Tl(2) . . . . 112.33(7) no
Tl(2) Cs(1) Cs(1) Tl(3) . . . . -37.94(6) no
Tl(2) Cs(1) Cs(1) Cs(1) . . . . 173.50(8) no
Tl(2) Cs(1) Cs(1) Cs(1) . . . . 61.17(6) no
Tl(2) Cs(1) Cs(1) Cs(1) . . . . 61.17(6) no
Tl(2) Cs(1) Cs(1) Cs(2) . . . . -93.75(6) no
Tl(2) Cs(1) Cs(1) Tl(2) . . . . -77.6(1) no
Tl(2) Cs(1) Cs(1) Tl(3) . . . . -141.04(9) no
Tl(2) Cs(1) Cs(1) Tl(3) . . . . -141.03(9) no
Tl(2) Cs(1) Cs(1) Cs(1) . . . . 41.2(2) no
Tl(2) Cs(1) Cs(1) Cs(1) . . . . -32.04(5) no
Tl(2) Cs(1) Cs(1) Cs(1) . . . . -63.23(4) no
Tl(2) Cs(1) Cs(1) Cs(1) . . . . 76.58(7) no
Tl(2) Cs(1) Cs(1) Cs(2) . . . . 159.93(7) no
Tl(2) Cs(1) Cs(1) Cs(2) . . . . -131.34(5) no
Tl(2) Cs(1) Cs(1) Tl(2) . . . . -124.93(5) no
Tl(2) Cs(1) Cs(1) Tl(3) . . . . 178.86(7) no
Tl(2) Cs(1) Cs(1) Tl(3) . . . . 178.83(7) no
Tl(2) Cs(1) Cs(1) Cs(1) . . . . -76.58(7) no
Tl(2) Cs(1) Cs(1) Cs(1) . . . . 28.46(6) no
Tl(2) Cs(1) Cs(1) Cs(1) . . . . 63.23(4) no
Tl(2) Cs(1) Cs(1) Cs(1) . . . . -76.58(7) no
Tl(2) Cs(1) Cs(1) Cs(2) . . . . 131.34(5) no
Tl(2) Cs(1) Cs(1) Cs(2) . . . . 142.5(1) no
Tl(2) Cs(1) Cs(1) Tl(2) . . . . 159.3(2) no
Tl(2) Cs(1) Cs(1) Tl(2) . . . . -112.33(7) no
Tl(2) Cs(1) Cs(1) Cs(1) . . . . -141.8(1) no
Tl(2) Cs(1) Cs(1) Cs(1) . . . . -51.15(3) no
Tl(2) Cs(1) Cs(1) Cs(2) . . . . 55.17(6) no
Tl(2) Cs(1) Cs(1) Tl(2) . . . . -180.0000 no
Tl(2) Cs(1) Cs(1) Cs(1) . . . . -64.29(5) no
Tl(2) Cs(1) Cs(1) Cs(1) . . . . 150.57(5) no
Tl(2) Cs(1) Cs(1) Cs(1) . . . . 115.71(5) no
Tl(2) Cs(1) Cs(1) Cs(1) . . . . -149.63(7) no
Tl(2) Cs(1) Cs(1) Cs(2) . . . . -5.6(2) no
Tl(2) Cs(1) Cs(2) Cs(1) . . . . -98.0(1) no
Tl(2) Cs(1) Cs(2) Cs(1) . . . . -177.08(3) no
Tl(2) Cs(1) Cs(2) Cs(1) . . . . 36.53(2) no
Tl(2) Cs(1) Cs(2) Cs(1) . . . . 103.02(8) no
Tl(2) Cs(1) Cs(2) Cs(1) . . . . -36.53(2) no
Tl(2) Cs(1) Cs(2) Tl(3) . . . . -120.8(1) no
Tl(2) Cs(1) Cs(2) Cs(1) . . . . 112.7(2) no
Tl(2) Cs(1) Cs(2) Cs(1) . . . . 166.0(1) no
Tl(2) Cs(1) Cs(2) Cs(1) . . . . -28.5(2) no
Tl(2) Cs(1) Cs(2) Cs(1) . . . . 55.9(2) no
Tl(2) Cs(1) Cs(2) Cs(1) . . . . -110.9(1) no
Tl(2) Cs(1) Tl(1) Tl(3) . . . . -34.34(9) no
Tl(2) Cs(1) Tl(1) Tl(3) . . . . -81.77(6) no
Tl(2) Cs(1) Tl(1) Tl(3) . . . . -34.43(9) no
Tl(2) Cs(1) Tl(1) Tl(3) . . . . -81.73(6) no
Tl(2) Cs(1) Tl(1) Cs(1) . . . . 48.16(7) no
Tl(2) Cs(1) Tl(1) Cs(1) . . . . 138.29(7) no
Tl(2) Cs(1) Tl(1) Cs(1) . . . . 73.27(8) no
Tl(2) Cs(1) Tl(1) Cs(2) . . . . -151.46(6) no
Tl(2) Cs(1) Tl(1) Cs(2) . . . . 155.3(2) no
Tl(2) Cs(1) Tl(1) Pd(1) . . . . -47.42(5) no
Tl(2) Cs(1) Tl(1) Pd(1) . . . . -47.47(5) no
Tl(2) Cs(1) Tl(1) Pd(1) . . . . -47.47(5) no
Tl(2) Cs(1) Tl(1) Pd(1) . . . . -47.47(5) no
Tl(2) Cs(1) Tl(1) Pd(1) . . . . -47.42(5) no
Tl(2) Cs(1) Tl(1) Pd(1) . . . . -47.42(5) no
Tl(2) Cs(1) Tl(1) Tl(3) . . . . 86.38(7) no
Tl(2) Cs(1) Tl(1) Tl(3) . . . . 34.79(8) no
Tl(2) Cs(1) Tl(1) Tl(3) . . . . 86.36(7) no
Tl(2) Cs(1) Tl(1) Tl(3) . . . . 34.70(8) no
Tl(2) Cs(1) Tl(1) Cs(1) . . . . -76.89(7) no
Tl(2) Cs(1) Tl(1) Cs(1) . . . . -131.24(7) no
Tl(2) Cs(1) Tl(1) Cs(1) . . . . -49.92(8) no
Tl(2) Cs(1) Tl(1) Cs(2) . . . . -171.0(2) no
Tl(2) Cs(1) Tl(1) Cs(2) . . . . 161.59(8) no
Tl(2) Cs(1) Tl(1) Pd(1) . . . . 48.52(5) no
Tl(2) Cs(1) Tl(1) Pd(1) . . . . 48.57(5) no
Tl(2) Cs(1) Tl(1) Pd(1) . . . . 48.57(5) no
Tl(2) Cs(1) Tl(1) Pd(1) . . . . 48.57(5) no
Tl(2) Cs(1) Tl(1) Pd(1) . . . . 48.52(5) no
Tl(2) Cs(1) Tl(1) Pd(1) . . . . 48.52(5) no
Tl(2) Cs(1) Tl(2) Pd(1) . . . . 76.91(8) no
Tl(2) Cs(1) Tl(3) Cs(1) . . . . -175.73(4) no
Tl(2) Cs(1) Tl(3) Cs(2) . . . . -124.24(4) no
Tl(2) Cs(1) Tl(3) Cs(2) . . . . 132.58(4) no
Tl(2) Cs(1) Tl(3) Pd(1) . . . . 4.30(4) no
Tl(2) Cs(1) Tl(3) Pd(1) . . . . 4.29(4) no
Tl(2) Cs(1) Tl(3) Pd(1) . . . . 4.30(4) no
Tl(2) Cs(1) Cs(1) Tl(2) . . . . 88.4(1) no
Tl(2) Cs(1) Cs(1) Tl(3) . . . . -144.7(1) no
Tl(2) Cs(1) Cs(1) Tl(3) . . . . -144.7(1) no
Tl(2) Cs(1) Cs(1) Cs(1) . . . . -25.42(6) no
Tl(2) Cs(1) Cs(1) Cs(1) . . . . -61.17(6) no
Tl(2) Cs(1) Cs(1) Cs(1) . . . . 99.75(6) no
Tl(2) Cs(1) Cs(1) Cs(1) . . . . 29.45(7) no
Tl(2) Cs(1) Cs(1) Cs(2) . . . . -85.87(8) no
Tl(2) Cs(1) Cs(1) Cs(2) . . . . -167.50(7) no
Tl(2) Cs(1) Cs(1) Tl(2) . . . . -88.4(1) no
Tl(2) Cs(1) Cs(1) Tl(2) . . . . -157.4(1) no
Tl(2) Cs(1) Cs(1) Tl(2) . . . . 124.93(5) no
Tl(2) Cs(1) Cs(1) Tl(3) . . . . -94.04(9) no
Tl(2) Cs(1) Cs(1) Cs(1) . . . . -171.84(5) no
Tl(2) Cs(1) Cs(1) Cs(1) . . . . 83.8(1) no
Tl(2) Cs(1) Cs(1) Tl(2) . . . . -180.0000 no
Tl(2) Cs(1) Cs(1) Tl(3) . . . . 146.26(7) no
Tl(2) Cs(1) Cs(1) Tl(3) . . . . 146.23(7) no
Tl(2) Cs(1) Cs(1) Cs(1) . . . . 64.29(5) no
Tl(2) Cs(1) Cs(1) Cs(1) . . . . -30.37(7) no
Tl(2) Cs(1) Cs(1) Cs(1) . . . . 29.43(5) no
Tl(2) Cs(1) Cs(1) Cs(1) . . . . -115.71(5) no
Tl(2) Cs(1) Cs(1) Cs(2) . . . . 88.23(6) no
Tl(2) Cs(1) Cs(1) Cs(2) . . . . -174.4(2) no
Tl(2) Cs(1) Cs(2) Tl(3) . . . . 43.73(5) no
Tl(2) Cs(1) Cs(2) Tl(3) . . . . -54.0(1) no
Tl(2) Cs(1) Cs(2) Tl(3) . . . . 43.70(5) no
Tl(2) Cs(1) Cs(2) Tl(3) . . . . 166.49(6) no
Tl(2) Cs(1) Cs(2) Cs(1) . . . . 19.3(1) no
Tl(2) Cs(1) Cs(2) Cs(1) . . . . 72.54(5) no
Tl(2) Cs(1) Cs(2) Cs(1) . . . . 129.33(8) no
Tl(2) Cs(1) Cs(2) Cs(1) . . . . -63.86(8) no
Tl(2) Cs(1) Cs(2) Cs(1) . . . . -146.19(5) no
Tl(2) Cs(1) Tl(1) Tl(3) . . . . -81.73(6) no
Tl(2) Cs(1) Tl(1) Tl(3) . . . . -81.77(6) no
Tl(2) Cs(1) Tl(1) Tl(3) . . . . -34.43(9) no
Tl(2) Cs(1) Tl(1) Tl(3) . . . . -34.34(9) no
Tl(2) Cs(1) Tl(1) Cs(1) . . . . 138.29(7) no
Tl(2) Cs(1) Tl(1) Cs(1) . . . . 73.27(8) no
Tl(2) Cs(1) Tl(1) Cs(1) . . . . 48.16(7) no
Tl(2) Cs(1) Tl(1) Cs(2) . . . . 155.3(2) no
Tl(2) Cs(1) Tl(1) Cs(2) . . . . -151.46(6) no
Tl(2) Cs(1) Tl(1) Pd(1) . . . . -47.42(5) no
Tl(2) Cs(1) Tl(1) Pd(1) . . . . -47.47(5) no
Tl(2) Cs(1) Tl(1) Pd(1) . . . . -47.47(5) no
Tl(2) Cs(1) Tl(1) Pd(1) . . . . -47.47(5) no
Tl(2) Cs(1) Tl(1) Pd(1) . . . . -47.42(5) no
Tl(2) Cs(1) Tl(1) Pd(1) . . . . -47.42(5) no
Tl(2) Cs(1) Tl(1) Tl(3) . . . . -54.1(2) no
Tl(2) Cs(1) Tl(1) Tl(3) . . . . 88.0(1) no
Tl(2) Cs(1) Tl(1) Cs(2) . . . . -38.7(1) no
Tl(2) Cs(1) Tl(1) Pd(1) . . . . 78.3(5) no
Tl(2) Cs(1) Tl(1) Pd(1) . . . . 77.9(5) no
Tl(2) Cs(1) Tl(1) Pd(1) . . . . 77.9(5) no
Tl(2) Cs(1) Tl(1) Tl(3) . . . . 86.36(7) no
Tl(2) Cs(1) Tl(1) Tl(3) . . . . 34.79(8) no
Tl(2) Cs(1) Tl(1) Tl(3) . . . . 86.38(7) no
Tl(2) Cs(1) Tl(1) Tl(3) . . . . 34.70(8) no
Tl(2) Cs(1) Tl(1) Cs(1) . . . . -49.92(8) no
Tl(2) Cs(1) Tl(1) Cs(1) . . . . -131.24(7) no
Tl(2) Cs(1) Tl(1) Cs(1) . . . . -76.89(7) no
Tl(2) Cs(1) Tl(1) Cs(2) . . . . -171.0(2) no
Tl(2) Cs(1) Tl(1) Cs(2) . . . . 161.59(8) no
Tl(2) Cs(1) Tl(1) Pd(1) . . . . 48.52(5) no
Tl(2) Cs(1) Tl(1) Pd(1) . . . . 48.57(5) no
Tl(2) Cs(1) Tl(1) Pd(1) . . . . 48.57(5) no
Tl(2) Cs(1) Tl(1) Pd(1) . . . . 48.57(5) no
Tl(2) Cs(1) Tl(1) Pd(1) . . . . 48.52(5) no
Tl(2) Cs(1) Tl(1) Pd(1) . . . . 48.52(5) no
Tl(2) Cs(1) Tl(1) Tl(3) . . . . 178.38(6) no
Tl(2) Cs(1) Tl(1) Tl(3) . . . . 178.38(6) no
Tl(2) Cs(1) Tl(1) Tl(3) . . . . -68.53(9) no
Tl(2) Cs(1) Tl(1) Tl(3) . . . . -68.54(9) no
Tl(2) Cs(1) Tl(1) Cs(1) . . . . -41.34(4) no
Tl(2) Cs(1) Tl(1) Cs(2) . . . . 6.67(7) no
Tl(2) Cs(1) Tl(1) Cs(2) . . . . 107.30(5) no
Tl(2) Cs(1) Tl(1) Pd(1) . . . . -125.99(6) no
Tl(2) Cs(1) Tl(1) Pd(1) . . . . -126.00(6) no
Tl(2) Cs(1) Tl(1) Pd(1) . . . . -126.00(6) no
Tl(2) Cs(1) Tl(1) Pd(1) . . . . -125.99(6) no
Tl(2) Cs(1) Tl(1) Pd(1) . . . . -126.00(6) no
Tl(2) Cs(1) Tl(1) Pd(1) . . . . -125.99(6) no
Tl(2) Cs(1) Tl(2) Cs(1) . . . . -63.74(9) no
Tl(2) Cs(1) Tl(2) Cs(1) . . . . -142.46(7) no
Tl(2) Cs(1) Tl(2) Pd(1) . . . . 76.90(8) no
Tl(2) Cs(1) Tl(3) Cs(1) . . . . -175.73(4) no
Tl(2) Cs(1) Tl(3) Cs(2) . . . . 132.58(4) no
Tl(2) Cs(1) Tl(3) Cs(2) . . . . -124.24(4) no
Tl(2) Cs(1) Tl(3) Pd(1) . . . . 4.29(4) no
Tl(2) Cs(1) Tl(3) Pd(1) . . . . 4.30(4) no
Tl(2) Cs(1) Tl(3) Pd(1) . . . . 4.30(4) no
Tl(2) Cs(1) Cs(1) Tl(2) . . . . -157.4(1) no
Tl(2) Cs(1) Cs(1) Tl(2) . . . . 124.93(5) no
Tl(2) Cs(1) Cs(1) Tl(3) . . . . -94.04(9) no
Tl(2) Cs(1) Cs(1) Cs(1) . . . . 83.8(1) no
Tl(2) Cs(1) Cs(1) Cs(1) . . . . -171.84(5) no
Tl(2) Cs(1) Cs(1) Cs(2) . . . . -35.01(6) no
Tl(2) Cs(1) Cs(1) Tl(2) . . . . -88.4(1) no
Tl(2) Cs(1) Cs(1) Tl(3) . . . . -50.4(1) no
Tl(2) Cs(1) Cs(1) Tl(3) . . . . -50.4(1) no
Tl(2) Cs(1) Cs(1) Cs(2) . . . . -68.5(2) no
Tl(2) Cs(1) Cs(1) Cs(2) . . . . 5.4(2) no
Tl(2) Cs(1) Cs(1) Tl(2) . . . . 180.0000 no
Tl(2) Cs(1) Cs(1) Tl(3) . . . . 146.23(7) no
Tl(2) Cs(1) Cs(1) Tl(3) . . . . 146.26(7) no
Tl(2) Cs(1) Cs(1) Cs(1) . . . . 29.43(5) no
Tl(2) Cs(1) Cs(1) Cs(1) . . . . -115.71(5) no
Tl(2) Cs(1) Cs(1) Cs(1) . . . . 64.29(5) no
Tl(2) Cs(1) Cs(1) Cs(1) . . . . -30.37(7) no
Tl(2) Cs(1) Cs(1) Cs(2) . . . . -174.4(2) no
Tl(2) Cs(1) Cs(1) Cs(2) . . . . 88.23(6) no
Tl(2) Cs(1) Cs(1) Tl(2) . . . . -157.4(1) no
Tl(2) Cs(1) Cs(1) Tl(2) . . . . 77.6(1) no
Tl(2) Cs(1) Cs(1) Tl(3) . . . . -101.2(1) no
Tl(2) Cs(1) Cs(1) Cs(1) . . . . 14.41(9) no
Tl(2) Cs(1) Cs(1) Cs(1) . . . . 154.2(1) no
Tl(2) Cs(1) Cs(1) Cs(2) . . . . -64.8(2) no
Tl(2) Cs(1) Cs(2) Tl(3) . . . . 43.70(5) no
Tl(2) Cs(1) Cs(2) Tl(3) . . . . 166.49(6) no
Tl(2) Cs(1) Cs(2) Tl(3) . . . . -54.0(1) no
Tl(2) Cs(1) Cs(2) Tl(3) . . . . -53.9(1) no
Tl(2) Cs(1) Cs(2) Cs(1) . . . . 129.33(8) no
Tl(2) Cs(1) Tl(1) Tl(3) . . . . -52.35(7) no
Tl(2) Cs(1) Tl(1) Tl(3) . . . . -52.35(7) no
Tl(2) Cs(1) Tl(1) Tl(3) . . . . 60.73(6) no
Tl(2) Cs(1) Tl(1) Tl(3) . . . . 60.73(6) no
Tl(2) Cs(1) Tl(1) Cs(1) . . . . -168.22(6) no
Tl(2) Cs(1) Tl(1) Cs(1) . . . . -79.55(7) no
Tl(2) Cs(1) Tl(1) Cs(1) . . . . 76.83(6) no
Tl(2) Cs(1) Tl(1) Cs(2) . . . . 131.81(5) no
Tl(2) Cs(1) Tl(1) Cs(2) . . . . -127.56(5) no
Tl(2) Cs(1) Tl(1) Pd(1) . . . . 5.10(4) no
Tl(2) Cs(1) Tl(1) Pd(1) . . . . 5.11(4) no
Tl(2) Cs(1) Tl(1) Pd(1) . . . . 5.12(4) no
Tl(2) Cs(1) Tl(1) Pd(1) . . . . 5.12(4) no
Tl(2) Cs(1) Tl(1) Pd(1) . . . . 5.11(4) no
Tl(2) Cs(1) Tl(1) Pd(1) . . . . 5.10(4) no
Tl(2) Cs(1) Tl(1) Tl(3) . . . . -123.1(2) no
Tl(2) Cs(1) Tl(1) Tl(3) . . . . -71.5(2) no
Tl(2) Cs(1) Tl(1) Tl(3) . . . . -71.4(2) no
Tl(2) Cs(1) Tl(1) Tl(3) . . . . -123.0(2) no
Tl(2) Cs(1) Tl(1) Cs(1) . . . . 40.2(2) no
Tl(2) Cs(1) Tl(1) Cs(1) . . . . 94.6(2) no
Tl(2) Cs(1) Tl(1) Cs(1) . . . . 13.2(2) no
Tl(2) Cs(1) Tl(1) Cs(2) . . . . 134.3(2) no
Tl(2) Cs(1) Tl(1) Cs(2) . . . . 161.7(2) no
Tl(2) Cs(1) Tl(1) Pd(1) . . . . -85.2(2) no
Tl(2) Cs(1) Tl(1) Pd(1) . . . . -85.3(2) no
Tl(2) Cs(1) Tl(1) Pd(1) . . . . -85.3(2) no
Tl(2) Cs(1) Tl(1) Pd(1) . . . . -85.3(2) no
Tl(2) Cs(1) Tl(1) Pd(1) . . . . -85.2(2) no
Tl(2) Cs(1) Tl(1) Pd(1) . . . . -85.2(2) no
Tl(2) Cs(1) Tl(1) Tl(3) . . . . 66.07(7) no
Tl(2) Cs(1) Tl(1) Tl(3) . . . . 66.00(7) no
Tl(2) Cs(1) Tl(1) Tl(3) . . . . -151.89(6) no
Tl(2) Cs(1) Tl(1) Tl(3) . . . . -151.81(6) no
Tl(2) Cs(1) Tl(1) Cs(1) . . . . 21.79(6) no
Tl(2) Cs(1) Tl(1) Cs(1) . . . . -49.60(7) no
Tl(2) Cs(1) Tl(1) Cs(1) . . . . -102.29(6) no
Tl(2) Cs(1) Tl(1) Cs(2) . . . . 92.24(6) no
Tl(2) Cs(1) Tl(1) Cs(2) . . . . -167.26(7) no
Tl(2) Cs(1) Tl(1) Pd(1) . . . . 76.2(5) no
Tl(2) Cs(1) Tl(1) Pd(1) . . . . 76.2(5) no
Tl(2) Cs(1) Tl(1) Pd(1) . . . . 75.8(5) no
Tl(2) Cs(1) Tl(1) Pd(1) . . . . 76.2(5) no
Tl(2) Cs(1) Tl(1) Pd(1) . . . . 75.8(5) no
Tl(2) Cs(1) Tl(1) Pd(1) . . . . 75.8(5) no
Tl(2) Cs(1) Tl(1) Tl(3) . . . . 150.82(8) no
Tl(2) Cs(1) Tl(1) Tl(3) . . . . 150.91(8) no
Tl(2) Cs(1) Tl(1) Tl(3) . . . . -161.75(7) no
Tl(2) Cs(1) Tl(1) Tl(3) . . . . -161.79(7) no
Tl(2) Cs(1) Tl(1) Cs(1) . . . . 43.21(5) no
Tl(2) Cs(1) Tl(1) Cs(2) . . . . -92.06(6) no
Tl(2) Cs(1) Tl(1) Cs(2) . . . . -38.8(2) no
Tl(2) Cs(1) Tl(1) Pd(1) . . . . 163.91(5) no
Tl(2) Cs(1) Tl(1) Pd(1) . . . . 163.95(5) no
Tl(2) Cs(1) Tl(1) Pd(1) . . . . 163.95(5) no
Tl(2) Cs(1) Tl(1) Pd(1) . . . . 163.95(5) no
Tl(2) Cs(1) Tl(1) Pd(1) . . . . 163.90(5) no
Tl(2) Cs(1) Tl(1) Pd(1) . . . . 163.90(5) no
Tl(2) Cs(1) Tl(2) Cs(1) . . . . 86.97(9) no
Tl(2) Cs(1) Tl(2) Cs(1) . . . . 0.0000 no
Tl(2) Cs(1) Tl(2) Cs(1) . . . . 47.7(1) no
Tl(2) Cs(1) Tl(2) Pd(1) . . . . -135.67(5) no
Tl(2) Cs(1) Tl(3) Cs(2) . . . . -149.7(1) no
Tl(2) Cs(1) Tl(3) Cs(2) . . . . -46.6(1) no
Tl(2) Cs(1) Tl(3) Pd(1) . . . . 81.7(1) no
Tl(2) Cs(1) Tl(3) Pd(1) . . . . 81.7(1) no
Tl(2) Cs(1) Tl(3) Pd(1) . . . . 81.7(1) no
Tl(2) Cs(1) Cs(1) Tl(2) . . . . -124.93(5) no
Tl(2) Cs(1) Cs(1) Tl(3) . . . . 178.83(7) no
Tl(2) Cs(1) Cs(1) Tl(3) . . . . 178.86(7) no
Tl(2) Cs(1) Cs(1) Cs(1) . . . . 28.46(6) no
Tl(2) Cs(1) Cs(1) Cs(1) . . . . 63.23(4) no
Tl(2) Cs(1) Cs(1) Cs(1) . . . . -76.58(7) no
Tl(2) Cs(1) Cs(1) Cs(1) . . . . -76.58(7) no
Tl(2) Cs(1) Cs(1) Cs(2) . . . . 131.34(5) no
Tl(2) Cs(1) Cs(1) Cs(2) . . . . 142.5(1) no
Tl(2) Cs(1) Cs(1) Tl(2) . . . . 159.3(2) no
Tl(2) Cs(1) Cs(1) Tl(2) . . . . -112.33(7) no
Tl(2) Cs(1) Cs(1) Tl(3) . . . . 32.4(1) no
Tl(2) Cs(1) Cs(1) Cs(1) . . . . 147.92(8) no
Tl(2) Cs(1) Cs(1) Cs(1) . . . . -51.15(3) no
Tl(2) Cs(1) Cs(1) Cs(1) . . . . -86.91(2) no
Tl(2) Cs(1) Cs(1) Cs(2) . . . . 55.17(6) no
Tl(2) Cs(1) Cs(1) Tl(2) . . . . 180.0000 no
Tl(2) Cs(1) Cs(1) Tl(3) . . . . 33.74(7) no
Tl(2) Cs(1) Cs(1) Cs(1) . . . . 115.71(5) no
Tl(2) Cs(1) Cs(1) Cs(1) . . . . -149.63(7) no
Tl(2) Cs(1) Cs(1) Cs(1) . . . . 150.57(5) no
Tl(2) Cs(1) Cs(1) Cs(2) . . . . -5.6(2) no
Tl(2) Cs(1) Cs(1) Tl(2) . . . . -77.6(1) no
Tl(2) Cs(1) Cs(1) Tl(3) . . . . -141.03(9) no
Tl(2) Cs(1) Cs(1) Tl(3) . . . . -141.04(9) no
Tl(2) Cs(1) Cs(1) Cs(1) . . . . -63.23(4) no
Tl(2) Cs(1) Cs(1) Cs(1) . . . . -32.04(5) no
Tl(2) Cs(1) Cs(1) Cs(1) . . . . 76.58(7) no
Tl(2) Cs(1) Cs(1) Cs(1) . . . . 41.2(2) no
Tl(2) Cs(1) Cs(1) Cs(2) . . . . -131.34(5) no
Tl(2) Cs(1) Cs(1) Cs(2) . . . . 159.93(7) no
Tl(2) Cs(1) Cs(1) Tl(2) . . . . 112.33(7) no
Tl(2) Cs(1) Cs(1) Cs(1) . . . . 61.17(6) no
Tl(2) Cs(1) Cs(1) Cs(1) . . . . 144.1(1) no
Tl(2) Cs(1) Cs(1) Cs(1) . . . . 61.17(6) no
Tl(2) Cs(1) Cs(1) Cs(1) . . . . 173.50(8) no
Tl(2) Cs(1) Cs(1) Cs(2) . . . . -93.75(6) no
Tl(2) Cs(1) Cs(2) Tl(3) . . . . 141.5(2) no
Tl(2) Cs(1) Cs(2) Tl(3) . . . . -120.8(1) no
Tl(2) Cs(1) Cs(2) Tl(3) . . . . 18.8(2) no
Tl(2) Cs(1) Cs(2) Tl(3) . . . . 141.6(2) no
Tl(2) Cs(1) Cs(2) Tl(3) . . . . 18.8(2) no
Tl(2) Cs(1) Cs(2) Tl(3) . . . . -120.8(1) no
Tl(2) Cs(1) Cs(2) Cs(1) . . . . 166.0(1) no
Tl(2) Cs(1) Cs(2) Cs(1) . . . . 55.9(2) no
Tl(2) Cs(1) Cs(2) Cs(1) . . . . -110.9(1) no
Tl(2) Cs(1) Cs(2) Cs(1) . . . . 112.7(2) no
Tl(2) Cs(1) Cs(2) Cs(1) . . . . -36.53(2) no
Tl(2) Cs(1) Cs(2) Cs(1) . . . . 103.02(8) no
Tl(2) Cs(1) Cs(2) Cs(1) . . . . -98.0(1) no
Tl(2) Cs(1) Cs(2) Cs(1) . . . . -177.08(3) no
Tl(2) Cs(1) Cs(2) Cs(1) . . . . 36.53(2) no
Tl(2) Cs(1) Tl(1) Tl(3) . . . . -161.79(7) no
Tl(2) Cs(1) Tl(1) Tl(3) . . . . 150.91(8) no
Tl(2) Cs(1) Tl(1) Tl(3) . . . . -161.75(7) no
Tl(2) Cs(1) Tl(1) Tl(3) . . . . 150.82(8) no
Tl(2) Cs(1) Tl(1) Cs(1) . . . . -21.81(6) no
Tl(2) Cs(1) Tl(1) Cs(1) . . . . 43.21(5) no
Tl(2) Cs(1) Tl(1) Cs(1) . . . . 68.33(9) no
Tl(2) Cs(1) Tl(1) Cs(2) . . . . -38.8(2) no
Tl(2) Cs(1) Tl(1) Cs(2) . . . . -92.06(6) no
Tl(2) Cs(1) Tl(1) Pd(1) . . . . 163.90(5) no
Tl(2) Cs(1) Tl(1) Pd(1) . . . . 163.95(5) no
Tl(2) Cs(1) Tl(1) Pd(1) . . . . 163.95(5) no
Tl(2) Cs(1) Tl(1) Pd(1) . . . . 163.90(5) no
Tl(2) Cs(1) Tl(1) Pd(1) . . . . 163.95(5) no
Tl(2) Cs(1) Tl(1) Pd(1) . . . . 163.90(5) no
Tl(2) Cs(1) Tl(1) Tl(3) . . . . -123.0(2) no
Tl(2) Cs(1) Tl(1) Tl(3) . . . . -71.5(2) no
Tl(2) Cs(1) Tl(1) Tl(3) . . . . -71.4(2) no
Tl(2) Cs(1) Tl(1) Tl(3) . . . . -123.1(2) no
Tl(2) Cs(1) Tl(1) Cs(1) . . . . 94.6(2) no
Tl(2) Cs(1) Tl(1) Cs(1) . . . . 40.2(2) no
Tl(2) Cs(1) Tl(1) Cs(2) . . . . 161.7(2) no
Tl(2) Cs(1) Tl(1) Cs(2) . . . . 134.3(2) no
Tl(2) Cs(1) Tl(1) Pd(1) . . . . -85.2(2) no
Tl(2) Cs(1) Tl(1) Pd(1) . . . . -85.3(2) no
Tl(2) Cs(1) Tl(1) Pd(1) . . . . -85.3(2) no
Tl(2) Cs(1) Tl(1) Pd(1) . . . . -85.2(2) no
Tl(2) Cs(1) Tl(1) Pd(1) . . . . -85.3(2) no
Tl(2) Cs(1) Tl(1) Pd(1) . . . . -85.2(2) no
Tl(2) Cs(1) Tl(1) Tl(3) . . . . 60.73(6) no
Tl(2) Cs(1) Tl(1) Tl(3) . . . . -52.35(7) no
Tl(2) Cs(1) Tl(1) Tl(3) . . . . 60.73(6) no
Tl(2) Cs(1) Tl(1) Tl(3) . . . . -52.35(7) no
Tl(2) Cs(1) Tl(1) Cs(1) . . . . -79.55(7) no
Tl(2) Cs(1) Tl(1) Cs(1) . . . . 76.83(6) no
Tl(2) Cs(1) Tl(1) Cs(1) . . . . -168.22(6) no
Tl(2) Cs(1) Tl(1) Cs(2) . . . . -127.56(5) no
Tl(2) Cs(1) Tl(1) Cs(2) . . . . 131.81(5) no
Tl(2) Cs(1) Tl(1) Pd(1) . . . . 5.10(4) no
Tl(2) Cs(1) Tl(1) Pd(1) . . . . 5.12(4) no
Tl(2) Cs(1) Tl(1) Pd(1) . . . . 5.12(4) no
Tl(2) Cs(1) Tl(1) Pd(1) . . . . 5.11(4) no
Tl(2) Cs(1) Tl(1) Pd(1) . . . . 5.10(4) no
Tl(2) Cs(1) Tl(1) Pd(1) . . . . 5.11(4) no
Tl(2) Cs(1) Tl(1) Tl(3) . . . . -151.81(6) no
Tl(2) Cs(1) Tl(1) Tl(3) . . . . -151.89(6) no
Tl(2) Cs(1) Tl(1) Tl(3) . . . . 66.07(7) no
Tl(2) Cs(1) Tl(1) Tl(3) . . . . 66.00(7) no
Tl(2) Cs(1) Tl(1) Cs(1) . . . . -49.60(7) no
Tl(2) Cs(1) Tl(1) Cs(1) . . . . 21.79(6) no
Tl(2) Cs(1) Tl(1) Cs(2) . . . . 92.24(6) no
Tl(2) Cs(1) Tl(1) Cs(2) . . . . -167.26(7) no
Tl(2) Cs(1) Tl(1) Pd(1) . . . . 75.8(5) no
Tl(2) Cs(1) Tl(1) Pd(1) . . . . 76.2(5) no
Tl(2) Cs(1) Tl(1) Pd(1) . . . . 76.2(5) no
Tl(2) Cs(1) Tl(1) Pd(1) . . . . 76.2(5) no
Tl(2) Cs(1) Tl(1) Pd(1) . . . . 75.8(5) no
Tl(2) Cs(1) Tl(1) Pd(1) . . . . 75.8(5) no
Tl(2) Cs(1) Tl(2) Cs(1) . . . . 0.0000 no
Tl(2) Cs(1) Tl(2) Pd(1) . . . . -135.66(5) no
Tl(2) Cs(1) Tl(3) Cs(1) . . . . -98.3(1) no
Tl(2) Cs(1) Tl(3) Cs(2) . . . . -46.6(1) no
Tl(2) Cs(1) Tl(3) Cs(2) . . . . -149.7(1) no
Tl(2) Cs(1) Tl(3) Pd(1) . . . . 81.7(1) no
Tl(2) Cs(1) Tl(3) Pd(1) . . . . 81.7(1) no
Tl(2) Cs(1) Tl(3) Pd(1) . . . . 81.7(1) no
Tl(2) Cs(1) Tl(3) Cs(1) . . . . -98.3(1) no
Tl(2) Cs(1) Cs(1) Tl(2) . . . . -77.6(1) no
Tl(2) Cs(1) Cs(1) Tl(3) . . . . -141.04(9) no
Tl(2) Cs(1) Cs(1) Tl(3) . . . . -141.03(9) no
Tl(2) Cs(1) Cs(1) Cs(1) . . . . 76.58(7) no
Tl(2) Cs(1) Cs(1) Cs(1) . . . . -63.23(4) no
Tl(2) Cs(1) Cs(1) Cs(1) . . . . 41.2(2) no
Tl(2) Cs(1) Cs(1) Cs(1) . . . . -32.04(5) no
Tl(2) Cs(1) Cs(1) Cs(2) . . . . -131.34(5) no
Tl(2) Cs(1) Cs(1) Cs(2) . . . . 159.93(7) no
Tl(2) Cs(1) Cs(1) Tl(2) . . . . 180.0000 no
Tl(2) Cs(1) Cs(1) Tl(3) . . . . 33.74(7) no
Tl(2) Cs(1) Cs(1) Cs(1) . . . . -64.29(5) no
Tl(2) Cs(1) Cs(1) Cs(1) . . . . -149.63(7) no
Tl(2) Cs(1) Cs(1) Cs(1) . . . . 115.71(5) no
Tl(2) Cs(1) Cs(1) Cs(2) . . . . -5.6(2) no
Tl(2) Cs(1) Cs(1) Tl(2) . . . . 112.33(7) no
Tl(2) Cs(1) Cs(1) Tl(3) . . . . -37.94(6) no
Tl(2) Cs(1) Cs(1) Cs(1) . . . . 61.17(6) no
Tl(2) Cs(1) Cs(1) Cs(1) . . . . 173.50(8) no
Tl(2) Cs(1) Cs(1) Cs(1) . . . . 61.17(6) no
Tl(2) Cs(1) Cs(1) Cs(1) . . . . 144.1(1) no
Tl(2) Cs(1) Cs(1) Cs(2) . . . . -93.75(6) no
Tl(2) Cs(1) Cs(1) Tl(2) . . . . -124.93(5) no
Tl(2) Cs(1) Cs(1) Tl(3) . . . . 178.83(7) no
Tl(2) Cs(1) Cs(1) Tl(3) . . . . 178.86(7) no
Tl(2) Cs(1) Cs(1) Cs(1) . . . . 63.23(4) no
Tl(2) Cs(1) Cs(1) Cs(1) . . . . -76.58(7) no
Tl(2) Cs(1) Cs(1) Cs(1) . . . . -76.58(7) no
Tl(2) Cs(1) Cs(1) Cs(1) . . . . 28.46(6) no
Tl(2) Cs(1) Cs(1) Cs(2) . . . . 142.5(1) no
Tl(2) Cs(1) Cs(1) Cs(2) . . . . 131.34(5) no
Tl(2) Cs(1) Cs(1) Tl(2) . . . . 159.3(2) no
Tl(2) Cs(1) Cs(1) Tl(2) . . . . -112.33(7) no
Tl(2) Cs(1) Cs(1) Tl(3) . . . . 32.4(1) no
Tl(2) Cs(1) Cs(1) Cs(1) . . . . -86.91(2) no
Tl(2) Cs(1) Cs(1) Cs(1) . . . . 147.92(8) no
Tl(2) Cs(1) Cs(1) Cs(1) . . . . -51.15(3) no
Tl(2) Cs(1) Cs(2) Cs(1) . . . . 36.53(2) no
Tl(2) Cs(1) Cs(2) Cs(1) . . . . 103.02(8) no
Tl(2) Cs(1) Cs(2) Cs(1) . . . . -36.53(2) no
Tl(2) Cs(1) Cs(2) Tl(3) . . . . -120.8(1) no
Tl(2) Cs(1) Cs(2) Tl(3) . . . . 141.6(2) no
Tl(2) Cs(1) Cs(2) Tl(3) . . . . 18.8(2) no
Tl(2) Cs(1) Cs(2) Tl(3) . . . . -120.8(1) no
Tl(2) Cs(1) Cs(2) Tl(3) . . . . 18.8(2) no
Tl(2) Cs(1) Cs(2) Tl(3) . . . . 141.5(2) no
Tl(2) Cs(1) Cs(2) Cs(1) . . . . 55.9(2) no
Tl(2) Cs(1) Cs(2) Cs(1) . . . . 112.7(2) no
Tl(2) Cs(1) Cs(2) Cs(1) . . . . -28.5(2) no
Tl(2) Cs(1) Cs(2) Cs(1) . . . . 166.0(1) no
Tl(2) Cs(1) Tl(1) Tl(3) . . . . 34.70(8) no
Tl(2) Cs(1) Tl(1) Tl(3) . . . . 34.79(8) no
Tl(2) Cs(1) Tl(1) Tl(3) . . . . 86.38(7) no
Tl(2) Cs(1) Tl(1) Tl(3) . . . . 86.36(7) no
Tl(2) Cs(1) Tl(1) Cs(1) . . . . -131.24(7) no
Tl(2) Cs(1) Tl(1) Cs(1) . . . . -49.92(8) no
Tl(2) Cs(1) Tl(1) Cs(1) . . . . -76.89(7) no
Tl(2) Cs(1) Tl(1) Cs(2) . . . . 161.59(8) no
Tl(2) Cs(1) Tl(1) Cs(2) . . . . -171.0(2) no
Tl(2) Cs(1) Tl(1) Pd(1) . . . . 48.52(5) no
Tl(2) Cs(1) Tl(1) Pd(1) . . . . 48.57(5) no
Tl(2) Cs(1) Tl(1) Pd(1) . . . . 48.57(5) no
Tl(2) Cs(1) Tl(1) Pd(1) . . . . 48.57(5) no
Tl(2) Cs(1) Tl(1) Pd(1) . . . . 48.52(5) no
Tl(2) Cs(1) Tl(1) Pd(1) . . . . 48.52(5) no
Tl(2) Cs(1) Tl(1) Tl(3) . . . . -68.53(9) no
Tl(2) Cs(1) Tl(1) Tl(3) . . . . -68.54(9) no
Tl(2) Cs(1) Tl(1) Tl(3) . . . . 178.38(6) no
Tl(2) Cs(1) Tl(1) Tl(3) . . . . 178.38(6) no
Tl(2) Cs(1) Tl(1) Cs(1) . . . . -41.34(4) no
Tl(2) Cs(1) Tl(1) Cs(1) . . . . 47.34(8) no
Tl(2) Cs(1) Tl(1) Cs(1) . . . . 162.29(5) no
Tl(2) Cs(1) Tl(1) Cs(2) . . . . 6.67(7) no
Tl(2) Cs(1) Tl(1) Cs(2) . . . . 107.30(5) no
Tl(2) Cs(1) Tl(1) Pd(1) . . . . -126.00(6) no
Tl(2) Cs(1) Tl(1) Pd(1) . . . . -125.99(6) no
Tl(2) Cs(1) Tl(1) Pd(1) . . . . -125.99(6) no
Tl(2) Cs(1) Tl(1) Pd(1) . . . . -126.00(6) no
Tl(2) Cs(1) Tl(1) Pd(1) . . . . -125.99(6) no
Tl(2) Cs(1) Tl(1) Pd(1) . . . . -126.00(6) no
Tl(2) Cs(1) Tl(2) Cs(1) . . . . 0.0000 no
Tl(2) Cs(1) Tl(2) Cs(1) . . . . -142.46(7) no
Tl(2) Cs(1) Tl(2) Cs(1) . . . . -63.74(9) no
Tl(2) Cs(1) Tl(2) Cs(1) . . . . -107.85(5) no
Tl(2) Cs(1) Tl(2) Cs(1) . . . . 147.64(8) no
Tl(2) Cs(1) Tl(2) Pd(1) . . . . 76.91(8) no
Tl(2) Cs(1) Cs(1) Tl(2) . . . . -180.0000 no
Tl(2) Cs(1) Cs(1) Tl(3) . . . . 146.23(7) no
Tl(2) Cs(1) Cs(1) Tl(3) . . . . 146.26(7) no
Tl(2) Cs(1) Cs(1) Cs(1) . . . . -30.37(7) no
Tl(2) Cs(1) Cs(1) Cs(1) . . . . 64.29(5) no
Tl(2) Cs(1) Cs(1) Cs(1) . . . . 29.43(5) no
Tl(2) Cs(1) Cs(1) Cs(1) . . . . -115.71(5) no
Tl(2) Cs(1) Cs(1) Cs(2) . . . . 88.23(6) no
Tl(2) Cs(1) Cs(1) Cs(2) . . . . -174.4(2) no
Tl(2) Cs(1) Cs(1) Tl(2) . . . . 88.4(1) no
Tl(2) Cs(1) Cs(1) Tl(3) . . . . -144.7(1) no
Tl(2) Cs(1) Cs(1) Tl(3) . . . . -144.7(1) no
Tl(2) Cs(1) Cs(1) Cs(1) . . . . -61.17(6) no
Tl(2) Cs(1) Cs(1) Cs(1) . . . . 99.75(6) no
Tl(2) Cs(1) Cs(1) Cs(1) . . . . 29.45(7) no
Tl(2) Cs(1) Cs(1) Cs(1) . . . . -25.42(6) no
Tl(2) Cs(1) Cs(1) Cs(2) . . . . -167.50(7) no
Tl(2) Cs(1) Cs(1) Cs(2) . . . . -85.87(8) no
Tl(2) Cs(1) Cs(1) Tl(2) . . . . -157.4(1) no
Tl(2) Cs(1) Cs(1) Tl(2) . . . . 77.6(1) no
Tl(2) Cs(1) Cs(1) Tl(3) . . . . -101.2(1) no
Tl(2) Cs(1) Cs(1) Cs(1) . . . . 154.2(1) no
Tl(2) Cs(1) Cs(1) Cs(1) . . . . 14.41(9) no
Tl(2) Cs(1) Cs(1) Cs(1) . . . . 49.18(6) no
Tl(2) Cs(1) Cs(1) Cs(1) . . . . 154.2(1) no
Tl(2) Cs(1) Cs(1) Cs(2) . . . . -64.8(2) no
Tl(2) Cs(1) Cs(1) Tl(2) . . . . -157.4(1) no
Tl(2) Cs(1) Cs(1) Tl(2) . . . . 124.93(5) no
Tl(2) Cs(1) Cs(1) Cs(1) . . . . 48.35(6) no
Tl(2) Cs(1) Cs(1) Cs(1) . . . . 156.97(9) no
Tl(2) Cs(1) Cs(1) Cs(2) . . . . -35.01(6) no
Tl(2) Cs(1) Cs(1) Tl(2) . . . . -88.4(1) no
Tl(2) Cs(1) Cs(1) Tl(2) . . . . 159.3(2) no
Tl(2) Cs(1) Cs(1) Cs(1) . . . . -149.6(1) no
Tl(2) Cs(1) Cs(1) Cs(1) . . . . 127.5(2) no
Tl(2) Cs(1) Cs(1) Cs(2) . . . . 5.4(2) no
Tl(2) Cs(1) Cs(1) Cs(2) . . . . -68.5(2) no
Tl(2) Cs(1) Cs(2) Tl(3) . . . . -53.9(1) no
Tl(2) Cs(1) Cs(2) Tl(3) . . . . 43.73(5) no
Tl(2) Cs(1) Cs(2) Tl(3) . . . . 166.46(6) no
Tl(2) Cs(1) Cs(2) Tl(3) . . . . 166.49(6) no
Tl(2) Cs(1) Cs(2) Tl(3) . . . . -54.0(1) no
Tl(2) Cs(1) Cs(2) Tl(3) . . . . 43.70(5) no
Tl(2) Cs(1) Cs(2) Cs(1) . . . . -63.86(8) no
Tl(2) Cs(1) Cs(2) Cs(1) . . . . 129.33(8) no
Tl(2) Cs(1) Cs(2) Cs(1) . . . . 19.3(1) no
Tl(2) Cs(1) Cs(2) Cs(1) . . . . 72.54(5) no
Tl(2) Cs(1) Cs(2) Cs(1) . . . . -146.19(5) no
Tl(2) Pd(1) Tl(1) Tl(3) . . . . 105.34(2) no
Tl(2) Pd(1) Tl(1) Tl(3) . . . . 105.42(2) no
Tl(2) Pd(1) Tl(1) Tl(3) . . . . -106.66(2) no
Tl(2) Pd(1) Tl(1) Tl(3) . . . . -106.60(2) no
Tl(2) Pd(1) Tl(1) Cs(1) . . . . 116.1(5) no
Tl(2) Pd(1) Tl(1) Cs(1) . . . . 62.99(4) no
Tl(2) Pd(1) Tl(1) Cs(1) . . . . -6.02(5) no
Tl(2) Pd(1) Tl(1) Cs(1) . . . . -61.95(4) no
Tl(2) Pd(1) Tl(1) Cs(2) . . . . -129.24(6) no
Tl(2) Pd(1) Tl(1) Cs(2) . . . . 131.93(5) no
Tl(2) Pd(1) Tl(1) Pd(1) . . . . 177.261(2) no
Tl(2) Pd(1) Tl(1) Pd(1) . . . . -175.055(5) no
Tl(2) Pd(1) Tl(1) Pd(1) . . . . -174.476(2) no
Tl(2) Pd(1) Tl(1) Pd(1) . . . . -106.59(2) no
Tl(2) Pd(1) Tl(1) Pd(1) . . . . 177.93(6) no
Tl(2) Pd(1) Tl(1) Tl(3) . . . . -74.72(2) no
Tl(2) Pd(1) Tl(1) Tl(3) . . . . 73.44(2) no
Tl(2) Pd(1) Tl(1) Tl(3) . . . . -74.64(2) no
Tl(2) Pd(1) Tl(1) Tl(3) . . . . 73.37(2) no
Tl(2) Pd(1) Tl(1) Cs(1) . . . . 173.97(5) no
Tl(2) Pd(1) Tl(1) Cs(2) . . . . 50.73(6) no
Tl(2) Pd(1) Tl(1) Cs(2) . . . . -48.07(5) no
Tl(2) Pd(1) Tl(1) Pd(1) . . . . 177.249(2) no
Tl(2) Pd(1) Tl(1) Pd(1) . . . . 169.019(3) no
Tl(2) Pd(1) Tl(1) Pd(1) . . . . 177.191(3) no
Tl(2) Pd(1) Tl(1) Pd(1) . . . . 73.37(2) no
Tl(2) Pd(1) Tl(1) Pd(1) . . . . 105.36(2) no
Tl(2) Pd(1) Tl(1) Tl(3) . . . . -74.63(2) no
Tl(2) Pd(1) Tl(1) Tl(3) . . . . 73.45(2) no
Tl(2) Pd(1) Tl(1) Tl(3) . . . . -74.71(2) no
Tl(2) Pd(1) Tl(1) Tl(3) . . . . 73.39(2) no
Tl(2) Pd(1) Tl(1) Cs(1) . . . . 173.98(5) no
Tl(2) Pd(1) Tl(1) Cs(2) . . . . 50.75(6) no
Tl(2) Pd(1) Tl(1) Cs(2) . . . . -48.05(5) no
Tl(2) Pd(1) Tl(1) Pd(1) . . . . -174.473(2) no
Tl(2) Pd(1) Tl(1) Pd(1) . . . . -175.052(5) no
Tl(2) Pd(1) Tl(1) Pd(1) . . . . 177.260(3) no
Tl(2) Pd(1) Tl(1) Pd(1) . . . . 177.94(6) no
Tl(2) Pd(1) Tl(1) Pd(1) . . . . -106.62(2) no
Tl(2) Pd(1) Tl(1) Tl(3) . . . . 73.39(2) no
Tl(2) Pd(1) Tl(1) Tl(3) . . . . 73.45(2) no
Tl(2) Pd(1) Tl(1) Tl(3) . . . . -74.70(2) no
Tl(2) Pd(1) Tl(1) Tl(3) . . . . -74.62(2) no
Tl(2) Pd(1) Tl(1) Cs(1) . . . . 173.98(5) no
Tl(2) Pd(1) Tl(1) Cs(2) . . . . -48.05(5) no
Tl(2) Pd(1) Tl(1) Cs(2) . . . . 50.75(6) no
Tl(2) Pd(1) Tl(1) Pd(1) . . . . 177.201(3) no
Tl(2) Pd(1) Tl(1) Pd(1) . . . . -173.791(6) no
Tl(2) Pd(1) Tl(1) Pd(1) . . . . -174.473(2) no
Tl(2) Pd(1) Tl(1) Pd(1) . . . . -74.63(2) no
Tl(2) Pd(1) Tl(1) Pd(1) . . . . -2.06(6) no
Tl(2) Pd(1) Tl(1) Tl(3) . . . . -106.59(2) no
Tl(2) Pd(1) Tl(1) Tl(3) . . . . 105.42(2) no
Tl(2) Pd(1) Tl(1) Tl(3) . . . . -106.66(2) no
Tl(2) Pd(1) Tl(1) Tl(3) . . . . 105.34(2) no
Tl(2) Pd(1) Tl(1) Cs(1) . . . . 62.99(4) no
Tl(2) Pd(1) Tl(1) Cs(1) . . . . -61.95(4) no
Tl(2) Pd(1) Tl(1) Cs(1) . . . . 116.1(5) no
Tl(2) Pd(1) Tl(1) Cs(1) . . . . -6.02(5) no
Tl(2) Pd(1) Tl(1) Cs(2) . . . . 131.93(5) no
Tl(2) Pd(1) Tl(1) Cs(2) . . . . -129.24(6) no
Tl(2) Pd(1) Tl(1) Pd(1) . . . . -174.476(2) no
Tl(2) Pd(1) Tl(1) Pd(1) . . . . -173.794(6) no
Tl(2) Pd(1) Tl(1) Pd(1) . . . . 177.203(3) no
Tl(2) Pd(1) Tl(1) Pd(1) . . . . -2.07(6) no
Tl(2) Pd(1) Tl(1) Pd(1) . . . . -74.66(2) no
Tl(2) Pd(1) Tl(1) Tl(3) . . . . -106.67(2) no
Tl(2) Pd(1) Tl(1) Tl(3) . . . . 105.41(2) no
Tl(2) Pd(1) Tl(1) Tl(3) . . . . -106.60(2) no
Tl(2) Pd(1) Tl(1) Tl(3) . . . . 105.33(2) no
Tl(2) Pd(1) Tl(1) Cs(1) . . . . -6.03(5) no
Tl(2) Pd(1) Tl(1) Cs(1) . . . . -61.96(4) no
Tl(2) Pd(1) Tl(1) Cs(1) . . . . 116.1(5) no
Tl(2) Pd(1) Tl(1) Cs(1) . . . . 62.99(4) no
Tl(2) Pd(1) Tl(1) Cs(2) . . . . 131.93(5) no
Tl(2) Pd(1) Tl(1) Cs(2) . . . . -129.24(6) no
Tl(2) Pd(1) Tl(1) Pd(1) . . . . 177.192(3) no
Tl(2) Pd(1) Tl(1) Pd(1) . . . . 169.025(3) no
Tl(2) Pd(1) Tl(1) Pd(1) . . . . 177.251(2) no
Tl(2) Pd(1) Tl(1) Pd(1) . . . . 105.34(2) no
Tl(2) Pd(1) Tl(1) Pd(1) . . . . 73.40(2) no
Tl(2) Pd(1) Tl(2) Cs(1) . . . . 38.24(5) no
Tl(2) Pd(1) Tl(2) Cs(1) . . . . -81.77(5) no
Tl(2) Pd(1) Tl(2) Cs(1) . . . . 158.24(5) no
Tl(2) Pd(1) Tl(2) Pd(1) . . . . 60.0506(1) no
Tl(2) Pd(1) Tl(3) Cs(1) . . . . 174.55(5) no
Tl(2) Pd(1) Tl(3) Cs(1) . . . . -5.47(5) no
Tl(2) Pd(1) Tl(3) Cs(2) . . . . -95.04(8) no
Tl(2) Pd(1) Tl(3) Cs(2) . . . . 85.03(8) no
Tl(2) Pd(1) Tl(3) Pd(1) . . . . -89.9938 no
Tl(2) Pd(1) Tl(3) Pd(1) . . . . -89.9938 no
Tl(2) Pd(1) Tl(3) Cs(1) . . . . -5.48(5) no
Tl(2) Pd(1) Tl(3) Cs(1) . . . . 174.54(5) no
Tl(2) Pd(1) Tl(3) Cs(2) . . . . 85.02(8) no
Tl(2) Pd(1) Tl(3) Cs(2) . . . . -95.05(8) no
Tl(2) Pd(1) Tl(3) Pd(1) . . . . 89.9968 no
Tl(2) Pd(1) Tl(3) Pd(1) . . . . 89.9968 no
Tl(2) Pd(1) Tl(3) Cs(1) . . . . 174.54(5) no
Tl(2) Pd(1) Tl(3) Cs(1) . . . . -5.48(5) no
Tl(2) Pd(1) Tl(3) Cs(2) . . . . 85.02(8) no
Tl(2) Pd(1) Tl(3) Cs(2) . . . . -95.05(8) no
Tl(2) Pd(1) Tl(3) Pd(1) . . . . -90.0030 no
Tl(2) Pd(1) Tl(3) Pd(1) . . . . 89.9970 no
Tl(2) Pd(1) Tl(1) Tl(3) . . . . 105.29(2) no
Tl(2) Pd(1) Tl(1) Tl(3) . . . . 105.38(2) no
Tl(2) Pd(1) Tl(1) Tl(3) . . . . -106.61(2) no
Tl(2) Pd(1) Tl(1) Tl(3) . . . . -106.55(2) no
Tl(2) Pd(1) Tl(1) Cs(1) . . . . 116.5(5) no
Tl(2) Pd(1) Tl(1) Cs(1) . . . . 63.00(4) no
Tl(2) Pd(1) Tl(1) Cs(1) . . . . -6.02(5) no
Tl(2) Pd(1) Tl(1) Cs(1) . . . . -61.95(4) no
Tl(2) Pd(1) Tl(1) Cs(2) . . . . -129.25(6) no
Tl(2) Pd(1) Tl(1) Cs(2) . . . . 131.95(5) no
Tl(2) Pd(1) Tl(1) Pd(1) . . . . -2.737(2) no
Tl(2) Pd(1) Tl(1) Pd(1) . . . . -106.62(2) no
Tl(2) Pd(1) Tl(1) Pd(1) . . . . -74.63(2) no
Tl(2) Pd(1) Tl(1) Pd(1) . . . . -10.966(3) no
Tl(2) Pd(1) Tl(1) Pd(1) . . . . -2.795(3) no
Tl(2) Pd(1) Tl(1) Tl(3) . . . . -74.66(2) no
Tl(2) Pd(1) Tl(1) Tl(3) . . . . 73.39(2) no
Tl(2) Pd(1) Tl(1) Tl(3) . . . . -74.58(2) no
Tl(2) Pd(1) Tl(1) Tl(3) . . . . 73.33(2) no
Tl(2) Pd(1) Tl(1) Cs(1) . . . . 173.98(5) no
Tl(2) Pd(1) Tl(1) Cs(2) . . . . 50.76(6) no
Tl(2) Pd(1) Tl(1) Cs(2) . . . . -48.08(5) no
Tl(2) Pd(1) Tl(1) Pd(1) . . . . -2.746(2) no
Tl(2) Pd(1) Tl(1) Pd(1) . . . . 73.40(2) no
Tl(2) Pd(1) Tl(1) Pd(1) . . . . -2.08(6) no
Tl(2) Pd(1) Tl(1) Pd(1) . . . . 4.938(5) no
Tl(2) Pd(1) Tl(1) Pd(1) . . . . 5.517(2) no
Tl(2) Pd(1) Tl(1) Tl(3) . . . . -74.59(2) no
Tl(2) Pd(1) Tl(1) Tl(3) . . . . 73.40(2) no
Tl(2) Pd(1) Tl(1) Tl(3) . . . . -74.67(2) no
Tl(2) Pd(1) Tl(1) Tl(3) . . . . 73.33(2) no
Tl(2) Pd(1) Tl(1) Cs(1) . . . . 173.98(5) no
Tl(2) Pd(1) Tl(1) Cs(2) . . . . 50.76(6) no
Tl(2) Pd(1) Tl(1) Cs(2) . . . . -48.07(5) no
Tl(2) Pd(1) Tl(1) Pd(1) . . . . 5.517(2) no
Tl(2) Pd(1) Tl(1) Pd(1) . . . . 177.92(6) no
Tl(2) Pd(1) Tl(1) Pd(1) . . . . 105.34(2) no
Tl(2) Pd(1) Tl(1) Pd(1) . . . . 6.198(6) no
Tl(2) Pd(1) Tl(1) Pd(1) . . . . -2.804(3) no
Tl(2) Pd(1) Tl(1) Tl(3) . . . . 73.34(2) no
Tl(2) Pd(1) Tl(1) Tl(3) . . . . 73.41(2) no
Tl(2) Pd(1) Tl(1) Tl(3) . . . . -74.65(2) no
Tl(2) Pd(1) Tl(1) Tl(3) . . . . -74.57(2) no
Tl(2) Pd(1) Tl(1) Cs(1) . . . . 173.99(5) no
Tl(2) Pd(1) Tl(1) Cs(2) . . . . -48.06(5) no
Tl(2) Pd(1) Tl(1) Cs(2) . . . . 50.77(6) no
Tl(2) Pd(1) Tl(1) Pd(1) . . . . -2.794(3) no
Tl(2) Pd(1) Tl(1) Pd(1) . . . . -74.65(2) no
Tl(2) Pd(1) Tl(1) Pd(1) . . . . -106.58(2) no
Tl(2) Pd(1) Tl(1) Pd(1) . . . . -10.960(3) no
Tl(2) Pd(1) Tl(1) Pd(1) . . . . -2.734(2) no
Tl(2) Pd(1) Tl(1) Tl(3) . . . . -106.55(2) no
Tl(2) Pd(1) Tl(1) Tl(3) . . . . 105.37(2) no
Tl(2) Pd(1) Tl(1) Tl(3) . . . . -106.62(2) no
Tl(2) Pd(1) Tl(1) Tl(3) . . . . 105.28(2) no
Tl(2) Pd(1) Tl(1) Cs(1) . . . . 62.99(4) no
Tl(2) Pd(1) Tl(1) Cs(1) . . . . -61.95(4) no
Tl(2) Pd(1) Tl(1) Cs(1) . . . . 116.6(5) no
Tl(2) Pd(1) Tl(1) Cs(1) . . . . -6.03(5) no
Tl(2) Pd(1) Tl(1) Cs(2) . . . . 131.94(5) no
Tl(2) Pd(1) Tl(1) Cs(2) . . . . -129.26(6) no
Tl(2) Pd(1) Tl(1) Pd(1) . . . . 5.520(2) no
Tl(2) Pd(1) Tl(1) Pd(1) . . . . -2.06(6) no
Tl(2) Pd(1) Tl(1) Pd(1) . . . . 73.38(2) no
Tl(2) Pd(1) Tl(1) Pd(1) . . . . 4.941(5) no
Tl(2) Pd(1) Tl(1) Pd(1) . . . . -2.747(2) no
Tl(2) Pd(1) Tl(1) Tl(3) . . . . -106.62(2) no
Tl(2) Pd(1) Tl(1) Tl(3) . . . . 105.37(2) no
Tl(2) Pd(1) Tl(1) Tl(3) . . . . -106.56(2) no
Tl(2) Pd(1) Tl(1) Tl(3) . . . . 105.29(2) no
Tl(2) Pd(1) Tl(1) Cs(1) . . . . -6.03(5) no
Tl(2) Pd(1) Tl(1) Cs(1) . . . . -61.95(4) no
Tl(2) Pd(1) Tl(1) Cs(1) . . . . 116.5(5) no
Tl(2) Pd(1) Tl(1) Cs(1) . . . . 62.99(4) no
Tl(2) Pd(1) Tl(1) Cs(2) . . . . 131.94(5) no
Tl(2) Pd(1) Tl(1) Cs(2) . . . . -129.26(6) no
Tl(2) Pd(1) Tl(1) Pd(1) . . . . -2.806(3) no
Tl(2) Pd(1) Tl(1) Pd(1) . . . . 105.36(2) no
Tl(2) Pd(1) Tl(1) Pd(1) . . . . 177.94(6) no
Tl(2) Pd(1) Tl(1) Pd(1) . . . . 6.201(6) no
Tl(2) Pd(1) Tl(1) Pd(1) . . . . 5.520(2) no
Tl(2) Pd(1) Tl(2) Cs(1) . . . . 98.27(5) no
Tl(2) Pd(1) Tl(2) Cs(1) . . . . -21.74(5) no
Tl(2) Pd(1) Tl(2) Cs(1) . . . . -141.74(5) no
Tl(2) Pd(1) Tl(2) Pd(1) . . . . -59.9212(1) no
Tl(2) Pd(1) Tl(3) Cs(1) . . . . 174.55(5) no
Tl(2) Pd(1) Tl(3) Cs(1) . . . . -5.48(5) no
Tl(2) Pd(1) Tl(3) Cs(2) . . . . -95.11(8) no
Tl(2) Pd(1) Tl(3) Cs(2) . . . . 85.09(8) no
Tl(2) Pd(1) Tl(3) Pd(1) . . . . 2.4091(4) no
Tl(2) Pd(1) Tl(3) Pd(1) . . . . -4.7990(8) no
Tl(2) Pd(1) Tl(3) Pd(1) . . . . -4.8005(8) no
Tl(2) Pd(1) Tl(3) Cs(1) . . . . -5.49(5) no
Tl(2) Pd(1) Tl(3) Cs(1) . . . . 174.54(5) no
Tl(2) Pd(1) Tl(3) Cs(2) . . . . 85.08(8) no
Tl(2) Pd(1) Tl(3) Cs(2) . . . . -95.12(8) no
Tl(2) Pd(1) Tl(3) Pd(1) . . . . 2.3989(4) no
Tl(2) Pd(1) Tl(3) Pd(1) . . . . 9.534(2) no
Tl(2) Pd(1) Tl(3) Pd(1) . . . . 2.4004(4) no
Tl(2) Pd(1) Tl(3) Cs(1) . . . . 174.55(5) no
Tl(2) Pd(1) Tl(3) Cs(1) . . . . -5.48(5) no
Tl(2) Pd(1) Tl(3) Cs(2) . . . . 85.09(8) no
Tl(2) Pd(1) Tl(3) Cs(2) . . . . -95.11(8) no
Tl(2) Pd(1) Tl(3) Pd(1) . . . . -4.8003(8) no
Tl(2) Pd(1) Tl(3) Pd(1) . . . . -4.8018(8) no
Tl(2) Pd(1) Tl(3) Pd(1) . . . . 2.4093(4) no
Tl(3) Tl(1) Tl(1) Tl(3) . . . . -0.0043 no
Tl(3) Tl(1) Tl(1) Tl(3) . . . . 112.1(1) no
Tl(3) Tl(1) Tl(1) Tl(3) . . . . 112.1(1) no
Tl(3) Tl(1) Tl(1) Cs(1) . . . . -53.7(8) no
Tl(3) Tl(1) Tl(1) Cs(2) . . . . -174.90(6) no
Tl(3) Tl(1) Tl(1) Cs(2) . . . . -72.98(5) no
Tl(3) Tl(1) Tl(1) Pd(1) . . . . 56.05(5) no
Tl(3) Tl(1) Tl(1) Pd(1) . . . . 56.05(5) no
Tl(3) Tl(1) Tl(1) Pd(1) . . . . 56.06(5) no
Tl(3) Tl(1) Tl(1) Pd(1) . . . . 56.06(5) no
Tl(3) Tl(1) Tl(1) Pd(1) . . . . 56.06(5) no
Tl(3) Tl(1) Tl(1) Pd(1) . . . . 56.05(5) no
Tl(3) Tl(1) Tl(2) Cs(1) . . . . -178.2(1) no
Tl(3) Tl(1) Tl(2) Cs(1) . . . . -34.3(2) no
Tl(3) Tl(1) Tl(2) Cs(1) . . . . 64.81(5) no
Tl(3) Tl(1) Tl(2) Cs(1) . . . . 137.98(6) no
Tl(3) Tl(1) Tl(2) Cs(1) . . . . 82.17(7) no
Tl(3) Tl(1) Tl(2) Cs(1) . . . . -156.35(6) no
Tl(3) Tl(1) Tl(2) Pd(1) . . . . -47.55(4) no
Tl(3) Tl(1) Tl(2) Pd(1) . . . . -47.55(4) no
Tl(3) Tl(1) Tl(3) Tl(1) . . . . 99.54(2) no
Tl(3) Tl(1) Tl(3) Tl(1) . . . . 176.57(3) no
Tl(3) Tl(1) Tl(3) Tl(1) . . . . 38.98(6) no
Tl(3) Tl(1) Tl(3) Cs(2) . . . . -109.44(5) no
Tl(3) Tl(1) Tl(3) Cs(2) . . . . -29.5(1) no
Tl(3) Tl(1) Tl(3) Pd(1) . . . . 99.54(2) no
Tl(3) Tl(1) Tl(3) Pd(1) . . . . 99.55(2) no
Tl(3) Tl(1) Tl(3) Pd(1) . . . . 99.55(2) no
Tl(3) Tl(1) Tl(3) Tl(1) . . . . 23.08(2) no
Tl(3) Tl(1) Tl(3) Tl(1) . . . . -52.01(6) no
Tl(3) Tl(1) Tl(3) Tl(1) . . . . 82.80(5) no
Tl(3) Tl(1) Tl(3) Cs(2) . . . . -134.12(7) no
Tl(3) Tl(1) Tl(3) Cs(2) . . . . 158.62(9) no
Tl(3) Tl(1) Tl(3) Pd(1) . . . . 23.08(2) no
Tl(3) Tl(1) Tl(3) Pd(1) . . . . 23.08(2) no
Tl(3) Tl(1) Tl(3) Pd(1) . . . . 23.07(2) no
Tl(3) Tl(1) Tl(3) Tl(1) . . . . 22.96(2) no
Tl(3) Tl(1) Tl(3) Tl(1) . . . . -52.01(6) no
Tl(3) Tl(1) Tl(3) Tl(1) . . . . 82.76(5) no
Tl(3) Tl(1) Tl(3) Cs(1) . . . . -83.5(1) no
Tl(3) Tl(1) Tl(3) Cs(1) . . . . 147.70(6) no
Tl(3) Tl(1) Tl(3) Cs(2) . . . . -134.10(7) no
Tl(3) Tl(1) Tl(3) Cs(2) . . . . 158.69(9) no
Tl(3) Tl(1) Tl(3) Pd(1) . . . . 23.04(2) no
Tl(3) Tl(1) Tl(3) Pd(1) . . . . 23.04(2) no
Tl(3) Tl(1) Tl(3) Pd(1) . . . . 23.03(2) no
Tl(3) Tl(1) Cs(1) Cs(1) . . . . -178.03(8) no
Tl(3) Tl(1) Cs(1) Cs(1) . . . . -44.21(5) no
Tl(3) Tl(1) Cs(1) Cs(1) . . . . -13.21(7) no
Tl(3) Tl(1) Cs(1) Cs(2) . . . . 126.75(7) no
Tl(3) Tl(1) Cs(1) Cs(1) . . . . 139.98(6) no
Tl(3) Tl(1) Cs(1) Cs(1) . . . . 138.3(2) no
Tl(3) Tl(1) Cs(1) Cs(1) . . . . -155.00(9) no
Tl(3) Tl(1) Cs(1) Cs(1) . . . . 108.94(6) no
Tl(3) Tl(1) Cs(1) Cs(2) . . . . -0.86(5) no
Tl(3) Tl(1) Cs(1) Cs(1) . . . . -77.2(1) no
Tl(3) Tl(1) Cs(1) Cs(1) . . . . 115.87(8) no
Tl(3) Tl(1) Cs(1) Cs(1) . . . . 27.2(1) no
Tl(3) Tl(1) Cs(1) Cs(1) . . . . -17.3(1) no
Tl(3) Tl(1) Cs(1) Cs(1) . . . . -129.18(8) no
Tl(3) Tl(1) Cs(1) Cs(2) . . . . 169.87(8) no
Tl(3) Tl(1) Cs(1) Cs(2) . . . . -41.4(1) no
Tl(3) Tl(1) Cs(1) Cs(1) . . . . 49.3(1) no
Tl(3) Tl(1) Cs(1) Cs(1) . . . . 111.58(7) no
Tl(3) Tl(1) Cs(1) Cs(1) . . . . -87.1(2) no
Tl(3) Tl(1) Cs(1) Cs(1) . . . . 1.5(1) no
Tl(3) Tl(1) Cs(1) Cs(1) . . . . 175.18(7) no
Tl(3) Tl(1) Cs(1) Cs(2) . . . . -126.89(9) no
Tl(3) Tl(1) Cs(2) Cs(1) . . . . -120.99(9) no
Tl(3) Tl(1) Cs(2) Cs(1) . . . . 8.3(1) no
Tl(3) Tl(1) Cs(2) Cs(1) . . . . -26.41(9) no
Tl(3) Tl(1) Cs(2) Cs(1) . . . . 39.35(8) no
Tl(3) Tl(1) Cs(2) Cs(1) . . . . -170.77(8) no
Tl(3) Tl(1) Cs(2) Cs(1) . . . . 134.36(9) no
Tl(3) Tl(1) Tl(1) Tl(3) . . . . 112.1(1) no
Tl(3) Tl(1) Tl(1) Tl(3) . . . . 0.0043 no
Tl(3) Tl(1) Tl(1) Tl(3) . . . . 112.1(1) no
Tl(3) Tl(1) Tl(1) Cs(1) . . . . 139.06(9) no
Tl(3) Tl(1) Tl(1) Cs(1) . . . . -18.76(6) no
Tl(3) Tl(1) Tl(1) Cs(1) . . . . -130.84(8) no
Tl(3) Tl(1) Tl(1) Cs(1) . . . . -53.7(8) no
Tl(3) Tl(1) Tl(1) Cs(2) . . . . -174.90(6) no
Tl(3) Tl(1) Tl(1) Cs(2) . . . . -72.98(5) no
Tl(3) Tl(1) Tl(1) Pd(1) . . . . 56.07(5) no
Tl(3) Tl(1) Tl(1) Pd(1) . . . . 56.06(5) no
Tl(3) Tl(1) Tl(1) Pd(1) . . . . 56.06(5) no
Tl(3) Tl(1) Tl(1) Pd(1) . . . . 56.07(5) no
Tl(3) Tl(1) Tl(1) Pd(1) . . . . 56.07(5) no
Tl(3) Tl(1) Tl(1) Pd(1) . . . . 56.06(5) no
Tl(3) Tl(1) Tl(2) Cs(1) . . . . 82.22(7) no
Tl(3) Tl(1) Tl(2) Cs(1) . . . . -178.1(1) no
Tl(3) Tl(1) Tl(2) Cs(1) . . . . 138.03(6) no
Tl(3) Tl(1) Tl(2) Pd(1) . . . . -47.51(4) no
Tl(3) Tl(1) Tl(2) Pd(1) . . . . -47.50(4) no
Tl(3) Tl(1) Tl(3) Tl(1) . . . . 82.81(5) no
Tl(3) Tl(1) Tl(3) Tl(1) . . . . -51.96(6) no
Tl(3) Tl(1) Tl(3) Tl(1) . . . . 23.01(2) no
Tl(3) Tl(1) Tl(3) Cs(2) . . . . 158.74(9) no
Tl(3) Tl(1) Tl(3) Cs(2) . . . . -134.04(7) no
Tl(3) Tl(1) Tl(3) Pd(1) . . . . 23.01(2) no
Tl(3) Tl(1) Tl(3) Pd(1) . . . . 23.02(2) no
Tl(3) Tl(1) Tl(3) Pd(1) . . . . 23.01(2) no
Tl(3) Tl(1) Tl(3) Tl(1) . . . . -80.32(2) no
Tl(3) Tl(1) Tl(3) Tl(1) . . . . -140.97(6) no
Tl(3) Tl(1) Tl(3) Tl(1) . . . . -3.43(3) no
Tl(3) Tl(1) Tl(3) Cs(2) . . . . 150.5(1) no
Tl(3) Tl(1) Tl(3) Cs(2) . . . . 70.53(5) no
Tl(3) Tl(1) Tl(3) Pd(1) . . . . -80.32(2) no
Tl(3) Tl(1) Tl(3) Pd(1) . . . . -80.33(2) no
Tl(3) Tl(1) Tl(3) Pd(1) . . . . -80.33(2) no
Tl(3) Tl(1) Tl(3) Tl(1) . . . . 82.85(5) no
Tl(3) Tl(1) Tl(3) Tl(1) . . . . -51.96(6) no
Tl(3) Tl(1) Tl(3) Tl(1) . . . . 23.13(2) no
Tl(3) Tl(1) Tl(3) Cs(1) . . . . -83.5(1) no
Tl(3) Tl(1) Tl(3) Cs(1) . . . . 147.74(6) no
Tl(3) Tl(1) Tl(3) Cs(2) . . . . 158.67(9) no
Tl(3) Tl(1) Tl(3) Cs(2) . . . . -134.07(7) no
Tl(3) Tl(1) Tl(3) Pd(1) . . . . 23.06(2) no
Tl(3) Tl(1) Tl(3) Pd(1) . . . . 23.06(2) no
Tl(3) Tl(1) Tl(3) Pd(1) . . . . 23.06(2) no
Tl(3) Tl(1) Cs(1) Cs(1) . . . . 27.2(1) no
Tl(3) Tl(1) Cs(1) Cs(1) . . . . 115.87(8) no
Tl(3) Tl(1) Cs(1) Cs(1) . . . . -129.18(8) no
Tl(3) Tl(1) Cs(1) Cs(2) . . . . -41.4(1) no
Tl(3) Tl(1) Cs(1) Cs(2) . . . . 169.87(8) no
Tl(3) Tl(1) Cs(2) Cs(1) . . . . -68.99(5) no
Tl(3) Tl(1) Cs(2) Cs(1) . . . . 77.3(2) no
Tl(3) Tl(1) Cs(2) Cs(1) . . . . -112.38(5) no
Tl(3) Tl(1) Cs(2) Cs(1) . . . . -156.13(7) no
Tl(3) Tl(1) Cs(2) Cs(1) . . . . 25.16(4) no
Tl(3) Tl(1) Cs(2) Cs(1) . . . . 106.36(6) no
Tl(3) Tl(1) Tl(1) Tl(3) . . . . 0.0043 no
Tl(3) Tl(1) Tl(1) Tl(3) . . . . -112.1(1) no
Tl(3) Tl(1) Tl(1) Tl(3) . . . . -112.1(1) no
Tl(3) Tl(1) Tl(1) Cs(1) . . . . 117.04(9) no
Tl(3) Tl(1) Tl(1) Cs(1) . . . . 26.94(6) no
Tl(3) Tl(1) Tl(1) Cs(1) . . . . -165.8(8) no
Tl(3) Tl(1) Tl(1) Cs(1) . . . . -130.88(8) no
Tl(3) Tl(1) Tl(1) Cs(2) . . . . 174.90(6) no
Tl(3) Tl(1) Tl(1) Cs(2) . . . . 72.98(5) no
Tl(3) Tl(1) Tl(1) Pd(1) . . . . -56.05(5) no
Tl(3) Tl(1) Tl(1) Pd(1) . . . . -56.05(5) no
Tl(3) Tl(1) Tl(1) Pd(1) . . . . -56.06(5) no
Tl(3) Tl(1) Tl(1) Pd(1) . . . . -56.06(5) no
Tl(3) Tl(1) Tl(1) Pd(1) . . . . -56.06(5) no
Tl(3) Tl(1) Tl(1) Pd(1) . . . . -56.05(5) no
Tl(3) Tl(1) Tl(2) Cs(1) . . . . -127.11(6) no
Tl(3) Tl(1) Tl(2) Cs(1) . . . . 177.07(8) no
Tl(3) Tl(1) Tl(2) Cs(1) . . . . -83.25(8) no
Tl(3) Tl(1) Tl(2) Pd(1) . . . . 47.34(4) no
Tl(3) Tl(1) Tl(2) Pd(1) . . . . 47.34(4) no
Tl(3) Tl(1) Tl(3) Tl(1) . . . . -4.13(4) no
Tl(3) Tl(1) Tl(3) Tl(1) . . . . 130.64(8) no
Tl(3) Tl(1) Tl(3) Tl(1) . . . . 70.84(4) no
Tl(3) Tl(1) Tl(3) Cs(2) . . . . -86.22(6) no
Tl(3) Tl(1) Tl(3) Cs(2) . . . . -153.4(1) no
Tl(3) Tl(1) Tl(3) Pd(1) . . . . 70.85(4) no
Tl(3) Tl(1) Tl(3) Pd(1) . . . . 70.84(4) no
Tl(3) Tl(1) Tl(3) Pd(1) . . . . 70.84(4) no
Tl(3) Tl(1) Tl(3) Tl(1) . . . . 53.69(6) no
Tl(3) Tl(1) Tl(3) Tl(1) . . . . -83.85(5) no
Tl(3) Tl(1) Tl(3) Tl(1) . . . . -23.20(2) no
Tl(3) Tl(1) Tl(3) Cs(2) . . . . 127.66(6) no
Tl(3) Tl(1) Tl(3) Cs(2) . . . . -152.42(7) no
Tl(3) Tl(1) Tl(3) Pd(1) . . . . -23.21(2) no
Tl(3) Tl(1) Tl(3) Pd(1) . . . . -23.21(2) no
Tl(3) Tl(1) Tl(3) Pd(1) . . . . -23.20(2) no
Tl(3) Tl(1) Tl(3) Tl(1) . . . . 53.69(6) no
Tl(3) Tl(1) Tl(3) Tl(1) . . . . -83.89(5) no
Tl(3) Tl(1) Tl(3) Tl(1) . . . . -23.34(2) no
Tl(3) Tl(1) Tl(3) Cs(1) . . . . -154.02(6) no
Tl(3) Tl(1) Tl(3) Cs(1) . . . . 80.4(1) no
Tl(3) Tl(1) Tl(3) Cs(2) . . . . 127.69(6) no
Tl(3) Tl(1) Tl(3) Cs(2) . . . . -152.34(7) no
Tl(3) Tl(1) Tl(3) Pd(1) . . . . -23.26(2) no
Tl(3) Tl(1) Tl(3) Pd(1) . . . . -23.26(2) no
Tl(3) Tl(1) Tl(3) Pd(1) . . . . -23.26(2) no
Tl(3) Tl(1) Cs(1) Cs(1) . . . . -16.10(6) no
Tl(3) Tl(1) Cs(1) Cs(1) . . . . -131.05(8) no
Tl(3) Tl(1) Cs(1) Cs(1) . . . . 140.28(9) no
Tl(3) Tl(1) Cs(1) Cs(2) . . . . -77.1(1) no
Tl(3) Tl(1) Cs(1) Cs(2) . . . . 71.7(1) no
Tl(3) Tl(1) Cs(2) Cs(1) . . . . 34.84(8) no
Tl(3) Tl(1) Cs(2) Cs(1) . . . . 176.09(7) no
Tl(3) Tl(1) Cs(2) Cs(1) . . . . 132.35(8) no
Tl(3) Tl(1) Cs(2) Cs(1) . . . . -140.51(9) no
Tl(3) Tl(1) Cs(2) Cs(1) . . . . 5.8(2) no
Tl(3) Tl(1) Cs(2) Cs(1) . . . . -46.37(8) no
Tl(3) Tl(1) Tl(1) Tl(3) . . . . -112.1(1) no
Tl(3) Tl(1) Tl(1) Tl(3) . . . . -0.0043 no
Tl(3) Tl(1) Tl(1) Tl(3) . . . . -112.1(1) no
Tl(3) Tl(1) Tl(1) Cs(1) . . . . -165.8(8) no
Tl(3) Tl(1) Tl(1) Cs(2) . . . . 174.90(6) no
Tl(3) Tl(1) Tl(1) Cs(2) . . . . 72.98(5) no
Tl(3) Tl(1) Tl(1) Pd(1) . . . . -56.07(5) no
Tl(3) Tl(1) Tl(1) Pd(1) . . . . -56.06(5) no
Tl(3) Tl(1) Tl(1) Pd(1) . . . . -56.06(5) no
Tl(3) Tl(1) Tl(1) Pd(1) . . . . -56.07(5) no
Tl(3) Tl(1) Tl(1) Pd(1) . . . . -56.07(5) no
Tl(3) Tl(1) Tl(1) Pd(1) . . . . -56.06(5) no
Tl(3) Tl(1) Tl(2) Cs(1) . . . . 177.12(8) no
Tl(3) Tl(1) Tl(2) Cs(1) . . . . 159.76(6) no
Tl(3) Tl(1) Tl(2) Cs(1) . . . . -61.40(5) no
Tl(3) Tl(1) Tl(2) Cs(1) . . . . -83.21(8) no
Tl(3) Tl(1) Tl(2) Cs(1) . . . . -127.07(6) no
Tl(3) Tl(1) Tl(2) Cs(1) . . . . 60.6(2) no
Tl(3) Tl(1) Tl(2) Pd(1) . . . . 47.40(4) no
Tl(3) Tl(1) Tl(2) Pd(1) . . . . 47.39(4) no
Tl(3) Tl(1) Tl(3) Tl(1) . . . . -23.30(2) no
Tl(3) Tl(1) Tl(3) Tl(1) . . . . 53.73(6) no
Tl(3) Tl(1) Tl(3) Tl(1) . . . . -83.86(5) no
Tl(3) Tl(1) Tl(3) Cs(2) . . . . -152.30(7) no
Tl(3) Tl(1) Tl(3) Cs(2) . . . . 127.72(6) no
Tl(3) Tl(1) Tl(3) Pd(1) . . . . -23.29(2) no
Tl(3) Tl(1) Tl(3) Pd(1) . . . . -23.30(2) no
Tl(3) Tl(1) Tl(3) Pd(1) . . . . -23.29(2) no
Tl(3) Tl(1) Tl(3) Tl(1) . . . . -49.32(8) no
Tl(3) Tl(1) Tl(3) Tl(1) . . . . 175.87(4) no
Tl(3) Tl(1) Tl(3) Tl(1) . . . . -109.04(4) no
Tl(3) Tl(1) Tl(3) Cs(2) . . . . 26.5(1) no
Tl(3) Tl(1) Tl(3) Cs(2) . . . . 93.76(6) no
Tl(3) Tl(1) Tl(3) Pd(1) . . . . -109.05(4) no
Tl(3) Tl(1) Tl(3) Pd(1) . . . . -109.04(4) no
Tl(3) Tl(1) Tl(3) Pd(1) . . . . -109.04(4) no
Tl(3) Tl(1) Tl(3) Tl(1) . . . . -23.16(2) no
Tl(3) Tl(1) Tl(3) Tl(1) . . . . 53.73(6) no
Tl(3) Tl(1) Tl(3) Tl(1) . . . . -83.81(5) no
Tl(3) Tl(1) Tl(3) Cs(1) . . . . -154.00(6) no
Tl(3) Tl(1) Tl(3) Cs(1) . . . . 80.4(1) no
Tl(3) Tl(1) Tl(3) Cs(2) . . . . -152.38(7) no
Tl(3) Tl(1) Tl(3) Cs(2) . . . . 127.69(6) no
Tl(3) Tl(1) Tl(3) Pd(1) . . . . -23.24(2) no
Tl(3) Tl(1) Tl(3) Pd(1) . . . . -23.24(2) no
Tl(3) Tl(1) Tl(3) Pd(1) . . . . -23.24(2) no
Tl(3) Tl(1) Cs(1) Cs(1) . . . . -49.0(1) no
Tl(3) Tl(1) Cs(1) Cs(1) . . . . -174.3(2) no
Tl(3) Tl(1) Cs(1) Cs(1) . . . . -172.6(1) no
Tl(3) Tl(1) Cs(1) Cs(1) . . . . -107.6(1) no
Tl(3) Tl(1) Cs(1) Cs(2) . . . . 46.5(1) no
Tl(3) Tl(1) Cs(1) Cs(1) . . . . 53.12(6) no
Tl(3) Tl(1) Cs(1) Cs(1) . . . . -133.2(1) no
Tl(3) Tl(1) Cs(1) Cs(1) . . . . 100.99(9) no
Tl(3) Tl(1) Cs(1) Cs(1) . . . . -35.4(2) no
Tl(3) Tl(1) Cs(1) Cs(2) . . . . -75.23(7) no
Tl(3) Tl(1) Cs(1) Cs(1) . . . . -155.40(6) no
Tl(3) Tl(1) Cs(1) Cs(1) . . . . 39.8(1) no
Tl(3) Tl(1) Cs(1) Cs(1) . . . . 173.60(9) no
Tl(3) Tl(1) Cs(1) Cs(1) . . . . 95.77(9) no
Tl(3) Tl(1) Cs(1) Cs(1) . . . . 140.28(9) no
Tl(3) Tl(1) Cs(1) Cs(1) . . . . -16.09(6) no
Tl(3) Tl(1) Cs(1) Cs(1) . . . . 35.92(9) no
Tl(3) Tl(1) Cs(1) Cs(1) . . . . -131.05(8) no
Tl(3) Tl(1) Cs(1) Cs(2) . . . . 71.7(1) no
Tl(3) Tl(1) Cs(1) Cs(2) . . . . -77.1(1) no
Tl(3) Tl(1) Cs(2) Cs(1) . . . . -31.11(4) no
Tl(3) Tl(1) Cs(2) Cs(1) . . . . 118.78(5) no
Tl(3) Tl(1) Cs(2) Cs(1) . . . . -62.19(8) no
Tl(3) Tl(1) Cs(2) Cs(1) . . . . -96.87(6) no
Tl(3) Tl(1) Cs(2) Cs(1) . . . . 63.90(5) no
Tl(3) Tl(1) Cs(2) Cs(1) . . . . 168.55(6) no
Tl(3) Cs(1) Cs(2) Cs(1) . . . . -107.8(1) no
Tl(3) Cs(1) Cs(2) Cs(1) . . . . -169.24(8) no
Tl(3) Cs(1) Cs(2) Cs(1) . . . . 117.71(8) no
Tl(3) Cs(1) Cs(2) Cs(1) . . . . -28.69(6) no
Tl(3) Cs(1) Cs(2) Cs(1) . . . . 51.2(1) no
Tl(3) Cs(1) Tl(1) Cs(1) . . . . -139.98(6) no
Tl(3) Cs(1) Tl(1) Cs(1) . . . . 155.00(9) no
Tl(3) Cs(1) Tl(1) Cs(1) . . . . 129.89(8) no
Tl(3) Cs(1) Tl(1) Cs(2) . . . . -123.0(1) no
Tl(3) Cs(1) Tl(1) Cs(2) . . . . -69.73(5) no
Tl(3) Cs(1) Tl(1) Pd(1) . . . . 34.31(4) no
Tl(3) Cs(1) Tl(1) Pd(1) . . . . 34.26(4) no
Tl(3) Cs(1) Tl(1) Pd(1) . . . . 34.26(4) no
Tl(3) Cs(1) Tl(1) Pd(1) . . . . 34.26(4) no
Tl(3) Cs(1) Tl(1) Pd(1) . . . . 34.31(4) no
Tl(3) Cs(1) Tl(1) Pd(1) . . . . 34.31(4) no
Tl(3) Cs(1) Tl(1) Cs(2) . . . . -48.92(6) no
Tl(3) Cs(1) Tl(1) Pd(1) . . . . 68.0(5) no
Tl(3) Cs(1) Tl(1) Pd(1) . . . . 67.7(5) no
Tl(3) Cs(1) Tl(1) Pd(1) . . . . 67.6(5) no
Tl(3) Cs(1) Tl(1) Cs(1) . . . . -136.28(9) no
Tl(3) Cs(1) Tl(1) Cs(1) . . . . 142.39(6) no
Tl(3) Cs(1) Tl(1) Cs(1) . . . . -163.25(7) no
Tl(3) Cs(1) Tl(1) Cs(2) . . . . 102.6(2) no
Tl(3) Cs(1) Tl(1) Cs(2) . . . . 75.23(7) no
Tl(3) Cs(1) Tl(1) Pd(1) . . . . -37.84(5) no
Tl(3) Cs(1) Tl(1) Pd(1) . . . . -37.79(5) no
Tl(3) Cs(1) Tl(1) Pd(1) . . . . -37.79(5) no
Tl(3) Cs(1) Tl(1) Pd(1) . . . . -37.80(5) no
Tl(3) Cs(1) Tl(1) Pd(1) . . . . -37.85(5) no
Tl(3) Cs(1) Tl(1) Pd(1) . . . . -37.84(5) no
Tl(3) Cs(1) Tl(1) Cs(1) . . . . -40.9(1) no
Tl(3) Cs(1) Tl(1) Cs(2) . . . . 7.1(2) no
Tl(3) Cs(1) Tl(1) Cs(2) . . . . 107.8(2) no
Tl(3) Cs(1) Tl(1) Pd(1) . . . . -125.5(2) no
Tl(3) Cs(1) Tl(1) Pd(1) . . . . -125.5(2) no
Tl(3) Cs(1) Tl(1) Pd(1) . . . . -125.5(2) no
Tl(3) Cs(1) Tl(1) Pd(1) . . . . -125.5(2) no
Tl(3) Cs(1) Tl(1) Pd(1) . . . . -125.5(2) no
Tl(3) Cs(1) Tl(1) Pd(1) . . . . -125.5(2) no
Tl(3) Cs(1) Tl(2) Cs(1) . . . . 172.91(5) no
Tl(3) Cs(1) Tl(2) Cs(1) . . . . 100.10(8) no
Tl(3) Cs(1) Tl(2) Cs(1) . . . . -139.35(8) no
Tl(3) Cs(1) Tl(2) Cs(1) . . . . 133.69(5) no
Tl(3) Cs(1) Tl(2) Cs(1) . . . . -107.46(8) no
Tl(3) Cs(1) Tl(2) Pd(1) . . . . -3.67(3) no
Tl(3) Cs(1) Tl(2) Pd(1) . . . . -3.68(3) no
Tl(3) Cs(1) Tl(2) Cs(1) . . . . 1.9(1) no
Tl(3) Cs(1) Tl(2) Cs(1) . . . . -76.8(1) no
Tl(3) Cs(1) Tl(2) Pd(1) . . . . 142.6(1) no
Tl(3) Cs(1) Cs(1) Tl(3) . . . . -37.8(1) no
Tl(3) Cs(1) Cs(1) Cs(1) . . . . 140.0(1) no
Tl(3) Cs(1) Cs(1) Cs(1) . . . . -115.63(5) no
Tl(3) Cs(1) Cs(1) Cs(2) . . . . 21.21(8) no
Tl(3) Cs(1) Cs(1) Tl(3) . . . . -177.3(1) no
Tl(3) Cs(1) Cs(1) Tl(3) . . . . -177.3(1) no
Tl(3) Cs(1) Cs(1) Cs(2) . . . . 164.6(2) no
Tl(3) Cs(1) Cs(1) Cs(2) . . . . -121.5(1) no
Tl(3) Cs(1) Cs(1) Tl(3) . . . . 179.9755 no
Tl(3) Cs(1) Cs(1) Tl(3) . . . . 180.0000 no
Tl(3) Cs(1) Cs(1) Cs(1) . . . . 63.17(8) no
Tl(3) Cs(1) Cs(1) Cs(1) . . . . -81.97(8) no
Tl(3) Cs(1) Cs(1) Cs(1) . . . . 98.03(8) no
Tl(3) Cs(1) Cs(1) Cs(1) . . . . 3.4(1) no
Tl(3) Cs(1) Cs(1) Cs(2) . . . . -140.7(1) no
Tl(3) Cs(1) Cs(1) Cs(2) . . . . 121.97(6) no
Tl(3) Cs(1) Cs(1) Tl(3) . . . . -37.8(1) no
Tl(3) Cs(1) Cs(1) Cs(1) . . . . 77.80(7) no
Tl(3) Cs(1) Cs(1) Cs(1) . . . . -142.39(9) no
Tl(3) Cs(1) Cs(1) Cs(2) . . . . -1.4(2) no
Tl(3) Cs(1) Cs(2) Cs(1) . . . . 85.6(1) no
Tl(3) Cs(2) Tl(1) Cs(1) . . . . 156.06(7) no
Tl(3) Cs(2) Tl(1) Cs(1) . . . . 68.92(5) no
Tl(3) Cs(2) Tl(1) Cs(1) . . . . 117.23(7) no
Tl(3) Cs(2) Tl(1) Cs(1) . . . . -160.6(2) no
Tl(3) Cs(2) Tl(1) Cs(2) . . . . -135.18(8) no
Tl(3) Cs(2) Tl(1) Pd(1) . . . . -21.87(4) no
Tl(3) Cs(2) Tl(1) Pd(1) . . . . -21.92(4) no
Tl(3) Cs(2) Tl(1) Pd(1) . . . . -21.92(4) no
Tl(3) Cs(2) Tl(1) Pd(1) . . . . -21.92(4) no
Tl(3) Cs(2) Tl(1) Pd(1) . . . . -21.88(4) no
Tl(3) Cs(2) Tl(1) Pd(1) . . . . -21.88(4) no
Tl(3) Cs(2) Tl(1) Cs(2) . . . . -173.4(3) no
Tl(3) Cs(2) Tl(1) Pd(1) . . . . 79.1(2) no
Tl(3) Cs(2) Tl(1) Pd(1) . . . . 79.1(2) no
Tl(3) Cs(2) Tl(1) Pd(1) . . . . 79.1(2) no
Tl(3) Cs(2) Tl(1) Pd(1) . . . . 79.1(2) no
Tl(3) Cs(2) Tl(1) Cs(2) . . . . 21.42(2) no
Tl(3) Cs(2) Tl(1) Pd(1) . . . . 134.72(5) no
Tl(3) Cs(2) Tl(1) Pd(1) . . . . 134.68(5) no
Tl(3) Cs(2) Tl(1) Pd(1) . . . . 134.68(5) no
Tl(3) Cs(2) Tl(1) Cs(2) . . . . 15.8459 no
Tl(3) Cs(2) Tl(1) Cs(2) . . . . 148.5(1) no
Tl(3) Cs(2) Tl(1) Pd(1) . . . . -98.2(1) no
Tl(3) Cs(2) Tl(1) Pd(1) . . . . -98.2(1) no
Tl(3) Cs(2) Tl(3) Cs(2) . . . . -3.18(5) no
Tl(3) Cs(2) Tl(3) Cs(2) . . . . 5(18) no
Tl(3) Cs(2) Tl(3) Cs(2) . . . . -170.2(2) no
Tl(3) Cs(2) Tl(3) Cs(2) . . . . 97.2550 no
Tl(3) Cs(2) Tl(3) Cs(2) . . . . -80.27(5) no
Tl(3) Cs(2) Tl(3) Pd(1) . . . . 99.58(5) no
Tl(3) Cs(2) Tl(3) Pd(1) . . . . 99.58(5) no
Tl(3) Cs(2) Tl(3) Pd(1) . . . . 99.58(5) no
Tl(3) Cs(2) Tl(3) Cs(2) . . . . 5(28) no
Tl(3) Cs(2) Tl(3) Cs(2) . . . . -170.2(2) no
Tl(3) Cs(2) Tl(3) Pd(1) . . . . 9.9(2) no
Tl(3) Cs(2) Tl(3) Pd(1) . . . . 9.9(2) no
Tl(3) Cs(2) Tl(3) Cs(2) . . . . -3.26(5) no
Tl(3) Cs(2) Tl(3) Cs(2) . . . . -3.0445 no
Tl(3) Cs(2) Tl(1) Pd(1) . . . . -98.2(1) no
Tl(3) Cs(2) Tl(1) Pd(1) . . . . -98.1(1) no
Tl(3) Cs(2) Tl(3) Pd(1) . . . . 9.7(2) no
Tl(3) Cs(2) Tl(3) Pd(1) . . . . 176.83(5) no
Tl(3) Cs(2) Tl(3) Pd(1) . . . . 176.83(5) no
Tl(3) Cs(2) Tl(3) Pd(1) . . . . 176.95(5) no
Tl(3) Cs(2) Tl(3) Pd(1) . . . . 176.95(5) no
Tl(3) Cs(2) Cs(1) Cs(1) . . . . -45.7(1) no
Tl(3) Cs(2) Cs(1) Cs(1) . . . . -164.67(8) no
Tl(3) Cs(2) Cs(1) Cs(1) . . . . 48.4(2) no
Tl(3) Cs(2) Cs(1) Cs(1) . . . . -107.49(5) no
Tl(3) Pd(1) Tl(1) Cs(1) . . . . 10.8(4) no
Tl(3) Pd(1) Tl(1) Cs(1) . . . . -42.35(4) no
Tl(3) Pd(1) Tl(1) Cs(1) . . . . -111.36(6) no
Tl(3) Pd(1) Tl(1) Cs(1) . . . . -167.29(5) no
Tl(3) Pd(1) Tl(1) Cs(2) . . . . 125.42(6) no
Tl(3) Pd(1) Tl(1) Cs(2) . . . . 26.59(4) no
Tl(3) Pd(1) Tl(1) Pd(1) . . . . 71.92(2) no
Tl(3) Pd(1) Tl(1) Pd(1) . . . . 79.60(2) no
Tl(3) Pd(1) Tl(1) Pd(1) . . . . 80.18(2) no
Tl(3) Pd(1) Tl(1) Pd(1) . . . . 148.07(2) no
Tl(3) Pd(1) Tl(1) Pd(1) . . . . 72.59(4) no
Tl(3) Pd(1) Tl(1) Cs(1) . . . . -3.9(1) no
Tl(3) Pd(1) Tl(1) Cs(2) . . . . -127.18(6) no
Tl(3) Pd(1) Tl(1) Cs(2) . . . . 134.02(5) no
Tl(3) Pd(1) Tl(1) Pd(1) . . . . -0.67(6) no
Tl(3) Pd(1) Tl(1) Pd(1) . . . . -8.90(6) no
Tl(3) Pd(1) Tl(1) Pd(1) . . . . -0.72(6) no
Tl(3) Pd(1) Tl(1) Pd(1) . . . . -104.55(4) no
Tl(3) Pd(1) Tl(1) Pd(1) . . . . -72.56(4) no
Tl(3) Pd(1) Tl(1) Cs(1) . . . . -111.39(6) no
Tl(3) Pd(1) Tl(1) Cs(2) . . . . 125.38(6) no
Tl(3) Pd(1) Tl(1) Cs(2) . . . . 26.57(4) no
Tl(3) Pd(1) Tl(1) Pd(1) . . . . -99.85(2) no
Tl(3) Pd(1) Tl(1) Pd(1) . . . . -100.42(2) no
Tl(3) Pd(1) Tl(1) Pd(1) . . . . -108.11(2) no
Tl(3) Pd(1) Tl(1) Pd(1) . . . . -107.43(4) no
Tl(3) Pd(1) Tl(1) Pd(1) . . . . -31.99(2) no
Tl(3) Pd(1) Tl(1) Cs(1) . . . . 100.60(6) no
Tl(3) Pd(1) Tl(1) Cs(2) . . . . -121.44(5) no
Tl(3) Pd(1) Tl(1) Cs(2) . . . . -22.63(5) no
Tl(3) Pd(1) Tl(1) Pd(1) . . . . 103.82(2) no
Tl(3) Pd(1) Tl(1) Pd(1) . . . . 112.82(3) no
Tl(3) Pd(1) Tl(1) Pd(1) . . . . 112.14(2) no
Tl(3) Pd(1) Tl(1) Pd(1) . . . . -148.01(2) no
Tl(3) Pd(1) Tl(1) Pd(1) . . . . -75.44(4) no
Tl(3) Pd(1) Tl(1) Cs(1) . . . . 169.59(5) no
Tl(3) Pd(1) Tl(1) Cs(1) . . . . 44.64(4) no
Tl(3) Pd(1) Tl(1) Cs(1) . . . . -137.3(5) no
Tl(3) Pd(1) Tl(1) Cs(1) . . . . 100.58(6) no
Tl(3) Pd(1) Tl(1) Cs(2) . . . . -121.47(5) no
Tl(3) Pd(1) Tl(1) Cs(2) . . . . -22.64(5) no
Tl(3) Pd(1) Tl(1) Pd(1) . . . . -67.88(2) no
Tl(3) Pd(1) Tl(1) Pd(1) . . . . -67.20(3) no
Tl(3) Pd(1) Tl(1) Pd(1) . . . . -76.20(2) no
Tl(3) Pd(1) Tl(1) Pd(1) . . . . 104.52(4) no
Tl(3) Pd(1) Tl(1) Pd(1) . . . . 31.94(2) no
Tl(3) Pd(1) Tl(1) Cs(1) . . . . -4.0(1) no
Tl(3) Pd(1) Tl(1) Cs(1) . . . . -59.89(7) no
Tl(3) Pd(1) Tl(1) Cs(1) . . . . 118.2(4) no
Tl(3) Pd(1) Tl(1) Cs(1) . . . . 65.05(7) no
Tl(3) Pd(1) Tl(1) Cs(2) . . . . 133.99(5) no
Tl(3) Pd(1) Tl(1) Cs(2) . . . . -127.18(6) no
Tl(3) Pd(1) Tl(1) Pd(1) . . . . 179.26(6) no
Tl(3) Pd(1) Tl(1) Pd(1) . . . . 171.09(6) no
Tl(3) Pd(1) Tl(1) Pd(1) . . . . 179.31(6) no
Tl(3) Pd(1) Tl(1) Pd(1) . . . . 107.40(4) no
Tl(3) Pd(1) Tl(1) Pd(1) . . . . 75.47(4) no
Tl(3) Pd(1) Tl(2) Cs(1) . . . . -171.75(5) no
Tl(3) Pd(1) Tl(2) Cs(1) . . . . -115.58(4) no
Tl(3) Pd(1) Tl(2) Cs(1) . . . . 4.42(4) no
Tl(3) Pd(1) Tl(2) Cs(1) . . . . 68.25(5) no
Tl(3) Pd(1) Tl(2) Cs(1) . . . . -51.76(5) no
Tl(3) Pd(1) Tl(2) Cs(1) . . . . 124.42(4) no
Tl(3) Pd(1) Tl(2) Pd(1) . . . . 30.0647(1) no
Tl(3) Pd(1) Tl(2) Cs(1) . . . . -51.75(5) no
Tl(3) Pd(1) Tl(2) Cs(1) . . . . -171.76(5) no
Tl(3) Pd(1) Tl(2) Cs(1) . . . . 68.25(5) no
Tl(3) Pd(1) Tl(2) Pd(1) . . . . -29.9353(1) no
Tl(3) Pd(1) Tl(3) Cs(1) . . . . 84.52(5) no
Tl(3) Pd(1) Tl(3) Cs(1) . . . . -95.46(5) no
Tl(3) Pd(1) Tl(3) Cs(2) . . . . 175.02(8) no
Tl(3) Pd(1) Tl(3) Cs(2) . . . . -5.05(8) no
Tl(3) Pd(1) Tl(3) Pd(1) . . . . 180.0000 no
Tl(3) Pd(1) Tl(3) Pd(1) . . . . 180.0000 no
Tl(3) Pd(1) Tl(3) Cs(1) . . . . 84.54(5) no
Tl(3) Pd(1) Tl(3) Cs(1) . . . . -95.48(5) no
Tl(3) Pd(1) Tl(3) Cs(2) . . . . -4.98(8) no
Tl(3) Pd(1) Tl(3) Cs(2) . . . . 174.95(8) no
Tl(3) Pd(1) Tl(3) Pd(1) . . . . 180.0000(1) no
Tl(3) Pd(1) Tl(3) Pd(1) . . . . 0.0000 no
Tl(3) Pd(1) Tl(1) Cs(1) . . . . 10.8(4) no
Tl(3) Pd(1) Tl(1) Cs(1) . . . . -42.35(4) no
Tl(3) Pd(1) Tl(1) Cs(1) . . . . -111.36(6) no
Tl(3) Pd(1) Tl(1) Cs(1) . . . . -167.29(5) no
Tl(3) Pd(1) Tl(1) Cs(2) . . . . 125.43(6) no
Tl(3) Pd(1) Tl(1) Cs(2) . . . . 26.59(4) no
Tl(3) Pd(1) Tl(1) Pd(1) . . . . -31.93(2) no
Tl(3) Pd(1) Tl(1) Pd(1) . . . . 63.69(2) no
Tl(3) Pd(1) Tl(1) Pd(1) . . . . 71.92(2) no
Tl(3) Pd(1) Tl(1) Pd(1) . . . . 71.86(2) no
Tl(3) Pd(1) Tl(1) Pd(1) . . . . 0.0061 no
Tl(3) Pd(1) Tl(1) Cs(1) . . . . -4.0(1) no
Tl(3) Pd(1) Tl(1) Cs(2) . . . . -127.21(6) no
Tl(3) Pd(1) Tl(1) Cs(2) . . . . 133.98(5) no
Tl(3) Pd(1) Tl(1) Pd(1) . . . . 75.42(4) no
Tl(3) Pd(1) Tl(1) Pd(1) . . . . 6.98(6) no
Tl(3) Pd(1) Tl(1) Pd(1) . . . . -0.70(6) no
Tl(3) Pd(1) Tl(1) Pd(1) . . . . 7.56(6) no
Tl(3) Pd(1) Tl(1) Pd(1) . . . . -0.0203 no
Tl(3) Pd(1) Tl(1) Cs(1) . . . . -111.40(6) no
Tl(3) Pd(1) Tl(1) Cs(2) . . . . 125.37(6) no
Tl(3) Pd(1) Tl(1) Cs(2) . . . . 26.57(4) no
Tl(3) Pd(1) Tl(1) Pd(1) . . . . 72.57(4) no
Tl(3) Pd(1) Tl(1) Pd(1) . . . . -99.17(2) no
Tl(3) Pd(1) Tl(1) Pd(1) . . . . -99.85(2) no
Tl(3) Pd(1) Tl(1) Pd(1) . . . . -108.18(2) no
Tl(3) Pd(1) Tl(1) Pd(1) . . . . -0.0061 no
Tl(3) Pd(1) Tl(1) Cs(1) . . . . 100.60(6) no
Tl(3) Pd(1) Tl(1) Cs(2) . . . . -121.44(5) no
Tl(3) Pd(1) Tl(1) Cs(2) . . . . -22.64(5) no
Tl(3) Pd(1) Tl(1) Pd(1) . . . . 31.98(2) no
Tl(3) Pd(1) Tl(1) Pd(1) . . . . 95.65(2) no
Tl(3) Pd(1) Tl(1) Pd(1) . . . . 103.82(2) no
Tl(3) Pd(1) Tl(1) Pd(1) . . . . 103.88(2) no
Tl(3) Pd(1) Tl(1) Pd(1) . . . . -0.0063 no
Tl(3) Pd(1) Tl(1) Cs(1) . . . . 169.59(5) no
Tl(3) Pd(1) Tl(1) Cs(1) . . . . 44.65(4) no
Tl(3) Pd(1) Tl(1) Cs(1) . . . . -137.3(5) no
Tl(3) Pd(1) Tl(1) Cs(1) . . . . 100.58(6) no
Tl(3) Pd(1) Tl(1) Cs(2) . . . . -121.47(5) no
Tl(3) Pd(1) Tl(1) Cs(2) . . . . -22.64(5) no
Tl(3) Pd(1) Tl(1) Pd(1) . . . . -75.47(4) no
Tl(3) Pd(1) Tl(1) Pd(1) . . . . -68.46(2) no
Tl(3) Pd(1) Tl(1) Pd(1) . . . . -67.88(2) no
Tl(3) Pd(1) Tl(1) Pd(1) . . . . -76.14(2) no
Tl(3) Pd(1) Tl(1) Pd(1) . . . . 0.0062 no
Tl(3) Pd(1) Tl(1) Cs(1) . . . . -3.9(1) no
Tl(3) Pd(1) Tl(1) Cs(1) . . . . -59.86(7) no
Tl(3) Pd(1) Tl(1) Cs(1) . . . . 118.2(4) no
Tl(3) Pd(1) Tl(1) Cs(1) . . . . 65.08(7) no
Tl(3) Pd(1) Tl(1) Cs(2) . . . . 134.02(5) no
Tl(3) Pd(1) Tl(1) Cs(2) . . . . -127.14(6) no
Tl(3) Pd(1) Tl(1) Pd(1) . . . . -72.56(4) no
Tl(3) Pd(1) Tl(1) Pd(1) . . . . -171.70(7) no
Tl(3) Pd(1) Tl(1) Pd(1) . . . . 179.30(6) no
Tl(3) Pd(1) Tl(1) Pd(1) . . . . -172.38(6) no
Tl(3) Pd(1) Tl(1) Pd(1) . . . . 0.0203 no
Tl(3) Pd(1) Tl(2) Cs(1) . . . . -171.75(5) no
Tl(3) Pd(1) Tl(2) Cs(1) . . . . -115.57(4) no
Tl(3) Pd(1) Tl(2) Cs(1) . . . . 4.43(4) no
Tl(3) Pd(1) Tl(2) Cs(1) . . . . 68.26(5) no
Tl(3) Pd(1) Tl(2) Cs(1) . . . . -51.74(5) no
Tl(3) Pd(1) Tl(2) Cs(1) . . . . 124.43(4) no
Tl(3) Pd(1) Tl(2) Pd(1) . . . . -59.9899 no
Tl(3) Pd(1) Tl(2) Pd(1) . . . . -29.9906 no
Tl(3) Pd(1) Tl(2) Cs(1) . . . . -51.77(5) no
Tl(3) Pd(1) Tl(2) Cs(1) . . . . -171.76(5) no
Tl(3) Pd(1) Tl(2) Cs(1) . . . . 68.24(5) no
Tl(3) Pd(1) Tl(2) Pd(1) . . . . 59.9899 no
Tl(3) Pd(1) Tl(2) Pd(1) . . . . 29.9906 no
Tl(3) Pd(1) Tl(3) Cs(1) . . . . 84.52(5) no
Tl(3) Pd(1) Tl(3) Cs(1) . . . . -95.46(5) no
Tl(3) Pd(1) Tl(3) Cs(2) . . . . 175.02(8) no
Tl(3) Pd(1) Tl(3) Cs(2) . . . . -5.05(8) no
Tl(3) Pd(1) Tl(3) Pd(1) . . . . 0.0000 no
Tl(3) Pd(1) Tl(3) Pd(1) . . . . 0.0000 no
Tl(3) Pd(1) Tl(3) Cs(1) . . . . 84.54(5) no
Tl(3) Pd(1) Tl(3) Cs(1) . . . . -95.48(5) no
Tl(3) Pd(1) Tl(3) Cs(2) . . . . -4.98(8) no
Tl(3) Pd(1) Tl(3) Cs(2) . . . . 174.95(8) no
Tl(3) Pd(1) Tl(3) Pd(1) . . . . 0.0000(1) no
Tl(3) Pd(1) Tl(3) Pd(1) . . . . 0.0000 no
Tl(3) Pd(1) Tl(1) Cs(1) . . . . 10.8(4) no
Tl(3) Pd(1) Tl(1) Cs(1) . . . . -42.35(4) no
Tl(3) Pd(1) Tl(1) Cs(1) . . . . -111.36(6) no
Tl(3) Pd(1) Tl(1) Cs(1) . . . . -167.29(5) no
Tl(3) Pd(1) Tl(1) Cs(2) . . . . 125.42(6) no
Tl(3) Pd(1) Tl(1) Cs(2) . . . . 26.59(4) no
Tl(3) Pd(1) Tl(1) Pd(1) . . . . -107.41(4) no
Tl(3) Pd(1) Tl(1) Pd(1) . . . . 71.86(2) no
Tl(3) Pd(1) Tl(1) Pd(1) . . . . 80.19(2) no
Tl(3) Pd(1) Tl(1) Pd(1) . . . . 80.87(2) no
Tl(3) Pd(1) Tl(1) Pd(1) . . . . -179.9939 no
Tl(3) Pd(1) Tl(1) Cs(1) . . . . -4.0(1) no
Tl(3) Pd(1) Tl(1) Cs(2) . . . . -127.21(6) no
Tl(3) Pd(1) Tl(1) Cs(2) . . . . 133.98(5) no
Tl(3) Pd(1) Tl(1) Pd(1) . . . . 107.41(4) no
Tl(3) Pd(1) Tl(1) Pd(1) . . . . 7.56(6) no
Tl(3) Pd(1) Tl(1) Pd(1) . . . . -0.76(6) no
Tl(3) Pd(1) Tl(1) Pd(1) . . . . 8.24(7) no
Tl(3) Pd(1) Tl(1) Pd(1) . . . . 179.9797 no
Tl(3) Pd(1) Tl(1) Cs(1) . . . . -111.39(6) no
Tl(3) Pd(1) Tl(1) Cs(2) . . . . 125.37(6) no
Tl(3) Pd(1) Tl(1) Cs(2) . . . . 26.57(4) no
Tl(3) Pd(1) Tl(1) Pd(1) . . . . 148.01(2) no
Tl(3) Pd(1) Tl(1) Pd(1) . . . . -108.17(2) no
Tl(3) Pd(1) Tl(1) Pd(1) . . . . -108.11(2) no
Tl(3) Pd(1) Tl(1) Pd(1) . . . . -116.34(2) no
Tl(3) Pd(1) Tl(1) Pd(1) . . . . 179.9939 no
Tl(3) Pd(1) Tl(1) Cs(1) . . . . 100.59(6) no
Tl(3) Pd(1) Tl(1) Cs(2) . . . . -121.44(5) no
Tl(3) Pd(1) Tl(1) Cs(2) . . . . -22.64(5) no
Tl(3) Pd(1) Tl(1) Pd(1) . . . . 104.56(4) no
Tl(3) Pd(1) Tl(1) Pd(1) . . . . 103.87(2) no
Tl(3) Pd(1) Tl(1) Pd(1) . . . . 112.14(2) no
Tl(3) Pd(1) Tl(1) Pd(1) . . . . 111.56(2) no
Tl(3) Pd(1) Tl(1) Pd(1) . . . . 179.9937 no
Tl(3) Pd(1) Tl(1) Cs(1) . . . . 169.59(5) no
Tl(3) Pd(1) Tl(1) Cs(1) . . . . 44.65(4) no
Tl(3) Pd(1) Tl(1) Cs(1) . . . . -137.2(5) no
Tl(3) Pd(1) Tl(1) Cs(1) . . . . 100.58(6) no
Tl(3) Pd(1) Tl(1) Cs(2) . . . . -121.47(5) no
Tl(3) Pd(1) Tl(1) Cs(2) . . . . -22.64(5) no
Tl(3) Pd(1) Tl(1) Pd(1) . . . . -148.06(2) no
Tl(3) Pd(1) Tl(1) Pd(1) . . . . -76.14(2) no
Tl(3) Pd(1) Tl(1) Pd(1) . . . . -76.20(2) no
Tl(3) Pd(1) Tl(1) Pd(1) . . . . -84.37(2) no
Tl(3) Pd(1) Tl(1) Pd(1) . . . . -179.9938 no
Tl(3) Pd(1) Tl(1) Cs(1) . . . . -3.9(1) no
Tl(3) Pd(1) Tl(1) Cs(1) . . . . -59.86(7) no
Tl(3) Pd(1) Tl(1) Cs(1) . . . . 118.2(4) no
Tl(3) Pd(1) Tl(1) Cs(1) . . . . 65.08(7) no
Tl(3) Pd(1) Tl(1) Cs(2) . . . . 134.02(5) no
Tl(3) Pd(1) Tl(1) Cs(2) . . . . -127.14(6) no
Tl(3) Pd(1) Tl(1) Pd(1) . . . . -104.50(4) no
Tl(3) Pd(1) Tl(1) Pd(1) . . . . -172.38(6) no
Tl(3) Pd(1) Tl(1) Pd(1) . . . . 179.35(6) no
Tl(3) Pd(1) Tl(1) Pd(1) . . . . -172.96(6) no
Tl(3) Pd(1) Tl(1) Pd(1) . . . . -179.9797 no
Tl(3) Pd(1) Tl(2) Cs(1) . . . . -171.74(5) no
Tl(3) Pd(1) Tl(2) Cs(1) . . . . -115.57(4) no
Tl(3) Pd(1) Tl(2) Cs(1) . . . . 4.43(4) no
Tl(3) Pd(1) Tl(2) Cs(1) . . . . 68.25(5) no
Tl(3) Pd(1) Tl(2) Cs(1) . . . . -51.73(5) no
Tl(3) Pd(1) Tl(2) Cs(1) . . . . 124.43(4) no
Tl(3) Pd(1) Tl(2) Pd(1) . . . . -119.9899 no
Tl(3) Pd(1) Tl(2) Pd(1) . . . . -90.0559(1) no
Tl(3) Pd(1) Tl(2) Cs(1) . . . . -51.76(5) no
Tl(3) Pd(1) Tl(2) Cs(1) . . . . -171.76(5) no
Tl(3) Pd(1) Tl(2) Cs(1) . . . . 68.23(5) no
Tl(3) Pd(1) Tl(2) Pd(1) . . . . 119.9899 no
Tl(3) Pd(1) Tl(2) Pd(1) . . . . 89.9265(1) no
Tl(3) Pd(1) Tl(3) Cs(1) . . . . 84.52(5) no
Tl(3) Pd(1) Tl(3) Cs(1) . . . . -95.46(5) no
Tl(3) Pd(1) Tl(3) Cs(2) . . . . 175.02(8) no
Tl(3) Pd(1) Tl(3) Cs(2) . . . . -5.05(8) no
Tl(3) Pd(1) Tl(3) Pd(1) . . . . 0.0000(1) no
Tl(3) Pd(1) Tl(3) Pd(1) . . . . 180.0000 no
Tl(3) Pd(1) Tl(3) Cs(1) . . . . 84.54(5) no
Tl(3) Pd(1) Tl(3) Cs(1) . . . . -95.48(5) no
Tl(3) Pd(1) Tl(3) Cs(2) . . . . -4.98(8) no
Tl(3) Pd(1) Tl(3) Cs(2) . . . . 174.95(8) no
Tl(3) Pd(1) Tl(3) Pd(1) . . . . 180.0000 no
Tl(3) Pd(1) Tl(3) Pd(1) . . . . 180.0000 no
Cs(1) Tl(1) Tl(1) Cs(1) . . . . -98.28(6) no
Cs(1) Tl(1) Tl(1) Cs(1) . . . . 13.8(1) no
Cs(1) Tl(1) Tl(1) Cs(1) . . . . 103.90(6) no
Cs(1) Tl(1) Tl(2) Pd(1) . . . . 171.70(8) no
Cs(1) Tl(1) Tl(3) Cs(2) . . . . 27.45(8) no
Cs(1) Tl(1) Tl(3) Cs(2) . . . . -52.5(1) no
Cs(1) Tl(1) Tl(3) Pd(1) . . . . 178.39(7) no
Cs(1) Tl(1) Tl(3) Pd(1) . . . . 178.39(7) no
Cs(1) Tl(1) Tl(3) Pd(1) . . . . 178.39(7) no
Cs(1) Tl(1) Tl(3) Cs(2) . . . . 51.3(1) no
Cs(1) Tl(1) Tl(3) Pd(1) . . . . -172.97(8) no
Cs(1) Tl(1) Tl(3) Pd(1) . . . . -173.05(8) no
Cs(1) Tl(1) Cs(1) Tl(1) . . . . 88.7(1) no
Cs(1) Tl(1) Cs(1) Tl(1) . . . . 8.78(9) no
Cs(1) Tl(1) Cs(1) Cs(2) . . . . -54.00(7) no
Cs(1) Tl(1) Cs(1) Tl(1) . . . . -174.98(4) no
Cs(1) Tl(1) Cs(1) Tl(1) . . . . -65.02(7) no
Cs(1) Tl(1) Cs(1) Tl(1) . . . . 82.40(8) no
Cs(1) Tl(1) Cs(1) Cs(2) . . . . 70.25(5) no
Cs(1) Tl(1) Cs(1) Cs(2) . . . . 140.84(6) no
Cs(1) Tl(1) Tl(1) Cs(1) . . . . -8.18(7) no
Cs(1) Tl(1) Tl(1) Cs(1) . . . . -166.0(1) no
Cs(1) Tl(1) Tl(1) Cs(1) . . . . 103.90(6) no
Cs(1) Tl(1) Tl(2) Pd(1) . . . . 112.38(4) no
Cs(1) Tl(1) Tl(3) Cs(2) . . . . 78.31(7) no
Cs(1) Tl(1) Tl(3) Cs(2) . . . . -1.6(1) no
Cs(1) Tl(1) Tl(3) Pd(1) . . . . -130.76(5) no
Cs(1) Tl(1) Tl(3) Pd(1) . . . . -130.76(5) no
Cs(1) Tl(1) Tl(3) Pd(1) . . . . -130.76(5) no
Cs(1) Tl(1) Tl(3) Cs(2) . . . . 174.7(1) no
Cs(1) Tl(1) Tl(3) Cs(2) . . . . -118.1(1) no
Cs(1) Tl(1) Tl(3) Pd(1) . . . . 17.55(8) no
Cs(1) Tl(1) Tl(3) Pd(1) . . . . 17.55(8) no
Cs(1) Tl(1) Cs(1) Tl(1) . . . . 61.72(9) no
Cs(1) Tl(1) Cs(1) Tl(1) . . . . -162.91(6) no
Cs(1) Tl(1) Cs(1) Tl(1) . . . . -82.62(8) no
Cs(1) Tl(1) Cs(1) Cs(2) . . . . -170.95(6) no
Cs(1) Tl(1) Cs(1) Cs(2) . . . . -70.45(5) no
Cs(1) Tl(1) Cs(1) Tl(1) . . . . -79.89(9) no
Cs(1) Tl(1) Cs(1) Cs(2) . . . . -142.7(1) no
Cs(1) Tl(1) Cs(1) Tl(1) . . . . -18.2(1) no
Cs(1) Tl(1) Cs(1) Cs(2) . . . . -148.49(9) no
Cs(1) Tl(1) Cs(1) Cs(2) . . . . 141.28(7) no
Cs(1) Tl(1) Tl(1) Cs(1) . . . . 140(2) no
Cs(1) Tl(1) Tl(1) Cs(2) . . . . 121.2(8) no
Cs(1) Tl(1) Tl(1) Cs(2) . . . . 19.3(8) no
Cs(1) Tl(1) Tl(1) Pd(1) . . . . -109.7(8) no
Cs(1) Tl(1) Tl(1) Pd(1) . . . . -109.7(8) no
Cs(1) Tl(1) Tl(1) Pd(1) . . . . -109.8(8) no
Cs(1) Tl(1) Tl(1) Pd(1) . . . . -109.7(8) no
Cs(1) Tl(1) Tl(1) Pd(1) . . . . -109.8(8) no
Cs(1) Tl(1) Tl(1) Pd(1) . . . . -109.8(8) no
Cs(1) Tl(1) Tl(2) Pd(1) . . . . 174.45(5) no
Cs(1) Tl(1) Tl(2) Pd(1) . . . . 174.46(5) no
Cs(1) Tl(1) Tl(3) Cs(2) . . . . 94.63(8) no
Cs(1) Tl(1) Tl(3) Cs(2) . . . . 27.4(1) no
Cs(1) Tl(1) Tl(3) Pd(1) . . . . -108.18(6) no
Cs(1) Tl(1) Tl(3) Pd(1) . . . . -108.18(6) no
Cs(1) Tl(1) Tl(3) Pd(1) . . . . -108.18(6) no
Cs(1) Tl(1) Tl(3) Cs(2) . . . . -27.1(1) no
Cs(1) Tl(1) Tl(3) Cs(2) . . . . -107.09(9) no
Cs(1) Tl(1) Tl(3) Pd(1) . . . . 101.89(7) no
Cs(1) Tl(1) Tl(3) Pd(1) . . . . 101.89(7) no
Cs(1) Tl(1) Tl(3) Pd(1) . . . . 101.89(7) no
Cs(1) Tl(1) Tl(3) Cs(2) . . . . 94.65(8) no
Cs(1) Tl(1) Tl(3) Cs(2) . . . . 27.4(1) no
Cs(1) Tl(1) Tl(3) Pd(1) . . . . -108.22(6) no
Cs(1) Tl(1) Tl(3) Pd(1) . . . . -108.23(6) no
Cs(1) Tl(1) Tl(3) Pd(1) . . . . -108.22(6) no
Cs(1) Tl(1) Tl(3) Cs(2) . . . . -27.2(1) no
Cs(1) Tl(1) Tl(3) Cs(2) . . . . -107.12(9) no
Cs(1) Tl(1) Tl(3) Pd(1) . . . . 101.95(7) no
Cs(1) Tl(1) Tl(3) Pd(1) . . . . 101.95(7) no
Cs(1) Tl(1) Tl(3) Pd(1) . . . . 101.94(7) no
Cs(1) Tl(1) Cs(1) Tl(1) . . . . -114.74(6) no
Cs(1) Tl(1) Cs(1) Cs(2) . . . . 121.52(6) no
Cs(1) Tl(1) Cs(1) Tl(1) . . . . -125.69(5) no
Cs(1) Tl(1) Cs(1) Tl(1) . . . . 9.67(9) no
Cs(1) Tl(1) Cs(1) Cs(2) . . . . -117.65(6) no
Cs(1) Tl(1) Cs(1) Tl(1) . . . . 109.96(7) no
Cs(1) Tl(1) Cs(1) Tl(1) . . . . 0.0000 no
Cs(1) Tl(1) Cs(1) Cs(2) . . . . 154.1(1) no
Cs(1) Tl(1) Tl(1) Cs(1) . . . . -8.18(7) no
Cs(1) Tl(1) Tl(1) Cs(1) . . . . -98.28(6) no
Cs(1) Tl(1) Tl(1) Cs(1) . . . . 149.6(1) no
Cs(1) Tl(1) Tl(2) Pd(1) . . . . -108.79(4) no
Cs(1) Tl(1) Tl(3) Cs(2) . . . . -11.0(1) no
Cs(1) Tl(1) Tl(3) Cs(2) . . . . -78.20(8) no
Cs(1) Tl(1) Tl(3) Pd(1) . . . . 124.67(5) no
Cs(1) Tl(1) Tl(3) Pd(1) . . . . 124.66(5) no
Cs(1) Tl(1) Tl(3) Pd(1) . . . . 124.66(5) no
Cs(1) Tl(1) Tl(3) Cs(2) . . . . 110.3(1) no
Cs(1) Tl(1) Tl(3) Cs(2) . . . . -169.78(9) no
Cs(1) Tl(1) Tl(3) Pd(1) . . . . -18.85(6) no
Cs(1) Tl(1) Tl(3) Pd(1) . . . . -18.85(6) no
Cs(1) Tl(1) Tl(3) Pd(1) . . . . -18.84(6) no
Cs(1) Tl(1) Cs(1) Tl(1) . . . . 123.73(4) no
Cs(1) Tl(1) Cs(1) Cs(2) . . . . 60.96(7) no
Cs(1) Tl(1) Cs(1) Tl(1) . . . . 25.12(9) no
Cs(1) Tl(1) Cs(1) Cs(2) . . . . 160.39(7) no
Cs(1) Tl(2) Tl(1) Cs(2) . . . . -45.8(2) no
Cs(1) Tl(2) Tl(1) Cs(2) . . . . 153.79(9) no
Cs(1) Tl(2) Tl(1) Pd(1) . . . . -130.60(8) no
Cs(1) Tl(2) Tl(1) Pd(1) . . . . -130.61(8) no
Cs(1) Tl(2) Tl(1) Pd(1) . . . . -130.60(8) no
Cs(1) Tl(2) Tl(1) Pd(1) . . . . -130.60(8) no
Cs(1) Tl(2) Tl(1) Pd(1) . . . . -130.59(8) no
Cs(1) Tl(2) Tl(1) Pd(1) . . . . -130.60(8) no
Cs(1) Tl(2) Tl(1) Cs(2) . . . . 54.1(1) no
Cs(1) Tl(2) Tl(1) Cs(2) . . . . -145.50(9) no
Cs(1) Tl(2) Tl(1) Pd(1) . . . . 129.72(7) no
Cs(1) Tl(2) Tl(1) Pd(1) . . . . 129.73(7) no
Cs(1) Tl(2) Tl(1) Pd(1) . . . . 129.73(7) no
Cs(1) Tl(2) Tl(1) Pd(1) . . . . 129.72(7) no
Cs(1) Tl(2) Tl(1) Pd(1) . . . . 129.72(7) no
Cs(1) Tl(2) Tl(1) Pd(1) . . . . 129.73(7) no
Cs(1) Tl(2) Tl(1) Cs(2) . . . . 109.9(1) no
Cs(1) Tl(2) Tl(1) Cs(2) . . . . -89.7(1) no
Cs(1) Tl(2) Tl(1) Pd(1) . . . . -174.45(5) no
Cs(1) Tl(2) Tl(1) Pd(1) . . . . -174.46(5) no
Cs(1) Tl(2) Tl(1) Pd(1) . . . . -174.47(5) no
Cs(1) Tl(2) Tl(1) Pd(1) . . . . -174.46(5) no
Cs(1) Tl(2) Tl(1) Pd(1) . . . . -174.46(5) no
Cs(1) Tl(2) Tl(1) Pd(1) . . . . -174.46(5) no
Cs(1) Tl(2) Cs(1) Tl(2) . . . . -86.97(9) no
Cs(1) Tl(2) Cs(1) Cs(2) . . . . 90.25(6) no
Cs(1) Tl(2) Cs(1) Tl(2) . . . . -47.7(1) no
Cs(1) Tl(2) Cs(1) Cs(2) . . . . 129.48(7) no
Cs(1) Tl(2) Cs(1) Tl(2) . . . . 142.46(7) no
Cs(1) Tl(2) Cs(1) Cs(2) . . . . -43.3(2) no
Cs(1) Tl(2) Cs(1) Cs(2) . . . . 39.36(2) no
Cs(1) Tl(2) Cs(1) Tl(2) . . . . 63.74(9) no
Cs(1) Tl(2) Cs(1) Cs(2) . . . . -39.36(2) no
Cs(1) Tl(2) Cs(1) Cs(2) . . . . -122.0(1) no
Cs(1) Tl(2) Cs(1) Tl(2) . . . . 0.0000 no
Cs(1) Tl(2) Cs(1) Cs(2) . . . . 177.22(9) no
Cs(1) Tl(2) Tl(1) Cs(2) . . . . -36.76(9) no
Cs(1) Tl(2) Tl(1) Cs(2) . . . . 162.9(1) no
Cs(1) Tl(2) Tl(1) Pd(1) . . . . -112.37(4) no
Cs(1) Tl(2) Tl(1) Pd(1) . . . . -112.36(4) no
Cs(1) Tl(2) Tl(1) Pd(1) . . . . -112.37(4) no
Cs(1) Tl(2) Tl(1) Pd(1) . . . . -112.37(4) no
Cs(1) Tl(2) Tl(1) Pd(1) . . . . -112.36(4) no
Cs(1) Tl(2) Tl(1) Pd(1) . . . . -112.38(4) no
Cs(1) Tl(2) Tl(1) Cs(2) . . . . 62.4(2) no
Cs(1) Tl(2) Tl(1) Cs(2) . . . . -98.0(2) no
Cs(1) Tl(2) Tl(1) Pd(1) . . . . -13.2(2) no
Cs(1) Tl(2) Tl(1) Pd(1) . . . . -13.2(2) no
Cs(1) Tl(2) Tl(1) Pd(1) . . . . -13.2(2) no
Cs(1) Tl(2) Tl(1) Pd(1) . . . . -13.2(2) no
Cs(1) Tl(2) Tl(1) Cs(2) . . . . -175.60(9) no
Cs(1) Tl(2) Tl(1) Cs(2) . . . . 24.0(1) no
Cs(1) Tl(2) Tl(1) Pd(1) . . . . 108.79(4) no
Cs(1) Tl(2) Tl(1) Pd(1) . . . . 108.79(4) no
Cs(1) Tl(2) Tl(1) Pd(1) . . . . 108.79(4) no
Cs(1) Tl(2) Tl(1) Pd(1) . . . . 108.80(4) no
Cs(1) Tl(2) Tl(1) Pd(1) . . . . 108.78(4) no
Cs(1) Tl(2) Tl(1) Pd(1) . . . . 108.79(4) no
Cs(1) Tl(2) Cs(1) Tl(2) . . . . -107.85(5) no
Cs(1) Tl(2) Cs(1) Tl(2) . . . . 68.43(6) no
Cs(1) Tl(2) Cs(1) Cs(2) . . . . 77.9(2) no
Cs(1) Tl(2) Cs(1) Tl(2) . . . . 147.64(8) no
Cs(1) Tl(2) Cs(1) Cs(2) . . . . -26.6(2) no
Cs(1) Tl(2) Cs(1) Tl(2) . . . . -31.9(1) no
Cs(1) Tl(2) Cs(1) Tl(2) . . . . 123.7(3) no
Cs(1) Tl(2) Cs(1) Cs(2) . . . . 69.0(1) no
Cs(1) Tl(2) Cs(1) Tl(2) . . . . 0.0000 no
Cs(1) Tl(2) Cs(1) Cs(2) . . . . -174.2(2) no
Cs(1) Tl(2) Cs(1) Tl(2) . . . . 162.1(1) no
Cs(1) Tl(2) Cs(1) Tl(2) . . . . 120.55(9) no
Cs(1) Tl(2) Cs(1) Cs(2) . . . . -56.7(1) no
Cs(1) Tl(2) Cs(1) Cs(2) . . . . -138.52(8) no
Cs(1) Tl(3) Tl(1) Cs(2) . . . . -78.31(7) no
Cs(1) Tl(3) Tl(1) Cs(2) . . . . -145.89(8) no
Cs(1) Tl(3) Tl(1) Pd(1) . . . . 130.84(5) no
Cs(1) Tl(3) Tl(1) Pd(1) . . . . 130.83(5) no
Cs(1) Tl(3) Tl(1) Pd(1) . . . . 130.76(5) no
Cs(1) Tl(3) Tl(1) Pd(1) . . . . 130.83(5) no
Cs(1) Tl(3) Tl(1) Pd(1) . . . . 130.76(5) no
Cs(1) Tl(3) Tl(1) Pd(1) . . . . 130.76(5) no
Cs(1) Tl(3) Tl(1) Cs(2) . . . . 154.82(7) no
Cs(1) Tl(3) Tl(1) Cs(2) . . . . 78.20(8) no
Cs(1) Tl(3) Tl(1) Pd(1) . . . . -124.73(5) no
Cs(1) Tl(3) Tl(1) Pd(1) . . . . -124.74(5) no
Cs(1) Tl(3) Tl(1) Pd(1) . . . . -124.67(5) no
Cs(1) Tl(3) Tl(1) Pd(1) . . . . -124.74(5) no
Cs(1) Tl(3) Tl(1) Pd(1) . . . . -124.66(5) no
Cs(1) Tl(3) Tl(1) Pd(1) . . . . -124.66(5) no
Cs(1) Cs(1) Tl(1) Cs(2) . . . . -166.07(7) no
Cs(1) Cs(1) Tl(1) Cs(2) . . . . 140.7(1) no
Cs(1) Cs(1) Tl(1) Pd(1) . . . . -62.03(6) no
Cs(1) Cs(1) Tl(1) Pd(1) . . . . -62.08(6) no
Cs(1) Cs(1) Tl(1) Pd(1) . . . . -62.08(6) no
Cs(1) Cs(1) Tl(1) Pd(1) . . . . -62.08(6) no
Cs(1) Cs(1) Tl(1) Pd(1) . . . . -62.03(6) no
Cs(1) Cs(1) Tl(1) Pd(1) . . . . -62.03(6) no
Cs(1) Cs(1) Tl(1) Cs(2) . . . . -94.1(2) no
Cs(1) Cs(1) Tl(1) Cs(2) . . . . -121.52(6) no
Cs(1) Cs(1) Tl(1) Pd(1) . . . . 125.41(5) no
Cs(1) Cs(1) Tl(1) Pd(1) . . . . 125.45(5) no
Cs(1) Cs(1) Tl(1) Pd(1) . . . . 125.45(5) no
Cs(1) Cs(1) Tl(1) Pd(1) . . . . 125.46(5) no
Cs(1) Cs(1) Tl(1) Pd(1) . . . . 125.41(5) no
Cs(1) Cs(1) Tl(1) Pd(1) . . . . 125.40(5) no
Cs(1) Cs(1) Tl(2) Pd(1) . . . . -137.37(5) no
Cs(1) Cs(1) Tl(2) Pd(1) . . . . -137.37(5) no
Cs(1) Cs(1) Tl(2) Pd(1) . . . . 17.25(8) no
Cs(1) Cs(1) Tl(3) Cs(2) . . . . -85.34(5) no
Cs(1) Cs(1) Tl(3) Cs(2) . . . . 171.48(6) no
Cs(1) Cs(1) Tl(3) Pd(1) . . . . 43.21(5) no
Cs(1) Cs(1) Tl(3) Pd(1) . . . . 43.20(5) no
Cs(1) Cs(1) Tl(3) Pd(1) . . . . 43.21(5) no
Cs(1) Cs(1) Cs(1) Cs(1) . . . . 139.81(6) no
Cs(1) Cs(1) Cs(1) Cs(1) . . . . 35.4(2) no
Cs(1) Cs(1) Cs(1) Cs(1) . . . . -94.66(8) no
Cs(1) Cs(1) Cs(1) Cs(1) . . . . -34.86(5) no
Cs(1) Cs(1) Cs(1) Cs(1) . . . . -180.0000 no
Cs(1) Cs(1) Cs(1) Cs(2) . . . . 23.94(8) no
Cs(1) Cs(1) Cs(1) Cs(2) . . . . 121.3(2) no
Cs(1) Cs(1) Tl(1) Cs(2) . . . . 107.01(6) no
Cs(1) Cs(1) Tl(1) Cs(2) . . . . -152.37(6) no
Cs(1) Cs(1) Tl(1) Pd(1) . . . . -19.71(9) no
Cs(1) Cs(1) Tl(1) Pd(1) . . . . -19.70(9) no
Cs(1) Cs(1) Tl(1) Pd(1) . . . . -19.69(9) no
Cs(1) Cs(1) Tl(1) Pd(1) . . . . -19.69(9) no
Cs(1) Cs(1) Tl(1) Pd(1) . . . . -19.70(9) no
Cs(1) Cs(1) Tl(1) Pd(1) . . . . -19.71(9) no
Cs(1) Cs(1) Tl(1) Cs(2) . . . . -67.2(3) no
Cs(1) Cs(1) Tl(1) Cs(2) . . . . -39.8(2) no
Cs(1) Cs(1) Tl(1) Pd(1) . . . . 73.3(2) no
Cs(1) Cs(1) Tl(1) Pd(1) . . . . 73.2(2) no
Cs(1) Cs(1) Tl(1) Pd(1) . . . . 73.2(2) no
Cs(1) Cs(1) Tl(1) Pd(1) . . . . 73.2(2) no
Cs(1) Cs(1) Tl(1) Pd(1) . . . . 73.3(2) no
Cs(1) Cs(1) Tl(1) Pd(1) . . . . 73.3(2) no
Cs(1) Cs(1) Tl(1) Cs(2) . . . . 70.45(5) no
Cs(1) Cs(1) Tl(1) Cs(2) . . . . 170.95(6) no
Cs(1) Cs(1) Tl(1) Pd(1) . . . . 54.4(4) no
Cs(1) Cs(1) Tl(1) Pd(1) . . . . 54.4(4) no
Cs(1) Cs(1) Tl(1) Pd(1) . . . . 54.0(4) no
Cs(1) Cs(1) Tl(1) Pd(1) . . . . 54.4(4) no
Cs(1) Cs(1) Tl(1) Pd(1) . . . . 54.0(4) no
Cs(1) Cs(1) Tl(1) Pd(1) . . . . 54.0(4) no
Cs(1) Cs(1) Tl(1) Cs(2) . . . . -39.21(5) no
Cs(1) Cs(1) Tl(1) Cs(2) . . . . 14.0(1) no
Cs(1) Cs(1) Tl(1) Pd(1) . . . . -143.25(4) no
Cs(1) Cs(1) Tl(1) Pd(1) . . . . -143.20(4) no
Cs(1) Cs(1) Tl(1) Pd(1) . . . . -143.20(4) no
Cs(1) Cs(1) Tl(1) Pd(1) . . . . -143.20(4) no
Cs(1) Cs(1) Tl(1) Pd(1) . . . . -143.25(4) no
Cs(1) Cs(1) Tl(1) Pd(1) . . . . -143.25(4) no
Cs(1) Cs(1) Tl(2) Pd(1) . . . . 140.65(2) no
Cs(1) Cs(1) Tl(2) Pd(1) . . . . 140.65(2) no
Cs(1) Cs(1) Tl(2) Pd(1) . . . . -78.08(8) no
Cs(1) Cs(1) Tl(3) Cs(2) . . . . -93.40(8) no
Cs(1) Cs(1) Tl(3) Cs(2) . . . . 9.78(7) no
Cs(1) Cs(1) Tl(3) Pd(1) . . . . 138.06(7) no
Cs(1) Cs(1) Tl(3) Pd(1) . . . . 138.06(7) no
Cs(1) Cs(1) Tl(3) Pd(1) . . . . 138.07(7) no
Cs(1) Cs(1) Cs(1) Cs(1) . . . . 116.1(2) no
Cs(1) Cs(1) Cs(1) Cs(1) . . . . -83.0(1) no
Cs(1) Cs(1) Cs(1) Cs(1) . . . . -118.7(1) no
Cs(1) Cs(1) Cs(1) Cs(2) . . . . 23.4(2) no
Cs(1) Cs(1) Cs(1) Cs(1) . . . . 145.14(5) no
Cs(1) Cs(1) Cs(1) Cs(1) . . . . -120.20(8) no
Cs(1) Cs(1) Cs(1) Cs(1) . . . . 180.0000 no
Cs(1) Cs(1) Cs(1) Cs(2) . . . . 23.8(2) no
Cs(1) Cs(1) Cs(1) Cs(1) . . . . 31.19(6) no
Cs(1) Cs(1) Cs(1) Cs(1) . . . . 139.81(6) no
Cs(1) Cs(1) Cs(1) Cs(1) . . . . 104.4(1) no
Cs(1) Cs(1) Cs(1) Cs(2) . . . . -68.11(3) no
Cs(1) Cs(1) Cs(1) Cs(2) . . . . -136.84(5) no
Cs(1) Cs(1) Cs(1) Cs(1) . . . . 83.0(1) no
Cs(1) Cs(1) Cs(1) Cs(1) . . . . 0.0000 no
Cs(1) Cs(1) Cs(1) Cs(1) . . . . 112.33(9) no
Cs(1) Cs(1) Cs(1) Cs(2) . . . . -154.92(9) no
Cs(1) Cs(1) Tl(1) Cs(2) . . . . -17.0(1) no
Cs(1) Cs(1) Tl(1) Cs(2) . . . . -70.25(5) no
Cs(1) Cs(1) Tl(1) Pd(1) . . . . -174.29(6) no
Cs(1) Cs(1) Tl(1) Pd(1) . . . . -174.23(6) no
Cs(1) Cs(1) Tl(1) Pd(1) . . . . -174.24(6) no
Cs(1) Cs(1) Tl(1) Pd(1) . . . . -174.29(6) no
Cs(1) Cs(1) Tl(1) Pd(1) . . . . -174.24(6) no
Cs(1) Cs(1) Tl(1) Pd(1) . . . . -174.28(6) no
Cs(1) Cs(1) Tl(1) Cs(2) . . . . -128.35(7) no
Cs(1) Cs(1) Tl(1) Cs(2) . . . . -155.8(2) no
Cs(1) Cs(1) Tl(1) Pd(1) . . . . -15.28(6) no
Cs(1) Cs(1) Tl(1) Pd(1) . . . . -15.33(6) no
Cs(1) Cs(1) Tl(1) Pd(1) . . . . -15.32(6) no
Cs(1) Cs(1) Tl(1) Pd(1) . . . . -15.27(6) no
Cs(1) Cs(1) Tl(1) Pd(1) . . . . -15.32(6) no
Cs(1) Cs(1) Tl(1) Pd(1) . . . . -15.28(6) no
Cs(1) Cs(1) Tl(1) Cs(2) . . . . -92.52(5) no
Cs(1) Cs(1) Tl(1) Cs(2) . . . . 166.85(5) no
Cs(1) Cs(1) Tl(1) Pd(1) . . . . 40.14(9) no
Cs(1) Cs(1) Tl(1) Pd(1) . . . . 40.15(9) no
Cs(1) Cs(1) Tl(1) Pd(1) . . . . 40.15(9) no
Cs(1) Cs(1) Tl(1) Pd(1) . . . . 40.14(9) no
Cs(1) Cs(1) Tl(1) Pd(1) . . . . 40.14(9) no
Cs(1) Cs(1) Tl(1) Pd(1) . . . . 40.15(9) no
Cs(1) Cs(1) Tl(1) Cs(2) . . . . 39.46(5) no
Cs(1) Cs(1) Tl(1) Cs(2) . . . . 139.96(6) no
Cs(1) Cs(1) Tl(1) Pd(1) . . . . 23.0(5) no
Cs(1) Cs(1) Tl(1) Pd(1) . . . . 23.4(5) no
Cs(1) Cs(1) Tl(1) Pd(1) . . . . 23.4(5) no
Cs(1) Cs(1) Tl(1) Pd(1) . . . . 23.4(5) no
Cs(1) Cs(1) Tl(1) Pd(1) . . . . 23.0(5) no
Cs(1) Cs(1) Tl(1) Pd(1) . . . . 23.0(5) no
Cs(1) Cs(1) Tl(2) Pd(1) . . . . -140.64(2) no
Cs(1) Cs(1) Tl(2) Pd(1) . . . . -140.65(2) no
Cs(1) Cs(1) Tl(2) Pd(1) . . . . -90.54(1) no
Cs(1) Cs(1) Tl(3) Cs(2) . . . . -48.08(5) no
Cs(1) Cs(1) Tl(3) Cs(2) . . . . -151.25(6) no
Cs(1) Cs(1) Tl(3) Pd(1) . . . . 80.21(5) no
Cs(1) Cs(1) Tl(3) Pd(1) . . . . 80.20(5) no
Cs(1) Cs(1) Tl(3) Pd(1) . . . . 80.20(5) no
Cs(1) Cs(1) Cs(1) Cs(1) . . . . -85.34(8) no
Cs(1) Cs(1) Cs(1) Cs(1) . . . . -180.0000 no
Cs(1) Cs(1) Cs(1) Cs(2) . . . . 58.7(2) no
Cs(1) Cs(1) Cs(1) Cs(1) . . . . 35.76(5) no
Cs(1) Cs(1) Cs(1) Cs(1) . . . . 148.08(6) no
Cs(1) Cs(1) Cs(1) Cs(1) . . . . 35.76(5) no
Cs(1) Cs(1) Cs(1) Cs(1) . . . . 118.7(1) no
Cs(1) Cs(1) Cs(1) Cs(2) . . . . -119.17(7) no
Cs(1) Cs(1) Cs(1) Cs(1) . . . . -139.81(6) no
Cs(1) Cs(1) Cs(1) Cs(1) . . . . -139.81(6) no
Cs(1) Cs(1) Cs(1) Cs(1) . . . . -34.77(6) no
Cs(1) Cs(1) Cs(1) Cs(2) . . . . 79.2(1) no
Cs(1) Cs(1) Cs(1) Cs(2) . . . . 68.11(3) no
Cs(1) Cs(1) Cs(1) Cs(1) . . . . -35.76(5) no
Cs(1) Cs(1) Cs(1) Cs(1) . . . . -160.93(7) no
Cs(1) Cs(1) Cs(1) Cs(1) . . . . 0.0000 no
Cs(1) Cs(1) Tl(1) Cs(2) . . . . -30.5(2) no
Cs(1) Cs(1) Tl(1) Cs(2) . . . . -57.9(1) no
Cs(1) Cs(1) Tl(1) Pd(1) . . . . -170.95(9) no
Cs(1) Cs(1) Tl(1) Pd(1) . . . . -171.00(9) no
Cs(1) Cs(1) Tl(1) Pd(1) . . . . -170.95(9) no
Cs(1) Cs(1) Tl(1) Pd(1) . . . . -171.00(9) no
Cs(1) Cs(1) Tl(1) Cs(2) . . . . -155.62(7) no
Cs(1) Cs(1) Tl(1) Cs(2) . . . . -54.99(5) no
Cs(1) Cs(1) Tl(1) Pd(1) . . . . 71.71(4) no
Cs(1) Cs(1) Tl(1) Pd(1) . . . . 71.71(4) no
Cs(1) Cs(1) Tl(1) Pd(1) . . . . 71.72(4) no
Cs(1) Cs(1) Tl(1) Pd(1) . . . . 71.72(4) no
Cs(1) Cs(1) Tl(1) Pd(1) . . . . 71.71(4) no
Cs(1) Cs(1) Tl(1) Pd(1) . . . . 71.72(4) no
Cs(1) Cs(1) Tl(2) Pd(1) . . . . -150.7(1) no
Cs(1) Cs(1) Tl(2) Pd(1) . . . . -150.7(1) no
Cs(1) Cs(1) Tl(2) Pd(1) . . . . -70.74(7) no
Cs(1) Cs(1) Cs(1) Cs(1) . . . . -120.20(8) no
Cs(1) Cs(1) Cs(1) Cs(1) . . . . 94.66(8) no
Cs(1) Cs(1) Cs(1) Cs(1) . . . . 180.0000 no
Cs(1) Cs(1) Cs(1) Cs(2) . . . . -61.4(1) no
Cs(1) Cs(1) Cs(1) Cs(1) . . . . 0.0000 no
Cs(1) Cs(1) Cs(1) Cs(1) . . . . -139.81(6) no
Cs(1) Cs(1) Cs(1) Cs(1) . . . . -105.0(1) no
Cs(1) Cs(1) Cs(1) Cs(2) . . . . 141.0(1) no
Cs(1) Cs(1) Tl(1) Cs(2) . . . . 176.22(9) no
Cs(1) Cs(1) Tl(1) Cs(2) . . . . -156.4(2) no
Cs(1) Cs(1) Tl(1) Pd(1) . . . . 63.15(7) no
Cs(1) Cs(1) Tl(1) Pd(1) . . . . 63.20(7) no
Cs(1) Cs(1) Tl(1) Pd(1) . . . . 63.20(7) no
Cs(1) Cs(1) Tl(1) Pd(1) . . . . 63.20(7) no
Cs(1) Cs(1) Tl(1) Pd(1) . . . . 63.15(7) no
Cs(1) Cs(1) Tl(1) Pd(1) . . . . 63.15(7) no
Cs(1) Cs(1) Tl(1) Cs(2) . . . . 48.01(8) no
Cs(1) Cs(1) Tl(1) Cs(2) . . . . 148.64(7) no
Cs(1) Cs(1) Tl(1) Pd(1) . . . . -84.67(8) no
Cs(1) Cs(1) Tl(1) Pd(1) . . . . -84.66(8) no
Cs(1) Cs(1) Tl(1) Pd(1) . . . . -84.65(8) no
Cs(1) Cs(1) Tl(1) Pd(1) . . . . -84.66(8) no
Cs(1) Cs(1) Tl(1) Pd(1) . . . . -84.65(8) no
Cs(1) Cs(1) Tl(1) Pd(1) . . . . -84.66(8) no
Cs(1) Cs(1) Tl(2) Pd(1) . . . . 135.66(5) no
Cs(1) Cs(1) Tl(2) Pd(1) . . . . 135.67(5) no
Cs(1) Cs(1) Tl(2) Pd(1) . . . . 76.91(8) no
Cs(1) Cs(1) Cs(1) Cs(1) . . . . 160.93(7) no
Cs(1) Cs(1) Cs(1) Cs(1) . . . . 90.62(9) no
Cs(1) Cs(1) Cs(1) Cs(1) . . . . 35.76(5) no
Cs(1) Cs(1) Cs(1) Cs(2) . . . . -106.32(7) no
Cs(1) Cs(1) Cs(1) Cs(2) . . . . -24.70(8) no
Cs(1) Cs(1) Cs(1) Cs(1) . . . . 108.6(1) no
Cs(1) Cs(1) Cs(1) Cs(1) . . . . -31.19(6) no
Cs(1) Cs(1) Cs(1) Cs(1) . . . . 3.58(7) no
Cs(1) Cs(1) Cs(1) Cs(1) . . . . 108.6(1) no
Cs(1) Cs(1) Cs(1) Cs(2) . . . . -110.43(9) no
Cs(1) Cs(1) Cs(1) Cs(1) . . . . 108.6(1) no
Cs(1) Cs(1) Cs(1) Cs(2) . . . . -83.36(7) no
Cs(1) Cs(1) Cs(1) Cs(1) . . . . -90.62(9) no
Cs(1) Cs(1) Cs(1) Cs(1) . . . . -173.6(1) no
Cs(1) Cs(1) Cs(1) Cs(2) . . . . 64.3(1) no
Cs(1) Cs(1) Cs(1) Cs(2) . . . . -9.6(2) no
Cs(1) Cs(2) Cs(1) Cs(2) . . . . 114.49(7) no
Cs(1) Cs(2) Cs(1) Cs(2) . . . . 114.49(7) no
Cs(1) Cs(2) Cs(1) Cs(2) . . . . -172.46(7) no
Cs(1) Cs(2) Tl(1) Cs(2) . . . . -172.46(7) no
Cs(1) Cs(2) Tl(1) Cs(2) . . . . 65.71(5) no
Cs(1) Cs(2) Tl(1) Pd(1) . . . . 173.26(6) no
Cs(1) Cs(2) Tl(1) Pd(1) . . . . 173.21(6) no
Cs(1) Cs(2) Tl(1) Pd(1) . . . . 173.22(6) no
Cs(1) Cs(2) Tl(1) Pd(1) . . . . 173.26(6) no
Cs(1) Cs(2) Tl(1) Pd(1) . . . . 173.21(6) no
Cs(1) Cs(2) Tl(1) Pd(1) . . . . 173.26(6) no
Cs(1) Cs(2) Tl(1) Cs(2) . . . . 115.49(6) no
Cs(1) Cs(2) Tl(1) Pd(1) . . . . -137.01(5) no
Cs(1) Cs(2) Tl(1) Pd(1) . . . . -137.01(5) no
Cs(1) Cs(2) Tl(1) Pd(1) . . . . -136.96(5) no
Cs(1) Cs(2) Tl(1) Cs(2) . . . . 170.36(7) no
Cs(1) Cs(2) Tl(1) Pd(1) . . . . -82.13(6) no
Cs(1) Cs(2) Tl(1) Pd(1) . . . . -82.14(6) no
Cs(1) Cs(2) Tl(1) Pd(1) . . . . -82.09(6) no
Cs(1) Cs(2) Tl(1) Pd(1) . . . . -82.14(6) no
Cs(1) Cs(2) Tl(1) Pd(1) . . . . -82.09(6) no
Cs(1) Cs(2) Tl(1) Pd(1) . . . . -82.09(6) no
Cs(2) Tl(1) Tl(1) Cs(2) . . . . 101.92(4) no
Cs(2) Tl(1) Tl(1) Pd(1) . . . . -129.04(2) no
Cs(2) Tl(1) Tl(1) Pd(1) . . . . -129.04(2) no
Cs(2) Tl(1) Tl(1) Pd(1) . . . . -129.03(2) no
Cs(2) Tl(1) Tl(1) Pd(1) . . . . -129.03(2) no
Cs(2) Tl(1) Tl(1) Pd(1) . . . . -129.03(2) no
Cs(2) Tl(1) Tl(1) Pd(1) . . . . -129.04(2) no
Cs(2) Tl(1) Tl(2) Pd(1) . . . . 84.8(1) no
Cs(2) Tl(1) Tl(2) Pd(1) . . . . 84.8(1) no
Cs(2) Tl(1) Tl(3) Pd(1) . . . . -83.36(6) no
Cs(2) Tl(1) Tl(3) Pd(1) . . . . -83.35(6) no
Cs(2) Tl(1) Tl(3) Pd(1) . . . . -83.35(6) no
Cs(2) Tl(1) Tl(3) Pd(1) . . . . -83.41(6) no
Cs(2) Tl(1) Tl(3) Pd(1) . . . . -83.40(6) no
Cs(2) Tl(1) Tl(3) Pd(1) . . . . -83.40(6) no
Cs(2) Tl(1) Tl(3) Pd(1) . . . . 157.20(6) no
Cs(2) Tl(1) Tl(3) Pd(1) . . . . 157.20(6) no
Cs(2) Tl(1) Tl(3) Pd(1) . . . . 157.19(6) no
Cs(2) Tl(1) Tl(3) Pd(1) . . . . 157.13(6) no
Cs(2) Tl(1) Tl(3) Pd(1) . . . . 157.13(6) no
Cs(2) Tl(1) Tl(3) Pd(1) . . . . 157.13(6) no
Cs(2) Tl(1) Cs(2) Tl(1) . . . . 15.55(5) no
Cs(2) Tl(1) Cs(2) Tl(1) . . . . 165.8(1) no
Cs(2) Tl(1) Cs(2) Tl(1) . . . . 58.91(4) no
Cs(2) Tl(1) Tl(1) Cs(2) . . . . -101.92(4) no
Cs(2) Tl(1) Tl(1) Pd(1) . . . . 129.03(2) no
Cs(2) Tl(1) Tl(1) Pd(1) . . . . 129.03(2) no
Cs(2) Tl(1) Tl(1) Pd(1) . . . . 129.04(2) no
Cs(2) Tl(1) Tl(3) Pd(1) . . . . 80.48(5) no
Cs(2) Tl(1) Tl(3) Pd(1) . . . . 80.48(5) no
Cs(2) Tl(1) Cs(2) Tl(1) . . . . -9.76(6) no
Cs(2) Tl(1) Cs(2) Tl(1) . . . . -178.3(1) no
Cs(2) Tl(1) Cs(2) Tl(1) . . . . 60.97(6) no
Cs(2) Tl(1) Cs(2) Tl(1) . . . . -57.33(5) no
Cs(2) Tl(1) Cs(2) Tl(1) . . . . 133.9(1) no
Cs(2) Tl(1) Tl(1) Cs(2) . . . . -101.92(4) no
Cs(2) Tl(1) Tl(1) Pd(1) . . . . 129.04(2) no
Cs(2) Tl(1) Tl(1) Pd(1) . . . . 129.04(2) no
Cs(2) Tl(1) Tl(1) Pd(1) . . . . 129.03(2) no
Cs(2) Tl(1) Tl(1) Pd(1) . . . . 129.03(2) no
Cs(2) Tl(1) Tl(1) Pd(1) . . . . 129.03(2) no
Cs(2) Tl(1) Tl(1) Pd(1) . . . . 129.04(2) no
Cs(2) Tl(1) Tl(2) Pd(1) . . . . -75.61(8) no
Cs(2) Tl(1) Tl(2) Pd(1) . . . . -75.62(8) no
Cs(2) Tl(1) Tl(3) Pd(1) . . . . 80.48(5) no
Cs(2) Tl(1) Tl(3) Pd(1) . . . . 80.48(5) no
Cs(2) Tl(1) Tl(3) Pd(1) . . . . 80.48(5) no
Cs(2) Tl(1) Tl(3) Pd(1) . . . . 80.44(5) no
Cs(2) Tl(1) Tl(3) Pd(1) . . . . 80.44(5) no
Cs(2) Tl(1) Tl(3) Pd(1) . . . . 80.44(5) no
Cs(2) Tl(1) Tl(3) Pd(1) . . . . -150.86(5) no
Cs(2) Tl(1) Tl(3) Pd(1) . . . . -150.86(5) no
Cs(2) Tl(1) Tl(3) Pd(1) . . . . -150.86(5) no
Cs(2) Tl(1) Tl(3) Pd(1) . . . . -150.95(5) no
Cs(2) Tl(1) Tl(3) Pd(1) . . . . -150.95(5) no
Cs(2) Tl(1) Tl(3) Pd(1) . . . . -150.94(5) no
Cs(2) Tl(1) Cs(2) Tl(1) . . . . 60.97(6) no
Cs(2) Tl(1) Cs(2) Tl(1) . . . . -178.3(1) no
Cs(2) Tl(1) Cs(2) Tl(1) . . . . -57.33(5) no
Cs(2) Tl(1) Cs(2) Tl(1) . . . . 133.9(1) no
Cs(2) Tl(1) Cs(2) Tl(1) . . . . -9.76(6) no
Cs(2) Tl(1) Tl(1) Cs(2) . . . . -101.92(4) no
Cs(2) Tl(1) Tl(1) Pd(1) . . . . 129.03(2) no
Cs(2) Tl(1) Tl(1) Pd(1) . . . . 129.04(2) no
Cs(2) Tl(1) Tl(1) Pd(1) . . . . 129.04(2) no
Cs(2) Tl(1) Tl(1) Pd(1) . . . . 129.03(2) no
Cs(2) Tl(1) Tl(3) Pd(1) . . . . -150.94(5) no
Cs(2) Tl(1) Tl(3) Pd(1) . . . . -150.86(5) no
Cs(2) Tl(1) Tl(3) Pd(1) . . . . 80.55(5) no
Cs(2) Tl(1) Tl(3) Pd(1) . . . . 80.48(5) no
Cs(2) Tl(1) Cs(2) Tl(1) . . . . -57.33(5) no
Cs(2) Tl(1) Cs(2) Tl(1) . . . . 133.9(1) no
Cs(2) Tl(1) Cs(2) Tl(1) . . . . -9.76(6) no
Cs(2) Tl(1) Cs(2) Tl(1) . . . . -178.3(1) no
Cs(2) Tl(1) Cs(2) Tl(1) . . . . 60.97(6) no
Cs(2) Tl(1) Tl(1) Cs(2) . . . . 101.92(4) no
Cs(2) Tl(1) Tl(1) Pd(1) . . . . -129.03(2) no
Cs(2) Tl(1) Tl(1) Pd(1) . . . . -129.04(2) no
Cs(2) Tl(1) Tl(2) Pd(1) . . . . 84.8(1) no
Cs(2) Tl(1) Tl(2) Pd(1) . . . . 84.8(1) no
Cs(2) Tl(1) Tl(3) Pd(1) . . . . -83.40(6) no
Cs(2) Tl(1) Tl(3) Pd(1) . . . . -83.35(6) no
Cs(2) Tl(1) Tl(3) Pd(1) . . . . -83.36(6) no
Cs(2) Tl(1) Cs(2) Tl(1) . . . . -68.90(6) no
Cs(2) Tl(1) Cs(2) Tl(1) . . . . 58.91(4) no
Cs(2) Tl(1) Cs(2) Tl(1) . . . . -151.5(1) no
Cs(2) Tl(1) Cs(2) Tl(1) . . . . 15.55(5) no
Cs(2) Tl(1) Cs(2) Tl(1) . . . . 165.8(1) no
Cs(2) Tl(1) Tl(1) Cs(2) . . . . 101.92(4) no
Cs(2) Tl(1) Tl(1) Pd(1) . . . . -129.03(2) no
Cs(2) Tl(1) Tl(1) Pd(1) . . . . -129.04(2) no
Cs(2) Tl(1) Tl(1) Pd(1) . . . . -129.04(2) no
Cs(2) Tl(1) Tl(1) Pd(1) . . . . -129.03(2) no
Cs(2) Tl(1) Tl(2) Pd(1) . . . . 84.8(1) no
Cs(2) Tl(1) Tl(2) Pd(1) . . . . 84.8(1) no
Cs(2) Tl(1) Tl(3) Pd(1) . . . . 157.13(6) no
Cs(2) Tl(1) Tl(3) Pd(1) . . . . 157.20(6) no
Cs(2) Tl(1) Tl(3) Pd(1) . . . . -83.28(6) no
Cs(2) Tl(1) Tl(3) Pd(1) . . . . -83.35(6) no
Cs(2) Tl(1) Cs(2) Tl(1) . . . . 15.55(5) no
Cs(2) Tl(1) Cs(2) Tl(1) . . . . 165.8(1) no
Cs(2) Tl(1) Cs(2) Tl(1) . . . . -68.90(6) no
Cs(2) Tl(1) Cs(2) Tl(1) . . . . 58.91(4) no
Cs(2) Tl(1) Cs(2) Tl(1) . . . . -151.5(1) no
Cs(2) Tl(3) Cs(2) Tl(3) . . . . -3.18(5) no
Cs(2) Tl(3) Cs(2) Tl(3) . . . . -170.2(2) no
Cs(2) Tl(3) Cs(2) Tl(3) . . . . -3.12(5) no
Cs(2) Tl(3) Cs(2) Tl(3) . . . . -170.2(2) no
Cs(2) Tl(3) Cs(2) Tl(3) . . . . -80.27(5) no
Cs(2) Tl(3) Tl(1) Pd(1) . . . . -157.20(6) no
Cs(2) Tl(3) Tl(1) Pd(1) . . . . -157.12(6) no
Cs(2) Tl(3) Tl(1) Pd(1) . . . . -157.12(6) no
Cs(2) Tl(3) Tl(1) Pd(1) . . . . -157.13(6) no
Cs(2) Tl(3) Tl(1) Pd(1) . . . . -157.20(6) no
Cs(2) Tl(3) Tl(1) Pd(1) . . . . -157.19(6) no
Cs(2) Tl(3) Tl(1) Pd(1) . . . . 135.7(1) no
Cs(2) Tl(3) Tl(1) Pd(1) . . . . 135.7(1) no
Cs(2) Tl(3) Tl(1) Pd(1) . . . . 135.7(1) no
Cs(2) Tl(3) Tl(1) Pd(1) . . . . 135.7(1) no
Cs(2) Tl(3) Tl(1) Pd(1) . . . . 135.7(1) no
Cs(2) Tl(3) Tl(1) Pd(1) . . . . 135.7(1) no
Cs(2) Tl(3) Tl(1) Pd(1) . . . . 150.86(5) no
Cs(2) Tl(3) Tl(1) Pd(1) . . . . 150.93(5) no
Cs(2) Tl(3) Tl(1) Pd(1) . . . . 150.93(5) no
Cs(2) Tl(3) Tl(1) Pd(1) . . . . 150.94(5) no
Cs(2) Tl(3) Tl(1) Pd(1) . . . . 150.86(5) no
Cs(2) Tl(3) Tl(1) Pd(1) . . . . 150.86(5) no
Cs(2) Tl(3) Tl(1) Pd(1) . . . . -129.01(9) no
Cs(2) Tl(3) Tl(1) Pd(1) . . . . -129.08(9) no
Cs(2) Tl(3) Tl(1) Pd(1) . . . . -129.08(9) no
Cs(2) Tl(3) Tl(1) Pd(1) . . . . -129.08(9) no
Cs(2) Tl(3) Tl(1) Pd(1) . . . . -129.01(9) no
Cs(2) Tl(3) Tl(1) Pd(1) . . . . -129.00(9) no
Cs(2) Tl(3) Cs(2) Tl(3) . . . . -170.2(2) no
Cs(2) Tl(3) Cs(2) Tl(3) . . . . -170.2(2) no
Cs(2) Tl(3) Cs(2) Tl(3) . . . . -80.27(5) no
Cs(2) Tl(3) Cs(2) Tl(3) . . . . -3.18(5) no
Cs(2) Tl(3) Tl(1) Pd(1) . . . . 150.94(5) no
Cs(2) Tl(3) Tl(1) Pd(1) . . . . 150.93(5) no
Cs(2) Tl(3) Tl(1) Pd(1) . . . . 150.86(5) no
Cs(2) Tl(3) Tl(1) Pd(1) . . . . 150.86(5) no
Cs(2) Tl(3) Tl(1) Pd(1) . . . . -157.13(6) no
Cs(2) Tl(3) Tl(1) Pd(1) . . . . -157.12(6) no
Cs(2) Tl(3) Tl(1) Pd(1) . . . . -157.20(6) no
Cs(2) Tl(3) Tl(1) Pd(1) . . . . -157.20(6) no
Cs(2) Tl(3) Cs(2) Tl(3) . . . . -170.2(2) no
Cs(2) Tl(3) Cs(2) Tl(3) . . . . -170.2(2) no
Cs(2) Tl(3) Cs(2) Tl(3) . . . . -3.26(5) no
Cs(2) Tl(3) Cs(2) Tl(3) . . . . 99.68(5) no
Cs(2) Tl(3) Cs(2) Tl(3) . . . . -170.2(2) no
Cs(2) Tl(3) Cs(2) Tl(3) . . . . -3.20(5) no
Cs(2) Tl(3) Cs(2) Tl(3) . . . . -170.2(2) no
Cs(2) Tl(3) Tl(1) Pd(1) . . . . -157.13(6) no
Cs(2) Tl(3) Tl(1) Pd(1) . . . . -157.06(6) no
Cs(2) Tl(3) Tl(1) Pd(1) . . . . -157.06(6) no
Cs(2) Tl(3) Tl(1) Pd(1) . . . . -157.06(6) no
Cs(2) Tl(3) Tl(1) Pd(1) . . . . -157.13(6) no
Cs(2) Tl(3) Tl(1) Pd(1) . . . . -157.13(6) no
Cs(2) Tl(3) Tl(1) Pd(1) . . . . 135.6(1) no
Cs(2) Tl(3) Tl(1) Pd(1) . . . . 135.5(1) no
Cs(2) Tl(3) Tl(1) Pd(1) . . . . 135.5(1) no
Cs(2) Tl(3) Tl(1) Pd(1) . . . . 135.5(1) no
Cs(2) Tl(3) Tl(1) Pd(1) . . . . 135.6(1) no
Cs(2) Tl(3) Tl(1) Pd(1) . . . . 135.6(1) no
Cs(2) Tl(3) Tl(1) Pd(1) . . . . 150.95(5) no
Cs(2) Tl(3) Tl(1) Pd(1) . . . . 151.02(5) no
Cs(2) Tl(3) Tl(1) Pd(1) . . . . 151.02(5) no
Cs(2) Tl(3) Tl(1) Pd(1) . . . . 151.02(5) no
Cs(2) Tl(3) Tl(1) Pd(1) . . . . 150.95(5) no
Cs(2) Tl(3) Tl(1) Pd(1) . . . . 150.94(5) no
Cs(2) Tl(3) Tl(1) Pd(1) . . . . -129.14(9) no
Cs(2) Tl(3) Tl(1) Pd(1) . . . . -129.21(9) no
Cs(2) Tl(3) Tl(1) Pd(1) . . . . -129.21(9) no
Cs(2) Tl(3) Tl(1) Pd(1) . . . . -129.22(9) no
Cs(2) Tl(3) Tl(1) Pd(1) . . . . -129.14(9) no
Cs(2) Tl(3) Tl(1) Pd(1) . . . . -129.14(9) no
Cs(2) Tl(3) Cs(2) Tl(3) . . . . -170.2(2) no
Cs(2) Tl(3) Cs(2) Tl(3) . . . . -170.2(2) no
Cs(2) Tl(3) Cs(2) Tl(3) . . . . -3.26(5) no
Cs(2) Cs(1) Tl(1) Pd(1) . . . . 117.0(5) no
Cs(2) Cs(1) Tl(1) Pd(1) . . . . 116.6(5) no
Cs(2) Cs(1) Tl(1) Pd(1) . . . . 116.5(5) no
Cs(2) Cs(1) Tl(1) Pd(1) . . . . 116.6(5) no
Cs(2) Cs(1) Tl(1) Pd(1) . . . . 116.9(5) no
Cs(2) Cs(1) Tl(1) Pd(1) . . . . 117.0(5) no
Cs(2) Cs(1) Tl(1) Pd(1) . . . . 132.67(8) no
Cs(2) Cs(1) Tl(1) Pd(1) . . . . 132.68(8) no
Cs(2) Cs(1) Tl(1) Pd(1) . . . . 132.67(8) no
Cs(2) Cs(1) Tl(1) Pd(1) . . . . 132.67(8) no
Cs(2) Cs(1) Tl(1) Pd(1) . . . . 132.68(8) no
Cs(2) Cs(1) Tl(1) Pd(1) . . . . 132.68(8) no
Cs(2) Cs(1) Tl(1) Pd(1) . . . . 33.40(6) no
Cs(2) Cs(1) Tl(1) Pd(1) . . . . 33.45(6) no
Cs(2) Cs(1) Tl(2) Pd(1) . . . . -97.3(1) no
Cs(2) Cs(1) Cs(1) Cs(2) . . . . -179.62(8) no
Cs(2) Cs(1) Cs(1) Cs(2) . . . . 98.76(7) no
Cs(2) Cs(1) Cs(1) Cs(2) . . . . 57.6(1) no
Cs(2) Cs(1) Cs(1) Cs(2) . . . . 57.6(1) no
Cs(2) Cs(1) Tl(3) Pd(1) . . . . -128.30(3) no
Cs(2) Cs(1) Tl(3) Pd(1) . . . . -128.30(3) no
Cs(2) Cs(1) Tl(3) Pd(1) . . . . -128.30(3) no
Cs(2) Cs(1) Tl(3) Pd(1) . . . . -128.29(3) no
Cs(2) Cs(1) Tl(1) Pd(1) . . . . -113.07(6) no
Cs(2) Cs(1) Tl(1) Pd(1) . . . . -113.02(6) no
Cs(2) Cs(1) Tl(1) Pd(1) . . . . -113.02(6) no
Cs(2) Cs(1) Tl(1) Pd(1) . . . . -113.02(6) no
Cs(2) Cs(1) Tl(1) Pd(1) . . . . -113.07(6) no
Cs(2) Cs(1) Tl(1) Pd(1) . . . . -113.07(6) no
Cs(2) Cs(1) Tl(1) Pd(1) . . . . 132.67(8) no
Cs(2) Cs(1) Tl(1) Pd(1) . . . . 132.68(8) no
Cs(2) Cs(1) Tl(1) Pd(1) . . . . 132.68(8) no
Cs(2) Cs(1) Tl(1) Pd(1) . . . . 132.67(8) no
Cs(2) Cs(1) Tl(1) Pd(1) . . . . 132.68(8) no
Cs(2) Cs(1) Tl(1) Pd(1) . . . . 132.67(8) no
Cs(2) Cs(1) Tl(2) Pd(1) . . . . -47.12(5) no
Cs(2) Cs(1) Tl(2) Pd(1) . . . . -47.11(5) no
Cs(2) Cs(1) Tl(2) Pd(1) . . . . -97.3(1) no
Cs(2) Cs(1) Cs(1) Cs(2) . . . . 82.6(2) no
Cs(2) Cs(1) Cs(1) Cs(2) . . . . 180.0000 no
Cs(2) Cs(1) Cs(1) Cs(2) . . . . 98.76(7) no
Cs(2) Cs(1) Cs(1) Cs(2) . . . . -179.62(8) no
Cs(2) Cs(1) Cs(1) Cs(2) . . . . 57.6(1) no
Cs(2) Cs(1) Cs(1) Cs(2) . . . . 57.6(1) no
Cs(2) Cs(1) Cs(1) Cs(2) . . . . -98.76(7) no
Cs(2) Cs(1) Cs(1) Cs(2) . . . . -172.6(2) no
Pd(1) Tl(1) Tl(1) Pd(1) . . . . -0.0008(1) no
Pd(1) Tl(1) Tl(1) Pd(1) . . . . 0.0085(1) no
Pd(1) Tl(1) Tl(1) Pd(1) . . . . 0.0085(1) no
Pd(1) Tl(1) Tl(1) Pd(1) . . . . 0.0093 no
Pd(1) Tl(1) Tl(1) Pd(1) . . . . 0.0000(1) no
Pd(1) Tl(1) Pd(1) Tl(1) . . . . 103.81(2) no
Pd(1) Tl(1) Pd(1) Tl(1) . . . . -108.04(2) no
Pd(1) Tl(1) Pd(1) Tl(1) . . . . 179.32(6) no
Pd(1) Tl(1) Pd(1) Tl(1) . . . . -52.05(2) no
Pd(1) Tl(1) Pd(1) Tl(1) . . . . 46.58(2) no
Pd(1) Tl(1) Pd(1) Tl(1) . . . . 111.50(2) no
Pd(1) Tl(1) Pd(1) Tl(1) . . . . -100.35(2) no
Pd(1) Tl(1) Pd(1) Tl(1) . . . . -172.99(6) no
Pd(1) Tl(1) Pd(1) Tl(1) . . . . -44.37(2) no
Pd(1) Tl(1) Pd(1) Tl(1) . . . . 54.26(2) no
Pd(1) Tl(1) Pd(1) Tl(1) . . . . 112.08(2) no
Pd(1) Tl(1) Pd(1) Tl(1) . . . . -99.78(2) no
Pd(1) Tl(1) Pd(1) Tl(1) . . . . -172.41(6) no
Pd(1) Tl(1) Pd(1) Tl(1) . . . . -43.80(2) no
Pd(1) Tl(1) Pd(1) Tl(1) . . . . 54.84(2) no
Pd(1) Tl(1) Pd(1) Tl(1) . . . . -179.9296(1) no
Pd(1) Tl(1) Pd(1) Tl(1) . . . . -32.00(2) no
Pd(1) Tl(1) Pd(1) Tl(1) . . . . -104.52(4) no
Pd(1) Tl(1) Pd(1) Tl(1) . . . . 24.04(2) no
Pd(1) Tl(1) Pd(1) Tl(1) . . . . 122.77(4) no
Pd(1) Tl(1) Pd(1) Tl(1) . . . . 104.58(4) no
Pd(1) Tl(1) Pd(1) Tl(1) . . . . -107.48(4) no
Pd(1) Tl(1) Pd(1) Tl(1) . . . . 179.9914(1) no
Pd(1) Tl(1) Pd(1) Tl(1) . . . . -51.43(6) no
Pd(1) Tl(1) Pd(1) Tl(1) . . . . 47.29(6) no
Pd(1) Tl(1) Tl(1) Pd(1) . . . . 0.0008(1) no
Pd(1) Tl(1) Tl(1) Pd(1) . . . . 0.0101(1) no
Pd(1) Tl(1) Tl(1) Pd(1) . . . . 0.0008(1) no
Pd(1) Tl(1) Tl(1) Pd(1) . . . . 0.0093 no
Pd(1) Tl(1) Tl(1) Pd(1) . . . . 0.0093 no
Pd(1) Tl(1) Pd(1) Tl(1) . . . . -76.08(2) no
Pd(1) Tl(1) Pd(1) Tl(1) . . . . 127.89(2) no
Pd(1) Tl(1) Pd(1) Tl(1) . . . . -133.37(2) no
Pd(1) Tl(1) Pd(1) Tl(1) . . . . 71.84(2) no
Pd(1) Tl(1) Pd(1) Tl(1) . . . . -0.68(6) no
Pd(1) Tl(1) Pd(1) Tl(1) . . . . -84.31(2) no
Pd(1) Tl(1) Pd(1) Tl(1) . . . . 119.66(2) no
Pd(1) Tl(1) Pd(1) Tl(1) . . . . -141.61(2) no
Pd(1) Tl(1) Pd(1) Tl(1) . . . . 63.62(2) no
Pd(1) Tl(1) Pd(1) Tl(1) . . . . -8.90(6) no
Pd(1) Tl(1) Pd(1) Tl(1) . . . . -76.14(2) no
Pd(1) Tl(1) Pd(1) Tl(1) . . . . 127.84(2) no
Pd(1) Tl(1) Pd(1) Tl(1) . . . . -133.43(2) no
Pd(1) Tl(1) Pd(1) Tl(1) . . . . 71.79(2) no
Pd(1) Tl(1) Pd(1) Tl(1) . . . . -0.73(6) no
Pd(1) Tl(1) Pd(1) Tl(1) . . . . 179.9296(1) no
Pd(1) Tl(1) Pd(1) Tl(1) . . . . 24.06(2) no
Pd(1) Tl(1) Pd(1) Tl(1) . . . . 122.69(4) no
Pd(1) Tl(1) Pd(1) Tl(1) . . . . -31.91(2) no
Pd(1) Tl(1) Pd(1) Tl(1) . . . . -104.55(4) no
Pd(1) Tl(1) Pd(1) Tl(1) . . . . -148.07(2) no
Pd(1) Tl(1) Pd(1) Tl(1) . . . . 56.05(4) no
Pd(1) Tl(1) Pd(1) Tl(1) . . . . 154.68(2) no
Pd(1) Tl(1) Pd(1) Tl(1) . . . . 0.0664(1) no
Pd(1) Tl(1) Pd(1) Tl(1) . . . . -72.56(4) no
Pd(1) Tl(1) Tl(1) Pd(1) . . . . -0.0085(1) no
Pd(1) Tl(1) Tl(1) Pd(1) . . . . -0.0085(1) no
Pd(1) Tl(1) Tl(1) Pd(1) . . . . 0.0008(1) no
Pd(1) Tl(1) Tl(1) Pd(1) . . . . 0.0000(1) no
Pd(1) Tl(1) Tl(1) Pd(1) . . . . -0.0093 no
Pd(1) Tl(1) Pd(1) Tl(1) . . . . 80.11(2) no
Pd(1) Tl(1) Pd(1) Tl(1) . . . . -125.11(2) no
Pd(1) Tl(1) Pd(1) Tl(1) . . . . 136.16(2) no
Pd(1) Tl(1) Pd(1) Tl(1) . . . . 7.59(6) no
Pd(1) Tl(1) Pd(1) Tl(1) . . . . -67.82(2) no
Pd(1) Tl(1) Pd(1) Tl(1) . . . . 79.52(2) no
Pd(1) Tl(1) Pd(1) Tl(1) . . . . -125.69(2) no
Pd(1) Tl(1) Pd(1) Tl(1) . . . . 135.58(2) no
Pd(1) Tl(1) Pd(1) Tl(1) . . . . 7.01(6) no
Pd(1) Tl(1) Pd(1) Tl(1) . . . . -68.39(2) no
Pd(1) Tl(1) Pd(1) Tl(1) . . . . 71.85(2) no
Pd(1) Tl(1) Pd(1) Tl(1) . . . . -133.38(2) no
Pd(1) Tl(1) Pd(1) Tl(1) . . . . 127.89(2) no
Pd(1) Tl(1) Pd(1) Tl(1) . . . . -0.67(6) no
Pd(1) Tl(1) Pd(1) Tl(1) . . . . -76.08(2) no
Pd(1) Tl(1) Pd(1) Tl(1) . . . . 72.64(4) no
Pd(1) Tl(1) Pd(1) Tl(1) . . . . -132.75(6) no
Pd(1) Tl(1) Pd(1) Tl(1) . . . . 128.62(6) no
Pd(1) Tl(1) Pd(1) Tl(1) . . . . 0.0086(1) no
Pd(1) Tl(1) Pd(1) Tl(1) . . . . -75.50(4) no
Pd(1) Tl(1) Pd(1) Tl(1) . . . . 148.08(2) no
Pd(1) Tl(1) Pd(1) Tl(1) . . . . -57.30(4) no
Pd(1) Tl(1) Pd(1) Tl(1) . . . . -155.93(2) no
Pd(1) Tl(1) Pd(1) Tl(1) . . . . 75.44(4) no
Pd(1) Tl(1) Pd(1) Tl(1) . . . . -0.0703(1) no
Pd(1) Tl(1) Tl(1) Pd(1) . . . . 0.0008(1) no
Pd(1) Tl(1) Tl(1) Pd(1) . . . . -0.0085(1) no
Pd(1) Tl(1) Tl(1) Pd(1) . . . . -0.0085(1) no
Pd(1) Tl(1) Tl(1) Pd(1) . . . . -0.0093 no
Pd(1) Tl(1) Tl(1) Pd(1) . . . . 0.0000(1) no
Pd(1) Tl(1) Pd(1) Tl(1) . . . . -0.73(6) no
Pd(1) Tl(1) Pd(1) Tl(1) . . . . 127.83(2) no
Pd(1) Tl(1) Pd(1) Tl(1) . . . . -133.44(2) no
Pd(1) Tl(1) Pd(1) Tl(1) . . . . -76.14(2) no
Pd(1) Tl(1) Pd(1) Tl(1) . . . . 71.79(2) no
Pd(1) Tl(1) Pd(1) Tl(1) . . . . 8.27(7) no
Pd(1) Tl(1) Pd(1) Tl(1) . . . . 136.84(2) no
Pd(1) Tl(1) Pd(1) Tl(1) . . . . -124.43(2) no
Pd(1) Tl(1) Pd(1) Tl(1) . . . . -67.14(3) no
Pd(1) Tl(1) Pd(1) Tl(1) . . . . 80.79(2) no
Pd(1) Tl(1) Pd(1) Tl(1) . . . . 7.59(6) no
Pd(1) Tl(1) Pd(1) Tl(1) . . . . 136.16(2) no
Pd(1) Tl(1) Pd(1) Tl(1) . . . . -125.11(2) no
Pd(1) Tl(1) Pd(1) Tl(1) . . . . -67.81(2) no
Pd(1) Tl(1) Pd(1) Tl(1) . . . . 80.10(2) no
Pd(1) Tl(1) Pd(1) Tl(1) . . . . 107.43(4) no
Pd(1) Tl(1) Pd(1) Tl(1) . . . . -123.95(4) no
Pd(1) Tl(1) Pd(1) Tl(1) . . . . -25.31(2) no
Pd(1) Tl(1) Pd(1) Tl(1) . . . . 31.92(2) no
Pd(1) Tl(1) Pd(1) Tl(1) . . . . -179.9335(1) no
Pd(1) Tl(1) Pd(1) Tl(1) . . . . -179.9914(1) no
Pd(1) Tl(1) Pd(1) Tl(1) . . . . -51.38(6) no
Pd(1) Tl(1) Pd(1) Tl(1) . . . . 47.25(6) no
Pd(1) Tl(1) Pd(1) Tl(1) . . . . 104.49(4) no
Pd(1) Tl(1) Pd(1) Tl(1) . . . . -107.35(4) no
Pd(1) Tl(1) Tl(1) Pd(1) . . . . 0.0085(1) no
Pd(1) Tl(1) Tl(1) Pd(1) . . . . 0.0085(1) no
Pd(1) Tl(1) Tl(1) Pd(1) . . . . -0.0008(1) no
Pd(1) Tl(1) Tl(1) Pd(1) . . . . 0.0000 no
Pd(1) Tl(1) Tl(1) Pd(1) . . . . 0.0093 no
Pd(1) Tl(1) Pd(1) Tl(1) . . . . 54.83(2) no
Pd(1) Tl(1) Pd(1) Tl(1) . . . . -99.77(2) no
Pd(1) Tl(1) Pd(1) Tl(1) . . . . -172.41(6) no
Pd(1) Tl(1) Pd(1) Tl(1) . . . . 112.07(2) no
Pd(1) Tl(1) Pd(1) Tl(1) . . . . -43.79(2) no
Pd(1) Tl(1) Pd(1) Tl(1) . . . . 55.52(2) no
Pd(1) Tl(1) Pd(1) Tl(1) . . . . -99.10(2) no
Pd(1) Tl(1) Pd(1) Tl(1) . . . . -171.73(7) no
Pd(1) Tl(1) Pd(1) Tl(1) . . . . 112.76(3) no
Pd(1) Tl(1) Pd(1) Tl(1) . . . . -43.12(2) no
Pd(1) Tl(1) Pd(1) Tl(1) . . . . 46.52(2) no
Pd(1) Tl(1) Pd(1) Tl(1) . . . . -108.10(2) no
Pd(1) Tl(1) Pd(1) Tl(1) . . . . 179.27(6) no
Pd(1) Tl(1) Pd(1) Tl(1) . . . . 103.75(2) no
Pd(1) Tl(1) Pd(1) Tl(1) . . . . -52.11(2) no
Pd(1) Tl(1) Pd(1) Tl(1) . . . . -132.71(6) no
Pd(1) Tl(1) Pd(1) Tl(1) . . . . 72.51(4) no
Pd(1) Tl(1) Pd(1) Tl(1) . . . . -0.0086(1) no
Pd(1) Tl(1) Pd(1) Tl(1) . . . . -75.41(4) no
Pd(1) Tl(1) Pd(1) Tl(1) . . . . 128.56(6) no
Pd(1) Tl(1) Pd(1) Tl(1) . . . . 154.70(2) no
Pd(1) Tl(1) Pd(1) Tl(1) . . . . -0.0665(1) no
Pd(1) Tl(1) Pd(1) Tl(1) . . . . -72.59(4) no
Pd(1) Tl(1) Pd(1) Tl(1) . . . . -147.99(2) no
Pd(1) Tl(1) Pd(1) Tl(1) . . . . 55.97(4) no
Pd(1) Tl(1) Tl(1) Pd(1) . . . . -0.0008(1) no
Pd(1) Tl(1) Tl(1) Pd(1) . . . . -0.0101(1) no
Pd(1) Tl(1) Tl(1) Pd(1) . . . . -0.0008(1) no
Pd(1) Tl(1) Tl(1) Pd(1) . . . . -0.0093 no
Pd(1) Tl(1) Tl(1) Pd(1) . . . . -0.0093 no
Pd(1) Tl(1) Pd(1) Tl(1) . . . . -52.12(2) no
Pd(1) Tl(1) Pd(1) Tl(1) . . . . 179.27(6) no
Pd(1) Tl(1) Pd(1) Tl(1) . . . . 103.76(2) no
Pd(1) Tl(1) Pd(1) Tl(1) . . . . -108.10(2) no
Pd(1) Tl(1) Pd(1) Tl(1) . . . . 46.51(2) no
Pd(1) Tl(1) Pd(1) Tl(1) . . . . -60.28(2) no
Pd(1) Tl(1) Pd(1) Tl(1) . . . . 171.09(6) no
Pd(1) Tl(1) Pd(1) Tl(1) . . . . 95.58(2) no
Pd(1) Tl(1) Pd(1) Tl(1) . . . . -116.27(2) no
Pd(1) Tl(1) Pd(1) Tl(1) . . . . 38.35(2) no
Pd(1) Tl(1) Pd(1) Tl(1) . . . . -52.06(2) no
Pd(1) Tl(1) Pd(1) Tl(1) . . . . 179.32(6) no
Pd(1) Tl(1) Pd(1) Tl(1) . . . . 103.81(2) no
Pd(1) Tl(1) Pd(1) Tl(1) . . . . -108.04(2) no
Pd(1) Tl(1) Pd(1) Tl(1) . . . . 46.57(2) no
Pd(1) Tl(1) Pd(1) Tl(1) . . . . -124.02(4) no
Pd(1) Tl(1) Pd(1) Tl(1) . . . . 107.41(4) no
Pd(1) Tl(1) Pd(1) Tl(1) . . . . 32.00(2) no
Pd(1) Tl(1) Pd(1) Tl(1) . . . . 179.9335(1) no
Pd(1) Tl(1) Pd(1) Tl(1) . . . . -25.29(2) no
Pd(1) Tl(1) Pd(1) Tl(1) . . . . -155.96(2) no
Pd(1) Tl(1) Pd(1) Tl(1) . . . . 75.47(4) no
Pd(1) Tl(1) Pd(1) Tl(1) . . . . 0.0704(1) no
Pd(1) Tl(1) Pd(1) Tl(1) . . . . 147.99(2) no
Pd(1) Tl(1) Pd(1) Tl(1) . . . . -57.23(4) no
Pd(1) Tl(2) Pd(1) Tl(2) . . . . 60.0506(1) no
Pd(1) Tl(2) Pd(1) Tl(2) . . . . -59.9212(1) no
Pd(1) Tl(3) Pd(1) Tl(3) . . . . 0.0000(1) no
Pd(1) Tl(3) Pd(1) Tl(3) . . . . 180.0000 no
Pd(1) Tl(3) Pd(1) Tl(3) . . . . 0.0000 no
Pd(1) Tl(3) Pd(1) Tl(3) . . . . 180.0000(1) no
Pd(1) Tl(3) Pd(1) Tl(3) . . . . 0.0000(1) no
Pd(1) Tl(3) Pd(1) Tl(3) . . . . 180.0000(1) no
Pd(1) Tl(3) Pd(1) Tl(3) . . . . 0.0000 no
Pd(1) Tl(3) Pd(1) Tl(3) . . . . 180.0000 no
Pd(1) Tl(3) Pd(1) Tl(3) . . . . 0.0000 no
Pd(1) Tl(3) Pd(1) Tl(3) . . . . 180.0000 no
Pd(1) Tl(3) Pd(1) Tl(3) . . . . 180.0000 no
Pd(1) Tl(3) Pd(1) Tl(3) . . . . 0.0000(2) no
